data_4111571
loop_
_publ_author_name
'Giulia Fornasieri'
'Laurence Rozes'
'St\'ephanie Le Calv\'e'
'Bruno Alonso'
'Dominique Massiot'
'Marie No\"elle Rager'
'Michel Evain'
'Kamal Boubekeur'
'Cl\'ement Sanchez'

_publ_section_title
;
 Reactivity of Titanium Oxo Ethoxo Cluster [Ti16O16(OEt)32]. Versatile
 Precursor of Nanobuilding Block-Based Hybrid Materials
;
_journal_name_full 'Journal of the American Chemical Society'
_journal_page_first 4869
_journal_page_last 4878
_journal_paper_doi 10.1021/ja043330i
_journal_volume 127
_journal_year 2005
_chemical_formula_sum 'C86 H192 O48 Ti16'
_chemical_formula_weight 2760.5
_chemical_name_systematic ' ? '
_space_group_IT_number 61
_symmetry_cell_setting orthorhombic
_symmetry_space_group_name_Hall '-P 2ac 2ab'
_symmetry_space_group_name_H-M 'P b c a'
_cell_angle_alpha 90
_cell_angle_beta 90
_cell_angle_gamma 90
_cell_formula_units_Z 8
_cell_length_a 29.765(10)
_cell_length_b 21.014(16)
_cell_length_c 40.20(2)
_cell_measurement_reflns_used 98429
_cell_measurement_temperature 150
_cell_measurement_theta_max 27.52
_cell_measurement_theta_min 2.9
_cell_volume 25144(2)
_computing_cell_refinement 'HKL Scalepack (Otwinowski & Minor 1997)'
_computing_data_collection 'Collect (Nonius, 1998)'
_computing_data_reduction 'EVAL-14 (Nonius, 2003)'
_computing_molecular_graphics 'DIAMOND (Brandenburg & Berndt,1999)'
_computing_publication_material '(Jana2000; Petricek and Dusek, 2000)'
_computing_structure_refinement '(Jana2000; Petricek and Dusek, 2000)'
_computing_structure_solution 'SHELXTL V5.0 (Sheldrick, 1995)'
_diffrn_ambient_temperature 150
_diffrn_detector_area_resol_mean 9
_diffrn_measured_fraction_theta_full 0.995
_diffrn_measured_fraction_theta_max 0.995
_diffrn_measurement_device '95mm CCD camera on \k-goniostat'
_diffrn_measurement_device_type KappaCCD
_diffrn_measurement_method 'CCD, phi and omega frames'
_diffrn_radiation_monochromator 'horizonally mounted graphite crystal'
_diffrn_radiation_type 'Mo K\a'
_diffrn_radiation_wavelength 0.71069
_diffrn_reflns_av_R_equivalents 0.0591
_diffrn_reflns_av_sigmaI/netI 0.0624
_diffrn_reflns_limit_h_max 38
_diffrn_reflns_limit_h_min -28
_diffrn_reflns_limit_k_max 23
_diffrn_reflns_limit_k_min -27
_diffrn_reflns_limit_l_max 52
_diffrn_reflns_limit_l_min -44
_diffrn_reflns_number 171821
_diffrn_reflns_theta_full 27.52
_diffrn_reflns_theta_max 27.52
_diffrn_reflns_theta_min 5.00
_exptl_absorpt_coefficient_mu 1.032
_exptl_absorpt_correction_type SADABS
_exptl_crystal_colour colourless
_exptl_crystal_density_diffrn 1.4581(15)
_exptl_crystal_description block
_exptl_crystal_F_000 10608
_exptl_crystal_size_max 0.31
_exptl_crystal_size_mid 0.19
_exptl_crystal_size_min 0.14
_refine_diff_density_max 1.24
_refine_diff_density_min -0.59
_refine_ls_extinction_method none
_refine_ls_goodness_of_fit_gt 1.90
_refine_ls_goodness_of_fit_ref 1.61
_refine_ls_hydrogen_treatment noref
_refine_ls_number_parameters 1251
_refine_ls_number_reflns 28604
_refine_ls_R_factor_all 0.1268
_refine_ls_R_factor_gt 0.0684
_refine_ls_shift/su_max 0.0005
_refine_ls_shift/su_mean 0.0002
_refine_ls_structure_factor_coef Fsqd
_refine_ls_weighting_details w=1/(\s^2^(I)+0.0025I^2^)
_refine_ls_weighting_scheme sigma
_refine_ls_wR_factor_gt 0.1584
_refine_ls_wR_factor_ref 0.1749
_reflns_number_gt 17229
_reflns_number_total 28604
_reflns_threshold_expression I>2\s(I)
_cod_data_source_file ja043330isi20041105_040507.cif
_cod_data_source_block (Ti16O16(OPr)8(OEt)24.2C7H8)
_cod_depositor_comments
;
The following automatic conversions were performed:

'_cell_measurement_temperature' value '150K' was changed to '150' -
the value should be numeric and without a unit designator.

Automatic conversion script
Id: cif_fix_values 1715 2011-07-08 13:25:40Z adriana 
;
_cod_original_cell_volume 25142(25)
_cod_original_sg_symbol_Hall '-P -2zac;-2xab'
_cod_database_code 4111571

loop_
_symmetry_equiv_pos_site_id
_symmetry_equiv_pos_as_xyz
1 x,y,z
2 1/2+x,y,1/2-z
3 1/2-x,1/2+y,z
4 -x,1/2+y,1/2-z
5 -x,-y,-z
6 1/2-x,-y,1/2+z
7 1/2+x,1/2-y,-z
8 x,1/2-y,1/2+z

loop_
_atom_site_label
_atom_site_type_symbol
_atom_site_fract_x
_atom_site_fract_y
_atom_site_fract_z
_atom_site_adp_type
_atom_site_U_iso_or_equiv
_atom_site_symmetry_multiplicity
_atom_site_occupancy
_atom_site_calc_flag
Ti(1) Ti 0.54897(3) 0.75420(4) 0.13235(2) Uani 0.0260(2) 8 1 d
Ti(2) Ti 0.47724(3) 0.83709(4) 0.163658(19) Uani 0.0253(2) 8 1 d
Ti(3) Ti 0.51903(3) 0.75268(4) 0.22534(2) Uani 0.0313(3) 8 1 d
Ti(4) Ti 0.58452(3) 0.84563(4) 0.18395(2) Uani 0.0331(3) 8 1 d
Ti(5) Ti 0.65197(3) 0.75915(4) 0.14341(2) Uani 0.0382(3) 8 1 d
Ti(6) Ti 0.60685(3) 0.66787(4) 0.09064(2) Uani 0.0371(3) 8 1 d
Ti(7) Ti 0.55632(3) 0.75663(5) 0.03671(2) Uani 0.0391(3) 8 1 d
Ti(8) Ti 0.49630(3) 0.66687(4) 0.08710(2) Uani 0.0284(2) 8 1 d
Ti(9) Ti 0.39783(3) 0.74692(4) 0.11632(2) Uani 0.0258(2) 8 1 d
Ti(10) Ti 0.45364(3) 0.67616(4) 0.16703(2) Uani 0.0256(2) 8 1 d
Ti(11) Ti 0.41408(3) 0.56600(4) 0.11655(2) Uani 0.0335(3) 8 1 d
Ti(12) Ti 0.34463(3) 0.65445(4) 0.15754(2) Uani 0.0328(3) 8 1 d
Ti(13) Ti 0.29484(3) 0.73951(4) 0.10366(2) Uani 0.0373(3) 8 1 d
Ti(14) Ti 0.35813(3) 0.83415(4) 0.06460(2) Uani 0.0346(3) 8 1 d
Ti(15) Ti 0.40435(3) 0.92924(4) 0.11745(2) Uani 0.0320(3) 8 1 d
Ti(16) Ti 0.46699(3) 0.82425(4) 0.07841(2) Uani 0.0276(2) 8 1 d
O(1) O 0.44209(10) 0.90030(14) 0.15376(8) Uani 0.0314(10) 8 1 d
O(2) O 0.43643(9) 0.76395(13) 0.15518(7) Uani 0.0242(9) 8 1 d
O(3) O 0.50375(10) 0.81819(13) 0.11987(7) Uani 0.0266(9) 8 1 d
O(4) O 0.53488(10) 0.77876(13) 0.17745(7) Uani 0.0257(9) 8 1 d
O(5) O 0.34216(10) 0.74013(14) 0.14269(8) Uani 0.0311(10) 8 1 d
O(6) O 0.35511(10) 0.74718(14) 0.07914(8) Uani 0.0317(10) 8 1 d
O(7) O 0.40301(10) 0.83510(14) 0.10375(7) Uani 0.0289(9) 8 1 d
O(8) O 0.40282(10) 0.65903(13) 0.12939(7) Uani 0.0278(9) 8 1 d
O(9) O 0.45030(10) 0.73504(13) 0.08681(7) Uani 0.0269(9) 8 1 d
O(10) O 0.50393(10) 0.68649(13) 0.13498(7) Uani 0.0256(9) 8 1 d
O(11) O 0.55392(10) 0.73037(14) 0.08613(7) Uani 0.0295(9) 8 1 d
O(12) O 0.59711(10) 0.81778(14) 0.13960(8) Uani 0.0321(10) 8 1 d
O(13) O 0.60030(10) 0.69540(14) 0.13582(8) Uani 0.0316(10) 8 1 d
O(14) O 0.46215(10) 0.59998(14) 0.08944(8) Uani 0.0320(10) 8 1 d
O(15) O 0.48166(10) 0.68877(14) 0.20442(7) Uani 0.0287(9) 8 1 d
O(16) O 0.50861(11) 0.81524(15) 0.04840(8) Uani 0.0350(10) 8 1 d
O(17) O 0.47072(10) 0.82234(14) 0.21207(7) Uani 0.0301(9) 8 1 d
O(18) O 0.53105(10) 0.89796(14) 0.17271(8) Uani 0.0319(10) 8 1 d
O(19) O 0.30347(11) 0.83364(15) 0.09428(9) Uani 0.0390(11) 8 1 d
O(20) O 0.32816(13) 0.83805(18) 0.02653(9) Uani 0.0492(13) 8 1 d
O(21) O 0.36562(11) 0.92607(15) 0.07460(8) Uani 0.0373(11) 8 1 d
O(22) O 0.41727(11) 0.82705(14) 0.04226(7) Uani 0.0341(10) 8 1 d
O(23) O 0.50829(11) 0.68272(15) 0.03922(8) Uani 0.0364(10) 8 1 d
O(24) O 0.55334(11) 0.61104(14) 0.09025(8) Uani 0.0347(10) 8 1 d
O(25) O 0.39246(10) 0.66737(15) 0.19150(8) Uani 0.0324(10) 8 1 d
O(26) O 0.45442(10) 0.58321(13) 0.15909(8) Uani 0.0295(9) 8 1 d
O(27) O 0.55336(14) 0.75419(20) -0.00842(9) Uani 0.0553(14) 8 1 d
O(28) O 0.60367(12) 0.68492(17) 0.04165(9) Uani 0.0454(12) 8 1 d
O(29) O 0.46001(10) 0.91703(14) 0.08576(8) Uani 0.0322(10) 8 1 d
O(30) O 0.30520(11) 0.64754(15) 0.11701(9) Uani 0.0382(11) 8 1 d
O(31) O 0.30174(11) 0.64517(18) 0.18815(9) Uani 0.0470(12) 8 1 d
O(32) O 0.63295(11) 0.77928(15) 0.19049(8) Uani 0.0371(11) 8 1 d
O(33) O 0.56317(11) 0.82756(15) 0.23020(8) Uani 0.0361(10) 8 1 d
O(34) O 0.36136(11) 0.56366(15) 0.14996(9) Uani 0.0388(11) 8 1 d
O(35) O 0.65243(11) 0.73815(17) 0.09383(9) Uani 0.0429(12) 8 1 d
O(36) O 0.41445(12) 1.01441(15) 0.11650(9) Uani 0.0439(12) 8 1 d
O(37) O 0.64561(12) 0.60289(18) 0.09074(10) Uani 0.0513(13) 8 1 d
O(38) O 0.61879(12) 0.91327(16) 0.19199(10) Uani 0.0475(13) 8 1 d
O(39) O 0.42839(12) 0.48217(15) 0.11962(10) Uani 0.0475(13) 8 1 d
O(40) O 0.49674(12) 0.75596(18) 0.26714(8) Uani 0.0470(12) 8 1 d
O(41) O 0.59734(12) 0.81809(17) 0.04067(9) Uani 0.0455(12) 8 1 d
O(42) O 0.37787(12) 0.56261(16) 0.08113(9) Uani 0.0432(12) 8 1 d
O(43) O 0.35601(11) 0.92852(16) 0.14392(8) Uani 0.0388(11) 8 1 d
O(44) O 0.56260(11) 0.69523(15) 0.23200(8) Uani 0.0362(11) 8 1 d
O(45) O 0.26362(12) 0.71667(17) 0.06697(10) Uani 0.0487(13) 8 1 d
O(46) O 0.24782(11) 0.75535(17) 0.13095(10) Uani 0.0489(13) 8 1 d
O(47) O 0.69201(12) 0.82276(17) 0.13761(10) Uani 0.0493(13) 8 1 d
O(48) O 0.69028(12) 0.69874(17) 0.15761(10) Uani 0.0478(13) 8 1 d
C(1) C 0.43222(17) 0.8412(2) 0.23098(12) Uani 0.0365(15) 8 1 d
C(2) C 0.4296(2) 0.9130(2) 0.23646(14) Uani 0.0494(19) 8 1 d
C(3) C 0.53170(18) 0.9639(2) 0.16385(13) Uani 0.0408(17) 8 1 d
C(4) C 0.5244(2) 1.0060(2) 0.19387(16) Uani 0.059(2) 8 1 d
C(5) C 0.27176(19) 0.8834(3) 0.10058(15) Uani 0.051(2) 8 1 d
C(6) C 0.2323(2) 0.8805(4) 0.0758(2) Uani 0.082(3) 8 1 d
C(7) C 0.3058(3) 0.8339(5) -0.00375(18) Uani 0.095(3) 8 1 d
C(8) C 0.2880(3) 0.8991(5) -0.0151(2) Uani 0.125(5) 8 1 d
C(9) C 0.3651(4) 0.9773(3) 0.0509(2) Uani 0.108(4) 8 1 d
C(10) C 0.3317(6) 1.0183(5) 0.0524(3) Uani 0.169(7) 8 1 d
C(11) C 0.42408(19) 0.8123(3) 0.00797(13) Uani 0.0460(18) 8 1 d
C(12) C 0.4237(3) 0.8721(3) -0.01325(14) Uani 0.071(3) 8 1 d
C(13) C 0.4788(2) 0.6628(3) 0.01260(13) Uani 0.0492(19) 8 1 d
C(14) C 0.4820(2) 0.5924(3) 0.00619(15) Uani 0.062(2) 8 1 d
C(15) C 0.55290(18) 0.5460(2) 0.09936(14) Uani 0.0435(17) 8 1 d
C(16) C 0.5533(3) 0.5027(3) 0.06900(18) Uani 0.075(3) 8 1 d
C(17) C 0.38567(17) 0.6871(3) 0.22490(13) Uani 0.0403(17) 8 1 d
C(18) C 0.3843(3) 0.6307(3) 0.24886(15) Uani 0.067(2) 8 1 d
C(19) C 0.48681(18) 0.5405(2) 0.17365(14) Uani 0.0437(18) 8 1 d
C(20) C 0.4787(2) 0.5303(3) 0.21028(15) Uani 0.055(2) 8 1 d
C(21) C 0.5712(3) 0.7954(5) -0.03409(19) Uani 0.090(3) 8 1 d
C(22) C 0.5433(4) 0.8524(6) -0.0392(3) Uani 0.139(6) 8 1 d
C(23) C 0.6107(2) 0.6366(3) 0.01577(17) Uani 0.067(2) 8 1 d
C(24) C 0.6488(3) 0.6554(4) -0.0059(2) Uani 0.092(3) 8 1 d
C(25) C 0.49487(19) 0.9631(2) 0.07966(13) Uani 0.0420(17) 8 1 d
C(26) C 0.5018(2) 0.9761(3) 0.04283(14) Uani 0.058(2) 8 1 d
C(27) C 0.27962(18) 0.5932(2) 0.10664(15) Uani 0.0466(18) 8 1 d
C(28) C 0.23586(19) 0.5869(3) 0.12628(17) Uani 0.060(2) 8 1 d
C(29) C 0.2703(2) 0.6419(5) 0.2155(2) Uani 0.100(4) 8 1 d
C(30) C 0.2585(4) 0.5802(6) 0.2259(3) Uani 0.145(6) 8 1 d
C(31) C 0.65710(19) 0.7637(3) 0.21980(15) Uani 0.052(2) 8 1 d
C(32) C 0.7000(2) 0.8046(4) 0.2244(2) Uani 0.081(3) 8 1 d
C(33) C 0.5598(2) 0.8741(3) 0.25600(13) Uani 0.0474(18) 8 1 d
C(34) C 0.5939(3) 0.8602(4) 0.28308(16) Uani 0.078(3) 8 1 d
C(35) C 0.35617(19) 0.5136(2) 0.17428(15) Uani 0.0491(19) 8 1 d
C(36) C 0.3224(2) 0.4650(3) 0.1629(2) Uani 0.075(3) 8 1 d
C(37) C 0.6860(2) 0.7556(3) 0.07047(16) Uani 0.058(2) 8 1 d
C(38) C 0.7292(2) 0.7185(4) 0.0760(2) Uani 0.077(3) 8 1 d
C(39) C 0.3937(2) 1.0661(3) 0.1353(2) Uani 0.083(3) 8 1 d
C(40a) C 0.4306(4) 1.1080(6) 0.1475(3) Uiso 0.102(4) 8 0.724(13) d
C(40b) C 0.4066(10) 1.1296(5) 0.1199(6) Uiso 0.102(4) 8 0.276(13) d
C(41) C 0.6699(3) 0.5451(5) 0.0903(3) Uani 0.113(4) 8 1 d
C(42) C 0.6992(5) 0.5311(6) 0.0674(3) Uani 0.182(7) 8 1 d
C(43a) C 0.6470(4) 0.9691(6) 0.1891(4) Uiso 0.082(3) 8 0.531(10) d
C(43b) C 0.6398(6) 0.9663(6) 0.2087(3) Uiso 0.082(3) 8 0.469(10) d
C(44a) C 0.6774(6) 0.9787(9) 0.2186(4) Uiso 0.106(4) 8 0.531(10) d
C(44b) C 0.6498(7) 1.0188(6) 0.1834(5) Uiso 0.106(4) 8 0.469(10) d
C(45) C 0.4181(2) 0.4275(3) 0.1001(2) Uani 0.096(4) 8 1 d
C(46a) C 0.4543(5) 0.3768(8) 0.1043(5) Uiso 0.117(5) 8 0.555(14) d
C(46b) C 0.4577(6) 0.4115(8) 0.0781(5) Uiso 0.117(5) 8 0.445(14) d
C(47a) C 0.4977(5) 0.7116(4) 0.2950(3) Uiso 0.074(3) 8 0.544(12) d
C(47b) C 0.5085(5) 0.7265(8) 0.2977(3) Uiso 0.074(3) 8 0.456(12) d
C(48a) C 0.5114(6) 0.7473(8) 0.3268(3) Uiso 0.115(5) 8 0.544(12) d
C(48b) C 0.4704(7) 0.6842(9) 0.3090(4) Uiso 0.115(5) 8 0.456(12) d
C(49) C 0.60371(19) 0.8732(3) 0.06086(16) Uani 0.055(2) 8 1 d
C(50) C 0.6280(3) 0.9260(4) 0.0423(2) Uani 0.101(4) 8 1 d
C(51) C 0.6318(4) 0.9854(4) 0.0643(3) Uani 0.117(4) 8 1 d
C(52) C 0.3697(2) 0.5947(3) 0.05079(14) Uani 0.052(2) 8 1 d
C(53) C 0.3607(3) 0.5492(4) 0.0225(2) Uani 0.085(3) 8 1 d
C(54a) C 0.3548(6) 0.5801(8) -0.0106(4) Uiso 0.095(4) 8 0.503(12) d
C(54b) C 0.3172(6) 0.5092(8) 0.0283(4) Uiso 0.095(4) 8 0.496(12) d
C(55) C 0.33759(18) 0.8952(3) 0.17047(13) Uani 0.0465(18) 8 1 d
C(56) C 0.3078(2) 0.9391(3) 0.19189(18) Uani 0.069(3) 8 1 d
C(57) C 0.2855(3) 0.9046(5) 0.2202(2) Uani 0.113(4) 8 1 d
C(58) C 0.57868(19) 0.6369(2) 0.21948(14) Uani 0.0455(18) 8 1 d
C(59) C 0.5903(2) 0.5922(3) 0.24806(18) Uani 0.066(2) 8 1 d
C(60) C 0.6291(3) 0.6141(4) 0.2685(2) Uani 0.090(3) 8 1 d
C(61) C 0.2197(3) 0.7064(5) 0.0552(2) Uani 0.096(4) 8 1 d
C(62) C 0.2156(3) 0.6856(7) 0.0219(3) Uani 0.142(6) 8 1 d
C(63) C 0.2472(4) 0.6522(6) 0.0016(3) Uani 0.140(6) 8 1 d
C(64) C 0.2309(3) 0.7732(4) 0.16256(19) Uani 0.078(3) 8 1 d
C(65) C 0.1850(3) 0.7490(4) 0.1680(2) Uani 0.093(3) 8 1 d
C(66) C 0.1504(3) 0.7735(6) 0.1429(3) Uani 0.115(5) 8 1 d
C(67) C 0.6964(3) 0.8842(4) 0.1278(2) Uani 0.097(4) 8 1 d
C(68) C 0.7431(3) 0.9088(5) 0.1315(3) Uani 0.117(4) 8 1 d
C(69) C 0.7787(4) 0.8746(5) 0.1164(3) Uani 0.112(4) 8 1 d
C(70) C 0.6957(2) 0.6353(3) 0.1671(2) Uani 0.073(3) 8 1 d
C(71) C 0.7431(3) 0.6131(5) 0.1619(3) Uani 0.118(5) 8 1 d
C(72) C 0.7779(4) 0.6546(7) 0.1754(4) Uani 0.158(7) 8 1 d
C(73)a C 0.3511(5) 0.7834(7) 0.3077(4) Uiso 0.206(5) 8 1 d
C(74)a C 0.3609(8) 0.8502(9) 0.3136(6) Uiso 0.142(3) 8 1 d
C(75)a C 0.4033(7) 0.8647(11) 0.3300(6) Uiso 0.147(3) 8 1 d
C(76)a C 0.4116(8) 0.9305(11) 0.3348(6) Uiso 0.158(3) 8 1 d
C(77)a C 0.3830(8) 0.9768(11) 0.3236(6) Uiso 0.155(3) 8 1 d
C(78)a C 0.3437(8) 0.9611(11) 0.3079(6) Uiso 0.148(3) 8 1 d
C(79)a C 0.3327(7) 0.8961(10) 0.3037(5) Uiso 0.125(2) 8 1 d
C(73)b C 0.4064(5) 0.8091(7) 0.4278(4) Uiso 0.206(5) 8 1 d
C(74)b C 0.4025(8) 0.7472(10) 0.4120(6) Uiso 0.142(3) 8 1 d
C(75)b C 0.4444(8) 0.7157(11) 0.4029(6) Uiso 0.147(3) 8 1 d
C(76)b C 0.4389(8) 0.6551(11) 0.3879(6) Uiso 0.158(3) 8 1 d
C(77)b C 0.3977(8) 0.6273(11) 0.3836(6) Uiso 0.155(3) 8 1 d
C(78)b C 0.3592(8) 0.6582(11) 0.3928(6) Uiso 0.148(3) 8 1 d
C(79)b C 0.3624(7) 0.7201(10) 0.4067(5) Uiso 0.125(2) 8 1 d
H1c1 H 0.4337 0.8184 0.2532 Uiso 0.089(3) 8 1 d
H2c1 H 0.4046 0.8259 0.2189 Uiso 0.089(3) 8 1 d
H1c3 H 0.5075 0.9711 0.1465 Uiso 0.089(3) 8 1 d
H2c3 H 0.5616 0.973 0.1529 Uiso 0.089(3) 8 1 d
H1c5 H 0.2878 0.9254 0.0987 Uiso 0.089(3) 8 1 d
H2c5 H 0.2601 0.8786 0.1239 Uiso 0.089(3) 8 1 d
H1c7 H 0.2819 0.7992 -0.001 Uiso 0.089(3) 8 1 d
H2c7 H 0.329 0.8137 -0.0203 Uiso 0.089(3) 8 1 d
H1c9 H 0.3949 1.0035 0.0526 Uiso 0.089(3) 8 1 d
H2c9 H 0.3663 0.9595 0.0267 Uiso 0.089(3) 8 1 d
H1c11 H 0.4002 0.7813 0.0006 Uiso 0.089(3) 8 1 d
H2c11 H 0.4543 0.7891 0.0058 Uiso 0.089(3) 8 1 d
H1c13 H 0.487 0.6873 -0.0083 Uiso 0.089(3) 8 1 d
H2c13 H 0.4468 0.675 0.0186 Uiso 0.089(3) 8 1 d
H1c15 H 0.5244 0.5386 0.1127 Uiso 0.089(3) 8 1 d
H2c15 H 0.5792 0.5375 0.114 Uiso 0.089(3) 8 1 d
H1c17 H 0.3565 0.7114 0.2258 Uiso 0.089(3) 8 1 d
H2c17 H 0.4108 0.7168 0.231 Uiso 0.089(3) 8 1 d
H1c19 H 0.5175 0.5594 0.1696 Uiso 0.089(3) 8 1 d
H2c19 H 0.4849 0.499 0.1612 Uiso 0.089(3) 8 1 d
H1c21 H 0.574 0.7688 -0.0556 Uiso 0.089(3) 8 1 d
H2c21 H 0.603 0.8081 -0.0279 Uiso 0.089(3) 8 1 d
H1c23 H 0.5822 0.6325 0.0023 Uiso 0.089(3) 8 1 d
H2c23 H 0.6168 0.5946 0.0268 Uiso 0.089(3) 8 1 d
H1c25 H 0.5236 0.9467 0.09 Uiso 0.089(3) 8 1 d
H2c25 H 0.4864 1.0036 0.0915 Uiso 0.089(3) 8 1 d
H1c27 H 0.2993 0.5544 0.1095 Uiso 0.089(3) 8 1 d
H2c27 H 0.2735 0.5981 0.0819 Uiso 0.089(3) 8 1 d
H1c29 H 0.2415 0.6662 0.2083 Uiso 0.089(3) 8 1 d
H2c29 H 0.2831 0.6679 0.2349 Uiso 0.089(3) 8 1 d
H1c31 H 0.6649 0.7169 0.219 Uiso 0.089(3) 8 1 d
H2c31 H 0.6358 0.7697 0.2396 Uiso 0.089(3) 8 1 d
H1c33 H 0.528 0.8725 0.2652 Uiso 0.089(3) 8 1 d
H2c33 H 0.5647 0.9172 0.246 Uiso 0.089(3) 8 1 d
H1c35 H 0.3462 0.5338 0.1958 Uiso 0.089(3) 8 1 d
H2c35 H 0.3868 0.494 0.1781 Uiso 0.089(3) 8 1 d
H1c37 H 0.6914 0.803 0.0728 Uiso 0.089(3) 8 1 d
H2c37 H 0.674 0.7474 0.0476 Uiso 0.089(3) 8 1 d
H1c41 H 0.6857 0.5393 0.1136 Uiso 0.089(3) 8 1 d
H2c41 H 0.6467 0.5072 0.0905 Uiso 0.089(3) 8 1 d
H1c45 H 0.4147 0.4422 0.0758 Uiso 0.089(3) 8 1 d
H2c45 H 0.3879 0.4109 0.1072 Uiso 0.089(3) 8 1 d
H1c49 H 0.6212 0.8608 0.0812 Uiso 0.089(3) 8 1 d
H2c49 H 0.5732 0.889 0.0683 Uiso 0.089(3) 8 1 d
H1c50 H 0.6111 0.9353 0.0204 Uiso 0.089(3) 8 1 d
H2c50 H 0.659 0.9093 0.0348 Uiso 0.089(3) 8 1 d
H1c52 H 0.3968 0.622 0.0456 Uiso 0.089(3) 8 1 d
H2c52 H 0.3431 0.6236 0.054 Uiso 0.089(3) 8 1 d
H1c53 H 0.3869 0.5181 0.0211 Uiso 0.089(3) 8 1 d
H2c53 H 0.3329 0.5242 0.0274 Uiso 0.089(3) 8 1 d
H1c55 H 0.3628 0.8769 0.1842 Uiso 0.089(3) 8 1 d
H2c55 H 0.3193 0.8587 0.1613 Uiso 0.089(3) 8 1 d
H1c56 H 0.3269 0.9746 0.2012 Uiso 0.089(3) 8 1 d
H2c56 H 0.284 0.9589 0.1773 Uiso 0.089(3) 8 1 d
H1c58 H 0.6062 0.646 0.2053 Uiso 0.089(3) 8 1 d
H2c58 H 0.555 0.6183 0.2043 Uiso 0.089(3) 8 1 d
H1c59 H 0.5632 0.5874 0.2629 Uiso 0.089(3) 8 1 d
H2c59 H 0.5981 0.5485 0.239 Uiso 0.089(3) 8 1 d
H1c61 H 0.2012 0.7452 0.0596 Uiso 0.089(3) 8 1 d
H2c61 H 0.2057 0.6707 0.0705 Uiso 0.089(3) 8 1 d
H1c62 H 0.1872 0.659 0.0209 Uiso 0.089(3) 8 1 d
H2c62 H 0.2093 0.7265 0.0093 Uiso 0.089(3) 8 1 d
H1c64 H 0.2321 0.8213 0.1641 Uiso 0.089(3) 8 1 d
H2c64 H 0.2528 0.7562 0.1801 Uiso 0.089(3) 8 1 d
H1c65 H 0.1853 0.7006 0.1667 Uiso 0.089(3) 8 1 d
H2c65 H 0.1739 0.7608 0.1909 Uiso 0.089(3) 8 1 d
H1c67 H 0.6725 0.9092 0.1403 Uiso 0.089(3) 8 1 d
H2c67 H 0.6868 0.8853 0.1031 Uiso 0.089(3) 8 1 d
H1c68 H 0.7446 0.9554 0.124 Uiso 0.089(3) 8 1 d
H2c68 H 0.75 0.9108 0.157 Uiso 0.089(3) 8 1 d
H1c70 H 0.6725 0.6087 0.1552 Uiso 0.089(3) 8 1 d
H2c70 H 0.6879 0.6324 0.1922 Uiso 0.089(3) 8 1 d
H1c71 H 0.7467 0.5678 0.1703 Uiso 0.089(3) 8 1 d
H2c71 H 0.748 0.6104 0.1363 Uiso 0.089(3) 8 1 d

loop_
_atom_site_aniso_label
_atom_site_aniso_type_symbol
_atom_site_aniso_U_11
_atom_site_aniso_U_22
_atom_site_aniso_U_33
_atom_site_aniso_U_12
_atom_site_aniso_U_13
_atom_site_aniso_U_23
Ti(1) Ti 0.0249(4) 0.0264(4) 0.0267(4) -0.0019(3) 0.0006(3) -0.0028(3)
Ti(2) Ti 0.0278(4) 0.0250(4) 0.0231(4) 0.0008(3) -0.0027(3) -0.0027(3)
Ti(3) Ti 0.0331(5) 0.0369(4) 0.0240(4) 0.0022(4) -0.0068(3) -0.0002(4)
Ti(4) Ti 0.0299(5) 0.0309(4) 0.0385(5) -0.0038(4) -0.0069(4) -0.0064(4)
Ti(5) Ti 0.0248(4) 0.0403(5) 0.0496(6) -0.0029(4) -0.0001(4) -0.0037(4)
Ti(6) Ti 0.0305(5) 0.0381(5) 0.0427(5) 0.0020(4) 0.0065(4) -0.0084(4)
Ti(7) Ti 0.0424(5) 0.0455(5) 0.0292(5) -0.0038(4) 0.0104(4) -0.0029(4)
Ti(8) Ti 0.0315(4) 0.0268(4) 0.0268(4) -0.0019(3) 0.0004(3) -0.0050(3)
Ti(9) Ti 0.0261(4) 0.0256(4) 0.0258(4) -0.0014(3) -0.0044(3) 0.0007(3)
Ti(10) Ti 0.0253(4) 0.0261(4) 0.0253(4) -0.0019(3) -0.0024(3) 0.0030(3)
Ti(11) Ti 0.0323(5) 0.0251(4) 0.0430(5) -0.0049(4) -0.0067(4) -0.0016(4)
Ti(12) Ti 0.0253(4) 0.0353(4) 0.0378(5) -0.0045(4) -0.0023(4) 0.0061(4)
Ti(13) Ti 0.0265(5) 0.0389(5) 0.0465(5) -0.0006(4) -0.0088(4) 0.0044(4)
Ti(14) Ti 0.0368(5) 0.0344(4) 0.0325(5) 0.0002(4) -0.0111(4) 0.0049(4)
Ti(15) Ti 0.0361(5) 0.0252(4) 0.0347(5) 0.0038(4) -0.0047(4) 0.0001(4)
Ti(16) Ti 0.0331(4) 0.0267(4) 0.0229(4) -0.0021(3) -0.0009(3) 0.0014(3)
O(1) O 0.0368(18) 0.0288(16) 0.0285(17) 0.0022(14) -0.0023(14) -0.0040(13)
O(2) O 0.0241(15) 0.0273(15) 0.0211(15) 0.0025(12) 0.0006(12) -0.0005(12)
O(3) O 0.0278(16) 0.0256(15) 0.0265(16) -0.0034(13) 0.0008(13) 0.0003(13)
O(4) O 0.0273(16) 0.0240(14) 0.0259(16) 0.0002(12) -0.0049(13) -0.0013(12)
O(5) O 0.0247(16) 0.0340(17) 0.0346(18) -0.0013(13) -0.0021(13) 0.0014(14)
O(6) O 0.0337(17) 0.0328(16) 0.0287(17) -0.0031(14) -0.0068(14) -0.0004(14)
O(7) O 0.0305(17) 0.0298(16) 0.0263(16) 0.0001(13) -0.0015(13) 0.0036(13)
O(8) O 0.0270(16) 0.0273(15) 0.0290(17) -0.0027(13) -0.0025(13) 0.0010(13)
O(9) O 0.0315(16) 0.0276(15) 0.0217(15) -0.0003(13) -0.0024(13) -0.0042(12)
O(10) O 0.0270(16) 0.0236(14) 0.0263(16) -0.0003(12) -0.0003(13) -0.0024(12)
O(11) O 0.0287(16) 0.0330(16) 0.0267(16) -0.0018(13) 0.0036(13) -0.0057(13)
O(12) O 0.0289(17) 0.0316(16) 0.0359(19) -0.0043(14) 0.0007(14) -0.0031(14)
O(13) O 0.0264(17) 0.0316(16) 0.0368(19) -0.0011(13) 0.0020(14) -0.0032(14)
O(14) O 0.0355(18) 0.0282(16) 0.0322(18) -0.0012(14) -0.0044(14) -0.0043(13)
O(15) O 0.0299(17) 0.0314(16) 0.0249(16) -0.0021(13) -0.0028(13) 0.0034(13)
O(16) O 0.0409(19) 0.0367(17) 0.0273(17) -0.0061(15) 0.0010(14) 0.0007(14)
O(17) O 0.0327(17) 0.0349(17) 0.0226(15) 0.0032(14) -0.0010(13) -0.0039(13)
O(18) O 0.0345(18) 0.0244(15) 0.0366(18) -0.0019(13) -0.0046(14) -0.0048(13)
O(19) O 0.0345(19) 0.0377(18) 0.045(2) 0.0045(15) -0.0076(16) 0.0041(16)
O(20) O 0.049(2) 0.058(2) 0.040(2) -0.0055(19) -0.0199(17) 0.0071(18)
O(21) O 0.045(2) 0.0311(17) 0.0360(18) 0.0033(15) -0.0109(16) 0.0068(14)
O(22) O 0.0440(19) 0.0365(17) 0.0218(16) -0.0018(15) -0.0053(14) 0.0015(14)
O(23) O 0.043(2) 0.0406(18) 0.0260(17) -0.0052(15) 0.0040(15) -0.0078(14)
O(24) O 0.0349(18) 0.0276(16) 0.0416(19) 0.0026(14) 0.0030(15) -0.0075(14)
O(25) O 0.0306(17) 0.0393(18) 0.0273(17) -0.0039(14) 0.0021(14) 0.0045(14)
O(26) O 0.0299(17) 0.0239(15) 0.0346(18) -0.0023(13) -0.0060(14) 0.0039(13)
O(27) O 0.066(3) 0.069(3) 0.031(2) -0.006(2) 0.0137(18) -0.0018(19)
O(28) O 0.044(2) 0.053(2) 0.039(2) 0.0007(17) 0.0156(17) -0.0116(17)
O(29) O 0.0369(18) 0.0276(16) 0.0321(18) -0.0029(14) -0.0003(14) 0.0014(13)
O(30) O 0.0282(17) 0.0360(17) 0.050(2) -0.0082(14) -0.0090(16) 0.0038(16)
O(31) O 0.0295(19) 0.065(2) 0.047(2) -0.0085(17) 0.0069(16) 0.0097(18)
O(32) O 0.0284(17) 0.0393(18) 0.044(2) -0.0035(15) -0.0071(15) -0.0033(15)
O(33) O 0.0399(19) 0.0358(17) 0.0327(18) 0.0002(15) -0.0106(15) -0.0118(14)
O(34) O 0.0338(18) 0.0306(17) 0.052(2) -0.0073(15) -0.0036(16) 0.0075(15)
O(35) O 0.0331(19) 0.048(2) 0.048(2) -0.0025(16) 0.0131(16) -0.0032(17)
O(36) O 0.054(2) 0.0290(17) 0.049(2) 0.0064(16) -0.0047(18) -0.0036(16)
O(37) O 0.034(2) 0.049(2) 0.071(3) 0.0102(17) 0.0068(19) -0.014(2)
O(38) O 0.038(2) 0.0369(19) 0.068(3) -0.0107(16) -0.0119(18) -0.0128(18)
O(39) O 0.047(2) 0.0277(17) 0.068(3) -0.0039(16) -0.0072(19) -0.0044(17)
O(40) O 0.050(2) 0.066(2) 0.0251(17) 0.0129(19) -0.0040(16) 0.0048(17)
O(41) O 0.043(2) 0.050(2) 0.044(2) -0.0073(17) 0.0107(17) -0.0012(17)
O(42) O 0.045(2) 0.0386(19) 0.046(2) -0.0053(16) -0.0092(17) -0.0052(16)
O(43) O 0.0395(20) 0.0396(18) 0.0374(19) 0.0075(16) -0.0003(16) 0.0013(15)
O(44) O 0.0357(19) 0.0388(18) 0.0342(19) 0.0042(15) -0.0086(15) 0.0016(15)
O(45) O 0.036(2) 0.055(2) 0.055(2) -0.0020(17) -0.0197(18) 0.0000(19)
O(46) O 0.0282(18) 0.054(2) 0.065(3) 0.0053(17) -0.0009(18) 0.0062(19)
O(47) O 0.0329(19) 0.043(2) 0.072(3) -0.0107(16) 0.0021(18) -0.0016(19)
O(48) O 0.033(2) 0.046(2) 0.064(3) 0.0037(17) -0.0053(18) -0.0027(19)
C(1) C 0.038(3) 0.041(3) 0.031(3) 0.003(2) 0.004(2) 0.004(2)
C(2) C 0.062(4) 0.036(3) 0.051(3) 0.007(3) 0.011(3) -0.014(2)
C(3) C 0.046(3) 0.032(2) 0.045(3) -0.010(2) -0.012(2) 0.007(2)
C(4) C 0.086(5) 0.024(2) 0.066(4) -0.001(3) 0.006(3) -0.012(3)
C(5) C 0.041(3) 0.051(3) 0.062(4) 0.018(3) -0.011(3) 0.000(3)
C(6) C 0.059(4) 0.096(5) 0.089(5) 0.037(4) -0.037(4) -0.012(4)
C(7) C 0.093(6) 0.143(8) 0.051(4) -0.006(5) -0.045(4) 0.013(5)
C(8) C 0.125(8) 0.150(9) 0.100(7) -0.005(7) -0.059(6) 0.046(7)
C(9) C 0.181(9) 0.047(4) 0.097(6) 0.012(5) -0.098(7) 0.007(4)
C(10) C 0.303(18) 0.099(8) 0.105(8) 0.076(10) -0.011(10) 0.035(6)
C(11) C 0.057(4) 0.052(3) 0.028(3) 0.004(3) -0.006(2) -0.002(2)
C(12) C 0.119(6) 0.067(4) 0.026(3) 0.001(4) 0.003(3) 0.015(3)
C(13) C 0.065(4) 0.054(3) 0.028(3) -0.013(3) -0.009(3) -0.004(2)
C(14) C 0.085(5) 0.052(3) 0.050(4) -0.012(3) -0.001(3) -0.029(3)
C(15) C 0.043(3) 0.033(3) 0.054(3) 0.006(2) 0.001(3) -0.004(2)
C(16) C 0.119(6) 0.039(3) 0.069(5) 0.014(4) -0.009(4) -0.021(3)
C(17) C 0.033(3) 0.053(3) 0.035(3) -0.002(2) 0.004(2) -0.003(2)
C(18) C 0.100(5) 0.061(4) 0.040(3) -0.011(4) 0.006(3) 0.016(3)
C(19) C 0.043(3) 0.028(2) 0.059(4) 0.005(2) -0.014(3) 0.005(2)
C(20) C 0.063(4) 0.050(3) 0.051(3) -0.003(3) -0.013(3) 0.027(3)
C(21) C 0.095(6) 0.118(7) 0.058(5) -0.022(5) 0.014(4) 0.017(5)
C(22) C 0.168(11) 0.123(9) 0.125(9) 0.027(8) 0.019(8) 0.044(7)
C(23) C 0.073(4) 0.067(4) 0.061(4) 0.017(4) 0.020(4) -0.012(3)
C(24) C 0.098(6) 0.101(6) 0.078(5) -0.004(5) 0.049(5) -0.020(5)
C(25) C 0.054(3) 0.030(2) 0.043(3) -0.012(2) 0.005(3) 0.000(2)
C(26) C 0.084(5) 0.051(3) 0.041(3) -0.008(3) 0.010(3) 0.012(3)
C(27) C 0.043(3) 0.038(3) 0.059(4) -0.010(2) -0.019(3) -0.001(3)
C(28) C 0.040(3) 0.060(4) 0.078(5) -0.023(3) -0.004(3) 0.002(3)
C(29) C 0.051(4) 0.142(8) 0.107(7) -0.023(5) 0.006(4) 0.055(6)
C(30) C 0.134(9) 0.175(11) 0.125(9) -0.076(9) 0.017(7) 0.021(8)
C(31) C 0.041(3) 0.055(3) 0.059(4) 0.000(3) -0.023(3) 0.000(3)
C(32) C 0.054(4) 0.087(5) 0.102(6) -0.020(4) -0.043(4) 0.010(4)
C(33) C 0.064(4) 0.044(3) 0.034(3) 0.003(3) -0.015(3) -0.014(2)
C(34) C 0.096(6) 0.093(5) 0.046(4) 0.008(4) -0.041(4) -0.029(4)
C(35) C 0.047(3) 0.035(3) 0.064(4) -0.006(2) -0.001(3) 0.014(3)
C(36) C 0.058(4) 0.044(3) 0.121(6) -0.030(3) -0.019(4) 0.031(4)
C(37) C 0.048(3) 0.066(4) 0.059(4) -0.013(3) 0.019(3) -0.002(3)
C(38) C 0.046(4) 0.093(5) 0.091(5) 0.000(4) 0.031(4) -0.015(4)
C(39) C 0.082(5) 0.043(3) 0.124(7) -0.001(3) 0.003(5) -0.043(4)
C(41) C 0.063(5) 0.115(7) 0.161(10) 0.044(5) -0.010(6) -0.031(7)
C(42) C 0.213(14) 0.151(11) 0.180(12) 0.095(10) 0.120(11) 0.012(9)
C(45) C 0.093(6) 0.051(4) 0.145(8) 0.012(4) -0.037(6) -0.036(5)
C(49) C 0.042(3) 0.051(3) 0.070(4) -0.012(3) 0.008(3) 0.003(3)
C(50) C 0.100(6) 0.088(6) 0.116(7) -0.038(5) -0.017(5) 0.047(5)
C(51) C 0.152(9) 0.053(4) 0.147(9) -0.042(5) -0.045(7) 0.014(5)
C(52) C 0.053(4) 0.062(4) 0.040(3) -0.002(3) -0.012(3) -0.011(3)
C(53) C 0.087(5) 0.096(6) 0.070(5) 0.014(5) -0.019(4) -0.029(4)
C(55) C 0.039(3) 0.060(3) 0.040(3) 0.006(3) -0.004(2) 0.004(3)
C(56) C 0.062(4) 0.081(5) 0.066(4) 0.005(4) 0.011(3) -0.006(4)
C(57) C 0.095(6) 0.162(9) 0.082(6) 0.008(6) 0.038(5) 0.017(6)
C(58) C 0.045(3) 0.037(3) 0.054(3) 0.007(2) -0.010(3) 0.002(2)
C(59) C 0.076(5) 0.044(3) 0.080(5) 0.018(3) 0.004(4) 0.016(3)
C(60) C 0.072(5) 0.115(7) 0.084(6) 0.022(5) -0.022(4) 0.028(5)
C(61) C 0.067(5) 0.140(8) 0.080(6) 0.015(5) -0.025(4) -0.013(5)
C(62) C 0.084(7) 0.242(14) 0.100(8) 0.002(8) -0.042(6) -0.057(9)
C(63) C 0.124(9) 0.172(11) 0.125(9) 0.051(8) -0.018(7) -0.033(8)
C(64) C 0.070(5) 0.088(5) 0.075(5) 0.007(4) 0.020(4) 0.006(4)
C(65) C 0.072(5) 0.073(5) 0.132(8) 0.009(4) 0.044(5) 0.012(5)
C(66) C 0.067(6) 0.158(10) 0.118(8) 0.013(6) 0.002(5) 0.004(7)
C(67) C 0.091(6) 0.083(6) 0.118(7) 0.008(5) -0.011(5) -0.023(5)
C(68) C 0.080(6) 0.097(6) 0.173(10) -0.049(5) -0.007(6) -0.004(6)
C(69) C 0.123(8) 0.095(6) 0.119(8) 0.006(6) 0.039(6) -0.016(6)
C(70) C 0.047(4) 0.072(4) 0.101(6) 0.014(3) -0.001(4) -0.005(4)
C(71) C 0.076(6) 0.124(8) 0.153(10) 0.050(6) -0.001(6) 0.012(7)
C(72) C 0.079(7) 0.178(12) 0.217(14) -0.007(7) -0.047(8) 0.025(10)

loop_
_atom_type_symbol
_atom_type_scat_dispersion_real
_atom_type_scat_dispersion_imag
_atom_type_scat_source
C 0.003 0.002 'International Tables Vol C Tables  4.2.6.8 and 6.1.1.1'
H 0.000 0.000 'International Tables Vol C Tables  4.2.6.8 and 6.1.1.1'
O 0.011 0.006 'International Tables Vol C Tables  4.2.6.8 and 6.1.1.1'
Ti 0.278 0.446 'International Tables Vol C Tables  4.2.6.8 and 6.1.1.1'

loop_
_geom_angle_atom_site_label_1
_geom_angle_atom_site_label_2
_geom_angle_atom_site_label_3
_geom_angle_site_symmetry_1
_geom_angle_site_symmetry_3
_geom_angle
_geom_angle_publ_flag
O(3) Ti(1) O(4) . . 84.74(12) yes
O(3) Ti(1) O(10) . . 92.41(12) yes
O(3) Ti(1) O(11) . . 89.08(13) yes
O(3) Ti(1) O(12) . . 94.10(12) yes
O(3) Ti(1) O(13) . . 167.75(13) yes
O(4) Ti(1) O(10) . . 89.70(12) yes
O(4) Ti(1) O(11) . . 171.79(13) yes
O(4) Ti(1) O(12) . . 80.72(13) yes
O(4) Ti(1) O(13) . . 105.65(13) yes
O(10) Ti(1) O(11) . . 85.15(13) yes
O(10) Ti(1) O(12) . . 167.87(13) yes
O(10) Ti(1) O(13) . . 94.10(12) yes
O(11) Ti(1) O(12) . . 105.16(13) yes
O(11) Ti(1) O(13) . . 81.15(13) yes
O(12) Ti(1) O(13) . . 81.47(13) yes
O(1) Ti(2) O(2) . . 100.59(13) yes
O(1) Ti(2) O(3) . . 101.00(13) yes
O(1) Ti(2) O(4) . . 164.18(13) yes
O(1) Ti(2) O(17) . . 106.60(14) yes
O(1) Ti(2) O(18) . . 91.92(13) yes
O(2) Ti(2) O(3) . . 86.32(12) yes
O(2) Ti(2) O(4) . . 95.15(11) yes
O(2) Ti(2) O(17) . . 89.29(12) yes
O(2) Ti(2) O(18) . . 167.13(12) yes
O(3) Ti(2) O(4) . . 78.38(12) yes
O(3) Ti(2) O(17) . . 152.38(13) yes
O(3) Ti(2) O(18) . . 88.38(12) yes
O(4) Ti(2) O(17) . . 74.88(12) yes
O(4) Ti(2) O(18) . . 72.28(11) yes
O(17) Ti(2) O(18) . . 89.99(13) yes
O(4) Ti(3) O(15) . . 84.84(12) yes
O(4) Ti(3) O(17) . . 74.69(11) yes
O(4) Ti(3) O(33) . . 74.86(12) yes
O(4) Ti(3) O(40) . . 160.76(15) yes
O(4) Ti(3) O(44) . . 98.82(14) yes
O(4) Ti(3) C(47a) . . 178.4(3) yes
O(4) Ti(3) C(47b) . . 171.2(3) yes
O(4) Ti(3) H1c33 . . 104.81(8) yes
O(15) Ti(3) O(17) . . 88.85(12) yes
O(15) Ti(3) O(33) . . 159.70(13) yes
O(15) Ti(3) O(40) . . 102.66(15) yes
O(15) Ti(3) O(44) . . 90.76(14) yes
O(15) Ti(3) C(47a) . . 94.8(2) yes
O(15) Ti(3) C(47b) . . 103.6(3) yes
O(15) Ti(3) H1c33 . . 150.01(10) yes
O(17) Ti(3) O(33) . . 85.93(12) yes
O(17) Ti(3) O(40) . . 87.64(14) yes
O(17) Ti(3) O(44) . . 173.50(14) yes
O(17) Ti(3) C(47a) . . 106.9(3) yes
O(17) Ti(3) C(47b) . . 107.6(3) yes
O(17) Ti(3) H1c33 . . 67.30(8) yes
O(33) Ti(3) O(40) . . 96.71(15) yes
O(33) Ti(3) O(44) . . 92.23(14) yes
O(33) Ti(3) C(47a) . . 105.4(3) yes
O(33) Ti(3) C(47b) . . 96.7(3) yes
O(33) Ti(3) H1c33 . . 41.44(9) yes
O(40) Ti(3) O(44) . . 98.77(16) yes
O(40) Ti(3) C(47a) . . 20.8(2) yes
O(40) Ti(3) C(47b) . . 20.0(3) yes
O(40) Ti(3) H1c33 . . 60.27(12) yes
O(44) Ti(3) C(47a) . . 79.6(3) yes
O(44) Ti(3) C(47b) . . 78.8(3) yes
O(44) Ti(3) H1c33 . . 114.99(11) yes
C(47a) Ti(3) C(47b) . . 8.8(4) yes
C(47a) Ti(3) H1c33 . . 76.22(18) yes
C(47b) Ti(3) H1c33 . . 69.1(3) yes
O(4) Ti(4) O(12) . . 79.24(13) yes
O(4) Ti(4) O(18) . . 76.92(12) yes
O(4) Ti(4) O(32) . . 93.30(12) yes
O(4) Ti(4) O(33) . . 76.12(13) yes
O(4) Ti(4) O(38) . . 168.90(15) yes
O(4) Ti(4) H2c33 . . 108.04(9) yes
O(12) Ti(4) O(18) . . 96.56(13) yes
O(12) Ti(4) O(32) . . 76.74(14) yes
O(12) Ti(4) O(33) . . 150.43(14) yes
O(12) Ti(4) O(38) . . 107.53(16) yes
O(12) Ti(4) H2c33 . . 167.36(10) yes
O(18) Ti(4) O(32) . . 169.14(13) yes
O(18) Ti(4) O(33) . . 93.55(13) yes
O(18) Ti(4) O(38) . . 93.35(14) yes
O(18) Ti(4) H2c33 . . 75.64(9) yes
O(32) Ti(4) O(33) . . 88.56(14) yes
O(32) Ti(4) O(38) . . 96.80(15) yes
O(32) Ti(4) H2c33 . . 112.40(10) yes
O(33) Ti(4) O(38) . . 99.50(16) yes
O(33) Ti(4) H2c33 . . 41.67(9) yes
O(38) Ti(4) H2c33 . . 63.73(13) yes
O(12) Ti(5) O(13) . . 77.60(12) yes
O(12) Ti(5) O(32) . . 73.79(13) yes
O(12) Ti(5) O(35) . . 93.57(14) yes
O(12) Ti(5) O(47) . . 94.08(15) yes
O(12) Ti(5) O(48) . . 162.15(16) yes
O(13) Ti(5) O(32) . . 93.76(13) yes
O(13) Ti(5) O(35) . . 73.74(13) yes
O(13) Ti(5) O(47) . . 162.51(17) yes
O(13) Ti(5) O(48) . . 93.51(15) yes
O(32) Ti(5) O(35) . . 164.10(14) yes
O(32) Ti(5) O(47) . . 98.69(16) yes
O(32) Ti(5) O(48) . . 91.62(16) yes
O(35) Ti(5) O(47) . . 91.69(17) yes
O(35) Ti(5) O(48) . . 98.79(16) yes
O(47) Ti(5) O(48) . . 98.34(17) yes
O(11) Ti(6) O(13) . . 79.22(13) yes
O(11) Ti(6) O(24) . . 76.70(12) yes
O(11) Ti(6) O(28) . . 76.31(14) yes
O(11) Ti(6) O(35) . . 93.06(13) yes
O(11) Ti(6) O(37) . . 168.89(15) yes
O(13) Ti(6) O(24) . . 96.15(14) yes
O(13) Ti(6) O(28) . . 150.77(15) yes
O(13) Ti(6) O(35) . . 77.65(14) yes
O(13) Ti(6) O(37) . . 107.10(17) yes
O(24) Ti(6) O(28) . . 93.55(14) yes
O(24) Ti(6) O(35) . . 168.97(14) yes
O(24) Ti(6) O(37) . . 93.34(15) yes
O(28) Ti(6) O(35) . . 87.89(15) yes
O(28) Ti(6) O(37) . . 99.75(17) yes
O(35) Ti(6) O(37) . . 97.20(16) yes
O(11) Ti(7) O(16) . . 84.90(13) yes
O(11) Ti(7) O(23) . . 74.57(12) yes
O(11) Ti(7) O(27) . . 162.20(16) yes
O(11) Ti(7) O(28) . . 74.74(13) yes
O(11) Ti(7) O(41) . . 97.55(15) yes
O(11) Ti(7) C(21) . . 173.48(19) yes
O(11) Ti(7) C(49) . . 85.57(15) yes
O(16) Ti(7) O(23) . . 87.70(13) yes
O(16) Ti(7) O(27) . . 102.98(16) yes
O(16) Ti(7) O(28) . . 159.58(14) yes
O(16) Ti(7) O(41) . . 91.13(15) yes
O(16) Ti(7) C(21) . . 99.6(2) yes
O(16) Ti(7) C(49) . . 75.29(15) yes
O(23) Ti(7) O(27) . . 89.66(16) yes
O(23) Ti(7) O(28) . . 85.47(14) yes
O(23) Ti(7) O(41) . . 172.11(15) yes
O(23) Ti(7) C(21) . . 110.19(19) yes
O(23) Ti(7) C(49) . . 154.97(15) yes
O(27) Ti(7) O(28) . . 96.20(17) yes
O(27) Ti(7) O(41) . . 98.20(18) yes
O(27) Ti(7) C(21) . . 20.8(2) yes
O(27) Ti(7) C(49) . . 111.74(18) yes
O(28) Ti(7) O(41) . . 93.01(16) yes
O(28) Ti(7) C(21) . . 100.9(2) yes
O(28) Ti(7) C(49) . . 104.12(15) yes
O(41) Ti(7) C(21) . . 77.7(2) yes
O(41) Ti(7) C(49) . . 19.08(17) yes
C(21) Ti(7) C(49) . . 90.9(2) yes
O(9) Ti(8) O(10) . . 86.24(12) yes
O(9) Ti(8) O(11) . . 95.82(12) yes
O(9) Ti(8) O(14) . . 100.42(14) yes
O(9) Ti(8) O(23) . . 89.84(13) yes
O(9) Ti(8) O(24) . . 167.93(13) yes
O(10) Ti(8) O(11) . . 78.42(12) yes
O(10) Ti(8) O(14) . . 100.54(14) yes
O(10) Ti(8) O(23) . . 152.38(13) yes
O(10) Ti(8) O(24) . . 87.97(13) yes
O(11) Ti(8) O(14) . . 163.64(14) yes
O(11) Ti(8) O(23) . . 74.80(13) yes
O(11) Ti(8) O(24) . . 72.63(12) yes
O(14) Ti(8) O(23) . . 107.06(14) yes
O(14) Ti(8) O(24) . . 91.03(13) yes
O(23) Ti(8) O(24) . . 90.41(14) yes
O(2) Ti(9) O(5) . . 94.40(12) yes
O(2) Ti(9) O(6) . . 168.64(13) yes
O(2) Ti(9) O(7) . . 89.24(12) yes
O(2) Ti(9) O(8) . . 85.01(12) yes
O(2) Ti(9) O(9) . . 92.17(12) yes
O(5) Ti(9) O(6) . . 82.25(13) yes
O(5) Ti(9) O(7) . . 106.13(13) yes
O(5) Ti(9) O(8) . . 81.30(13) yes
O(5) Ti(9) O(9) . . 167.70(13) yes
O(6) Ti(9) O(7) . . 81.34(13) yes
O(6) Ti(9) O(8) . . 105.09(13) yes
O(6) Ti(9) O(9) . . 93.17(13) yes
O(7) Ti(9) O(8) . . 170.97(13) yes
O(7) Ti(9) O(9) . . 84.32(12) yes
O(8) Ti(9) O(9) . . 88.94(12) yes
O(2) Ti(10) O(8) . . 78.79(11) yes
O(2) Ti(10) O(10) . . 86.38(12) yes
O(2) Ti(10) O(15) . . 101.00(13) yes
O(2) Ti(10) O(25) . . 88.27(12) yes
O(2) Ti(10) O(26) . . 152.46(13) yes
O(2) Ti(10) H2c17 . . 80.20(8) yes
O(8) Ti(10) O(10) . . 95.22(12) yes
O(8) Ti(10) O(15) . . 164.22(13) yes
O(8) Ti(10) O(25) . . 72.80(12) yes
O(8) Ti(10) O(26) . . 74.45(12) yes
O(8) Ti(10) H2c17 . . 110.43(8) yes
O(10) Ti(10) O(15) . . 100.52(13) yes
O(10) Ti(10) O(25) . . 167.65(13) yes
O(10) Ti(10) O(26) . . 89.68(12) yes
O(10) Ti(10) H2c17 . . 147.83(9) yes
O(15) Ti(10) O(25) . . 91.42(13) yes
O(15) Ti(10) O(26) . . 106.52(13) yes
O(15) Ti(10) H2c17 . . 54.46(10) yes
O(25) Ti(10) O(26) . . 89.94(13) yes
O(25) Ti(10) H2c17 . . 41.04(9) yes
O(26) Ti(10) H2c17 . . 115.17(9) yes
O(8) Ti(11) O(14) . . 84.88(12) yes
O(8) Ti(11) O(26) . . 74.15(12) yes
O(8) Ti(11) O(34) . . 74.63(12) yes
O(8) Ti(11) O(39) . . 161.12(16) yes
O(8) Ti(11) O(42) . . 98.05(14) yes
O(8) Ti(11) C(45) . . 172.62(17) yes
O(14) Ti(11) O(26) . . 88.42(13) yes
O(14) Ti(11) O(34) . . 159.47(13) yes
O(14) Ti(11) O(39) . . 102.86(15) yes
O(14) Ti(11) O(42) . . 90.69(15) yes
O(14) Ti(11) C(45) . . 101.84(19) yes
O(26) Ti(11) O(34) . . 84.84(13) yes
O(26) Ti(11) O(39) . . 88.72(15) yes
O(26) Ti(11) O(42) . . 172.20(14) yes
O(26) Ti(11) C(45) . . 108.77(19) yes
O(34) Ti(11) O(39) . . 96.36(15) yes
O(34) Ti(11) O(42) . . 93.38(15) yes
O(34) Ti(11) C(45) . . 98.69(19) yes
O(39) Ti(11) O(42) . . 99.03(17) yes
O(39) Ti(11) C(45) . . 20.1(2) yes
O(42) Ti(11) C(45) . . 79.0(2) yes
O(5) Ti(12) O(8) . . 79.43(12) yes
O(5) Ti(12) O(25) . . 96.54(13) yes
O(5) Ti(12) O(30) . . 77.96(13) yes
O(5) Ti(12) O(31) . . 107.03(16) yes
O(5) Ti(12) O(34) . . 150.30(14) yes
O(5) Ti(12) H1c35 . . 167.01(10) yes
O(8) Ti(12) O(25) . . 76.72(12) yes
O(8) Ti(12) O(30) . . 92.79(13) yes
O(8) Ti(12) O(31) . . 168.66(15) yes
O(8) Ti(12) O(34) . . 75.65(13) yes
O(8) Ti(12) H1c35 . . 108.05(9) yes
O(25) Ti(12) O(30) . . 168.97(14) yes
O(25) Ti(12) O(31) . . 93.08(15) yes
O(25) Ti(12) O(34) . . 93.24(14) yes
O(25) Ti(12) H1c35 . . 75.48(9) yes
O(30) Ti(12) O(31) . . 97.66(15) yes
O(30) Ti(12) O(34) . . 87.30(14) yes
O(30) Ti(12) H1c35 . . 111.58(10) yes
O(31) Ti(12) O(34) . . 100.34(16) yes
O(31) Ti(12) H1c35 . . 63.90(12) yes
O(34) Ti(12) H1c35 . . 42.10(10) yes
O(5) Ti(13) O(6) . . 76.89(12) yes
O(5) Ti(13) O(19) . . 92.73(13) yes
O(5) Ti(13) O(30) . . 73.00(13) yes
O(5) Ti(13) O(45) . . 162.17(15) yes
O(5) Ti(13) O(46) . . 93.69(15) yes
O(6) Ti(13) O(19) . . 73.96(13) yes
O(6) Ti(13) O(30) . . 93.95(13) yes
O(6) Ti(13) O(45) . . 94.49(15) yes
O(6) Ti(13) O(46) . . 162.28(15) yes
O(19) Ti(13) O(30) . . 163.31(14) yes
O(19) Ti(13) O(45) . . 99.92(16) yes
O(19) Ti(13) O(46) . . 91.79(15) yes
O(30) Ti(13) O(45) . . 92.35(15) yes
O(30) Ti(13) O(46) . . 97.61(15) yes
O(45) Ti(13) O(46) . . 98.39(17) yes
O(6) Ti(14) O(7) . . 78.91(13) yes
O(6) Ti(14) O(19) . . 77.14(13) yes
O(6) Ti(14) O(20) . . 106.43(16) yes
O(6) Ti(14) O(21) . . 150.38(14) yes
O(6) Ti(14) O(22) . . 96.20(13) yes
O(7) Ti(14) O(19) . . 94.08(13) yes
O(7) Ti(14) O(20) . . 169.42(15) yes
O(7) Ti(14) O(21) . . 76.33(13) yes
O(7) Ti(14) O(22) . . 76.79(12) yes
O(19) Ti(14) O(20) . . 96.02(16) yes
O(19) Ti(14) O(21) . . 88.62(14) yes
O(19) Ti(14) O(22) . . 169.70(14) yes
O(20) Ti(14) O(21) . . 100.73(16) yes
O(20) Ti(14) O(22) . . 93.39(15) yes
O(21) Ti(14) O(22) . . 93.74(14) yes
O(1) Ti(15) O(7) . . 84.90(12) yes
O(1) Ti(15) O(21) . . 159.55(13) yes
O(1) Ti(15) O(29) . . 87.79(13) yes
O(1) Ti(15) O(36) . . 103.24(15) yes
O(1) Ti(15) O(43) . . 90.88(14) yes
O(1) Ti(15) C(39) . . 100.51(18) yes
O(7) Ti(15) O(21) . . 74.66(12) yes
O(7) Ti(15) O(29) . . 74.68(12) yes
O(7) Ti(15) O(36) . . 161.32(15) yes
O(7) Ti(15) O(43) . . 97.79(14) yes
O(7) Ti(15) C(39) . . 172.63(17) yes
O(21) Ti(15) O(29) . . 86.05(13) yes
O(21) Ti(15) O(36) . . 96.10(15) yes
O(21) Ti(15) O(43) . . 92.67(15) yes
O(21) Ti(15) C(39) . . 99.92(18) yes
O(29) Ti(15) O(36) . . 88.70(14) yes
O(29) Ti(15) O(43) . . 172.44(14) yes
O(29) Ti(15) C(39) . . 110.29(17) yes
O(36) Ti(15) O(43) . . 98.85(16) yes
O(36) Ti(15) C(39) . . 21.78(19) yes
O(43) Ti(15) C(39) . . 77.26(18) yes
O(3) Ti(16) O(7) . . 95.50(12) yes
O(3) Ti(16) O(9) . . 86.24(12) yes
O(3) Ti(16) O(16) . . 100.45(14) yes
O(3) Ti(16) O(22) . . 167.62(13) yes
O(3) Ti(16) O(29) . . 89.75(12) yes
O(7) Ti(16) O(9) . . 78.36(12) yes
O(7) Ti(16) O(16) . . 163.99(14) yes
O(7) Ti(16) O(22) . . 72.55(12) yes
O(7) Ti(16) O(29) . . 74.63(12) yes
O(9) Ti(16) O(16) . . 101.25(14) yes
O(9) Ti(16) O(22) . . 88.13(12) yes
O(9) Ti(16) O(29) . . 152.17(13) yes
O(16) Ti(16) O(22) . . 91.45(14) yes
O(16) Ti(16) O(29) . . 106.56(14) yes
O(22) Ti(16) O(29) . . 90.10(13) yes
Ti(2) O(1) Ti(15) . . 139.54(18) yes
Ti(2) O(1) O(2) . . 42.91(9) yes
Ti(2) O(1) O(3) . . 42.46(9) yes
Ti(2) O(1) O(7) . . 92.41(13) yes
Ti(2) O(1) O(17) . . 39.49(9) yes
Ti(2) O(1) O(18) . . 49.03(10) yes
Ti(2) O(1) O(29) . . 101.79(14) yes
Ti(2) O(1) O(36) . . 155.17(17) yes
Ti(2) O(1) O(43) . . 141.71(17) yes
Ti(2) O(1) H1c3 . . 90.74(13) yes
Ti(2) O(1) H1c55 . . 106.45(13) yes
Ti(15) O(1) O(2) . . 107.09(13) yes
Ti(15) O(1) O(3) . . 101.65(13) yes
Ti(15) O(1) O(7) . . 49.34(9) yes
Ti(15) O(1) O(17) . . 158.23(16) yes
Ti(15) O(1) O(18) . . 140.35(16) yes
Ti(15) O(1) O(29) . . 48.54(10) yes
Ti(15) O(1) O(36) . . 36.88(9) yes
Ti(15) O(1) O(43) . . 42.29(10) yes
Ti(15) O(1) H1c3 . . 100.31(12) yes
Ti(15) O(1) H1c55 . . 83.78(11) yes
O(2) O(1) O(3) . . 56.34(10) yes
O(2) O(1) O(7) . . 58.83(10) yes
O(2) O(1) O(17) . . 56.85(10) yes
O(2) O(1) O(18) . . 91.90(12) yes
O(2) O(1) O(29) . . 98.94(12) yes
O(2) O(1) O(36) . . 143.76(14) yes
O(2) O(1) O(43) . . 99.73(13) yes
O(2) O(1) H1c3 . . 130.58(13) yes
O(2) O(1) H1c55 . . 76.00(9) yes
O(3) O(1) O(7) . . 67.40(11) yes
O(3) O(1) O(17) . . 81.94(11) yes
O(3) O(1) O(18) . . 60.32(11) yes
O(3) O(1) O(29) . . 59.36(10) yes
O(3) O(1) O(36) . . 115.32(14) yes
O(3) O(1) O(43) . . 132.92(15) yes
O(3) O(1) H1c3 . . 78.55(10) yes
O(3) O(1) H1c55 . . 131.68(12) yes
O(7) O(1) O(17) . . 115.45(13) yes
O(7) O(1) O(18) . . 127.69(14) yes
O(7) O(1) O(29) . . 54.53(10) yes
O(7) O(1) O(36) . . 85.07(12) yes
O(7) O(1) O(43) . . 65.60(12) yes
O(7) O(1) H1c3 . . 123.96(13) yes
O(7) O(1) H1c55 . . 82.40(11) yes
O(17) O(1) O(18) . . 59.91(11) yes
O(17) O(1) O(29) . . 141.20(14) yes
O(17) O(1) O(36) . . 157.89(14) yes
O(17) O(1) O(43) . . 120.96(14) yes
O(17) O(1) H1c3 . . 101.45(12) yes
O(17) O(1) H1c55 . . 78.14(10) yes
O(18) O(1) O(29) . . 95.09(13) yes
O(18) O(1) O(36) . . 115.06(14) yes
O(18) O(1) O(43) . . 166.12(15) yes
O(18) O(1) H1c3 . . 44.38(8) yes
O(18) O(1) H1c55 . . 135.31(13) yes
O(29) O(1) O(36) . . 57.03(11) yes
O(29) O(1) O(43) . . 90.59(13) yes
O(29) O(1) H1c3 . . 70.10(10) yes
O(29) O(1) H1c55 . . 128.97(13) yes
O(36) O(1) O(43) . . 58.24(12) yes
O(36) O(1) H1c3 . . 70.69(10) yes
O(36) O(1) H1c55 . . 97.71(12) yes
O(43) O(1) H1c3 . . 127.45(14) yes
O(43) O(1) H1c55 . . 42.82(9) yes
H1c3 O(1) H1c55 . . 148.45(13) yes
Ti(2) O(2) Ti(9) . . 129.20(15) yes
Ti(2) O(2) Ti(10) . . 121.51(14) yes
Ti(2) O(2) O(1) . . 36.50(8) yes
Ti(2) O(2) O(3) . . 46.55(9) yes
Ti(2) O(2) O(5) . . 139.09(14) yes
Ti(2) O(2) O(7) . . 85.95(11) yes
Ti(2) O(2) O(8) . . 161.18(15) yes
Ti(2) O(2) O(9) . . 104.00(12) yes
Ti(2) O(2) O(10) . . 93.59(12) yes
Ti(2) O(2) O(15) . . 91.19(12) yes
Ti(2) O(2) O(17) . . 45.23(9) yes
Ti(2) O(2) O(25) . . 138.64(14) yes
Ti(9) O(2) Ti(10) . . 99.96(13) yes
Ti(9) O(2) O(1) . . 101.51(12) yes
Ti(9) O(2) O(3) . . 95.29(12) yes
Ti(9) O(2) O(5) . . 42.80(9) yes
Ti(9) O(2) O(7) . . 44.71(9) yes
Ti(9) O(2) O(8) . . 46.76(9) yes
Ti(9) O(2) O(9) . . 43.99(9) yes
Ti(9) O(2) O(10) . . 94.91(12) yes
Ti(9) O(2) O(15) . . 136.08(14) yes
Ti(9) O(2) O(17) . . 160.52(15) yes
Ti(9) O(2) O(25) . . 90.52(12) yes
Ti(10) O(2) O(1) . . 157.33(15) yes
Ti(10) O(2) O(3) . . 109.15(13) yes
Ti(10) O(2) O(5) . . 97.58(12) yes
Ti(10) O(2) O(7) . . 141.92(15) yes
Ti(10) O(2) O(8) . . 53.91(9) yes
Ti(10) O(2) O(9) . . 89.76(11) yes
Ti(10) O(2) O(10) . . 47.02(9) yes
Ti(10) O(2) O(15) . . 36.53(8) yes
Ti(10) O(2) O(17) . . 96.79(12) yes
Ti(10) O(2) O(25) . . 47.39(9) yes
O(1) O(2) O(3) . . 61.70(10) yes
O(1) O(2) O(5) . . 103.07(12) yes
O(1) O(2) O(7) . . 57.41(10) yes
O(1) O(2) O(8) . . 148.21(14) yes
O(1) O(2) O(9) . . 100.69(12) yes
O(1) O(2) O(10) . . 123.36(13) yes
O(1) O(2) O(15) . . 122.41(13) yes
O(1) O(2) O(17) . . 63.62(10) yes
O(1) O(2) O(25) . . 139.06(14) yes
O(3) O(2) O(5) . . 134.39(14) yes
O(3) O(2) O(7) . . 69.10(11) yes
O(3) O(2) O(8) . . 115.28(13) yes
O(3) O(2) O(9) . . 58.39(10) yes
O(3) O(2) O(10) . . 63.06(10) yes
O(3) O(2) O(15) . . 104.26(12) yes
O(3) O(2) O(17) . . 88.50(12) yes
O(3) O(2) O(25) . . 156.53(14) yes
O(5) O(2) O(7) . . 67.13(11) yes
O(5) O(2) O(8) . . 54.46(10) yes
O(5) O(2) O(9) . . 86.35(11) yes
O(5) O(2) O(10) . . 124.26(13) yes
O(5) O(2) O(15) . . 118.65(13) yes
O(5) O(2) O(17) . . 124.98(13) yes
O(5) O(2) O(25) . . 61.03(10) yes
O(7) O(2) O(8) . . 91.25(12) yes
O(7) O(2) O(9) . . 55.94(10) yes
O(7) O(2) O(10) . . 111.78(13) yes
O(7) O(2) O(15) . . 172.87(14) yes
O(7) O(2) O(17) . . 120.79(13) yes
O(7) O(2) O(25) . . 127.93(13) yes
O(8) O(2) O(9) . . 59.74(10) yes
O(8) O(2) O(10) . . 70.18(11) yes
O(8) O(2) O(15) . . 89.36(12) yes
O(8) O(2) O(17) . . 146.12(14) yes
O(8) O(2) O(25) . . 54.93(10) yes
O(9) O(2) O(10) . . 58.31(10) yes
O(9) O(2) O(15) . . 118.75(13) yes
O(9) O(2) O(17) . . 146.41(14) yes
O(9) O(2) O(25) . . 114.42(13) yes
O(10) O(2) O(15) . . 61.84(10) yes
O(10) O(2) O(17) . . 103.80(13) yes
O(10) O(2) O(25) . . 93.83(12) yes
O(15) O(2) O(17) . . 60.30(10) yes
O(15) O(2) O(25) . . 57.62(10) yes
O(17) O(2) O(25) . . 93.56(12) yes
Ti(1) O(3) Ti(2) . . 100.60(13) yes
Ti(1) O(3) Ti(16) . . 129.13(15) yes
Ti(1) O(3) O(1) . . 136.78(15) yes
Ti(1) O(3) O(2) . . 94.87(12) yes
Ti(1) O(3) O(4) . . 47.04(9) yes
Ti(1) O(3) O(9) . . 94.93(12) yes
Ti(1) O(3) O(10) . . 43.66(8) yes
Ti(1) O(3) O(11) . . 44.90(9) yes
Ti(1) O(3) O(12) . . 43.13(9) yes
Ti(1) O(3) O(16) . . 101.87(13) yes
Ti(1) O(3) O(18) . . 90.97(12) yes
Ti(1) O(3) O(29) . . 161.26(16) yes
Ti(2) O(3) Ti(16) . . 120.88(15) yes
Ti(2) O(3) O(1) . . 36.54(8) yes
Ti(2) O(3) O(2) . . 47.13(9) yes
Ti(2) O(3) O(4) . . 54.37(10) yes
Ti(2) O(3) O(9) . . 109.44(13) yes
Ti(2) O(3) O(10) . . 90.35(12) yes
Ti(2) O(3) O(11) . . 142.97(15) yes
Ti(2) O(3) O(12) . . 98.08(13) yes
Ti(2) O(3) O(16) . . 156.48(15) yes
Ti(2) O(3) O(18) . . 47.44(9) yes
Ti(2) O(3) O(29) . . 95.82(12) yes
Ti(16) O(3) O(1) . . 90.42(12) yes
Ti(16) O(3) O(2) . . 93.37(12) yes
Ti(16) O(3) O(4) . . 161.48(15) yes
Ti(16) O(3) O(9) . . 46.43(9) yes
Ti(16) O(3) O(10) . . 104.01(13) yes
Ti(16) O(3) O(11) . . 85.90(12) yes
Ti(16) O(3) O(12) . . 139.11(15) yes
Ti(16) O(3) O(16) . . 36.48(9) yes
Ti(16) O(3) O(18) . . 138.32(14) yes
Ti(16) O(3) O(29) . . 44.91(9) yes
O(1) O(3) O(2) . . 61.95(10) yes
O(1) O(3) O(4) . . 89.82(12) yes
O(1) O(3) O(9) . . 104.20(13) yes
O(1) O(3) O(10) . . 119.18(13) yes
O(1) O(3) O(11) . . 173.06(15) yes
O(1) O(3) O(12) . . 119.17(13) yes
O(1) O(3) O(16) . . 121.35(13) yes
O(1) O(3) O(18) . . 57.93(10) yes
O(1) O(3) O(29) . . 59.31(10) yes
O(2) O(3) O(4) . . 70.51(11) yes
O(2) O(3) O(9) . . 63.33(11) yes
O(2) O(3) O(10) . . 58.52(10) yes
O(2) O(3) O(11) . . 112.34(13) yes
O(2) O(3) O(12) . . 124.51(13) yes
O(2) O(3) O(16) . . 123.48(14) yes
O(2) O(3) O(18) . . 93.92(12) yes
O(2) O(3) O(29) . . 102.95(13) yes
O(4) O(3) O(9) . . 115.81(13) yes
O(4) O(3) O(10) . . 60.16(10) yes
O(4) O(3) O(11) . . 91.81(12) yes
O(4) O(3) O(12) . . 54.42(10) yes
O(4) O(3) O(16) . . 148.78(14) yes
O(4) O(3) O(18) . . 54.78(10) yes
O(4) O(3) O(29) . . 145.76(14) yes
O(9) O(3) O(10) . . 58.44(10) yes
O(9) O(3) O(11) . . 69.04(11) yes
O(9) O(3) O(12) . . 134.18(14) yes
O(9) O(3) O(16) . . 61.73(11) yes
O(9) O(3) O(18) . . 156.87(15) yes
O(9) O(3) O(29) . . 88.02(12) yes
O(10) O(3) O(11) . . 56.36(10) yes
O(10) O(3) O(12) . . 86.35(11) yes
O(10) O(3) O(16) . . 101.13(12) yes
O(10) O(3) O(18) . . 114.70(13) yes
O(10) O(3) O(29) . . 145.88(14) yes
O(11) O(3) O(12) . . 66.98(11) yes
O(11) O(3) O(16) . . 57.50(11) yes
O(11) O(3) O(18) . . 128.06(14) yes
O(11) O(3) O(29) . . 120.68(14) yes
O(12) O(3) O(16) . . 103.05(13) yes
O(12) O(3) O(18) . . 61.24(11) yes
O(12) O(3) O(29) . . 125.59(13) yes
O(16) O(3) O(18) . . 138.51(14) yes
O(16) O(3) O(29) . . 63.38(11) yes
O(18) O(3) O(29) . . 93.52(12) yes
Ti(1) O(4) Ti(2) . . 94.73(12) yes
Ti(1) O(4) Ti(3) . . 149.03(15) yes
Ti(1) O(4) Ti(4) . . 98.39(13) yes
Ti(1) O(4) O(3) . . 48.22(9) yes
Ti(1) O(4) O(10) . . 45.55(9) yes
Ti(1) O(4) O(12) . . 50.49(10) yes
Ti(1) O(4) O(15) . . 108.54(13) yes
Ti(1) O(4) O(17) . . 140.88(16) yes
Ti(1) O(4) O(18) . . 101.82(14) yes
Ti(1) O(4) O(32) . . 87.31(12) yes
Ti(1) O(4) O(33) . . 146.33(16) yes
Ti(1) O(4) O(44) . . 118.80(14) yes
Ti(2) O(4) Ti(3) . . 101.97(13) yes
Ti(2) O(4) Ti(4) . . 102.34(12) yes
Ti(2) O(4) O(3) . . 47.25(9) yes
Ti(2) O(4) O(10) . . 88.56(11) yes
Ti(2) O(4) O(12) . . 103.93(13) yes
Ti(2) O(4) O(15) . . 91.96(12) yes
Ti(2) O(4) O(17) . . 48.96(9) yes
Ti(2) O(4) O(18) . . 52.05(9) yes
Ti(2) O(4) O(32) . . 144.83(14) yes
Ti(2) O(4) O(33) . . 104.48(13) yes
Ti(2) O(4) O(44) . . 138.54(14) yes
Ti(3) O(4) Ti(4) . . 103.18(13) yes
Ti(3) O(4) O(3) . . 145.89(15) yes
Ti(3) O(4) O(10) . . 108.50(13) yes
Ti(3) O(4) O(12) . . 144.70(16) yes
Ti(3) O(4) O(15) . . 45.69(9) yes
Ti(3) O(4) O(17) . . 53.80(10) yes
Ti(3) O(4) O(18) . . 109.03(14) yes
Ti(3) O(4) O(32) . . 93.52(12) yes
Ti(3) O(4) O(33) . . 52.62(10) yes
Ti(3) O(4) O(44) . . 37.22(8) yes
Ti(4) O(4) O(3) . . 98.62(13) yes
Ti(4) O(4) O(10) . . 143.49(15) yes
Ti(4) O(4) O(12) . . 47.90(10) yes
Ti(4) O(4) O(15) . . 148.33(15) yes
Ti(4) O(4) O(17) . . 102.99(13) yes
Ti(4) O(4) O(18) . . 50.31(10) yes
Ti(4) O(4) O(32) . . 42.91(9) yes
Ti(4) O(4) O(33) . . 50.96(10) yes
Ti(4) O(4) O(44) . . 96.44(12) yes
O(3) O(4) O(10) . . 63.65(11) yes
O(3) O(4) O(12) . . 68.08(12) yes
O(3) O(4) O(15) . . 111.63(13) yes
O(3) O(4) O(17) . . 95.98(13) yes
O(3) O(4) O(18) . . 66.61(12) yes
O(3) O(4) O(32) . . 120.10(14) yes
O(3) O(4) O(33) . . 137.42(15) yes
O(3) O(4) O(44) . . 161.51(14) yes
O(10) O(4) O(12) . . 95.77(13) yes
O(10) O(4) O(15) . . 63.70(11) yes
O(10) O(4) O(17) . . 110.13(14) yes
O(10) O(4) O(18) . . 129.92(15) yes
O(10) O(4) O(32) . . 116.31(13) yes
O(10) O(4) O(33) . . 158.52(15) yes
O(10) O(4) O(44) . . 97.87(12) yes
O(12) O(4) O(15) . . 153.98(15) yes
O(12) O(4) O(17) . . 139.80(15) yes
O(12) O(4) O(18) . . 70.44(12) yes
O(12) O(4) O(32) . . 52.07(11) yes
O(12) O(4) O(33) . . 97.48(14) yes
O(12) O(4) O(44) . . 115.96(14) yes
O(15) O(4) O(17) . . 65.77(11) yes
O(15) O(4) O(18) . . 134.66(15) yes
O(15) O(4) O(32) . . 120.67(13) yes
O(15) O(4) O(33) . . 98.31(14) yes
O(15) O(4) O(44) . . 56.19(10) yes
O(17) O(4) O(18) . . 69.36(12) yes
O(17) O(4) O(32) . . 130.04(14) yes
O(17) O(4) O(33) . . 68.90(12) yes
O(17) O(4) O(44) . . 91.02(13) yes
O(18) O(4) O(32) . . 93.12(13) yes
O(18) O(4) O(33) . . 70.80(12) yes
O(18) O(4) O(44) . . 131.82(15) yes
O(32) O(4) O(33) . . 61.14(12) yes
O(32) O(4) O(44) . . 65.95(11) yes
O(33) O(4) O(44) . . 61.05(11) yes
Ti(9) O(5) Ti(12) . . 101.84(14) yes
Ti(9) O(5) Ti(13) . . 99.30(14) yes
Ti(9) O(5) O(2) . . 42.79(8) yes
Ti(9) O(5) O(6) . . 48.71(10) yes
Ti(9) O(5) O(8) . . 48.55(10) yes
Ti(9) O(5) O(19) . . 85.77(12) yes
Ti(9) O(5) O(25) . . 88.17(12) yes
Ti(9) O(5) O(30) . . 101.95(15) yes
Ti(9) O(5) O(31) . . 136.20(15) yes
Ti(9) O(5) O(46) . . 136.61(16) yes
Ti(9) O(5) H2c55 . . 107.16(12) yes
Ti(12) O(5) Ti(13) . . 104.71(14) yes
Ti(12) O(5) O(2) . . 94.13(13) yes
Ti(12) O(5) O(6) . . 111.03(15) yes
Ti(12) O(5) O(8) . . 53.29(10) yes
Ti(12) O(5) O(19) . . 147.27(16) yes
Ti(12) O(5) O(25) . . 42.95(9) yes
Ti(12) O(5) O(30) . . 53.10(11) yes
Ti(12) O(5) O(31) . . 35.17(9) yes
Ti(12) O(5) O(46) . . 101.28(14) yes
Ti(12) O(5) H2c55 . . 143.26(15) yes
Ti(13) O(5) O(2) . . 141.06(15) yes
Ti(13) O(5) O(6) . . 50.60(10) yes
Ti(13) O(5) O(8) . . 108.30(14) yes
Ti(13) O(5) O(19) . . 42.60(9) yes
Ti(13) O(5) O(25) . . 147.57(15) yes
Ti(13) O(5) O(30) . . 52.02(10) yes
Ti(13) O(5) O(31) . . 100.58(13) yes
Ti(13) O(5) O(46) . . 39.06(10) yes
Ti(13) O(5) H2c55 . . 92.50(11) yes
O(2) O(5) O(6) . . 90.97(13) yes
O(2) O(5) O(8) . . 57.54(10) yes
O(2) O(5) O(19) . . 111.83(13) yes
O(2) O(5) O(25) . . 58.26(10) yes
O(2) O(5) O(30) . . 129.98(15) yes
O(2) O(5) O(31) . . 113.80(13) yes
O(2) O(5) O(46) . . 163.62(15) yes
O(2) O(5) H2c55 . . 92.11(10) yes
O(6) O(5) O(8) . . 74.02(12) yes
O(6) O(5) O(19) . . 51.57(11) yes
O(6) O(5) O(25) . . 128.35(14) yes
O(6) O(5) O(30) . . 72.41(13) yes
O(6) O(5) O(31) . . 135.09(15) yes
O(6) O(5) O(46) . . 88.68(14) yes
O(6) O(5) H2c55 . . 105.02(12) yes
O(8) O(5) O(19) . . 125.21(15) yes
O(8) O(5) O(25) . . 54.71(11) yes
O(8) O(5) O(30) . . 72.48(13) yes
O(8) O(5) O(31) . . 88.09(13) yes
O(8) O(5) O(46) . . 137.47(16) yes
O(8) O(5) H2c55 . . 149.35(14) yes
O(19) O(5) O(25) . . 169.32(14) yes
O(19) O(5) O(30) . . 94.25(14) yes
O(19) O(5) O(31) . . 133.37(14) yes
O(19) O(5) O(46) . . 56.16(11) yes
O(19) O(5) H2c55 . . 58.37(9) yes
O(25) O(5) O(30) . . 95.60(14) yes
O(25) O(5) O(31) . . 55.78(11) yes
O(25) O(5) O(46) . . 132.49(15) yes
O(25) O(5) H2c55 . . 115.51(12) yes
O(30) O(5) O(31) . . 62.92(13) yes
O(30) O(5) O(46) . . 65.25(12) yes
O(30) O(5) H2c55 . . 137.37(14) yes
O(31) O(5) O(46) . . 77.21(12) yes
O(31) O(5) H2c55 . . 110.49(12) yes
O(46) O(5) H2c55 . . 72.20(10) yes
Ti(9) O(6) Ti(13) . . 101.55(14) yes
Ti(9) O(6) Ti(14) . . 101.77(14) yes
Ti(9) O(6) O(5) . . 49.04(10) yes
Ti(9) O(6) O(7) . . 48.72(10) yes
Ti(9) O(6) O(9) . . 43.61(9) yes
Ti(9) O(6) O(19) . . 102.63(15) yes
Ti(9) O(6) O(20) . . 136.18(16) yes
Ti(9) O(6) O(22) . . 88.71(13) yes
Ti(9) O(6) O(30) . . 86.10(12) yes
Ti(9) O(6) O(45) . . 138.75(16) yes
Ti(9) O(6) H2c52 . . 110.74(13) yes
Ti(13) O(6) Ti(14) . . 105.17(14) yes
Ti(13) O(6) O(5) . . 52.51(10) yes
Ti(13) O(6) O(7) . . 111.17(14) yes
Ti(13) O(6) O(9) . . 143.73(15) yes
Ti(13) O(6) O(19) . . 52.58(11) yes
Ti(13) O(6) O(20) . . 99.03(13) yes
Ti(13) O(6) O(22) . . 147.88(15) yes
Ti(13) O(6) O(30) . . 42.71(9) yes
Ti(13) O(6) O(45) . . 39.39(10) yes
Ti(13) O(6) H2c52 . . 89.37(11) yes
Ti(14) O(6) O(5) . . 111.20(15) yes
Ti(14) O(6) O(7) . . 53.05(10) yes
Ti(14) O(6) O(9) . . 94.09(13) yes
Ti(14) O(6) O(19) . . 53.20(11) yes
Ti(14) O(6) O(20) . . 35.08(9) yes
Ti(14) O(6) O(22) . . 42.71(9) yes
Ti(14) O(6) O(30) . . 147.77(16) yes
Ti(14) O(6) O(45) . . 101.97(14) yes
Ti(14) O(6) H2c52 . . 140.89(15) yes
O(5) O(6) O(7) . . 74.94(12) yes
O(5) O(6) O(9) . . 92.05(13) yes
O(5) O(6) O(19) . . 72.81(13) yes
O(5) O(6) O(20) . . 134.58(15) yes
O(5) O(6) O(22) . . 129.18(15) yes
O(5) O(6) O(30) . . 51.84(11) yes
O(5) O(6) O(45) . . 90.81(14) yes
O(5) O(6) H2c52 . . 106.46(12) yes
O(7) O(6) O(9) . . 57.72(11) yes
O(7) O(6) O(19) . . 73.51(13) yes
O(7) O(6) O(20) . . 87.77(13) yes
O(7) O(6) O(22) . . 54.54(11) yes
O(7) O(6) O(30) . . 126.31(15) yes
O(7) O(6) O(45) . . 140.45(16) yes
O(7) O(6) H2c52 . . 152.35(14) yes
O(9) O(6) O(19) . . 131.21(15) yes
O(9) O(6) O(20) . . 113.76(14) yes
O(9) O(6) O(22) . . 58.39(10) yes
O(9) O(6) O(30) . . 112.03(13) yes
O(9) O(6) O(45) . . 161.41(15) yes
O(9) O(6) H2c52 . . 94.73(11) yes
O(19) O(6) O(20) . . 61.99(13) yes
O(19) O(6) O(22) . . 95.61(14) yes
O(19) O(6) O(30) . . 94.65(14) yes
O(19) O(6) O(45) . . 67.02(13) yes
O(19) O(6) H2c52 . . 133.88(15) yes
O(20) O(6) O(22) . . 55.62(11) yes
O(20) O(6) O(30) . . 133.01(14) yes
O(20) O(6) O(45) . . 76.28(13) yes
O(20) O(6) H2c52 . . 107.74(12) yes
O(22) O(6) O(30) . . 169.31(15) yes
O(22) O(6) O(45) . . 130.80(15) yes
O(22) O(6) H2c52 . . 115.56(12) yes
O(30) O(6) O(45) . . 56.79(11) yes
O(30) O(6) H2c52 . . 58.12(9) yes
O(45) O(6) H2c52 . . 66.88(10) yes
Ti(9) O(7) Ti(14) . . 97.98(13) yes
Ti(9) O(7) Ti(15) . . 149.04(17) yes
Ti(9) O(7) Ti(16) . . 95.29(13) yes
Ti(9) O(7) O(1) . . 109.12(14) yes
Ti(9) O(7) O(2) . . 46.05(9) yes
Ti(9) O(7) O(6) . . 49.94(10) yes
Ti(9) O(7) O(9) . . 48.66(9) yes
Ti(9) O(7) O(19) . . 86.80(12) yes
Ti(9) O(7) O(21) . . 145.25(17) yes
Ti(9) O(7) O(22) . . 101.93(14) yes
Ti(9) O(7) O(29) . . 141.73(16) yes
Ti(9) O(7) O(43) . . 117.79(14) yes
Ti(14) O(7) Ti(15) . . 103.08(13) yes
Ti(14) O(7) Ti(16) . . 102.06(13) yes
Ti(14) O(7) O(1) . . 148.47(15) yes
Ti(14) O(7) O(2) . . 143.64(15) yes
Ti(14) O(7) O(6) . . 48.04(9) yes
Ti(14) O(7) O(9) . . 98.15(13) yes
Ti(14) O(7) O(19) . . 42.35(9) yes
Ti(14) O(7) O(21) . . 50.42(10) yes
Ti(14) O(7) O(22) . . 50.14(10) yes
Ti(14) O(7) O(29) . . 102.90(14) yes
Ti(14) O(7) O(43) . . 96.83(13) yes
Ti(15) O(7) Ti(16) . . 102.11(13) yes
Ti(15) O(7) O(1) . . 45.76(9) yes
Ti(15) O(7) O(2) . . 108.44(13) yes
Ti(15) O(7) O(6) . . 144.85(16) yes
Ti(15) O(7) O(9) . . 146.31(16) yes
Ti(15) O(7) O(19) . . 93.64(12) yes
Ti(15) O(7) O(21) . . 53.03(10) yes
Ti(15) O(7) O(22) . . 108.97(14) yes
Ti(15) O(7) O(29) . . 53.59(10) yes
Ti(15) O(7) O(43) . . 37.67(9) yes
Ti(16) O(7) O(1) . . 91.42(12) yes
Ti(16) O(7) O(2) . . 88.75(12) yes
Ti(16) O(7) O(6) . . 103.51(13) yes
Ti(16) O(7) O(9) . . 47.37(9) yes
Ti(16) O(7) O(19) . . 143.99(14) yes
Ti(16) O(7) O(21) . . 104.51(14) yes
Ti(16) O(7) O(22) . . 51.95(10) yes
Ti(16) O(7) O(29) . . 49.27(9) yes
Ti(16) O(7) O(43) . . 139.01(14) yes
O(1) O(7) O(2) . . 63.76(11) yes
O(1) O(7) O(6) . . 154.69(16) yes
O(1) O(7) O(9) . . 111.69(14) yes
O(1) O(7) O(19) . . 121.87(14) yes
O(1) O(7) O(21) . . 98.78(14) yes
O(1) O(7) O(22) . . 133.98(15) yes
O(1) O(7) O(29) . . 64.96(12) yes
O(1) O(7) O(43) . . 56.58(11) yes
O(2) O(7) O(6) . . 95.80(13) yes
O(2) O(7) O(9) . . 64.08(11) yes
O(2) O(7) O(19) . . 116.80(13) yes
O(2) O(7) O(21) . . 158.72(16) yes
O(2) O(7) O(22) . . 130.11(15) yes
O(2) O(7) O(29) . . 110.16(14) yes
O(2) O(7) O(43) . . 97.14(13) yes
O(6) O(7) O(9) . . 67.41(12) yes
O(6) O(7) O(19) . . 52.04(11) yes
O(6) O(7) O(21) . . 97.11(14) yes
O(6) O(7) O(22) . . 70.25(13) yes
O(6) O(7) O(29) . . 139.80(16) yes
O(6) O(7) O(43) . . 116.06(14) yes
O(9) O(7) O(19) . . 119.44(14) yes
O(9) O(7) O(21) . . 136.89(16) yes
O(9) O(7) O(22) . . 66.41(12) yes
O(9) O(7) O(29) . . 96.42(14) yes
O(9) O(7) O(43) . . 161.18(15) yes
O(19) O(7) O(21) . . 60.48(12) yes
O(19) O(7) O(22) . . 92.38(13) yes
O(19) O(7) O(29) . . 129.60(14) yes
O(19) O(7) O(43) . . 66.41(11) yes
O(21) O(7) O(22) . . 70.50(13) yes
O(21) O(7) O(29) . . 69.13(13) yes
O(21) O(7) O(43) . . 61.93(12) yes
O(22) O(7) O(29) . . 69.54(13) yes
O(22) O(7) O(43) . . 132.40(15) yes
O(29) O(7) O(43) . . 91.26(13) yes
Ti(9) O(8) Ti(10) . . 94.87(12) yes
Ti(9) O(8) Ti(11) . . 149.17(17) yes
Ti(9) O(8) Ti(12) . . 97.41(13) yes
Ti(9) O(8) O(2) . . 48.23(9) yes
Ti(9) O(8) O(5) . . 50.14(10) yes
Ti(9) O(8) O(9) . . 46.29(9) yes
Ti(9) O(8) O(14) . . 109.28(14) yes
Ti(9) O(8) O(25) . . 101.18(14) yes
Ti(9) O(8) O(26) . . 141.65(16) yes
Ti(9) O(8) O(30) . . 87.51(12) yes
Ti(9) O(8) O(34) . . 145.35(17) yes
Ti(9) O(8) O(42) . . 117.88(14) yes
Ti(10) O(8) Ti(11) . . 102.70(13) yes
Ti(10) O(8) Ti(12) . . 102.10(13) yes
Ti(10) O(8) O(2) . . 47.29(9) yes
Ti(10) O(8) O(5) . . 103.73(13) yes
Ti(10) O(8) O(9) . . 88.81(12) yes
Ti(10) O(8) O(14) . . 92.01(12) yes
Ti(10) O(8) O(25) . . 51.92(10) yes
Ti(10) O(8) O(26) . . 49.32(9) yes
Ti(10) O(8) O(30) . . 144.66(15) yes
Ti(10) O(8) O(34) . . 104.30(14) yes
Ti(10) O(8) O(42) . . 139.51(14) yes
Ti(11) O(8) Ti(12) . . 103.30(13) yes
Ti(11) O(8) O(2) . . 146.67(15) yes
Ti(11) O(8) O(5) . . 144.03(16) yes
Ti(11) O(8) O(9) . . 108.36(13) yes
Ti(11) O(8) O(14) . . 45.76(9) yes
Ti(11) O(8) O(25) . . 109.61(14) yes
Ti(11) O(8) O(26) . . 54.22(10) yes
Ti(11) O(8) O(30) . . 92.31(12) yes
Ti(11) O(8) O(34) . . 52.99(10) yes
Ti(11) O(8) O(42) . . 37.57(9) yes
Ti(12) O(8) O(2) . . 98.13(13) yes
Ti(12) O(8) O(5) . . 47.28(9) yes
Ti(12) O(8) O(9) . . 143.25(15) yes
Ti(12) O(8) O(14) . . 148.61(15) yes
Ti(12) O(8) O(25) . . 50.21(10) yes
Ti(12) O(8) O(26) . . 102.82(14) yes
Ti(12) O(8) O(30) . . 42.83(9) yes
Ti(12) O(8) O(34) . . 50.80(10) yes
Ti(12) O(8) O(42) . . 96.82(13) yes
O(2) O(8) O(5) . . 68.00(11) yes
O(2) O(8) O(9) . . 63.97(11) yes
O(2) O(8) O(14) . . 111.83(14) yes
O(2) O(8) O(25) . . 66.33(12) yes
O(2) O(8) O(26) . . 96.41(13) yes
O(2) O(8) O(30) . . 120.51(13) yes
O(2) O(8) O(34) . . 136.88(16) yes
O(2) O(8) O(42) . . 160.90(15) yes
O(5) O(8) O(9) . . 96.16(13) yes
O(5) O(8) O(14) . . 154.41(16) yes
O(5) O(8) O(25) . . 70.00(12) yes
O(5) O(8) O(26) . . 139.41(16) yes
O(5) O(8) O(30) . . 52.54(11) yes
O(5) O(8) O(34) . . 96.75(14) yes
O(5) O(8) O(42) . . 115.30(14) yes
O(9) O(8) O(14) . . 63.68(11) yes
O(9) O(8) O(25) . . 129.96(15) yes
O(9) O(8) O(26) . . 110.58(14) yes
O(9) O(8) O(30) . . 116.75(13) yes
O(9) O(8) O(34) . . 158.81(16) yes
O(9) O(8) O(42) . . 96.99(13) yes
O(14) O(8) O(25) . . 134.69(15) yes
O(14) O(8) O(26) . . 65.80(12) yes
O(14) O(8) O(30) . . 120.45(14) yes
O(14) O(8) O(34) . . 98.74(14) yes
O(14) O(8) O(42) . . 56.42(11) yes
O(25) O(8) O(26) . . 69.43(12) yes
O(25) O(8) O(30) . . 92.99(13) yes
O(25) O(8) O(34) . . 70.56(13) yes
O(25) O(8) O(42) . . 132.77(15) yes
O(26) O(8) O(30) . . 128.92(14) yes
O(26) O(8) O(34) . . 68.64(12) yes
O(26) O(8) O(42) . . 91.79(13) yes
O(30) O(8) O(34) . . 60.28(12) yes
O(30) O(8) O(42) . . 65.11(11) yes
O(34) O(8) O(42) . . 62.22(12) yes
Ti(8) O(9) Ti(9) . . 129.32(15) yes
Ti(8) O(9) Ti(16) . . 121.00(15) yes
Ti(8) O(9) O(2) . . 104.42(13) yes
Ti(8) O(9) O(3) . . 93.30(13) yes
Ti(8) O(9) O(6) . . 138.53(14) yes
Ti(8) O(9) O(7) . . 161.76(16) yes
Ti(8) O(9) O(8) . . 86.06(12) yes
Ti(8) O(9) O(10) . . 46.88(9) yes
Ti(8) O(9) O(14) . . 36.65(8) yes
Ti(8) O(9) O(16) . . 90.56(12) yes
Ti(8) O(9) O(22) . . 137.91(15) yes
Ti(8) O(9) O(23) . . 45.14(9) yes
Ti(9) O(9) Ti(16) . . 100.49(13) yes
Ti(9) O(9) O(2) . . 43.84(8) yes
Ti(9) O(9) O(3) . . 95.06(12) yes
Ti(9) O(9) O(6) . . 43.21(9) yes
Ti(9) O(9) O(7) . . 47.03(9) yes
Ti(9) O(9) O(8) . . 44.77(9) yes
Ti(9) O(9) O(10) . . 94.84(12) yes
Ti(9) O(9) O(14) . . 101.57(13) yes
Ti(9) O(9) O(16) . . 136.58(14) yes
Ti(9) O(9) O(22) . . 91.09(12) yes
Ti(9) O(9) O(23) . . 161.09(15) yes
Ti(16) O(9) O(2) . . 89.95(12) yes
Ti(16) O(9) O(3) . . 47.33(9) yes
Ti(16) O(9) O(6) . . 98.42(13) yes
Ti(16) O(9) O(7) . . 54.27(10) yes
Ti(16) O(9) O(8) . . 142.57(15) yes
Ti(16) O(9) O(10) . . 109.43(14) yes
Ti(16) O(9) O(14) . . 156.87(16) yes
Ti(16) O(9) O(16) . . 36.47(8) yes
Ti(16) O(9) O(22) . . 47.49(9) yes
Ti(16) O(9) O(23) . . 95.80(13) yes
O(2) O(9) O(3) . . 58.27(10) yes
O(2) O(9) O(6) . . 86.64(11) yes
O(2) O(9) O(7) . . 59.98(10) yes
O(2) O(9) O(8) . . 56.30(10) yes
O(2) O(9) O(10) . . 58.36(10) yes
O(2) O(9) O(14) . . 101.19(12) yes
O(2) O(9) O(16) . . 118.83(13) yes
O(2) O(9) O(22) . . 114.68(13) yes
O(2) O(9) O(23) . . 146.41(14) yes
O(3) O(9) O(6) . . 125.20(13) yes
O(3) O(9) O(7) . . 70.78(11) yes
O(3) O(9) O(8) . . 111.91(13) yes
O(3) O(9) O(10) . . 63.04(10) yes
O(3) O(9) O(14) . . 123.28(14) yes
O(3) O(9) O(16) . . 61.99(11) yes
O(3) O(9) O(22) . . 94.25(12) yes
O(3) O(9) O(23) . . 103.06(13) yes
O(6) O(9) O(7) . . 54.87(10) yes
O(6) O(9) O(8) . . 66.91(11) yes
O(6) O(9) O(10) . . 133.96(14) yes
O(6) O(9) O(14) . . 102.39(12) yes
O(6) O(9) O(16) . . 119.23(13) yes
O(6) O(9) O(22) . . 61.57(11) yes
O(6) O(9) O(23) . . 124.84(14) yes
O(7) O(9) O(8) . . 91.63(13) yes
O(7) O(9) O(10) . . 115.66(13) yes
O(7) O(9) O(14) . . 148.47(15) yes
O(7) O(9) O(16) . . 89.63(12) yes
O(7) O(9) O(22) . . 54.98(10) yes
O(7) O(9) O(23) . . 145.42(15) yes
O(8) O(9) O(10) . . 68.73(11) yes
O(8) O(9) O(14) . . 57.41(10) yes
O(8) O(9) O(16) . . 172.88(15) yes
O(8) O(9) O(22) . . 128.27(14) yes
O(8) O(9) O(23) . . 121.11(13) yes
O(10) O(9) O(14) . . 61.80(10) yes
O(10) O(9) O(16) . . 104.44(13) yes
O(10) O(9) O(22) . . 156.91(14) yes
O(10) O(9) O(23) . . 88.70(12) yes
O(14) O(9) O(16) . . 121.85(13) yes
O(14) O(9) O(22) . . 138.44(14) yes
O(14) O(9) O(23) . . 63.90(11) yes
O(16) O(9) O(22) . . 57.66(11) yes
O(16) O(9) O(23) . . 59.36(11) yes
O(22) O(9) O(23) . . 92.88(12) yes
Ti(1) O(10) Ti(8) . . 100.21(13) yes
Ti(1) O(10) Ti(10) . . 129.07(15) yes
Ti(1) O(10) O(2) . . 95.01(12) yes
Ti(1) O(10) O(3) . . 43.93(8) yes
Ti(1) O(10) O(4) . . 44.75(9) yes
Ti(1) O(10) O(9) . . 95.24(12) yes
Ti(1) O(10) O(11) . . 46.98(9) yes
Ti(1) O(10) O(13) . . 43.12(9) yes
Ti(1) O(10) O(14) . . 136.40(15) yes
Ti(1) O(10) O(15) . . 101.45(13) yes
Ti(1) O(10) O(24) . . 90.98(12) yes
Ti(1) O(10) O(26) . . 160.65(16) yes
Ti(8) O(10) Ti(10) . . 121.39(15) yes
Ti(8) O(10) O(2) . . 109.34(13) yes
Ti(8) O(10) O(3) . . 89.70(12) yes
Ti(8) O(10) O(4) . . 142.21(15) yes
Ti(8) O(10) O(9) . . 46.89(9) yes
Ti(8) O(10) O(11) . . 54.03(10) yes
Ti(8) O(10) O(13) . . 98.01(13) yes
Ti(8) O(10) O(14) . . 36.61(8) yes
Ti(8) O(10) O(15) . . 157.21(15) yes
Ti(8) O(10) O(24) . . 47.28(9) yes
Ti(8) O(10) O(26) . . 96.58(12) yes
Ti(10) O(10) O(2) . . 46.60(9) yes
Ti(10) O(10) O(3) . . 104.15(12) yes
Ti(10) O(10) O(4) . . 85.79(12) yes
Ti(10) O(10) O(9) . . 93.48(12) yes
Ti(10) O(10) O(11) . . 161.53(15) yes
Ti(10) O(10) O(13) . . 138.69(15) yes
Ti(10) O(10) O(14) . . 91.04(12) yes
Ti(10) O(10) O(15) . . 36.57(8) yes
Ti(10) O(10) O(24) . . 138.32(14) yes
Ti(10) O(10) O(26) . . 45.05(9) yes
O(2) O(10) O(3) . . 58.42(10) yes
O(2) O(10) O(4) . . 68.77(11) yes
O(2) O(10) O(9) . . 63.33(10) yes
O(2) O(10) O(11) . . 115.63(13) yes
O(2) O(10) O(13) . . 134.19(13) yes
O(2) O(10) O(14) . . 104.53(13) yes
O(2) O(10) O(15) . . 61.79(10) yes
O(2) O(10) O(24) . . 156.61(15) yes
O(2) O(10) O(26) . . 88.38(12) yes
O(3) O(10) O(4) . . 56.19(10) yes
O(3) O(10) O(9) . . 58.52(10) yes
O(3) O(10) O(11) . . 59.91(10) yes
O(3) O(10) O(13) . . 86.60(11) yes
O(3) O(10) O(14) . . 118.83(13) yes
O(3) O(10) O(15) . . 101.06(12) yes
O(3) O(10) O(24) . . 114.49(13) yes
O(3) O(10) O(26) . . 146.24(14) yes
O(4) O(10) O(9) . . 112.12(13) yes
O(4) O(10) O(11) . . 91.54(12) yes
O(4) O(10) O(13) . . 67.14(11) yes
O(4) O(10) O(14) . . 172.94(14) yes
O(4) O(10) O(15) . . 57.34(10) yes
O(4) O(10) O(24) . . 128.38(14) yes
O(4) O(10) O(26) . . 120.66(13) yes
O(9) O(10) O(11) . . 70.60(11) yes
O(9) O(10) O(13) . . 124.88(14) yes
O(9) O(10) O(14) . . 61.73(10) yes
O(9) O(10) O(15) . . 123.56(13) yes
O(9) O(10) O(24) . . 93.65(12) yes
O(9) O(10) O(26) . . 103.26(13) yes
O(11) O(10) O(13) . . 54.66(11) yes
O(11) O(10) O(14) . . 89.48(12) yes
O(11) O(10) O(15) . . 148.32(14) yes
O(11) O(10) O(24) . . 54.87(11) yes
O(11) O(10) O(26) . . 145.96(14) yes
O(13) O(10) O(14) . . 118.82(13) yes
O(13) O(10) O(15) . . 102.59(12) yes
O(13) O(10) O(24) . . 61.47(11) yes
O(13) O(10) O(26) . . 124.91(13) yes
O(14) O(10) O(15) . . 122.15(13) yes
O(14) O(10) O(24) . . 57.36(10) yes
O(14) O(10) O(26) . . 60.00(10) yes
O(15) O(10) O(24) . . 138.77(14) yes
O(15) O(10) O(26) . . 63.52(10) yes
O(24) O(10) O(26) . . 93.41(12) yes
Ti(1) O(11) Ti(6) . . 98.00(13) yes
Ti(1) O(11) Ti(7) . . 149.34(17) yes
Ti(1) O(11) Ti(8) . . 94.69(13) yes
Ti(1) O(11) O(3) . . 46.02(9) yes
Ti(1) O(11) O(10) . . 47.87(9) yes
Ti(1) O(11) O(13) . . 50.11(10) yes
Ti(1) O(11) O(16) . . 109.33(14) yes
Ti(1) O(11) O(23) . . 141.19(17) yes
Ti(1) O(11) O(24) . . 101.24(14) yes
Ti(1) O(11) O(28) . . 146.04(17) yes
Ti(1) O(11) O(35) . . 87.73(13) yes
Ti(1) O(11) O(41) . . 118.41(15) yes
Ti(6) O(11) Ti(7) . . 103.23(14) yes
Ti(6) O(11) Ti(8) . . 102.15(13) yes
Ti(6) O(11) O(3) . . 143.59(15) yes
Ti(6) O(11) O(10) . . 98.25(13) yes
Ti(6) O(11) O(13) . . 47.90(10) yes
Ti(6) O(11) O(16) . . 148.47(16) yes
Ti(6) O(11) O(23) . . 102.94(14) yes
Ti(6) O(11) O(24) . . 50.43(10) yes
Ti(6) O(11) O(28) . . 50.86(11) yes
Ti(6) O(11) O(35) . . 42.81(9) yes
Ti(6) O(11) O(41) . . 96.89(13) yes
Ti(7) O(11) Ti(8) . . 102.06(13) yes
Ti(7) O(11) O(3) . . 108.42(13) yes
Ti(7) O(11) O(10) . . 146.32(16) yes
Ti(7) O(11) O(13) . . 144.77(16) yes
Ti(7) O(11) O(16) . . 45.58(9) yes
Ti(7) O(11) O(23) . . 53.62(10) yes
Ti(7) O(11) O(24) . . 109.31(15) yes
Ti(7) O(11) O(28) . . 52.81(11) yes
Ti(7) O(11) O(35) . . 92.97(13) yes
Ti(7) O(11) O(41) . . 37.59(9) yes
Ti(8) O(11) O(3) . . 88.54(12) yes
Ti(8) O(11) O(10) . . 47.55(9) yes
Ti(8) O(11) O(13) . . 103.74(13) yes
Ti(8) O(11) O(16) . . 91.23(12) yes
Ti(8) O(11) O(23) . . 49.23(10) yes
Ti(8) O(11) O(24) . . 51.74(10) yes
Ti(8) O(11) O(28) . . 104.17(14) yes
Ti(8) O(11) O(35) . . 144.65(15) yes
Ti(8) O(11) O(41) . . 138.88(15) yes
O(3) O(11) O(10) . . 63.73(11) yes
O(3) O(11) O(13) . . 95.86(13) yes
O(3) O(11) O(16) . . 63.91(11) yes
O(3) O(11) O(23) . . 110.10(14) yes
O(3) O(11) O(24) . . 129.58(15) yes
O(3) O(11) O(28) . . 158.79(16) yes
O(3) O(11) O(35) . . 116.93(14) yes
O(3) O(11) O(41) . . 97.29(13) yes
O(10) O(11) O(13) . . 67.58(12) yes
O(10) O(11) O(16) . . 111.60(14) yes
O(10) O(11) O(23) . . 96.55(14) yes
O(10) O(11) O(24) . . 66.25(12) yes
O(10) O(11) O(28) . . 137.06(16) yes
O(10) O(11) O(35) . . 120.18(14) yes
O(10) O(11) O(41) . . 160.97(15) yes
O(13) O(11) O(16) . . 154.80(16) yes
O(13) O(11) O(23) . . 139.84(16) yes
O(13) O(11) O(24) . . 70.29(13) yes
O(13) O(11) O(28) . . 97.45(15) yes
O(13) O(11) O(35) . . 52.63(11) yes
O(13) O(11) O(41) . . 115.97(15) yes
O(16) O(11) O(23) . . 64.85(12) yes
O(16) O(11) O(24) . . 133.81(16) yes
O(16) O(11) O(28) . . 98.38(14) yes
O(16) O(11) O(35) . . 121.19(14) yes
O(16) O(11) O(41) . . 56.56(11) yes
O(23) O(11) O(24) . . 69.56(13) yes
O(23) O(11) O(28) . . 68.61(13) yes
O(23) O(11) O(35) . . 129.27(15) yes
O(23) O(11) O(41) . . 91.21(14) yes
O(24) O(11) O(28) . . 70.82(14) yes
O(24) O(11) O(35) . . 93.16(13) yes
O(24) O(11) O(41) . . 132.76(16) yes
O(28) O(11) O(35) . . 60.66(12) yes
O(28) O(11) O(41) . . 61.97(13) yes
O(35) O(11) O(41) . . 65.69(12) yes
Ti(1) O(12) Ti(4) . . 101.64(15) yes
Ti(1) O(12) Ti(5) . . 100.48(14) yes
Ti(1) O(12) O(3) . . 42.78(8) yes
Ti(1) O(12) O(4) . . 48.78(10) yes
Ti(1) O(12) O(13) . . 49.09(10) yes
Ti(1) O(12) O(18) . . 88.23(12) yes
Ti(1) O(12) O(32) . . 102.45(15) yes
Ti(1) O(12) O(35) . . 86.00(12) yes
Ti(1) O(12) O(38) . . 135.65(16) yes
Ti(1) O(12) O(47) . . 138.03(16) yes
Ti(1) O(12) H1c49 . . 107.44(13) yes
Ti(1) O(12) H1c67 . . 171.72(16) yes
Ti(4) O(12) Ti(5) . . 105.67(15) yes
Ti(4) O(12) O(3) . . 93.82(13) yes
Ti(4) O(12) O(4) . . 52.87(10) yes
Ti(4) O(12) O(13) . . 111.55(15) yes
Ti(4) O(12) O(18) . . 42.68(9) yes
Ti(4) O(12) O(32) . . 53.64(11) yes
Ti(4) O(12) O(35) . . 148.70(16) yes
Ti(4) O(12) O(38) . . 34.71(9) yes
Ti(4) O(12) O(47) . . 102.17(15) yes
Ti(4) O(12) H1c49 . . 141.62(15) yes
Ti(4) O(12) H1c67 . . 86.62(11) yes
Ti(5) O(12) O(3) . . 141.98(15) yes
Ti(5) O(12) O(4) . . 110.06(15) yes
Ti(5) O(12) O(13) . . 51.39(10) yes
Ti(5) O(12) O(18) . . 148.34(16) yes
Ti(5) O(12) O(32) . . 52.51(11) yes
Ti(5) O(12) O(35) . . 43.08(9) yes
Ti(5) O(12) O(38) . . 100.33(13) yes
Ti(5) O(12) O(47) . . 39.57(9) yes
Ti(5) O(12) H1c49 . . 93.23(12) yes
Ti(5) O(12) H1c67 . . 77.58(10) yes
O(3) O(12) O(4) . . 57.51(11) yes
O(3) O(12) O(13) . . 91.28(13) yes
O(3) O(12) O(18) . . 58.28(10) yes
O(3) O(12) O(32) . . 130.57(15) yes
O(3) O(12) O(35) . . 111.30(13) yes
O(3) O(12) O(38) . . 113.60(13) yes
O(3) O(12) O(47) . . 162.29(16) yes
O(3) O(12) H1c49 . . 90.94(11) yes
O(3) O(12) H1c67 . . 136.98(12) yes
O(4) O(12) O(13) . . 74.90(12) yes
O(4) O(12) O(18) . . 54.48(10) yes
O(4) O(12) O(32) . . 73.11(13) yes
O(4) O(12) O(35) . . 126.34(14) yes
O(4) O(12) O(38) . . 87.25(13) yes
O(4) O(12) O(47) . . 139.41(16) yes
O(4) O(12) H1c49 . . 148.36(15) yes
O(4) O(12) H1c67 . . 139.48(14) yes
O(13) O(12) O(18) . . 128.99(15) yes
O(13) O(12) O(32) . . 72.73(13) yes
O(13) O(12) O(35) . . 51.95(11) yes
O(13) O(12) O(38) . . 134.88(16) yes
O(13) O(12) O(47) . . 89.91(13) yes
O(13) O(12) H1c49 . . 106.38(13) yes
O(13) O(12) H1c67 . . 128.40(13) yes
O(18) O(12) O(32) . . 95.96(14) yes
O(18) O(12) O(35) . . 168.37(15) yes
O(18) O(12) O(38) . . 55.50(11) yes
O(18) O(12) O(47) . . 131.78(15) yes
O(18) O(12) H1c49 . . 113.28(12) yes
O(18) O(12) H1c67 . . 97.61(11) yes
O(32) O(12) O(35) . . 95.13(14) yes
O(32) O(12) O(38) . . 62.42(12) yes
O(32) O(12) O(47) . . 66.43(13) yes
O(32) O(12) H1c49 . . 138.20(15) yes
O(32) O(12) H1c67 . . 82.86(12) yes
O(35) O(12) O(38) . . 133.96(14) yes
O(35) O(12) O(47) . . 56.76(12) yes
O(35) O(12) H1c49 . . 59.28(9) yes
O(35) O(12) H1c67 . . 87.20(10) yes
O(38) O(12) O(47) . . 77.21(13) yes
O(38) O(12) H1c49 . . 109.98(12) yes
O(38) O(12) H1c67 . . 52.46(9) yes
O(47) O(12) H1c49 . . 71.80(11) yes
O(47) O(12) H1c67 . . 38.49(8) yes
H1c49 O(12) H1c67 . . 64.86(7) yes
Ti(1) O(13) Ti(5) . . 100.45(13) yes
Ti(1) O(13) Ti(6) . . 101.61(15) yes
Ti(1) O(13) O(10) . . 42.79(8) yes
Ti(1) O(13) O(11) . . 48.74(10) yes
Ti(1) O(13) O(12) . . 49.44(10) yes
Ti(1) O(13) O(24) . . 88.00(12) yes
Ti(1) O(13) O(32) . . 86.22(12) yes
Ti(1) O(13) O(35) . . 102.21(15) yes
Ti(1) O(13) O(37) . . 135.82(16) yes
Ti(1) O(13) O(48) . . 138.01(16) yes
Ti(1) O(13) H1c58 . . 109.28(13) yes
Ti(1) O(13) H1c70 . . 168.51(16) yes
Ti(5) O(13) Ti(6) . . 105.11(15) yes
Ti(5) O(13) O(10) . . 142.02(15) yes
Ti(5) O(13) O(11) . . 109.53(14) yes
Ti(5) O(13) O(12) . . 51.01(10) yes
Ti(5) O(13) O(24) . . 147.98(16) yes
Ti(5) O(13) O(32) . . 42.56(9) yes
Ti(5) O(13) O(35) . . 52.74(11) yes
Ti(5) O(13) O(37) . . 100.15(13) yes
Ti(5) O(13) O(48) . . 39.58(9) yes
Ti(5) O(13) H1c58 . . 92.46(11) yes
Ti(5) O(13) H1c70 . . 79.48(10) yes
Ti(6) O(13) O(10) . . 94.05(13) yes
Ti(6) O(13) O(11) . . 52.88(11) yes
Ti(6) O(13) O(12) . . 111.16(15) yes
Ti(6) O(13) O(24) . . 42.90(9) yes
Ti(6) O(13) O(32) . . 147.61(16) yes
Ti(6) O(13) O(35) . . 52.87(11) yes
Ti(6) O(13) O(37) . . 34.98(10) yes
Ti(6) O(13) O(48) . . 101.86(15) yes
Ti(6) O(13) H1c58 . . 140.90(14) yes
Ti(6) O(13) H1c70 . . 89.41(11) yes
O(10) O(13) O(11) . . 57.76(11) yes
O(10) O(13) O(12) . . 91.65(12) yes
O(10) O(13) O(24) . . 58.21(10) yes
O(10) O(13) O(32) . . 111.87(13) yes
O(10) O(13) O(35) . . 130.13(16) yes
O(10) O(13) O(37) . . 113.70(13) yes
O(10) O(13) O(48) . . 162.43(16) yes
O(10) O(13) H1c58 . . 92.73(10) yes
O(10) O(13) H1c70 . . 134.10(12) yes
O(11) O(13) O(12) . . 74.78(13) yes
O(11) O(13) O(24) . . 54.47(11) yes
O(11) O(13) O(32) . . 125.93(14) yes
O(11) O(13) O(35) . . 72.40(14) yes
O(11) O(13) O(37) . . 87.50(14) yes
O(11) O(13) O(48) . . 138.98(16) yes
O(11) O(13) H1c58 . . 150.43(14) yes
O(11) O(13) H1c70 . . 142.23(14) yes
O(12) O(13) O(24) . . 128.89(15) yes
O(12) O(13) O(32) . . 51.57(11) yes
O(12) O(13) O(35) . . 72.53(13) yes
O(12) O(13) O(37) . . 134.69(16) yes
O(12) O(13) O(48) . . 89.53(13) yes
O(12) O(13) H1c58 . . 107.07(13) yes
O(12) O(13) H1c70 . . 129.30(13) yes
O(24) O(13) O(32) . . 169.14(15) yes
O(24) O(13) O(35) . . 95.37(15) yes
O(24) O(13) O(37) . . 55.72(11) yes
O(24) O(13) O(48) . . 131.90(15) yes
O(24) O(13) H1c58 . . 113.97(12) yes
O(24) O(13) H1c70 . . 98.11(11) yes
O(32) O(13) O(35) . . 94.83(14) yes
O(32) O(13) O(37) . . 133.36(14) yes
O(32) O(13) O(48) . . 56.38(11) yes
O(32) O(13) H1c58 . . 59.74(9) yes
O(32) O(13) H1c70 . . 86.13(10) yes
O(35) O(13) O(37) . . 62.35(13) yes
O(35) O(13) O(48) . . 66.74(13) yes
O(35) O(13) H1c58 . . 136.95(14) yes
O(35) O(13) H1c70 . . 86.97(12) yes
O(37) O(13) O(48) . . 77.01(13) yes
O(37) O(13) H1c58 . . 108.39(12) yes
O(37) O(13) H1c70 . . 54.75(9) yes
O(48) O(13) H1c58 . . 70.22(11) yes
O(48) O(13) H1c70 . . 40.03(8) yes
H1c58 O(13) H1c70 . . 59.35(6) yes
Ti(8) O(14) Ti(11) . . 139.62(18) yes
Ti(8) O(14) O(8) . . 92.48(14) yes
Ti(8) O(14) O(9) . . 42.92(9) yes
Ti(8) O(14) O(10) . . 42.86(9) yes
Ti(8) O(14) O(23) . . 39.30(9) yes
Ti(8) O(14) O(24) . . 49.36(10) yes
Ti(8) O(14) O(26) . . 101.64(14) yes
Ti(8) O(14) O(39) . . 154.88(18) yes
Ti(8) O(14) O(42) . . 141.90(17) yes
Ti(8) O(14) C(15) . . 77.47(15) yes
Ti(8) O(14) H1c15 . . 90.25(13) yes
Ti(8) O(14) H1c52 . . 104.56(13) yes
Ti(11) O(14) O(8) . . 49.36(10) yes
Ti(11) O(14) O(9) . . 107.19(14) yes
Ti(11) O(14) O(10) . . 101.27(14) yes
Ti(11) O(14) O(23) . . 158.76(16) yes
Ti(11) O(14) O(24) . . 139.59(16) yes
Ti(11) O(14) O(26) . . 48.48(9) yes
Ti(11) O(14) O(39) . . 37.13(9) yes
Ti(11) O(14) O(42) . . 42.40(10) yes
Ti(11) O(14) C(15) . . 117.26(17) yes
Ti(11) O(14) H1c15 . . 98.63(12) yes
Ti(11) O(14) H1c52 . . 84.03(11) yes
O(8) O(14) O(9) . . 58.91(10) yes
O(8) O(14) O(10) . . 67.09(11) yes
O(8) O(14) O(23) . . 115.80(13) yes
O(8) O(14) O(24) . . 127.41(15) yes
O(8) O(14) O(26) . . 54.11(10) yes
O(8) O(14) O(39) . . 85.27(13) yes
O(8) O(14) O(42) . . 65.82(12) yes
O(8) O(14) C(15) . . 134.12(17) yes
O(8) O(14) H1c15 . . 120.84(14) yes
O(8) O(14) H1c52 . . 80.51(11) yes
O(9) O(14) O(10) . . 56.47(10) yes
O(9) O(14) O(23) . . 57.07(10) yes
O(9) O(14) O(24) . . 92.22(12) yes
O(9) O(14) O(26) . . 98.62(12) yes
O(9) O(14) O(39) . . 144.07(15) yes
O(9) O(14) O(42) . . 99.94(13) yes
O(9) O(14) C(15) . . 119.87(15) yes
O(9) O(14) H1c15 . . 129.13(13) yes
O(9) O(14) H1c52 . . 73.37(9) yes
O(10) O(14) O(23) . . 82.15(11) yes
O(10) O(14) O(24) . . 60.37(11) yes
O(10) O(14) O(26) . . 58.82(10) yes
O(10) O(14) O(39) . . 114.84(14) yes
O(10) O(14) O(42) . . 132.82(15) yes
O(10) O(14) C(15) . . 76.15(14) yes
O(10) O(14) H1c15 . . 76.19(10) yes
O(10) O(14) H1c52 . . 129.01(12) yes
O(23) O(14) O(24) . . 60.15(11) yes
O(23) O(14) O(26) . . 140.85(14) yes
O(23) O(14) O(39) . . 157.63(15) yes
O(23) O(14) O(42) . . 121.38(15) yes
O(23) O(14) C(15) . . 83.96(14) yes
O(23) O(14) H1c15 . . 102.53(12) yes
O(23) O(14) H1c52 . . 77.81(10) yes
O(24) O(14) O(26) . . 94.57(13) yes
O(24) O(14) O(39) . . 114.09(14) yes
O(24) O(14) O(42) . . 165.93(16) yes
O(24) O(14) C(15) . . 28.46(12) yes
O(24) O(14) H1c15 . . 44.38(8) yes
O(24) O(14) H1c52 . . 136.11(14) yes
O(26) O(14) O(39) . . 57.20(11) yes
O(26) O(14) O(42) . . 90.62(13) yes
O(26) O(14) C(15) . . 83.86(15) yes
O(26) O(14) H1c15 . . 67.49(10) yes
O(26) O(14) H1c52 . . 128.00(13) yes
O(39) O(14) O(42) . . 58.52(12) yes
O(39) O(14) C(15) . . 86.19(14) yes
O(39) O(14) H1c15 . . 69.87(10) yes
O(39) O(14) H1c52 . . 99.75(12) yes
O(42) O(14) C(15) . . 140.20(16) yes
O(42) O(14) H1c15 . . 127.55(14) yes
O(42) O(14) H1c52 . . 43.67(9) yes
C(15) O(14) H1c15 . . 18.79(11) yes
C(15) O(14) H1c52 . . 145.36(16) yes
H1c15 O(14) H1c52 . . 153.91(13) yes
Ti(3) O(15) Ti(10) . . 139.16(17) yes
Ti(3) O(15) O(2) . . 100.80(13) yes
Ti(3) O(15) O(4) . . 49.47(9) yes
Ti(3) O(15) O(10) . . 107.54(13) yes
Ti(3) O(15) O(17) . . 48.23(9) yes
Ti(3) O(15) O(25) . . 138.79(15) yes
Ti(3) O(15) O(26) . . 159.60(15) yes
Ti(3) O(15) O(40) . . 37.10(9) yes
Ti(3) O(15) O(44) . . 42.43(9) yes
Ti(3) O(15) C(17) . . 116.12(16) yes
Ti(3) O(15) H2c17 . . 98.00(12) yes
Ti(3) O(15) H2c58 . . 85.10(11) yes
Ti(10) O(15) O(2) . . 42.48(9) yes
Ti(10) O(15) O(4) . . 92.35(13) yes
Ti(10) O(15) O(10) . . 42.90(9) yes
Ti(10) O(15) O(17) . . 100.90(14) yes
Ti(10) O(15) O(25) . . 49.24(10) yes
Ti(10) O(15) O(26) . . 39.51(9) yes
Ti(10) O(15) O(40) . . 153.16(17) yes
Ti(10) O(15) O(44) . . 143.46(17) yes
Ti(10) O(15) C(17) . . 77.10(14) yes
Ti(10) O(15) H2c17 . . 90.04(12) yes
Ti(10) O(15) H2c58 . . 108.02(13) yes
O(2) O(15) O(4) . . 67.15(11) yes
O(2) O(15) O(10) . . 56.38(10) yes
O(2) O(15) O(17) . . 58.46(10) yes
O(2) O(15) O(25) . . 60.34(10) yes
O(2) O(15) O(26) . . 81.98(11) yes
O(2) O(15) O(40) . . 113.65(13) yes
O(2) O(15) O(44) . . 133.29(14) yes
O(2) O(15) C(17) . . 75.32(13) yes
O(2) O(15) H2c17 . . 76.28(10) yes
O(2) O(15) H2c58 . . 134.10(13) yes
O(4) O(15) O(10) . . 58.96(10) yes
O(4) O(15) O(17) . . 54.39(10) yes
O(4) O(15) O(25) . . 127.44(14) yes
O(4) O(15) O(26) . . 115.83(13) yes
O(4) O(15) O(40) . . 85.29(12) yes
O(4) O(15) O(44) . . 66.34(12) yes
O(4) O(15) C(17) . . 133.21(16) yes
O(4) O(15) H2c17 . . 121.03(13) yes
O(4) O(15) H2c58 . . 84.61(10) yes
O(10) O(15) O(17) . . 98.52(12) yes
O(10) O(15) O(25) . . 92.10(12) yes
O(10) O(15) O(26) . . 57.05(10) yes
O(10) O(15) O(40) . . 144.22(14) yes
O(10) O(15) O(44) . . 101.37(13) yes
O(10) O(15) C(17) . . 119.41(15) yes
O(10) O(15) H2c17 . . 129.08(13) yes
O(10) O(15) H2c58 . . 78.29(10) yes
O(17) O(15) O(25) . . 94.11(12) yes
O(17) O(15) O(26) . . 140.29(14) yes
O(17) O(15) O(40) . . 56.47(11) yes
O(17) O(15) O(44) . . 90.47(13) yes
O(17) O(15) C(17) . . 82.64(14) yes
O(17) O(15) H2c17 . . 67.33(9) yes
O(17) O(15) H2c58 . . 130.47(13) yes
O(25) O(15) O(26) . . 59.95(10) yes
O(25) O(15) O(40) . . 113.03(14) yes
O(25) O(15) O(44) . . 164.98(16) yes
O(25) O(15) C(17) . . 28.39(12) yes
O(25) O(15) H2c17 . . 44.33(8) yes
O(25) O(15) H2c58 . . 135.15(13) yes
O(26) O(15) O(40) . . 158.04(14) yes
O(26) O(15) O(44) . . 122.65(14) yes
O(26) O(15) C(17) . . 84.21(14) yes
O(26) O(15) H2c17 . . 102.27(11) yes
O(26) O(15) H2c58 . . 78.83(9) yes
O(40) O(15) O(44) . . 58.41(12) yes
O(40) O(15) C(17) . . 85.11(14) yes
O(40) O(15) H2c17 . . 68.79(10) yes
O(40) O(15) H2c58 . . 98.39(12) yes
O(44) O(15) C(17) . . 139.19(16) yes
O(44) O(15) H2c17 . . 126.17(14) yes
O(44) O(15) H2c58 . . 43.83(8) yes
C(17) O(15) H2c17 . . 18.17(10) yes
C(17) O(15) H2c58 . . 142.12(15) yes
H2c17 O(15) H2c58 . . 148.59(13) yes
Ti(7) O(16) Ti(16) . . 139.40(19) yes
Ti(7) O(16) O(3) . . 107.02(14) yes
Ti(7) O(16) O(9) . . 101.56(14) yes
Ti(7) O(16) O(11) . . 49.51(10) yes
Ti(7) O(16) O(22) . . 139.69(16) yes
Ti(7) O(16) O(23) . . 48.74(10) yes
Ti(7) O(16) O(27) . . 37.05(10) yes
Ti(7) O(16) O(29) . . 158.75(17) yes
Ti(7) O(16) O(41) . . 42.12(10) yes
Ti(7) O(16) C(11) . . 118.07(17) yes
Ti(7) O(16) H2c11 . . 100.01(13) yes
Ti(7) O(16) H2c49 . . 84.92(12) yes
Ti(16) O(16) O(3) . . 43.06(10) yes
Ti(16) O(16) O(9) . . 42.27(9) yes
Ti(16) O(16) O(11) . . 92.18(14) yes
Ti(16) O(16) O(22) . . 49.17(11) yes
Ti(16) O(16) O(23) . . 101.33(15) yes
Ti(16) O(16) O(27) . . 155.40(18) yes
Ti(16) O(16) O(29) . . 39.51(9) yes
Ti(16) O(16) O(41) . . 141.79(18) yes
Ti(16) O(16) C(11) . . 77.31(15) yes
Ti(16) O(16) H2c11 . . 92.27(14) yes
Ti(16) O(16) H2c49 . . 104.42(14) yes
O(3) O(16) O(9) . . 56.29(10) yes
O(3) O(16) O(11) . . 58.59(10) yes
O(3) O(16) O(22) . . 92.18(13) yes
O(3) O(16) O(23) . . 98.76(13) yes
O(3) O(16) O(27) . . 143.92(15) yes
O(3) O(16) O(29) . . 57.19(10) yes
O(3) O(16) O(41) . . 99.56(14) yes
O(3) O(16) C(11) . . 119.99(16) yes
O(3) O(16) H2c11 . . 132.71(14) yes
O(3) O(16) H2c49 . . 73.56(10) yes
O(9) O(16) O(11) . . 67.18(11) yes
O(9) O(16) O(22) . . 60.12(11) yes
O(9) O(16) O(23) . . 59.10(11) yes
O(9) O(16) O(27) . . 115.84(14) yes
O(9) O(16) O(29) . . 81.78(11) yes
O(9) O(16) O(41) . . 132.57(15) yes
O(9) O(16) C(11) . . 76.80(14) yes
O(9) O(16) H2c11 . . 80.99(11) yes
O(9) O(16) H2c49 . . 129.27(13) yes
O(11) O(16) O(22) . . 127.25(15) yes
O(11) O(16) O(23) . . 54.62(11) yes
O(11) O(16) O(27) . . 85.52(13) yes
O(11) O(16) O(29) . . 115.60(14) yes
O(11) O(16) O(41) . . 65.47(13) yes
O(11) O(16) C(11) . . 135.22(17) yes
O(11) O(16) H2c11 . . 125.54(14) yes
O(11) O(16) H2c49 . . 81.48(11) yes
O(22) O(16) O(23) . . 94.27(13) yes
O(22) O(16) O(27) . . 114.77(15) yes
O(22) O(16) O(29) . . 60.01(11) yes
O(22) O(16) O(41) . . 166.46(16) yes
O(22) O(16) C(11) . . 28.37(12) yes
O(22) O(16) H2c11 . . 45.07(8) yes
O(22) O(16) H2c49 . . 135.09(14) yes
O(23) O(16) O(27) . . 57.77(12) yes
O(23) O(16) O(29) . . 140.73(15) yes
O(23) O(16) O(41) . . 90.60(14) yes
O(23) O(16) C(11) . . 84.55(15) yes
O(23) O(16) H2c11 . . 71.30(10) yes
O(23) O(16) H2c49 . . 129.42(14) yes
O(27) O(16) O(29) . . 157.34(15) yes
O(27) O(16) O(41) . . 57.93(13) yes
O(27) O(16) C(11) . . 87.13(15) yes
O(27) O(16) H2c11 . . 69.72(11) yes
O(27) O(16) H2c49 . . 99.46(13) yes
O(29) O(16) O(41) . . 121.56(15) yes
O(29) O(16) C(11) . . 83.17(14) yes
O(29) O(16) H2c11 . . 101.24(12) yes
O(29) O(16) H2c49 . . 77.07(10) yes
O(41) O(16) C(11) . . 140.44(18) yes
O(41) O(16) H2c11 . . 125.89(15) yes
O(41) O(16) H2c49 . . 44.53(9) yes
C(11) O(16) H2c11 . . 18.13(11) yes
C(11) O(16) H2c49 . . 143.28(16) yes
H2c11 O(16) H2c49 . . 148.08(14) yes
Ti(2) O(17) Ti(3) . . 106.80(14) yes
Ti(2) O(17) O(1) . . 33.91(8) yes
Ti(2) O(17) O(2) . . 45.48(9) yes
Ti(2) O(17) O(4) . . 56.16(10) yes
Ti(2) O(17) O(15) . . 92.13(12) yes
Ti(2) O(17) O(18) . . 46.44(9) yes
Ti(2) O(17) O(33) . . 98.67(13) yes
Ti(2) O(17) O(40) . . 148.17(16) yes
Ti(2) O(17) C(1) . . 123.9(3) yes
Ti(2) O(17) C(2) . . 108.55(18) yes
Ti(2) O(17) H1c1 . . 151.35(17) yes
Ti(2) O(17) H2c1 . . 103.15(14) yes
Ti(2) O(17) H2c17 . . 115.53(12) yes
Ti(2) O(17) H1c33 . . 127.09(13) yes
Ti(3) O(17) O(1) . . 140.40(14) yes
Ti(3) O(17) O(2) . . 98.68(12) yes
Ti(3) O(17) O(4) . . 51.51(9) yes
Ti(3) O(17) O(15) . . 42.92(8) yes
Ti(3) O(17) O(18) . . 95.55(12) yes
Ti(3) O(17) O(33) . . 46.14(9) yes
Ti(3) O(17) O(40) . . 41.45(9) yes
Ti(3) O(17) C(1) . . 126.9(3) yes
Ti(3) O(17) C(2) . . 140.32(19) yes
Ti(3) O(17) H1c1 . . 97.94(12) yes
Ti(3) O(17) H2c1 . . 131.44(15) yes
Ti(3) O(17) H2c17 . . 79.99(9) yes
Ti(3) O(17) H1c33 . . 70.77(9) yes
O(1) O(17) O(2) . . 59.53(10) yes
O(1) O(17) O(4) . . 88.99(12) yes
O(1) O(17) O(15) . . 119.34(13) yes
O(1) O(17) O(18) . . 56.10(10) yes
O(1) O(17) O(33) . . 117.11(13) yes
O(1) O(17) O(40) . . 177.37(15) yes
O(1) O(17) C(1) . . 92.1(2) yes
O(1) O(17) C(2) . . 75.31(16) yes
O(1) O(17) H1c1 . . 121.15(14) yes
O(1) O(17) H2c1 . . 78.81(11) yes
O(1) O(17) H2c17 . . 116.30(11) yes
O(1) O(17) H1c33 . . 122.75(12) yes
O(2) O(17) O(4) . . 70.52(11) yes
O(2) O(17) O(15) . . 61.24(10) yes
O(2) O(17) O(18) . . 91.18(12) yes
O(2) O(17) O(33) . . 125.48(14) yes
O(2) O(17) O(40) . . 122.97(14) yes
O(2) O(17) C(1) . . 105.3(3) yes
O(2) O(17) C(2) . . 118.93(19) yes
O(2) O(17) H1c1 . . 117.37(14) yes
O(2) O(17) H2c1 . . 76.58(11) yes
O(2) O(17) H2c17 . . 70.06(9) yes
O(2) O(17) H1c33 . . 165.79(13) yes
O(4) O(17) O(15) . . 59.84(11) yes
O(4) O(17) O(18) . . 55.00(10) yes
O(4) O(17) O(33) . . 55.01(11) yes
O(4) O(17) O(40) . . 92.69(14) yes
O(4) O(17) C(1) . . 174.3(3) yes
O(4) O(17) C(2) . . 150.6(2) yes
O(4) O(17) H1c1 . . 149.22(16) yes
O(4) O(17) H2c1 . . 146.66(16) yes
O(4) O(17) H2c17 . . 109.04(12) yes
O(4) O(17) H1c33 . . 95.28(11) yes
O(15) O(17) O(18) . . 114.53(13) yes
O(15) O(17) O(33) . . 87.43(12) yes
O(15) O(17) O(40) . . 63.28(12) yes
O(15) O(17) C(1) . . 115.0(3) yes
O(15) O(17) C(2) . . 149.55(19) yes
O(15) O(17) H1c1 . . 96.42(12) yes
O(15) O(17) H2c1 . . 99.50(13) yes
O(15) O(17) H2c17 . . 49.76(8) yes
O(15) O(17) H1c33 . . 111.60(11) yes
O(18) O(17) O(33) . . 61.05(11) yes
O(18) O(17) O(40) . . 123.52(15) yes
O(18) O(17) C(1) . . 129.8(3) yes
O(18) O(17) C(2) . . 95.85(17) yes
O(18) O(17) H1c1 . . 145.86(15) yes
O(18) O(17) H2c1 . . 132.41(15) yes
O(18) O(17) H2c17 . . 159.58(13) yes
O(18) O(17) H1c33 . . 80.70(10) yes
O(33) O(17) O(40) . . 62.48(12) yes
O(33) O(17) C(1) . . 128.8(3) yes
O(33) O(17) C(2) . . 110.37(18) yes
O(33) O(17) H1c1 . . 108.96(13) yes
O(33) O(17) H2c1 . . 156.78(15) yes
O(33) O(17) H2c17 . . 123.23(12) yes
O(33) O(17) H1c33 . . 40.31(8) yes
O(40) O(17) C(1) . . 86.4(2) yes
O(40) O(17) C(2) . . 102.31(18) yes
O(40) O(17) H1c1 . . 57.44(10) yes
O(40) O(17) H2c1 . . 100.79(14) yes
O(40) O(17) H2c17 . . 65.01(10) yes
O(40) O(17) H1c33 . . 55.08(9) yes
C(1) O(17) C(2) . . 34.7(2) yes
C(1) O(17) H1c1 . . 29.1(2) yes
C(1) O(17) H2c1 . . 28.8(2) yes
C(1) O(17) H2c17 . . 65.5(2) yes
C(1) O(17) H1c33 . . 88.8(2) yes
C(2) O(17) H1c1 . . 55.05(15) yes
C(2) O(17) H2c1 . . 54.91(15) yes
C(2) O(17) H2c17 . . 100.24(16) yes
C(2) O(17) H1c33 . . 73.80(16) yes
H1c1 O(17) H2c1 . . 48.49(7) yes
H1c1 O(17) H2c17 . . 54.39(7) yes
H1c1 O(17) H1c33 . . 74.47(9) yes
H2c1 O(17) H2c17 . . 52.60(7) yes
H2c1 O(17) H1c33 . . 117.47(12) yes
H2c17 O(17) H1c33 . . 115.81(10) yes
Ti(2) O(18) Ti(4) . . 108.42(13) yes
Ti(2) O(18) O(1) . . 39.05(8) yes
Ti(2) O(18) O(3) . . 44.18(9) yes
Ti(2) O(18) O(4) . . 55.67(10) yes
Ti(2) O(18) O(12) . . 94.83(12) yes
Ti(2) O(18) O(17) . . 43.57(8) yes
Ti(2) O(18) O(33) . . 94.55(12) yes
Ti(2) O(18) O(38) . . 148.64(15) yes
Ti(2) O(18) C(3) . . 124.2(3) yes
Ti(2) O(18) C(4) . . 124.9(2) yes
Ti(2) O(18) H1c3 . . 96.37(13) yes
Ti(2) O(18) H2c3 . . 140.35(17) yes
Ti(4) O(18) O(1) . . 147.41(15) yes
Ti(4) O(18) O(3) . . 94.18(12) yes
Ti(4) O(18) O(4) . . 52.77(10) yes
Ti(4) O(18) O(12) . . 40.76(9) yes
Ti(4) O(18) O(17) . . 93.97(13) yes
Ti(4) O(18) O(33) . . 43.42(9) yes
Ti(4) O(18) O(38) . . 40.35(9) yes
Ti(4) O(18) C(3) . . 125.6(3) yes
Ti(4) O(18) C(4) . . 120.1(2) yes
Ti(4) O(18) H1c3 . . 146.09(17) yes
Ti(4) O(18) H2c3 . . 99.40(14) yes
O(1) O(18) O(3) . . 61.74(11) yes
O(1) O(18) O(4) . . 94.72(13) yes
O(1) O(18) O(12) . . 122.21(14) yes
O(1) O(18) O(17) . . 63.99(11) yes
O(1) O(18) O(33) . . 123.03(14) yes
O(1) O(18) O(38) . . 172.22(15) yes
O(1) O(18) C(3) . . 85.8(3) yes
O(1) O(18) C(4) . . 90.1(2) yes
O(1) O(18) H1c3 . . 60.10(10) yes
O(1) O(18) H2c3 . . 108.37(14) yes
O(3) O(18) O(4) . . 58.60(11) yes
O(3) O(18) O(12) . . 60.47(10) yes
O(3) O(18) O(17) . . 84.62(11) yes
O(3) O(18) O(33) . . 112.98(13) yes
O(3) O(18) O(38) . . 123.76(15) yes
O(3) O(18) C(3) . . 113.0(3) yes
O(3) O(18) C(4) . . 142.5(2) yes
O(3) O(18) H1c3 . . 87.66(12) yes
O(3) O(18) H2c3 . . 107.53(14) yes
O(4) O(18) O(12) . . 55.08(11) yes
O(4) O(18) O(17) . . 55.64(11) yes
O(4) O(18) O(33) . . 54.38(11) yes
O(4) O(18) O(38) . . 92.99(13) yes
O(4) O(18) C(3) . . 169.4(3) yes
O(4) O(18) C(4) . . 155.1(2) yes
O(4) O(18) H1c3 . . 145.60(17) yes
O(4) O(18) H2c3 . . 143.12(16) yes
O(12) O(18) O(17) . . 110.71(13) yes
O(12) O(18) O(33) . . 81.18(12) yes
O(12) O(18) O(38) . . 63.51(12) yes
O(12) O(18) C(3) . . 115.9(3) yes
O(12) O(18) C(4) . . 139.0(2) yes
O(12) O(18) H1c3 . . 116.30(14) yes
O(12) O(18) H2c3 . . 88.09(12) yes
O(17) O(18) O(33) . . 59.07(11) yes
O(17) O(18) O(38) . . 120.29(15) yes
O(17) O(18) C(3) . . 132.9(3) yes
O(17) O(18) C(4) . . 105.8(2) yes
O(17) O(18) H1c3 . . 119.88(14) yes
O(17) O(18) H2c3 . . 161.08(16) yes
O(33) O(18) O(38) . . 61.43(12) yes
O(33) O(18) C(3) . . 133.4(3) yes
O(33) O(18) C(4) . . 102.94(19) yes
O(33) O(18) H1c3 . . 158.38(16) yes
O(33) O(18) H2c3 . . 124.89(15) yes
O(38) O(18) C(3) . . 86.8(3) yes
O(38) O(18) C(4) . . 82.5(2) yes
O(38) O(18) H1c3 . . 113.22(14) yes
O(38) O(18) H2c3 . . 65.42(11) yes
C(3) O(18) C(4) . . 35.3(3) yes
C(3) O(18) H1c3 . . 29.0(2) yes
C(3) O(18) H2c3 . . 29.0(2) yes
C(4) O(18) H1c3 . . 55.64(17) yes
C(4) O(18) H2c3 . . 55.72(17) yes
H1c3 O(18) H2c3 . . 48.45(7) yes
Ti(13) O(19) Ti(14) . . 102.54(15) yes
Ti(13) O(19) O(5) . . 44.67(9) yes
Ti(13) O(19) O(6) . . 53.45(11) yes
Ti(13) O(19) O(7) . . 96.42(13) yes
Ti(13) O(19) O(20) . . 104.13(15) yes
Ti(13) O(19) O(21) . . 144.40(17) yes
Ti(13) O(19) O(45) . . 37.26(10) yes
Ti(13) O(19) O(46) . . 40.91(10) yes
Ti(13) O(19) C(5) . . 126.5(3) yes
Ti(13) O(19) C(6) . . 109.8(2) yes
Ti(13) O(19) H1c5 . . 153.75(19) yes
Ti(13) O(19) H2c5 . . 105.63(15) yes
Ti(13) O(19) H2c55 . . 91.49(12) yes
Ti(14) O(19) O(5) . . 94.45(13) yes
Ti(14) O(19) O(6) . . 49.67(10) yes
Ti(14) O(19) O(7) . . 43.57(9) yes
Ti(14) O(19) O(20) . . 38.67(10) yes
Ti(14) O(19) O(21) . . 45.22(10) yes
Ti(14) O(19) O(45) . . 96.26(14) yes
Ti(14) O(19) O(46) . . 143.39(17) yes
Ti(14) O(19) C(5) . . 129.2(3) yes
Ti(14) O(19) C(6) . . 121.0(2) yes
Ti(14) O(19) H1c5 . . 103.71(15) yes
Ti(14) O(19) H2c5 . . 150.74(18) yes
Ti(14) O(19) H2c55 . . 115.76(14) yes
O(5) O(19) O(6) . . 55.62(11) yes
O(5) O(19) O(7) . . 62.79(10) yes
O(5) O(19) O(20) . . 123.25(15) yes
O(5) O(19) O(21) . . 112.65(14) yes
O(5) O(19) O(45) . . 81.33(12) yes
O(5) O(19) O(46) . . 59.53(11) yes
O(5) O(19) C(5) . . 128.2(3) yes
O(5) O(19) C(6) . . 142.4(2) yes
O(5) O(19) H1c5 . . 131.85(16) yes
O(5) O(19) H2c5 . . 99.95(14) yes
O(5) O(19) H2c55 . . 55.30(9) yes
O(6) O(19) O(7) . . 54.45(11) yes
O(6) O(19) O(20) . . 67.80(13) yes
O(6) O(19) O(21) . . 91.70(14) yes
O(6) O(19) O(45) . . 62.73(12) yes
O(6) O(19) O(46) . . 93.84(15) yes
O(6) O(19) C(5) . . 175.5(3) yes
O(6) O(19) C(6) . . 139.7(2) yes
O(6) O(19) H1c5 . . 152.25(18) yes
O(6) O(19) H2c5 . . 154.67(18) yes
O(6) O(19) H2c55 . . 105.89(14) yes
O(7) O(19) O(20) . . 82.20(13) yes
O(7) O(19) O(21) . . 51.16(10) yes
O(7) O(19) O(45) . . 117.13(14) yes
O(7) O(19) O(46) . . 122.22(15) yes
O(7) O(19) C(5) . . 128.6(3) yes
O(7) O(19) C(6) . . 153.0(2) yes
O(7) O(19) H1c5 . . 102.22(13) yes
O(7) O(19) H2c5 . . 124.16(15) yes
O(7) O(19) H2c55 . . 72.97(10) yes
O(20) O(19) O(21) . . 62.10(12) yes
O(20) O(19) O(45) . . 76.84(13) yes
O(20) O(19) O(46) . . 133.71(17) yes
O(20) O(19) C(5) . . 108.6(3) yes
O(20) O(19) C(6) . . 85.4(2) yes
O(20) O(19) H1c5 . . 96.63(14) yes
O(20) O(19) H2c5 . . 136.76(17) yes
O(20) O(19) H2c55 . . 152.02(15) yes
O(21) O(19) O(45) . . 137.86(16) yes
O(21) O(19) O(46) . . 164.10(17) yes
O(21) O(19) C(5) . . 88.8(3) yes
O(21) O(19) C(6) . . 101.9(2) yes
O(21) O(19) H1c5 . . 60.55(11) yes
O(21) O(19) H2c5 . . 105.52(14) yes
O(21) O(19) H2c55 . . 91.74(12) yes
O(45) O(19) O(46) . . 57.28(12) yes
O(45) O(19) C(5) . . 114.2(3) yes
O(45) O(19) C(6) . . 82.8(2) yes
O(45) O(19) H1c5 . . 138.36(16) yes
O(45) O(19) H2c5 . . 110.96(15) yes
O(45) O(19) H2c55 . . 125.96(14) yes
O(46) O(19) C(5) . . 86.9(3) yes
O(46) O(19) C(6) . . 83.3(2) yes
O(46) O(19) H1c5 . . 112.84(16) yes
O(46) O(19) H2c5 . . 64.89(12) yes
O(46) O(19) H2c55 . . 72.41(12) yes
C(5) O(19) C(6) . . 35.9(3) yes
C(5) O(19) H1c5 . . 28.6(2) yes
C(5) O(19) H2c5 . . 28.5(3) yes
C(5) O(19) H2c55 . . 78.6(3) yes
C(6) O(19) H1c5 . . 55.6(2) yes
C(6) O(19) H2c5 . . 55.3(2) yes
C(6) O(19) H2c55 . . 111.3(2) yes
H1c5 O(19) H2c5 . . 48.36(8) yes
H1c5 O(19) H2c55 . . 76.73(10) yes
H2c5 O(19) H2c55 . . 56.16(8) yes
Ti(14) O(20) O(6) . . 38.49(10) yes
Ti(14) O(20) O(19) . . 45.31(11) yes
Ti(14) O(20) O(21) . . 42.31(11) yes
Ti(14) O(20) O(22) . . 46.30(11) yes
Ti(14) O(20) C(7) . . 173.5(5) yes
Ti(14) O(20) C(8) . . 150.3(3) yes
Ti(14) O(20) H1c7 . . 145.8(2) yes
Ti(14) O(20) H2c7 . . 144.5(2) yes
Ti(14) O(20) H2c9 . . 80.56(13) yes
Ti(14) O(20) H1c11 . . 84.99(14) yes
O(6) O(20) O(19) . . 50.21(11) yes
O(6) O(20) O(21) . . 80.28(12) yes
O(6) O(20) O(22) . . 61.18(12) yes
O(6) O(20) C(7) . . 135.6(5) yes
O(6) O(20) C(8) . . 165.5(3) yes
O(6) O(20) H1c7 . . 109.07(16) yes
O(6) O(20) H2c7 . . 121.07(17) yes
O(6) O(20) H2c9 . . 118.54(14) yes
O(6) O(20) H1c11 . . 76.89(11) yes
O(19) O(20) O(21) . . 58.51(12) yes
O(19) O(20) O(22) . . 91.53(14) yes
O(19) O(20) C(7) . . 135.9(4) yes
O(19) O(20) C(8) . . 123.7(3) yes
O(19) O(20) H1c7 . . 110.47(17) yes
O(19) O(20) H2c7 . . 157.79(19) yes
O(19) O(20) H2c9 . . 97.67(13) yes
O(19) O(20) H1c11 . . 124.92(15) yes
O(21) O(20) O(22) . . 61.77(12) yes
O(21) O(20) C(7) . . 144.0(5) yes
O(21) O(20) C(8) . . 108.2(3) yes
O(21) O(20) H1c7 . . 156.77(19) yes
O(21) O(20) H2c7 . . 143.70(18) yes
O(21) O(20) H2c9 . . 42.18(8) yes
O(21) O(20) H1c11 . . 103.72(14) yes
O(22) O(20) C(7) . . 131.4(4) yes
O(22) O(20) C(8) . . 133.0(3) yes
O(22) O(20) H1c7 . . 141.45(19) yes
O(22) O(20) H2c7 . . 100.82(16) yes
O(22) O(20) H2c9 . . 71.51(11) yes
O(22) O(20) H1c11 . . 43.38(9) yes
C(7) O(20) C(8) . . 36.2(5) yes
C(7) O(20) H1c7 . . 30.4(4) yes
C(7) O(20) H2c7 . . 31.2(4) yes
C(7) O(20) H2c9 . . 104.7(4) yes
C(7) O(20) H1c11 . . 90.8(4) yes
C(8) O(20) H1c7 . . 58.7(3) yes
C(8) O(20) H2c7 . . 58.7(3) yes
C(8) O(20) H2c9 . . 73.6(3) yes
C(8) O(20) H1c11 . . 111.3(3) yes
H1c7 O(20) H2c7 . . 49.56(9) yes
H1c7 O(20) H2c9 . . 132.26(17) yes
H1c7 O(20) H1c11 . . 99.16(14) yes
H2c7 O(20) H2c9 . . 103.71(14) yes
H2c7 O(20) H1c11 . . 59.61(10) yes
H2c9 O(20) H1c11 . . 94.77(11) yes
Ti(14) O(21) Ti(15) . . 105.17(15) yes
Ti(14) O(21) O(7) . . 53.25(10) yes
Ti(14) O(21) O(19) . . 46.16(10) yes
Ti(14) O(21) O(20) . . 36.96(10) yes
Ti(14) O(21) O(22) . . 43.08(9) yes
Ti(14) O(21) O(29) . . 94.45(13) yes
Ti(14) O(21) O(36) . . 142.87(17) yes
Ti(14) O(21) O(43) . . 101.99(14) yes
Ti(14) O(21) C(9) . . 126.3(4) yes
Ti(14) O(21) C(10) . . 132.4(4) yes
Ti(14) O(21) H1c5 . . 88.22(12) yes
Ti(14) O(21) H1c9 . . 137.17(18) yes
Ti(14) O(21) H2c9 . . 98.27(14) yes
Ti(15) O(21) O(7) . . 52.31(10) yes
Ti(15) O(21) O(19) . . 98.93(14) yes
Ti(15) O(21) O(20) . . 142.02(16) yes
Ti(15) O(21) O(22) . . 95.78(13) yes
Ti(15) O(21) O(29) . . 47.44(10) yes
Ti(15) O(21) O(36) . . 38.53(9) yes
Ti(15) O(21) O(43) . . 39.65(9) yes
Ti(15) O(21) C(9) . . 122.2(4) yes
Ti(15) O(21) C(10) . . 121.7(3) yes
Ti(15) O(21) H1c5 . . 101.13(13) yes
Ti(15) O(21) H1c9 . . 95.57(14) yes
Ti(15) O(21) H2c9 . . 139.83(17) yes
O(7) O(21) O(19) . . 68.36(12) yes
O(7) O(21) O(20) . . 89.75(14) yes
O(7) O(21) O(22) . . 54.92(11) yes
O(7) O(21) O(29) . . 55.77(11) yes
O(7) O(21) O(36) . . 89.67(14) yes
O(7) O(21) O(43) . . 66.04(12) yes
O(7) O(21) C(9) . . 152.5(5) yes
O(7) O(21) C(10) . . 173.8(3) yes
O(7) O(21) H1c5 . . 103.02(13) yes
O(7) O(21) H1c9 . . 128.34(17) yes
O(7) O(21) H2c9 . . 134.19(17) yes
O(19) O(21) O(20) . . 59.39(12) yes
O(19) O(21) O(22) . . 88.81(13) yes
O(19) O(21) O(29) . . 124.12(14) yes
O(19) O(21) O(36) . . 127.76(16) yes
O(19) O(21) O(43) . . 70.36(12) yes
O(19) O(21) C(9) . . 134.5(5) yes
O(19) O(21) C(10) . . 113.2(4) yes
O(19) O(21) H1c5 . . 43.67(9) yes
O(19) O(21) H1c9 . . 162.93(17) yes
O(19) O(21) H2c9 . . 120.65(16) yes
O(20) O(21) O(22) . . 56.37(11) yes
O(20) O(21) O(29) . . 116.19(14) yes
O(20) O(21) O(36) . . 171.69(17) yes
O(20) O(21) O(43) . . 129.47(15) yes
O(20) O(21) C(9) . . 91.8(4) yes
O(20) O(21) C(10) . . 96.2(3) yes
O(20) O(21) H1c5 . . 84.17(12) yes
O(20) O(21) H1c9 . . 112.49(15) yes
O(20) O(21) H2c9 . . 66.15(11) yes
O(22) O(21) O(29) . . 59.97(11) yes
O(22) O(21) O(36) . . 117.07(15) yes
O(22) O(21) O(43) . . 120.93(14) yes
O(22) O(21) C(9) . . 104.2(4) yes
O(22) O(21) C(10) . . 130.3(3) yes
O(22) O(21) H1c5 . . 131.22(14) yes
O(22) O(21) H1c9 . . 98.68(14) yes
O(22) O(21) H2c9 . . 79.58(12) yes
O(29) O(21) O(36) . . 57.11(11) yes
O(29) O(21) O(43) . . 86.86(13) yes
O(29) O(21) C(9) . . 99.5(5) yes
O(29) O(21) C(10) . . 122.4(4) yes
O(29) O(21) H1c5 . . 148.00(15) yes
O(29) O(21) H1c9 . . 72.64(11) yes
O(29) O(21) H2c9 . . 99.29(14) yes
O(36) O(21) O(43) . . 57.40(12) yes
O(36) O(21) C(9) . . 84.9(4) yes
O(36) O(21) C(10) . . 84.7(3) yes
O(36) O(21) H1c5 . . 104.03(13) yes
O(36) O(21) H1c9 . . 61.89(11) yes
O(36) O(21) H2c9 . . 108.79(14) yes
O(43) O(21) C(9) . . 130.1(4) yes
O(43) O(21) C(10) . . 108.5(3) yes
O(43) O(21) H1c5 . . 61.47(10) yes
O(43) O(21) H1c9 . . 117.33(15) yes
O(43) O(21) H2c9 . . 158.30(16) yes
C(9) O(21) C(10) . . 29.6(5) yes
C(9) O(21) H1c5 . . 104.5(5) yes
C(9) O(21) H1c9 . . 28.7(4) yes
C(9) O(21) H2c9 . . 28.5(3) yes
C(10) O(21) H1c5 . . 75.9(4) yes
C(10) O(21) H1c9 . . 50.6(4) yes
C(10) O(21) H2c9 . . 50.8(3) yes
H1c5 O(21) H1c9 . . 124.34(14) yes
H1c5 O(21) H2c9 . . 111.90(14) yes
H1c9 O(21) H2c9 . . 46.96(7) yes
Ti(14) O(22) Ti(16) . . 108.55(14) yes
Ti(14) O(22) O(6) . . 41.09(9) yes
Ti(14) O(22) O(7) . . 53.07(10) yes
Ti(14) O(22) O(9) . . 94.21(13) yes
Ti(14) O(22) O(16) . . 147.88(16) yes
Ti(14) O(22) O(20) . . 40.31(10) yes
Ti(14) O(22) O(21) . . 43.18(9) yes
Ti(14) O(22) O(29) . . 93.89(13) yes
Ti(14) O(22) C(11) . . 125.5(3) yes
Ti(14) O(22) C(12) . . 117.2(2) yes
Ti(14) O(22) H1c11 . . 100.96(15) yes
Ti(14) O(22) H2c11 . . 148.39(17) yes
Ti(16) O(22) O(6) . . 94.61(12) yes
Ti(16) O(22) O(7) . . 55.51(10) yes
Ti(16) O(22) O(9) . . 44.38(9) yes
Ti(16) O(22) O(16) . . 39.38(9) yes
Ti(16) O(22) O(20) . . 148.81(16) yes
Ti(16) O(22) O(21) . . 94.85(13) yes
Ti(16) O(22) O(29) . . 43.65(9) yes
Ti(16) O(22) C(11) . . 124.7(3) yes
Ti(16) O(22) C(12) . . 126.7(2) yes
Ti(16) O(22) H1c11 . . 139.07(17) yes
Ti(16) O(22) H2c11 . . 96.26(14) yes
O(6) O(22) O(7) . . 55.21(11) yes
O(6) O(22) O(9) . . 60.04(10) yes
O(6) O(22) O(16) . . 122.24(14) yes
O(6) O(22) O(20) . . 63.21(12) yes
O(6) O(22) O(21) . . 81.24(12) yes
O(6) O(22) O(29) . . 110.59(13) yes
O(6) O(22) C(11) . . 117.2(3) yes
O(6) O(22) C(12) . . 138.0(2) yes
O(6) O(22) H1c11 . . 89.29(12) yes
O(6) O(22) H2c11 . . 119.64(14) yes
O(7) O(22) O(9) . . 58.61(11) yes
O(7) O(22) O(16) . . 94.88(14) yes
O(7) O(22) O(20) . . 93.31(14) yes
O(7) O(22) O(21) . . 54.58(11) yes
O(7) O(22) O(29) . . 55.38(11) yes
O(7) O(22) C(11) . . 171.2(3) yes
O(7) O(22) C(12) . . 152.8(2) yes
O(7) O(22) H1c11 . . 144.50(17) yes
O(7) O(22) H2c11 . . 147.21(17) yes
O(9) O(22) O(16) . . 62.21(11) yes
O(9) O(22) O(20) . . 122.94(15) yes
O(9) O(22) O(21) . . 113.18(13) yes
O(9) O(22) O(29) . . 84.84(12) yes
O(9) O(22) C(11) . . 114.5(3) yes
O(9) O(22) C(12) . . 145.5(2) yes
O(9) O(22) H1c11 . . 107.00(13) yes
O(9) O(22) H2c11 . . 90 yes
O(16) O(22) O(20) . . 171.81(16) yes
O(16) O(22) O(21) . . 123.46(14) yes
O(16) O(22) O(29) . . 64.25(11) yes
O(16) O(22) C(11) . . 85.8(3) yes
O(16) O(22) C(12) . . 92.3(2) yes
O(16) O(22) H1c11 . . 106.54(14) yes
O(16) O(22) H2c11 . . 58.89(11) yes
O(20) O(22) O(21) . . 61.86(12) yes
O(20) O(22) O(29) . . 120.95(15) yes
O(20) O(22) C(11) . . 86.2(3) yes
O(20) O(22) C(12) . . 80.3(2) yes
O(20) O(22) H1c11 . . 66.42(12) yes
O(20) O(22) H2c11 . . 113.48(15) yes
O(21) O(22) O(29) . . 59.26(11) yes
O(21) O(22) C(11) . . 131.7(3) yes
O(21) O(22) C(12) . . 100.0(2) yes
O(21) O(22) H1c11 . . 125.95(16) yes
O(21) O(22) H2c11 . . 155.28(16) yes
O(29) O(22) C(11) . . 131.9(3) yes
O(29) O(22) C(12) . . 105.5(2) yes
O(29) O(22) H1c11 . . 160.09(16) yes
O(29) O(22) H2c11 . . 117.70(15) yes
C(11) O(22) C(12) . . 35.7(3) yes
C(11) O(22) H1c11 . . 28.5(2) yes
C(11) O(22) H2c11 . . 29.2(2) yes
C(12) O(22) H1c11 . . 55.79(18) yes
C(12) O(22) H2c11 . . 55.90(19) yes
H1c11 O(22) H2c11 . . 48.22(7) yes
Ti(7) O(23) Ti(8) . . 106.92(15) yes
Ti(7) O(23) O(9) . . 99.26(13) yes
Ti(7) O(23) O(11) . . 51.81(10) yes
Ti(7) O(23) O(14) . . 140.21(15) yes
Ti(7) O(23) O(16) . . 43.56(9) yes
Ti(7) O(23) O(24) . . 95.94(13) yes
Ti(7) O(23) O(27) . . 40.83(10) yes
Ti(7) O(23) O(28) . . 46.66(10) yes
Ti(7) O(23) C(13) . . 126.0(3) yes
Ti(7) O(23) C(14) . . 139.6(2) yes
Ti(7) O(23) H1c13 . . 97.62(13) yes
Ti(7) O(23) H2c13 . . 130.80(16) yes
Ti(7) O(23) H1c23 . . 74.09(10) yes
Ti(8) O(23) O(9) . . 45.02(9) yes
Ti(8) O(23) O(11) . . 55.97(11) yes
Ti(8) O(23) O(14) . . 33.65(8) yes
Ti(8) O(23) O(16) . . 92.27(13) yes
Ti(8) O(23) O(24) . . 45.95(9) yes
Ti(8) O(23) O(27) . . 147.71(17) yes
Ti(8) O(23) O(28) . . 98.56(14) yes
Ti(8) O(23) C(13) . . 124.0(3) yes
Ti(8) O(23) C(14) . . 109.8(2) yes
Ti(8) O(23) H1c13 . . 150.50(18) yes
Ti(8) O(23) H2c13 . . 102.83(15) yes
Ti(8) O(23) H1c23 . . 125.48(14) yes
O(9) O(23) O(11) . . 70.52(12) yes
O(9) O(23) O(14) . . 59.03(10) yes
O(9) O(23) O(16) . . 61.54(11) yes
O(9) O(23) O(24) . . 90.32(12) yes
O(9) O(23) O(27) . . 123.78(15) yes
O(9) O(23) O(28) . . 125.86(15) yes
O(9) O(23) C(13) . . 104.2(3) yes
O(9) O(23) C(14) . . 118.6(2) yes
O(9) O(23) H1c13 . . 115.76(15) yes
O(9) O(23) H2c13 . . 75.69(12) yes
O(9) O(23) H1c23 . . 167.06(14) yes
O(11) O(23) O(14) . . 88.48(13) yes
O(11) O(23) O(16) . . 60.53(12) yes
O(11) O(23) O(24) . . 54.94(11) yes
O(11) O(23) O(27) . . 92.33(15) yes
O(11) O(23) O(28) . . 55.36(12) yes
O(11) O(23) C(13) . . 172.7(3) yes
O(11) O(23) C(14) . . 152.1(2) yes
O(11) O(23) H1c13 . . 148.92(17) yes
O(11) O(23) H2c13 . . 145.64(17) yes
O(11) O(23) H1c23 . . 96.91(13) yes
O(14) O(23) O(16) . . 119.22(14) yes
O(14) O(23) O(24) . . 55.22(10) yes
O(14) O(23) O(27) . . 177.18(16) yes
O(14) O(23) O(28) . . 116.36(14) yes
O(14) O(23) C(13) . . 93.0(3) yes
O(14) O(23) C(14) . . 76.62(18) yes
O(14) O(23) H1c13 . . 121.47(15) yes
O(14) O(23) H2c13 . . 79.32(12) yes
O(14) O(23) H1c23 . . 119.25(12) yes
O(16) O(23) O(24) . . 115.07(14) yes
O(16) O(23) O(27) . . 63.46(12) yes
O(16) O(23) O(28) . . 88.62(13) yes
O(16) O(23) C(13) . . 112.8(3) yes
O(16) O(23) C(14) . . 147.4(2) yes
O(16) O(23) H1c13 . . 94.48(13) yes
O(16) O(23) H2c13 . . 97.84(14) yes
O(16) O(23) H1c23 . . 115.60(13) yes
O(24) O(23) O(27) . . 123.32(16) yes
O(24) O(23) O(28) . . 61.20(12) yes
O(24) O(23) C(13) . . 131.2(3) yes
O(24) O(23) C(14) . . 97.46(19) yes
O(24) O(23) H1c13 . . 147.98(16) yes
O(24) O(23) H2c13 . . 132.43(16) yes
O(24) O(23) H1c23 . . 79.53(11) yes
O(27) O(23) O(28) . . 62.13(13) yes
O(27) O(23) C(13) . . 86.5(3) yes
O(27) O(23) C(14) . . 101.5(2) yes
O(27) O(23) H1c13 . . 58.19(11) yes
O(27) O(23) H2c13 . . 101.43(14) yes
O(27) O(23) H1c23 . . 57.97(11) yes
O(28) O(23) C(13) . . 129.5(3) yes
O(28) O(23) C(14) . . 110.6(2) yes
O(28) O(23) H1c13 . . 110.27(15) yes
O(28) O(23) H2c13 . . 157.34(16) yes
O(28) O(23) H1c23 . . 41.79(9) yes
C(13) O(23) C(14) . . 34.8(3) yes
C(13) O(23) H1c13 . . 28.5(2) yes
C(13) O(23) H2c13 . . 28.5(2) yes
C(13) O(23) H1c23 . . 88.6(3) yes
C(14) O(23) H1c13 . . 54.67(16) yes
C(14) O(23) H2c13 . . 54.82(18) yes
C(14) O(23) H1c23 . . 71.18(18) yes
H1c13 O(23) H2c13 . . 47.78(7) yes
H1c13 O(23) H1c23 . . 76.54(10) yes
H2c13 O(23) H1c23 . . 117.12(13) yes
Ti(6) O(24) Ti(8) . . 108.48(14) yes
Ti(6) O(24) O(10) . . 94.31(13) yes
Ti(6) O(24) O(11) . . 52.87(10) yes
Ti(6) O(24) O(13) . . 40.94(9) yes
Ti(6) O(24) O(14) . . 148.02(16) yes
Ti(6) O(24) O(23) . . 93.69(13) yes
Ti(6) O(24) O(28) . . 43.40(10) yes
Ti(6) O(24) O(37) . . 40.43(10) yes
Ti(6) O(24) C(15) . . 125.8(3) yes
Ti(6) O(24) C(16) . . 124.4(2) yes
Ti(6) O(24) H1c15 . . 144.13(18) yes
Ti(6) O(24) H2c15 . . 98.84(14) yes
Ti(8) O(24) O(10) . . 44.75(9) yes
Ti(8) O(24) O(11) . . 55.62(10) yes
Ti(8) O(24) O(13) . . 95.01(12) yes
Ti(8) O(24) O(14) . . 39.61(9) yes
Ti(8) O(24) O(23) . . 43.65(9) yes
Ti(8) O(24) O(28) . . 94.52(13) yes
Ti(8) O(24) O(37) . . 148.79(16) yes
Ti(8) O(24) C(15) . . 123.8(3) yes
Ti(8) O(24) C(16) . . 120.6(2) yes
Ti(8) O(24) H1c15 . . 96.19(14) yes
Ti(8) O(24) H2c15 . . 142.60(17) yes
O(10) O(24) O(11) . . 58.88(11) yes
O(10) O(24) O(13) . . 60.32(10) yes
O(10) O(24) O(14) . . 62.27(11) yes
O(10) O(24) O(23) . . 85.23(12) yes
O(10) O(24) O(28) . . 113.42(13) yes
O(10) O(24) O(37) . . 123.54(15) yes
O(10) O(24) C(15) . . 112.0(3) yes
O(10) O(24) C(16) . . 138.8(2) yes
O(10) O(24) H1c15 . . 85.07(12) yes
O(10) O(24) H2c15 . . 109.63(15) yes
O(11) O(24) O(13) . . 55.24(11) yes
O(11) O(24) O(14) . . 95.23(14) yes
O(11) O(24) O(23) . . 55.51(11) yes
O(11) O(24) O(28) . . 54.55(12) yes
O(11) O(24) O(37) . . 93.19(14) yes
O(11) O(24) C(15) . . 168.8(3) yes
O(11) O(24) C(16) . . 155.6(2) yes
O(11) O(24) H1c15 . . 143.61(17) yes
O(11) O(24) H2c15 . . 144.15(17) yes
O(13) O(24) O(14) . . 122.58(14) yes
O(13) O(24) O(23) . . 110.74(13) yes
O(13) O(24) O(28) . . 81.39(12) yes
O(13) O(24) O(37) . . 63.49(12) yes
O(13) O(24) C(15) . . 115.5(3) yes
O(13) O(24) C(16) . . 142.4(2) yes
O(13) O(24) H1c15 . . 113.13(15) yes
O(13) O(24) H2c15 . . 89.12(13) yes
O(14) O(24) O(23) . . 64.64(11) yes
O(14) O(24) O(28) . . 123.38(15) yes
O(14) O(24) O(37) . . 171.54(16) yes
O(14) O(24) C(15) . . 84.9(3) yes
O(14) O(24) C(16) . . 85.2(2) yes
O(14) O(24) H1c15 . . 60.25(10) yes
O(14) O(24) H2c15 . . 109.14(14) yes
O(23) O(24) O(28) . . 58.79(11) yes
O(23) O(24) O(37) . . 120.19(15) yes
O(23) O(24) C(15) . . 133.3(3) yes
O(23) O(24) C(16) . . 103.9(2) yes
O(23) O(24) H1c15 . . 121.89(15) yes
O(23) O(24) H2c15 . . 159.61(16) yes
O(28) O(24) O(37) . . 61.60(13) yes
O(28) O(24) C(15) . . 133.9(3) yes
O(28) O(24) C(16) . . 105.3(2) yes
O(28) O(24) H1c15 . . 161.02(17) yes
O(28) O(24) H2c15 . . 122.82(15) yes
O(37) O(24) C(15) . . 87.0(3) yes
O(37) O(24) C(16) . . 86.8(2) yes
O(37) O(24) H1c15 . . 112.65(15) yes
O(37) O(24) H2c15 . . 63.79(12) yes
C(15) O(24) C(16) . . 35.6(3) yes
C(15) O(24) H1c15 . . 29.6(2) yes
C(15) O(24) H2c15 . . 28.6(2) yes
C(16) O(24) H1c15 . . 55.73(19) yes
C(16) O(24) H2c15 . . 55.75(19) yes
H1c15 O(24) H2c15 . . 48.92(7) yes
Ti(10) O(25) Ti(12) . . 108.33(14) yes
Ti(10) O(25) O(2) . . 44.34(8) yes
Ti(10) O(25) O(5) . . 94.90(12) yes
Ti(10) O(25) O(8) . . 55.28(10) yes
Ti(10) O(25) O(15) . . 39.34(8) yes
Ti(10) O(25) O(26) . . 43.64(8) yes
Ti(10) O(25) O(31) . . 148.71(16) yes
Ti(10) O(25) O(34) . . 94.26(13) yes
Ti(10) O(25) C(17) . . 123.1(3) yes
Ti(10) O(25) C(18) . . 124.1(2) yes
Ti(10) O(25) H1c17 . . 139.76(16) yes
Ti(10) O(25) H2c17 . . 95.25(13) yes
Ti(12) O(25) O(2) . . 94.31(13) yes
Ti(12) O(25) O(5) . . 40.51(9) yes
Ti(12) O(25) O(8) . . 53.08(10) yes
Ti(12) O(25) O(15) . . 147.63(16) yes
Ti(12) O(25) O(26) . . 93.69(13) yes
Ti(12) O(25) O(31) . . 40.48(10) yes
Ti(12) O(25) O(34) . . 43.44(9) yes
Ti(12) O(25) C(17) . . 125.9(3) yes
Ti(12) O(25) C(18) . . 122.2(2) yes
Ti(12) O(25) H1c17 . . 98.92(14) yes
Ti(12) O(25) H2c17 . . 145.14(17) yes
O(2) O(25) O(5) . . 60.71(10) yes
O(2) O(25) O(8) . . 58.74(11) yes
O(2) O(25) O(15) . . 62.04(11) yes
O(2) O(25) O(26) . . 84.85(12) yes
O(2) O(25) O(31) . . 123.60(15) yes
O(2) O(25) O(34) . . 113.02(13) yes
O(2) O(25) C(17) . . 110.2(3) yes
O(2) O(25) C(18) . . 139.5(2) yes
O(2) O(25) H1c17 . . 105.98(13) yes
O(2) O(25) H2c17 . . 84.79(12) yes
O(5) O(25) O(8) . . 55.30(11) yes
O(5) O(25) O(15) . . 122.75(14) yes
O(5) O(25) O(26) . . 110.46(13) yes
O(5) O(25) O(31) . . 63.18(12) yes
O(5) O(25) O(34) . . 80.91(12) yes
O(5) O(25) C(17) . . 114.3(3) yes
O(5) O(25) C(18) . . 138.8(2) yes
O(5) O(25) H1c17 . . 86.88(12) yes
O(5) O(25) H2c17 . . 114.11(14) yes
O(8) O(25) O(15) . . 94.62(13) yes
O(8) O(25) O(26) . . 55.17(11) yes
O(8) O(25) O(31) . . 93.44(14) yes
O(8) O(25) O(34) . . 54.29(11) yes
O(8) O(25) C(17) . . 166.9(3) yes
O(8) O(25) C(18) . . 157.6(2) yes
O(8) O(25) H1c17 . . 142.17(16) yes
O(8) O(25) H2c17 . . 143.02(16) yes
O(15) O(25) O(26) . . 64.19(11) yes
O(15) O(25) O(31) . . 171.89(16) yes
O(15) O(25) O(34) . . 122.81(14) yes
O(15) O(25) C(17) . . 84.9(2) yes
O(15) O(25) C(18) . . 88.2(2) yes
O(15) O(25) H1c17 . . 108.37(14) yes
O(15) O(25) H2c17 . . 59.59(10) yes
O(26) O(25) O(31) . . 120.38(15) yes
O(26) O(25) O(34) . . 58.66(11) yes
O(26) O(25) C(17) . . 134.5(3) yes
O(26) O(25) C(18) . . 107.3(2) yes
O(26) O(25) H1c17 . . 162.58(16) yes
O(26) O(25) H2c17 . . 120.81(14) yes
O(31) O(25) O(34) . . 61.93(12) yes
O(31) O(25) C(17) . . 87.5(3) yes
O(31) O(25) C(18) . . 84.0(2) yes
O(31) O(25) H1c17 . . 65.22(12) yes
O(31) O(25) H2c17 . . 113.63(15) yes
O(34) O(25) C(17) . . 136.0(3) yes
O(34) O(25) C(18) . . 106.0(2) yes
O(34) O(25) H1c17 . . 125.56(15) yes
O(34) O(25) H2c17 . . 161.38(16) yes
C(17) O(25) C(18) . . 35.4(3) yes
C(17) O(25) H1c17 . . 29.1(2) yes
C(17) O(25) H2c17 . . 29.0(2) yes
C(18) O(25) H1c17 . . 55.63(18) yes
C(18) O(25) H2c17 . . 55.56(17) yes
H1c17 O(25) H2c17 . . 48.83(7) yes
Ti(10) O(26) Ti(11) . . 106.97(13) yes
Ti(10) O(26) O(8) . . 56.23(10) yes
Ti(10) O(26) O(10) . . 45.27(9) yes
Ti(10) O(26) O(14) . . 92.16(12) yes
Ti(10) O(26) O(15) . . 33.98(8) yes
Ti(10) O(26) O(25) . . 46.42(9) yes
Ti(10) O(26) O(34) . . 98.81(13) yes
Ti(10) O(26) O(39) . . 148.02(16) yes
Ti(10) O(26) C(19) . . 123.8(3) yes
Ti(10) O(26) C(20) . . 108.42(19) yes
Ti(10) O(26) H1c15 . . 115.11(12) yes
Ti(10) O(26) H1c19 . . 103.01(13) yes
Ti(10) O(26) H2c19 . . 151.08(17) yes
Ti(10) O(26) H2c35 . . 126.61(13) yes
Ti(11) O(26) O(8) . . 51.63(10) yes
Ti(11) O(26) O(10) . . 98.70(13) yes
Ti(11) O(26) O(14) . . 43.10(9) yes
Ti(11) O(26) O(15) . . 140.65(14) yes
Ti(11) O(26) O(25) . . 96.16(12) yes
Ti(11) O(26) O(34) . . 46.77(10) yes
Ti(11) O(26) O(39) . . 41.13(9) yes
Ti(11) O(26) C(19) . . 126.9(3) yes
Ti(11) O(26) C(20) . . 140.13(19) yes
Ti(11) O(26) H1c15 . . 80.57(10) yes
Ti(11) O(26) H1c19 . . 131.58(15) yes
Ti(11) O(26) H2c19 . . 98.16(12) yes
Ti(11) O(26) H2c35 . . 72.80(9) yes
O(8) O(26) O(10) . . 70.46(11) yes
O(8) O(26) O(14) . . 60.08(11) yes
O(8) O(26) O(15) . . 89.13(12) yes
O(8) O(26) O(25) . . 55.40(11) yes
O(8) O(26) O(34) . . 55.35(11) yes
O(8) O(26) O(39) . . 92.47(14) yes
O(8) O(26) C(19) . . 174.8(3) yes
O(8) O(26) C(20) . . 150.1(2) yes
O(8) O(26) H1c15 . . 109.46(12) yes
O(8) O(26) H1c19 . . 146.87(16) yes
O(8) O(26) H2c19 . . 149.60(16) yes
O(8) O(26) H2c35 . . 96.44(12) yes
O(10) O(26) O(14) . . 61.18(10) yes
O(10) O(26) O(15) . . 59.43(10) yes
O(10) O(26) O(25) . . 91.01(12) yes
O(10) O(26) O(34) . . 125.78(14) yes
O(10) O(26) O(39) . . 123.06(15) yes
O(10) O(26) C(19) . . 105.7(3) yes
O(10) O(26) C(20) . . 119.22(19) yes
O(10) O(26) H1c15 . . 69.86(9) yes
O(10) O(26) H1c19 . . 76.81(11) yes
O(10) O(26) H2c19 . . 117.67(14) yes
O(10) O(26) H2c35 . . 166.86(13) yes
O(14) O(26) O(15) . . 119.30(13) yes
O(14) O(26) O(25) . . 115.13(13) yes
O(14) O(26) O(34) . . 88.25(13) yes
O(14) O(26) O(39) . . 63.28(12) yes
O(14) O(26) C(19) . . 115.1(3) yes
O(14) O(26) C(20) . . 149.7(2) yes
O(14) O(26) H1c15 . . 50.00(8) yes
O(14) O(26) H1c19 . . 99.53(13) yes
O(14) O(26) H2c19 . . 96.70(13) yes
O(14) O(26) H2c35 . . 113.80(12) yes
O(15) O(26) O(25) . . 55.86(10) yes
O(15) O(26) O(34) . . 117.01(13) yes
O(15) O(26) O(39) . . 177.41(15) yes
O(15) O(26) C(19) . . 91.9(3) yes
O(15) O(26) C(20) . . 75.17(17) yes
O(15) O(26) H1c15 . . 115.51(11) yes
O(15) O(26) H1c19 . . 78.49(11) yes
O(15) O(26) H2c19 . . 120.68(14) yes
O(15) O(26) H2c35 . . 121.09(12) yes
O(25) O(26) O(34) . . 61.19(11) yes
O(25) O(26) O(39) . . 123.69(14) yes
O(25) O(26) C(19) . . 129.0(3) yes
O(25) O(26) C(20) . . 95.06(18) yes
O(25) O(26) H1c15 . . 159.66(13) yes
O(25) O(26) H1c19 . . 131.71(15) yes
O(25) O(26) H2c19 . . 145.25(15) yes
O(25) O(26) H2c35 . . 80.20(10) yes
O(34) O(26) O(39) . . 62.50(12) yes
O(34) O(26) C(19) . . 128.2(3) yes
O(34) O(26) C(20) . . 109.43(19) yes
O(34) O(26) H1c15 . . 124.38(13) yes
O(34) O(26) H1c19 . . 156.48(15) yes
O(34) O(26) H2c19 . . 108.90(13) yes
O(34) O(26) H2c35 . . 41.19(8) yes
O(39) O(26) C(19) . . 86.7(3) yes
O(39) O(26) C(20) . . 102.50(18) yes
O(39) O(26) H1c15 . . 65.82(10) yes
O(39) O(26) H1c19 . . 101.18(13) yes
O(39) O(26) H2c19 . . 57.97(10) yes
O(39) O(26) H2c35 . . 56.70(10) yes
C(19) O(26) C(20) . . 34.7(3) yes
C(19) O(26) H1c15 . . 65.5(2) yes
C(19) O(26) H1c19 . . 29.0(2) yes
C(19) O(26) H2c19 . . 28.8(2) yes
C(19) O(26) H2c35 . . 87.4(2) yes
C(20) O(26) H1c15 . . 100.26(17) yes
C(20) O(26) H1c19 . . 55.08(16) yes
C(20) O(26) H2c19 . . 54.90(15) yes
C(20) O(26) H2c35 . . 71.65(16) yes
H1c15 O(26) H1c19 . . 52.24(7) yes
H1c15 O(26) H2c19 . . 54.71(7) yes
H1c15 O(26) H2c35 . . 117.29(9) yes
H1c19 O(26) H2c19 . . 48.41(7) yes
H1c19 O(26) H2c35 . . 116.33(12) yes
H2c19 O(26) H2c35 . . 74.14(9) yes
Ti(7) O(27) O(16) . . 39.97(11) yes
Ti(7) O(27) O(23) . . 49.51(12) yes
Ti(7) O(27) O(28) . . 45.28(12) yes
Ti(7) O(27) O(41) . . 40.45(11) yes
Ti(7) O(27) C(21) . . 132.6(4) yes
Ti(7) O(27) C(22) . . 119.5(3) yes
Ti(7) O(27) H1c13 . . 93.11(16) yes
Ti(7) O(27) H1c21 . . 156.9(2) yes
Ti(7) O(27) H2c21 . . 109.6(2) yes
Ti(7) O(27) H1c23 . . 81.62(14) yes
O(16) O(27) O(23) . . 58.77(12) yes
O(16) O(27) O(28) . . 85.05(13) yes
O(16) O(27) O(41) . . 55.89(12) yes
O(16) O(27) C(21) . . 117.3(4) yes
O(16) O(27) C(22) . . 88.3(3) yes
O(16) O(27) H1c13 . . 83.25(13) yes
O(16) O(27) H1c21 . . 143.3(2) yes
O(16) O(27) H2c21 . . 112.82(17) yes
O(16) O(27) H1c23 . . 115.40(14) yes
O(23) O(27) O(28) . . 59.99(12) yes
O(23) O(27) O(41) . . 89.96(14) yes
O(23) O(27) C(21) . . 172.4(4) yes
O(23) O(27) C(22) . . 138.8(4) yes
O(23) O(27) H1c13 . . 44.95(9) yes
O(23) O(27) H1c21 . . 151.3(2) yes
O(23) O(27) H2c21 . . 157.40(19) yes
O(23) O(27) H1c23 . . 62.45(11) yes
O(28) O(27) O(41) . . 59.75(13) yes
O(28) O(27) C(21) . . 127.3(4) yes
O(28) O(27) C(22) . . 147.7(3) yes
O(28) O(27) H1c13 . . 97.41(15) yes
O(28) O(27) H1c21 . . 124.88(19) yes
O(28) O(27) H2c21 . . 99.92(17) yes
O(28) O(27) H1c23 . . 42.17(9) yes
O(41) O(27) C(21) . . 92.6(4) yes
O(41) O(27) C(22) . . 90.6(3) yes
O(41) O(27) H1c13 . . 132.58(17) yes
O(41) O(27) H1c21 . . 117.38(19) yes
O(41) O(27) H2c21 . . 69.64(14) yes
O(41) O(27) H1c23 . . 101.35(15) yes
C(21) O(27) C(22) . . 34.1(5) yes
C(21) O(27) H1c13 . . 130.2(4) yes
C(21) O(27) H1c21 . . 29.2(4) yes
C(21) O(27) H2c21 . . 28.4(3) yes
C(21) O(27) H1c23 . . 123.8(4) yes
C(22) O(27) H1c13 . . 113.2(3) yes
C(22) O(27) H1c21 . . 55.1(3) yes
C(22) O(27) H2c21 . . 54.2(3) yes
C(22) O(27) H1c23 . . 156.3(3) yes
H1c13 O(27) H1c21 . . 109.76(16) yes
H1c13 O(27) H2c21 . . 157.23(18) yes
H1c13 O(27) H1c23 . . 73.35(11) yes
H1c21 O(27) H2c21 . . 47.74(9) yes
H1c21 O(27) H1c23 . . 101.24(15) yes
H2c21 O(27) H1c23 . . 110.85(17) yes
Ti(6) O(28) Ti(7) . . 104.85(16) yes
Ti(6) O(28) O(11) . . 52.84(11) yes
Ti(6) O(28) O(23) . . 94.48(15) yes
Ti(6) O(28) O(24) . . 43.05(10) yes
Ti(6) O(28) O(27) . . 142.76(18) yes
Ti(6) O(28) O(35) . . 46.14(11) yes
Ti(6) O(28) O(37) . . 37.37(10) yes
Ti(6) O(28) O(41) . . 101.27(16) yes
Ti(6) O(28) C(23) . . 124.5(3) yes
Ti(6) O(28) C(24) . . 134.8(3) yes
Ti(6) O(28) H1c23 . . 133.12(19) yes
Ti(6) O(28) H2c23 . . 96.48(15) yes
Ti(6) O(28) H2c37 . . 87.74(13) yes
Ti(7) O(28) O(11) . . 52.46(11) yes
Ti(7) O(28) O(23) . . 47.86(10) yes
Ti(7) O(28) O(24) . . 95.87(14) yes
Ti(7) O(28) O(27) . . 38.52(10) yes
Ti(7) O(28) O(35) . . 97.73(15) yes
Ti(7) O(28) O(37) . . 142.13(18) yes
Ti(7) O(28) O(41) . . 39.44(10) yes
Ti(7) O(28) C(23) . . 122.1(3) yes
Ti(7) O(28) C(24) . . 119.3(3) yes
Ti(7) O(28) H1c23 . . 96.08(15) yes
Ti(7) O(28) H2c23 . . 141.57(19) yes
Ti(7) O(28) H2c37 . . 101.42(14) yes
O(11) O(28) O(23) . . 56.03(12) yes
O(11) O(28) O(24) . . 54.64(11) yes
O(11) O(28) O(27) . . 89.93(15) yes
O(11) O(28) O(35) . . 67.55(13) yes
O(11) O(28) O(37) . . 89.74(15) yes
O(11) O(28) O(41) . . 65.85(13) yes
O(11) O(28) C(23) . . 148.3(4) yes
O(11) O(28) C(24) . . 171.4(3) yes
O(11) O(28) H1c23 . . 125.16(18) yes
O(11) O(28) H2c23 . . 132.81(18) yes
O(11) O(28) H2c37 . . 103.17(15) yes
O(23) O(28) O(24) . . 60.01(11) yes
O(23) O(28) O(27) . . 57.88(12) yes
O(23) O(28) O(35) . . 123.59(16) yes
O(23) O(28) O(37) . . 116.33(15) yes
O(23) O(28) O(41) . . 87.06(14) yes
O(23) O(28) C(23) . . 96.1(3) yes
O(23) O(28) C(24) . . 121.6(2) yes
O(23) O(28) H1c23 . . 69.52(12) yes
O(23) O(28) H2c23 . . 99.63(15) yes
O(23) O(28) H2c37 . . 148.71(16) yes
O(24) O(28) O(27) . . 117.89(16) yes
O(24) O(28) O(35) . . 88.67(14) yes
O(24) O(28) O(37) . . 56.51(12) yes
O(24) O(28) O(41) . . 120.47(16) yes
O(24) O(28) C(23) . . 100.3(3) yes
O(24) O(28) C(24) . . 132.8(3) yes
O(24) O(28) H1c23 . . 94.12(14) yes
O(24) O(28) H2c23 . . 78.32(13) yes
O(24) O(28) H2c37 . . 130.67(15) yes
O(27) O(28) O(35) . . 126.17(17) yes
O(27) O(28) O(37) . . 172.73(18) yes
O(27) O(28) O(41) . . 56.97(13) yes
O(27) O(28) C(23) . . 85.9(3) yes
O(27) O(28) C(24) . . 82.4(2) yes
O(27) O(28) H1c23 . . 64.48(12) yes
O(27) O(28) H2c23 . . 111.40(16) yes
O(27) O(28) H2c37 . . 103.68(15) yes
O(35) O(28) O(37) . . 60.15(13) yes
O(35) O(28) O(41) . . 69.21(13) yes
O(35) O(28) C(23) . . 137.5(3) yes
O(35) O(28) C(24) . . 114.1(3) yes
O(35) O(28) H1c23 . . 165.56(19) yes
O(35) O(28) H2c23 . . 119.81(17) yes
O(35) O(28) H2c37 . . 43.61(9) yes
O(37) O(28) O(41) . . 129.12(17) yes
O(37) O(28) C(23) . . 90.6(3) yes
O(37) O(28) C(24) . . 98.4(2) yes
O(37) O(28) H1c23 . . 110.05(16) yes
O(37) O(28) H2c23 . . 63.99(12) yes
O(37) O(28) H2c37 . . 83.47(12) yes
O(41) O(28) C(23) . . 133.6(3) yes
O(41) O(28) C(24) . . 106.4(3) yes
O(41) O(28) H1c23 . . 120.59(17) yes
O(41) O(28) H2c23 . . 160.49(19) yes
O(41) O(28) H2c37 . . 61.99(11) yes
C(23) O(28) C(24) . . 35.3(3) yes
C(23) O(28) H1c23 . . 28.1(3) yes
C(23) O(28) H2c23 . . 28.0(3) yes
C(23) O(28) H2c37 . . 108.3(3) yes
C(24) O(28) H1c23 . . 54.5(2) yes
C(24) O(28) H2c23 . . 54.5(2) yes
C(24) O(28) H2c37 . . 75.1(2) yes
H1c23 O(28) H2c23 . . 47.43(8) yes
H1c23 O(28) H2c37 . . 128.80(16) yes
H2c23 O(28) H2c37 . . 111.15(15) yes
Ti(15) O(29) Ti(16) . . 107.00(14) yes
Ti(15) O(29) O(1) . . 43.67(9) yes
Ti(15) O(29) O(3) . . 99.19(13) yes
Ti(15) O(29) O(7) . . 51.73(10) yes
Ti(15) O(29) O(16) . . 140.58(14) yes
Ti(15) O(29) O(21) . . 46.51(9) yes
Ti(15) O(29) O(22) . . 95.74(13) yes
Ti(15) O(29) O(36) . . 41.32(9) yes
Ti(15) O(29) C(25) . . 126.0(3) yes
Ti(15) O(29) C(26) . . 139.4(2) yes
Ti(15) O(29) H1c9 . . 71.59(9) yes
Ti(15) O(29) H1c25 . . 130.98(16) yes
Ti(15) O(29) H2c25 . . 97.34(13) yes
Ti(16) O(29) O(1) . . 92.40(13) yes
Ti(16) O(29) O(3) . . 45.34(9) yes
Ti(16) O(29) O(7) . . 56.10(10) yes
Ti(16) O(29) O(16) . . 33.93(8) yes
Ti(16) O(29) O(21) . . 98.35(13) yes
Ti(16) O(29) O(22) . . 46.25(9) yes
Ti(16) O(29) O(36) . . 148.30(16) yes
Ti(16) O(29) C(25) . . 124.1(3) yes
Ti(16) O(29) C(26) . . 109.78(19) yes
Ti(16) O(29) H1c9 . . 127.05(13) yes
Ti(16) O(29) H1c25 . . 102.69(14) yes
Ti(16) O(29) H2c25 . . 150.80(17) yes
O(1) O(29) O(3) . . 61.33(11) yes
O(1) O(29) O(7) . . 60.51(11) yes
O(1) O(29) O(16) . . 119.47(13) yes
O(1) O(29) O(21) . . 88.53(13) yes
O(1) O(29) O(22) . . 115.23(13) yes
O(1) O(29) O(36) . . 64.00(12) yes
O(1) O(29) C(25) . . 112.8(3) yes
O(1) O(29) C(26) . . 147.3(2) yes
O(1) O(29) H1c9 . . 112.94(12) yes
O(1) O(29) H1c25 . . 97.86(13) yes
O(1) O(29) H2c25 . . 94.33(13) yes
O(3) O(29) O(7) . . 70.56(12) yes
O(3) O(29) O(16) . . 59.43(10) yes
O(3) O(29) O(21) . . 125.65(14) yes
O(3) O(29) O(22) . . 90.90(12) yes
O(3) O(29) O(36) . . 124.05(15) yes
O(3) O(29) C(25) . . 104.3(3) yes
O(3) O(29) C(26) . . 118.7(2) yes
O(3) O(29) H1c9 . . 166.73(13) yes
O(3) O(29) H1c25 . . 75.54(11) yes
O(3) O(29) H2c25 . . 115.80(14) yes
O(7) O(29) O(16) . . 88.92(12) yes
O(7) O(29) O(21) . . 55.10(11) yes
O(7) O(29) O(22) . . 55.07(11) yes
O(7) O(29) O(36) . . 92.71(14) yes
O(7) O(29) C(25) . . 172.8(3) yes
O(7) O(29) C(26) . . 152.2(2) yes
O(7) O(29) H1c9 . . 96.17(12) yes
O(7) O(29) H1c25 . . 145.57(16) yes
O(7) O(29) H2c25 . . 148.58(16) yes
O(16) O(29) O(21) . . 116.47(13) yes
O(16) O(29) O(22) . . 55.74(10) yes
O(16) O(29) O(36) . . 176.50(15) yes
O(16) O(29) C(25) . . 92.7(3) yes
O(16) O(29) C(26) . . 76.36(17) yes
O(16) O(29) H1c9 . . 121.85(12) yes
O(16) O(29) H1c25 . . 78.87(11) yes
O(16) O(29) H2c25 . . 121.41(14) yes
O(21) O(29) O(22) . . 60.77(11) yes
O(21) O(29) O(36) . . 62.28(12) yes
O(21) O(29) C(25) . . 129.6(3) yes
O(21) O(29) C(26) . . 110.7(2) yes
O(21) O(29) H1c9 . . 41.11(8) yes
O(21) O(29) H1c25 . . 157.69(15) yes
O(21) O(29) H2c25 . . 110.19(14) yes
O(22) O(29) O(36) . . 123.04(15) yes
O(22) O(29) C(25) . . 131.1(3) yes
O(22) O(29) C(26) . . 97.40(18) yes
O(22) O(29) H1c9 . . 80.82(10) yes
O(22) O(29) H1c25 . . 132.49(15) yes
O(22) O(29) H2c25 . . 147.72(15) yes
O(36) O(29) C(25) . . 86.1(2) yes
O(36) O(29) C(26) . . 100.88(19) yes
O(36) O(29) H1c9 . . 54.90(9) yes
O(36) O(29) H1c25 . . 101.38(14) yes
O(36) O(29) H2c25 . . 57.50(10) yes
C(25) O(29) C(26) . . 34.7(3) yes
C(25) O(29) H1c9 . . 89.0(2) yes
C(25) O(29) H1c25 . . 28.7(2) yes
C(25) O(29) H2c25 . . 28.8(2) yes
C(26) O(29) H1c9 . . 72.92(17) yes
C(26) O(29) H1c25 . . 54.85(17) yes
C(26) O(29) H2c25 . . 54.79(15) yes
H1c9 O(29) H1c25 . . 117.67(12) yes
H1c9 O(29) H2c25 . . 75.59(9) yes
H1c25 O(29) H2c25 . . 48.23(7) yes
Ti(12) O(30) Ti(13) . . 103.53(15) yes
Ti(12) O(30) O(5) . . 48.94(10) yes
Ti(12) O(30) O(6) . . 94.14(13) yes
Ti(12) O(30) O(8) . . 44.38(9) yes
Ti(12) O(30) O(31) . . 38.15(9) yes
Ti(12) O(30) O(34) . . 46.08(10) yes
Ti(12) O(30) O(45) . . 144.05(17) yes
Ti(12) O(30) O(46) . . 97.52(15) yes
Ti(12) O(30) C(27) . . 127.0(3) yes
Ti(12) O(30) C(28) . . 113.9(2) yes
Ti(12) O(30) H1c27 . . 104.16(15) yes
Ti(12) O(30) H2c27 . . 152.61(18) yes
Ti(12) O(30) H2c52 . . 120.49(14) yes
Ti(13) O(30) O(5) . . 54.98(11) yes
Ti(13) O(30) O(6) . . 43.34(9) yes
Ti(13) O(30) O(8) . . 96.67(13) yes
Ti(13) O(30) O(31) . . 105.98(15) yes
Ti(13) O(30) O(34) . . 145.60(17) yes
Ti(13) O(30) O(45) . . 40.66(10) yes
Ti(13) O(30) O(46) . . 38.32(10) yes
Ti(13) O(30) C(27) . . 126.9(3) yes
Ti(13) O(30) C(28) . . 114.0(2) yes
Ti(13) O(30) H1c27 . . 152.17(19) yes
Ti(13) O(30) H2c27 . . 103.74(15) yes
Ti(13) O(30) H2c52 . . 89.63(12) yes
O(5) O(30) O(6) . . 55.75(11) yes
O(5) O(30) O(8) . . 54.97(11) yes
O(5) O(30) O(31) . . 67.10(13) yes
O(5) O(30) O(34) . . 91.88(14) yes
O(5) O(30) O(45) . . 95.14(15) yes
O(5) O(30) O(46) . . 64.12(12) yes
O(5) O(30) C(27) . . 171.2(3) yes
O(5) O(30) C(28) . . 136.3(2) yes
O(5) O(30) H1c27 . . 151.73(18) yes
O(5) O(30) H2c27 . . 157.19(18) yes
O(5) O(30) H2c52 . . 109.86(13) yes
O(6) O(30) O(8) . . 62.59(10) yes
O(6) O(30) O(31) . . 122.67(15) yes
O(6) O(30) O(34) . . 112.99(14) yes
O(6) O(30) O(45) . . 58.98(11) yes
O(6) O(30) O(46) . . 80.98(12) yes
O(6) O(30) C(27) . . 132.4(3) yes
O(6) O(30) C(28) . . 149.4(2) yes
O(6) O(30) H1c27 . . 131.10(16) yes
O(6) O(30) H2c27 . . 103.94(14) yes
O(6) O(30) H2c52 . . 57.85(9) yes
O(8) O(30) O(31) . . 82.46(12) yes
O(8) O(30) O(34) . . 51.54(10) yes
O(8) O(30) O(45) . . 121.19(15) yes
O(8) O(30) O(46) . . 118.92(14) yes
O(8) O(30) C(27) . . 129.5(3) yes
O(8) O(30) C(28) . . 147.5(2) yes
O(8) O(30) H1c27 . . 101.08(13) yes
O(8) O(30) H2c27 . . 128.91(15) yes
O(8) O(30) H2c52 . . 76.88(10) yes
O(31) O(30) O(34) . . 62.12(12) yes
O(31) O(30) O(45) . . 135.88(16) yes
O(31) O(30) O(46) . . 78.38(14) yes
O(31) O(30) C(27) . . 104.9(3) yes
O(31) O(30) C(28) . . 79.0(2) yes
O(31) O(30) H1c27 . . 97.51(15) yes
O(31) O(30) H2c27 . . 132.99(16) yes
O(31) O(30) H2c52 . . 155.44(14) yes
O(34) O(30) O(45) . . 161.94(17) yes
O(34) O(30) O(46) . . 139.73(17) yes
O(34) O(30) C(27) . . 87.3(3) yes
O(34) O(30) C(28) . . 96.00(19) yes
O(34) O(30) H1c27 . . 59.88(11) yes
O(34) O(30) H2c27 . . 107.07(14) yes
O(34) O(30) H2c52 . . 94.29(12) yes
O(45) O(30) O(46) . . 57.76(13) yes
O(45) O(30) C(27) . . 88.2(3) yes
O(45) O(30) C(28) . . 90.39(19) yes
O(45) O(30) H1c27 . . 111.53(16) yes
O(45) O(30) H2c27 . . 63.10(12) yes
O(45) O(30) H2c52 . . 67.68(11) yes
O(46) O(30) C(27) . . 111.5(3) yes
O(46) O(30) C(28) . . 83.14(18) yes
O(46) O(30) H1c27 . . 138.47(16) yes
O(46) O(30) H2c27 . . 105.42(14) yes
O(46) O(30) H2c52 . . 123.41(14) yes
C(27) O(30) C(28) . . 35.3(3) yes
C(27) O(30) H1c27 . . 29.0(2) yes
C(27) O(30) H2c27 . . 29.1(2) yes
C(27) O(30) H2c52 . . 79.0(3) yes
C(28) O(30) H1c27 . . 55.79(16) yes
C(28) O(30) H2c27 . . 55.77(18) yes
C(28) O(30) H2c52 . . 112.3(2) yes
H1c27 O(30) H2c27 . . 48.49(8) yes
H1c27 O(30) H2c52 . . 73.93(10) yes
H2c27 O(30) H2c52 . . 57.28(9) yes
Ti(12) O(31) O(5) . . 37.80(10) yes
Ti(12) O(31) O(25) . . 46.44(10) yes
Ti(12) O(31) O(30) . . 44.20(11) yes
Ti(12) O(31) O(34) . . 42.51(11) yes
Ti(12) O(31) C(29) . . 173.4(4) yes
Ti(12) O(31) C(30) . . 151.3(4) yes
Ti(12) O(31) H1c17 . . 83.98(13) yes
Ti(12) O(31) H1c29 . . 152.8(2) yes
Ti(12) O(31) H2c29 . . 144.5(2) yes
Ti(12) O(31) H1c35 . . 79.81(13) yes
Ti(12) O(31) H2c64 . . 101.72(16) yes
O(5) O(31) O(25) . . 61.04(11) yes
O(5) O(31) O(30) . . 49.99(11) yes
O(5) O(31) O(34) . . 79.81(12) yes
O(5) O(31) C(29) . . 139.8(5) yes
O(5) O(31) C(30) . . 170.4(3) yes
O(5) O(31) H1c17 . . 75.29(11) yes
O(5) O(31) H1c29 . . 117.49(17) yes
O(5) O(31) H2c29 . . 121.83(17) yes
O(5) O(31) H1c35 . . 117.02(13) yes
O(5) O(31) H2c64 . . 64.75(10) yes
O(25) O(31) O(30) . . 90.61(14) yes
O(25) O(31) O(34) . . 61.64(12) yes
O(25) O(31) C(29) . . 127.5(4) yes
O(25) O(31) C(30) . . 126.2(3) yes
O(25) O(31) H1c17 . . 43.11(8) yes
O(25) O(31) H1c29 . . 144.84(19) yes
O(25) O(31) H2c29 . . 100.68(15) yes
O(25) O(31) H1c35 . . 70.11(11) yes
O(25) O(31) H2c64 . . 112.32(15) yes
O(30) O(31) O(34) . . 57.34(12) yes
O(30) O(31) C(29) . . 141.6(4) yes
O(30) O(31) C(30) . . 131.1(3) yes
O(30) O(31) H1c17 . . 123.00(15) yes
O(30) O(31) H1c29 . . 115.50(16) yes
O(30) O(31) H2c29 . . 159.52(18) yes
O(30) O(31) H1c35 . . 96.40(13) yes
O(30) O(31) H2c64 . . 83.53(12) yes
O(34) O(31) C(29) . . 140.3(5) yes
O(34) O(31) C(30) . . 108.9(3) yes
O(34) O(31) H1c17 . . 103.77(13) yes
O(34) O(31) H1c29 . . 152.25(18) yes
O(34) O(31) H2c29 . . 143.15(18) yes
O(34) O(31) H1c35 . . 41.55(9) yes
O(34) O(31) H2c64 . . 139.11(15) yes
C(29) O(31) C(30) . . 31.8(5) yes
C(29) O(31) H1c17 . . 89.4(4) yes
C(29) O(31) H1c29 . . 29.3(4) yes
C(29) O(31) H2c29 . . 28.9(4) yes
C(29) O(31) H1c35 . . 100.9(4) yes
C(29) O(31) H2c64 . . 77.8(4) yes
C(30) O(31) H1c17 . . 105.6(3) yes
C(30) O(31) H1c29 . . 52.9(3) yes
C(30) O(31) H2c29 . . 53.2(3) yes
C(30) O(31) H1c35 . . 72.5(3) yes
C(30) O(31) H2c64 . . 105.7(3) yes
H1c17 O(31) H1c29 . . 101.75(15) yes
H1c17 O(31) H2c29 . . 60.55(10) yes
H1c17 O(31) H1c35 . . 95.09(11) yes
H1c17 O(31) H2c64 . . 86.97(11) yes
H1c29 O(31) H2c29 . . 47.78(8) yes
H1c29 O(31) H1c35 . . 125.36(16) yes
H1c29 O(31) H2c64 . . 52.78(8) yes
H2c29 O(31) H1c35 . . 103.48(15) yes
H2c29 O(31) H2c64 . . 76.40(11) yes
H1c35 O(31) H2c64 . . 177.57(15) yes
Ti(4) O(32) Ti(5) . . 102.85(15) yes
Ti(4) O(32) O(4) . . 43.79(8) yes
Ti(4) O(32) O(12) . . 49.62(11) yes
Ti(4) O(32) O(13) . . 94.56(13) yes
Ti(4) O(32) O(33) . . 45.41(9) yes
Ti(4) O(32) O(38) . . 38.35(9) yes
Ti(4) O(32) O(47) . . 96.86(14) yes
Ti(4) O(32) O(48) . . 143.72(18) yes
Ti(4) O(32) C(31) . . 128.9(3) yes
Ti(4) O(32) C(32) . . 119.8(2) yes
Ti(4) O(32) H1c31 . . 150.69(19) yes
Ti(4) O(32) H2c31 . . 103.28(15) yes
Ti(4) O(32) H1c58 . . 119.02(13) yes
Ti(5) O(32) O(4) . . 96.30(13) yes
Ti(5) O(32) O(12) . . 53.69(11) yes
Ti(5) O(32) O(13) . . 43.68(9) yes
Ti(5) O(32) O(33) . . 144.61(17) yes
Ti(5) O(32) O(38) . . 105.57(15) yes
Ti(5) O(32) O(47) . . 37.90(10) yes
Ti(5) O(32) O(48) . . 40.97(10) yes
Ti(5) O(32) C(31) . . 126.0(3) yes
Ti(5) O(32) C(32) . . 109.6(2) yes
Ti(5) O(32) H1c31 . . 105.59(15) yes
Ti(5) O(32) H2c31 . . 153.86(18) yes
Ti(5) O(32) H1c58 . . 93.76(12) yes
O(4) O(32) O(12) . . 54.82(11) yes
O(4) O(32) O(13) . . 63.04(10) yes
O(4) O(32) O(33) . . 51.25(10) yes
O(4) O(32) O(38) . . 82.06(12) yes
O(4) O(32) O(47) . . 117.86(14) yes
O(4) O(32) O(48) . . 121.67(15) yes
O(4) O(32) C(31) . . 130.1(3) yes
O(4) O(32) C(32) . . 153.1(2) yes
O(4) O(32) H1c31 . . 124.88(15) yes
O(4) O(32) H2c31 . . 102.58(13) yes
O(4) O(32) H1c58 . . 76.63(9) yes
O(12) O(32) O(13) . . 55.70(11) yes
O(12) O(32) O(33) . . 91.91(14) yes
O(12) O(32) O(38) . . 68.03(13) yes
O(12) O(32) O(47) . . 63.12(13) yes
O(12) O(32) O(48) . . 94.16(15) yes
O(12) O(32) C(31) . . 173.0(3) yes
O(12) O(32) C(32) . . 137.8(2) yes
O(12) O(32) H1c31 . . 155.70(18) yes
O(12) O(32) H2c31 . . 152.13(18) yes
O(12) O(32) H1c58 . . 111.29(13) yes
O(13) O(32) O(33) . . 113.05(14) yes
O(13) O(32) O(38) . . 123.52(15) yes
O(13) O(32) O(47) . . 81.02(13) yes
O(13) O(32) O(48) . . 58.84(12) yes
O(13) O(32) C(31) . . 129.9(3) yes
O(13) O(32) C(32) . . 142.8(2) yes
O(13) O(32) H1c31 . . 101.08(13) yes
O(13) O(32) H2c31 . . 133.41(15) yes
O(13) O(32) H1c58 . . 60.22(9) yes
O(33) O(32) O(38) . . 61.41(12) yes
O(33) O(32) O(47) . . 138.54(15) yes
O(33) O(32) O(48) . . 163.07(16) yes
O(33) O(32) C(31) . . 89.2(3) yes
O(33) O(32) C(32) . . 101.9(2) yes
O(33) O(32) H1c31 . . 105.34(15) yes
O(33) O(32) H2c31 . . 60.25(11) yes
O(33) O(32) H1c58 . . 91.64(11) yes
O(38) O(32) O(47) . . 78.12(13) yes
O(38) O(32) O(48) . . 135.43(16) yes
O(38) O(32) C(31) . . 106.6(3) yes
O(38) O(32) C(32) . . 83.9(2) yes
O(38) O(32) H1c31 . . 135.35(17) yes
O(38) O(32) H2c31 . . 94.90(14) yes
O(38) O(32) H1c58 . . 152.63(14) yes
O(47) O(32) O(48) . . 57.67(12) yes
O(47) O(32) C(31) . . 111.9(3) yes
O(47) O(32) C(32) . . 81.2(2) yes
O(47) O(32) H1c31 . . 109.89(15) yes
O(47) O(32) H2c31 . . 137.11(16) yes
O(47) O(32) H1c58 . . 127.22(13) yes
O(48) O(32) C(31) . . 86.7(3) yes
O(48) O(32) C(32) . . 84.1(2) yes
O(48) O(32) H1c31 . . 64.71(12) yes
O(48) O(32) H2c31 . . 112.93(16) yes
O(48) O(32) H1c58 . . 71.43(11) yes
C(31) O(32) C(32) . . 35.3(3) yes
C(31) O(32) H1c31 . . 28.9(2) yes
C(31) O(32) H2c31 . . 29.4(2) yes
C(31) O(32) H1c58 . . 75.6(3) yes
C(32) O(32) H1c31 . . 55.7(2) yes
C(32) O(32) H2c31 . . 55.9(2) yes
C(32) O(32) H1c58 . . 108.0(2) yes
H1c31 O(32) H2c31 . . 48.54(8) yes
H1c31 O(32) H1c58 . . 52.42(7) yes
H2c31 O(32) H1c58 . . 73.55(10) yes
Ti(3) O(33) Ti(4) . . 105.04(15) yes
Ti(3) O(33) O(4) . . 52.52(10) yes
Ti(3) O(33) O(17) . . 47.93(9) yes
Ti(3) O(33) O(18) . . 95.95(13) yes
Ti(3) O(33) O(32) . . 98.16(13) yes
Ti(3) O(33) O(38) . . 142.35(16) yes
Ti(3) O(33) O(40) . . 38.34(9) yes
Ti(3) O(33) O(44) . . 40.07(9) yes
Ti(3) O(33) C(33) . . 123.2(3) yes
Ti(3) O(33) C(34) . . 122.8(2) yes
Ti(3) O(33) H2c31 . . 101.19(12) yes
Ti(3) O(33) H1c33 . . 95.38(14) yes
Ti(3) O(33) H2c33 . . 140.22(17) yes
Ti(4) O(33) O(4) . . 52.93(10) yes
Ti(4) O(33) O(17) . . 94.38(13) yes
Ti(4) O(33) O(18) . . 43.03(9) yes
Ti(4) O(33) O(32) . . 46.04(10) yes
Ti(4) O(33) O(38) . . 37.41(10) yes
Ti(4) O(33) O(40) . . 142.39(16) yes
Ti(4) O(33) O(44) . . 102.46(14) yes
Ti(4) O(33) C(33) . . 124.5(3) yes
Ti(4) O(33) C(34) . . 130.1(2) yes
Ti(4) O(33) H2c31 . . 87.62(12) yes
Ti(4) O(33) H1c33 . . 137.10(17) yes
Ti(4) O(33) H2c33 . . 96.35(14) yes
O(4) O(33) O(17) . . 56.09(11) yes
O(4) O(33) O(18) . . 54.81(11) yes
O(4) O(33) O(32) . . 67.61(12) yes
O(4) O(33) O(38) . . 89.88(14) yes
O(4) O(33) O(40) . . 89.54(13) yes
O(4) O(33) O(44) . . 67.06(12) yes
O(4) O(33) C(33) . . 150.7(3) yes
O(4) O(33) C(34) . . 172.2(2) yes
O(4) O(33) H2c31 . . 102.68(13) yes
O(4) O(33) H1c33 . . 127.99(16) yes
O(4) O(33) H2c33 . . 131.87(16) yes
O(17) O(33) O(18) . . 59.89(11) yes
O(17) O(33) O(32) . . 123.70(14) yes
O(17) O(33) O(38) . . 116.21(14) yes
O(17) O(33) O(40) . . 56.73(11) yes
O(17) O(33) O(44) . . 87.84(13) yes
O(17) O(33) C(33) . . 98.3(3) yes
O(17) O(33) C(34) . . 127.0(2) yes
O(17) O(33) H2c31 . . 148.47(14) yes
O(17) O(33) H1c33 . . 71.97(11) yes
O(17) O(33) H2c33 . . 98.07(13) yes
O(18) O(33) O(32) . . 88.58(13) yes
O(18) O(33) O(38) . . 56.51(11) yes
O(18) O(33) O(40) . . 116.61(14) yes
O(18) O(33) O(44) . . 121.84(14) yes
O(18) O(33) C(33) . . 101.8(3) yes
O(18) O(33) C(34) . . 132.9(2) yes
O(18) O(33) H2c31 . . 130.55(14) yes
O(18) O(33) H1c33 . . 98.41(13) yes
O(18) O(33) H2c33 . . 77.29(11) yes
O(32) O(33) O(38) . . 59.95(11) yes
O(32) O(33) O(40) . . 127.51(15) yes
O(32) O(33) O(44) . . 70.02(12) yes
O(32) O(33) C(33) . . 135.4(3) yes
O(32) O(33) C(34) . . 108.9(2) yes
O(32) O(33) H2c31 . . 43.42(9) yes
O(32) O(33) H1c33 . . 164.04(17) yes
O(32) O(33) H2c33 . . 120.48(15) yes
O(38) O(33) O(40) . . 171.27(16) yes
O(38) O(33) O(44) . . 129.84(15) yes
O(38) O(33) C(33) . . 90.0(3) yes
O(38) O(33) C(34) . . 94.3(2) yes
O(38) O(33) H2c31 . . 83.59(11) yes
O(38) O(33) H1c33 . . 112.39(14) yes
O(38) O(33) H2c33 . . 64.33(11) yes
O(40) O(33) O(44) . . 57.51(12) yes
O(40) O(33) C(33) . . 86.3(3) yes
O(40) O(33) C(34) . . 87.4(2) yes
O(40) O(33) H2c31 . . 105.04(13) yes
O(40) O(33) H1c33 . . 61.66(11) yes
O(40) O(33) H2c33 . . 110.08(15) yes
O(44) O(33) C(33) . . 131.7(3) yes
O(44) O(33) C(34) . . 105.3(2) yes
O(44) O(33) H2c31 . . 61.13(10) yes
O(44) O(33) H1c33 . . 116.93(15) yes
O(44) O(33) H2c33 . . 159.80(17) yes
C(33) O(33) C(34) . . 36.2(3) yes
C(33) O(33) H2c31 . . 106.4(3) yes
C(33) O(33) H1c33 . . 29.1(2) yes
C(33) O(33) H2c33 . . 28.5(2) yes
C(34) O(33) H2c31 . . 71.2(2) yes
C(34) O(33) H1c33 . . 56.1(2) yes
C(34) O(33) H2c33 . . 56.0(2) yes
H2c31 O(33) H1c33 . . 125.23(15) yes
H2c31 O(33) H2c33 . . 113.01(14) yes
H1c33 O(33) H2c33 . . 48.43(7) yes
Ti(11) O(34) Ti(12) . . 105.43(15) yes
Ti(11) O(34) O(8) . . 52.38(10) yes
Ti(11) O(34) O(25) . . 96.55(13) yes
Ti(11) O(34) O(26) . . 48.40(9) yes
Ti(11) O(34) O(30) . . 97.61(15) yes
Ti(11) O(34) O(31) . . 142.50(16) yes
Ti(11) O(34) O(39) . . 38.53(9) yes
Ti(11) O(34) O(42) . . 39.40(10) yes
Ti(11) O(34) C(35) . . 122.6(3) yes
Ti(11) O(34) C(36) . . 121.4(2) yes
Ti(11) O(34) H1c27 . . 98.17(14) yes
Ti(11) O(34) H1c35 . . 141.11(17) yes
Ti(11) O(34) H2c35 . . 95.61(14) yes
Ti(12) O(34) O(8) . . 53.55(10) yes
Ti(12) O(34) O(25) . . 43.32(9) yes
Ti(12) O(34) O(26) . . 94.92(13) yes
Ti(12) O(34) O(30) . . 46.62(10) yes
Ti(12) O(34) O(31) . . 37.15(10) yes
Ti(12) O(34) O(39) . . 143.23(17) yes
Ti(12) O(34) O(42) . . 101.62(15) yes
Ti(12) O(34) C(35) . . 124.5(3) yes
Ti(12) O(34) C(36) . . 131.6(2) yes
Ti(12) O(34) H1c27 . . 89.37(12) yes
Ti(12) O(34) H1c35 . . 95.89(15) yes
Ti(12) O(34) H2c35 . . 135.11(19) yes
O(8) O(34) O(25) . . 55.16(11) yes
O(8) O(34) O(26) . . 56.01(11) yes
O(8) O(34) O(30) . . 68.18(12) yes
O(8) O(34) O(31) . . 90.21(14) yes
O(8) O(34) O(39) . . 89.69(14) yes
O(8) O(34) O(42) . . 66.01(13) yes
O(8) O(34) C(35) . . 149.6(3) yes
O(8) O(34) C(36) . . 172.6(3) yes
O(8) O(34) H1c27 . . 102.42(14) yes
O(8) O(34) H1c35 . . 131.99(17) yes
O(8) O(34) H2c35 . . 126.07(16) yes
O(25) O(34) O(26) . . 60.16(11) yes
O(25) O(34) O(30) . . 89.40(13) yes
O(25) O(34) O(31) . . 56.43(11) yes
O(25) O(34) O(39) . . 117.84(14) yes
O(25) O(34) O(42) . . 121.16(15) yes
O(25) O(34) C(35) . . 101.0(3) yes
O(25) O(34) C(36) . . 132.1(2) yes
O(25) O(34) H1c27 . . 132.67(14) yes
O(25) O(34) H1c35 . . 77.07(12) yes
O(25) O(34) H2c35 . . 95.96(14) yes
O(26) O(34) O(30) . . 124.19(15) yes
O(26) O(34) O(31) . . 116.40(14) yes
O(26) O(34) O(39) . . 57.69(11) yes
O(26) O(34) O(42) . . 87.56(13) yes
O(26) O(34) C(35) . . 97.1(3) yes
O(26) O(34) C(36) . . 124.3(2) yes
O(26) O(34) H1c27 . . 146.20(16) yes
O(26) O(34) H1c35 . . 98.44(14) yes
O(26) O(34) H2c35 . . 70.23(11) yes
O(30) O(34) O(31) . . 60.55(12) yes
O(30) O(34) O(39) . . 126.22(16) yes
O(30) O(34) O(42) . . 68.86(13) yes
O(30) O(34) C(35) . . 136.3(3) yes
O(30) O(34) C(36) . . 111.0(2) yes
O(30) O(34) H1c27 . . 44.17(9) yes
O(30) O(34) H1c35 . . 120.34(16) yes
O(30) O(34) H2c35 . . 165.07(17) yes
O(31) O(34) O(39) . . 172.39(17) yes
O(31) O(34) O(42) . . 129.17(16) yes
O(31) O(34) C(35) . . 90.3(3) yes
O(31) O(34) C(36) . . 95.7(2) yes
O(31) O(34) H1c27 . . 86.40(12) yes
O(31) O(34) H1c35 . . 63.88(12) yes
O(31) O(34) H2c35 . . 111.35(16) yes
O(39) O(34) O(42) . . 57.36(12) yes
O(39) O(34) C(35) . . 85.9(3) yes
O(39) O(34) C(36) . . 85.1(2) yes
O(39) O(34) H1c27 . . 101.04(14) yes
O(39) O(34) H1c35 . . 110.99(15) yes
O(39) O(34) H2c35 . . 62.92(11) yes
O(42) O(34) C(35) . . 132.8(3) yes
O(42) O(34) C(36) . . 106.7(2) yes
O(42) O(34) H1c27 . . 58.79(10) yes
O(42) O(34) H1c35 . . 160.94(17) yes
O(42) O(34) H2c35 . . 119.03(15) yes
C(35) O(34) C(36) . . 35.3(3) yes
C(35) O(34) H1c27 . . 108.0(3) yes
C(35) O(34) H1c35 . . 28.7(2) yes
C(35) O(34) H2c35 . . 28.9(2) yes
C(36) O(34) H1c27 . . 73.6(2) yes
C(36) O(34) H1c35 . . 55.1(2) yes
C(36) O(34) H2c35 . . 55.58(18) yes
H1c27 O(34) H1c35 . . 114.47(14) yes
H1c27 O(34) H2c35 . . 126.76(15) yes
H1c35 O(34) H2c35 . . 48.22(8) yes
Ti(5) O(35) Ti(6) . . 102.52(16) yes
Ti(5) O(35) O(11) . . 96.19(14) yes
Ti(5) O(35) O(12) . . 43.35(9) yes
Ti(5) O(35) O(13) . . 53.52(11) yes
Ti(5) O(35) O(28) . . 144.95(17) yes
Ti(5) O(35) O(37) . . 104.93(16) yes
Ti(5) O(35) O(47) . . 40.75(11) yes
Ti(5) O(35) O(48) . . 37.51(10) yes
Ti(5) O(35) C(37) . . 126.5(3) yes
Ti(5) O(35) C(38) . . 109.3(2) yes
Ti(5) O(35) H1c37 . . 105.80(16) yes
Ti(5) O(35) H2c37 . . 154.10(19) yes
Ti(5) O(35) H1c49 . . 88.58(12) yes
Ti(6) O(35) O(11) . . 44.13(9) yes
Ti(6) O(35) O(12) . . 94.53(14) yes
Ti(6) O(35) O(13) . . 49.48(11) yes
Ti(6) O(35) O(28) . . 45.97(11) yes
Ti(6) O(35) O(37) . . 38.45(10) yes
Ti(6) O(35) O(47) . . 143.22(19) yes
Ti(6) O(35) O(48) . . 96.21(15) yes
Ti(6) O(35) C(37) . . 128.5(3) yes
Ti(6) O(35) C(38) . . 119.4(2) yes
Ti(6) O(35) H1c37 . . 151.0(2) yes
Ti(6) O(35) H2c37 . . 103.34(16) yes
Ti(6) O(35) H1c49 . . 116.30(14) yes
O(11) O(35) O(12) . . 63.10(11) yes
O(11) O(35) O(13) . . 54.97(11) yes
O(11) O(35) O(28) . . 51.78(11) yes
O(11) O(35) O(37) . . 82.51(13) yes
O(11) O(35) O(47) . . 121.69(15) yes
O(11) O(35) O(48) . . 117.35(15) yes
O(11) O(35) C(37) . . 130.1(3) yes
O(11) O(35) C(38) . . 153.3(2) yes
O(11) O(35) H1c37 . . 125.12(16) yes
O(11) O(35) H2c37 . . 103.22(15) yes
O(11) O(35) H1c49 . . 72.61(10) yes
O(12) O(35) O(13) . . 55.52(11) yes
O(12) O(35) O(28) . . 113.71(15) yes
O(12) O(35) O(37) . . 123.14(15) yes
O(12) O(35) O(47) . . 58.80(12) yes
O(12) O(35) O(48) . . 80.24(13) yes
O(12) O(35) C(37) . . 130.7(3) yes
O(12) O(35) C(38) . . 142.8(2) yes
O(12) O(35) H1c37 . . 101.60(14) yes
O(12) O(35) H2c37 . . 134.77(17) yes
O(12) O(35) H1c49 . . 53.78(9) yes
O(13) O(35) O(28) . . 92.37(15) yes
O(13) O(35) O(37) . . 67.76(13) yes
O(13) O(35) O(47) . . 93.83(16) yes
O(13) O(35) O(48) . . 62.48(13) yes
O(13) O(35) C(37) . . 172.4(3) yes
O(13) O(35) C(38) . . 137.1(2) yes
O(13) O(35) H1c37 . . 155.98(19) yes
O(13) O(35) H2c37 . . 152.25(19) yes
O(13) O(35) H1c49 . . 104.59(14) yes
O(28) O(35) O(37) . . 61.96(13) yes
O(28) O(35) O(47) . . 163.64(18) yes
O(28) O(35) O(48) . . 138.45(17) yes
O(28) O(35) C(37) . . 88.4(3) yes
O(28) O(35) C(38) . . 101.5(2) yes
O(28) O(35) H1c37 . . 105.07(16) yes
O(28) O(35) H2c37 . . 59.98(12) yes
O(28) O(35) H1c49 . . 93.48(13) yes
O(37) O(35) O(47) . . 134.34(17) yes
O(37) O(35) O(48) . . 77.48(14) yes
O(37) O(35) C(37) . . 106.1(3) yes
O(37) O(35) C(38) . . 83.4(2) yes
O(37) O(35) H1c37 . . 135.15(17) yes
O(37) O(35) H2c37 . . 94.58(15) yes
O(37) O(35) H1c49 . . 152.90(15) yes
O(47) O(35) O(48) . . 57.27(13) yes
O(47) O(35) C(37) . . 87.4(3) yes
O(47) O(35) C(38) . . 84.1(2) yes
O(47) O(35) H1c37 . . 65.14(12) yes
O(47) O(35) H2c37 . . 113.43(16) yes
O(47) O(35) H1c49 . . 70.30(11) yes
O(48) O(35) C(37) . . 112.4(3) yes
O(48) O(35) C(38) . . 81.2(2) yes
O(48) O(35) H1c37 . . 110.14(15) yes
O(48) O(35) H2c37 . . 136.79(17) yes
O(48) O(35) H1c49 . . 123.41(14) yes
C(37) O(35) C(38) . . 35.6(3) yes
C(37) O(35) H1c37 . . 29.2(3) yes
C(37) O(35) H2c37 . . 28.9(3) yes
C(37) O(35) H1c49 . . 82.9(3) yes
C(38) O(35) H1c37 . . 55.9(2) yes
C(38) O(35) H2c37 . . 55.6(2) yes
C(38) O(35) H1c49 . . 114.7(2) yes
H1c37 O(35) H2c37 . . 48.73(8) yes
H1c37 O(35) H1c49 . . 58.73(9) yes
H2c37 O(35) H1c49 . . 81.16(12) yes
Ti(15) O(36) O(1) . . 39.88(10) yes
Ti(15) O(36) O(21) . . 45.37(10) yes
Ti(15) O(36) O(29) . . 49.98(11) yes
Ti(15) O(36) O(43) . . 40.23(10) yes
Ti(15) O(36) C(39) . . 130.8(4) yes
Ti(15) O(36) C(40a) . . 146.9(4) yes
Ti(15) O(36) C(40b) . . 164.4(7) yes
Ti(15) O(36) H1c9 . . 84.19(13) yes
Ti(15) O(36) H2c25 . . 93.66(14) yes
O(1) O(36) O(21) . . 85.07(12) yes
O(1) O(36) O(29) . . 58.97(11) yes
O(1) O(36) O(43) . . 55.66(11) yes
O(1) O(36) C(39) . . 117.4(4) yes
O(1) O(36) C(40a) . . 110.5(3) yes
O(1) O(36) C(40b) . . 143.8(6) yes
O(1) O(36) H1c9 . . 119.04(13) yes
O(1) O(36) H2c25 . . 83.40(12) yes
O(21) O(36) O(29) . . 60.60(11) yes
O(21) O(36) O(43) . . 59.54(12) yes
O(21) O(36) C(39) . . 124.5(4) yes
O(21) O(36) C(40a) . . 159.4(3) yes
O(21) O(36) C(40b) . . 128.4(7) yes
O(21) O(36) H1c9 . . 43.07(8) yes
O(21) O(36) H2c25 . . 98.36(13) yes
O(29) O(36) O(43) . . 90.21(13) yes
O(29) O(36) C(39) . . 174.3(4) yes
O(29) O(36) C(40a) . . 138.7(3) yes
O(29) O(36) C(40b) . . 144.3(7) yes
O(29) O(36) H1c9 . . 66.88(10) yes
O(29) O(36) H2c25 . . 45.10(9) yes
O(43) O(36) C(39) . . 90.8(3) yes
O(43) O(36) C(40a) . . 117.5(3) yes
O(43) O(36) C(40b) . . 124.9(7) yes
O(43) O(36) H1c9 . . 101.22(13) yes
O(43) O(36) H2c25 . . 132.81(15) yes
C(39) O(36) C(40a) . . 36.7(4) yes
C(39) O(36) C(40b) . . 36.0(7) yes
C(39) O(36) H1c9 . . 118.3(4) yes
C(39) O(36) H2c25 . . 132.1(3) yes
C(40a) O(36) C(40b) . . 33.7(7) yes
C(40a) O(36) H1c9 . . 128.7(3) yes
C(40a) O(36) H2c25 . . 96.8(3) yes
C(40b) O(36) H1c9 . . 96.9(6) yes
C(40b) O(36) H2c25 . . 101.8(7) yes
H1c9 O(36) H2c25 . . 77.27(10) yes
Ti(6) O(37) O(13) . . 37.92(11) yes
Ti(6) O(37) O(24) . . 46.23(10) yes
Ti(6) O(37) O(28) . . 42.88(12) yes
Ti(6) O(37) O(35) . . 44.35(11) yes
Ti(6) O(37) C(41) . . 170.5(4) yes
Ti(6) O(37) C(42) . . 155.9(4) yes
Ti(6) O(37) H2c15 . . 85.04(13) yes
Ti(6) O(37) H2c23 . . 80.96(14) yes
Ti(6) O(37) H1c41 . . 152.9(2) yes
Ti(6) O(37) H2c41 . . 140.7(2) yes
Ti(6) O(37) H1c70 . . 99.10(17) yes
O(13) O(37) O(24) . . 60.80(11) yes
O(13) O(37) O(28) . . 80.29(13) yes
O(13) O(37) O(35) . . 49.88(11) yes
O(13) O(37) C(41) . . 143.0(5) yes
O(13) O(37) C(42) . . 162.5(4) yes
O(13) O(37) H2c15 . . 77.32(11) yes
O(13) O(37) H2c23 . . 118.32(14) yes
O(13) O(37) H1c41 . . 115.05(18) yes
O(13) O(37) H2c41 . . 131.51(18) yes
O(13) O(37) H1c70 . . 61.55(10) yes
O(24) O(37) O(28) . . 61.89(12) yes
O(24) O(37) O(35) . . 90.54(14) yes
O(24) O(37) C(41) . . 124.3(4) yes
O(24) O(37) C(42) . . 134.6(4) yes
O(24) O(37) H2c15 . . 43.29(8) yes
O(24) O(37) H2c23 . . 71.46(11) yes
O(24) O(37) H1c41 . . 129.46(18) yes
O(24) O(37) H2c41 . . 94.50(14) yes
O(24) O(37) H1c70 . . 107.33(15) yes
O(28) O(37) O(35) . . 57.89(12) yes
O(28) O(37) C(41) . . 136.3(5) yes
O(28) O(37) C(42) . . 113.2(4) yes
O(28) O(37) H2c15 . . 103.51(14) yes
O(28) O(37) H2c23 . . 42.15(9) yes
O(28) O(37) H1c41 . . 163.6(2) yes
O(28) O(37) H2c41 . . 126.67(18) yes
O(28) O(37) H1c70 . . 138.51(16) yes
O(35) O(37) C(41) . . 145.2(4) yes
O(35) O(37) C(42) . . 126.8(4) yes
O(35) O(37) H2c15 . . 124.68(15) yes
O(35) O(37) H2c23 . . 97.33(14) yes
O(35) O(37) H1c41 . . 126.84(18) yes
O(35) O(37) H2c41 . . 174.52(19) yes
O(35) O(37) H1c70 . . 83.85(13) yes
C(41) O(37) C(42) . . 27.3(5) yes
C(41) O(37) H2c15 . . 86.4(4) yes
C(41) O(37) H2c23 . . 95.5(5) yes
C(41) O(37) H1c41 . . 29.8(5) yes
C(41) O(37) H2c41 . . 29.8(4) yes
C(41) O(37) H1c70 . . 84.2(5) yes
C(42) O(37) H2c15 . . 108.5(4) yes
C(42) O(37) H2c23 . . 78.3(4) yes
C(42) O(37) H1c41 . . 50.6(3) yes
C(42) O(37) H2c41 . . 49.9(3) yes
C(42) O(37) H1c70 . . 102.0(4) yes
H2c15 O(37) H2c23 . . 93.87(12) yes
H2c15 O(37) H1c41 . . 86.22(13) yes
H2c15 O(37) H2c41 . . 58.82(9) yes
H2c15 O(37) H1c70 . . 84.43(12) yes
H2c23 O(37) H1c41 . . 125.22(17) yes
H2c23 O(37) H2c41 . . 86.34(13) yes
H2c23 O(37) H1c70 . . 178.29(15) yes
H1c41 O(37) H2c41 . . 47.85(9) yes
H1c41 O(37) H1c70 . . 54.51(9) yes
H2c41 O(37) H1c70 . . 92.58(14) yes
Ti(4) O(38) O(12) . . 37.75(10) yes
Ti(4) O(38) O(18) . . 46.30(10) yes
Ti(4) O(38) O(32) . . 44.85(10) yes
Ti(4) O(38) O(33) . . 43.09(11) yes
Ti(4) O(38) C(43a) . . 164.9(6) yes
Ti(4) O(38) C(43b) . . 161.7(6) yes
Ti(4) O(38) C(44a) . . 158.5(4) yes
Ti(4) O(38) C(44b) . . 157.3(5) yes
Ti(4) O(38) H2c3 . . 84.39(14) yes
Ti(4) O(38) H2c33 . . 80.15(13) yes
Ti(4) O(38) H1c67 . . 100.34(16) yes
O(12) O(38) O(18) . . 60.99(11) yes
O(12) O(38) O(32) . . 49.54(11) yes
O(12) O(38) O(33) . . 80.31(12) yes
O(12) O(38) C(43a) . . 127.9(6) yes
O(12) O(38) C(43b) . . 160.5(6) yes
O(12) O(38) C(44a) . . 146.7(4) yes
O(12) O(38) C(44b) . . 126.7(5) yes
O(12) O(38) H2c3 . . 76.08(11) yes
O(12) O(38) H2c33 . . 117.33(13) yes
O(12) O(38) H1c67 . . 63.27(10) yes
O(18) O(38) O(32) . . 91.08(13) yes
O(18) O(38) O(33) . . 62.06(12) yes
O(18) O(38) C(43a) . . 128.7(6) yes
O(18) O(38) C(43b) . . 129.3(7) yes
O(18) O(38) C(44a) . . 149.5(4) yes
O(18) O(38) C(44b) . . 115.4(5) yes
O(18) O(38) H2c3 . . 43.34(8) yes
O(18) O(38) H2c33 . . 70.35(11) yes
O(18) O(38) H1c67 . . 110.65(15) yes
O(32) O(38) O(33) . . 58.64(11) yes
O(32) O(38) C(43a) . . 135.5(5) yes
O(32) O(38) C(43b) . . 135.2(6) yes
O(32) O(38) C(44a) . . 117.2(4) yes
O(32) O(38) C(44b) . . 147.6(5) yes
O(32) O(38) H2c3 . . 123.65(15) yes
O(32) O(38) H2c33 . . 97.77(13) yes
O(32) O(38) H1c67 . . 81.99(12) yes
O(33) O(38) C(43a) . . 151.7(6) yes
O(33) O(38) C(43b) . . 118.8(5) yes
O(33) O(38) C(44a) . . 121.5(4) yes
O(33) O(38) C(44b) . . 149.7(5) yes
O(33) O(38) H2c3 . . 104.15(13) yes
O(33) O(38) H2c33 . . 41.49(8) yes
O(33) O(38) H1c67 . . 138.59(15) yes
C(43a) O(38) C(43b) . . 32.9(7) yes
C(43a) O(38) C(44a) . . 34.1(7) yes
C(43a) O(38) C(44b) . . 13.4(7) yes
C(43a) O(38) H2c3 . . 86.6(6) yes
C(43a) O(38) H2c33 . . 112.7(6) yes
C(43a) O(38) H1c67 . . 67.0(6) yes
C(43b) O(38) C(44a) . . 20.2(8) yes
C(43b) O(38) C(44b) . . 36.4(6) yes
C(43b) O(38) H2c3 . . 100.9(6) yes
C(43b) O(38) H2c33 . . 82.0(6) yes
C(43b) O(38) H1c67 . . 97.5(6) yes
C(44a) O(38) C(44b) . . 44.1(6) yes
C(44a) O(38) H2c3 . . 116.7(4) yes
C(44a) O(38) H2c33 . . 93.2(4) yes
C(44a) O(38) H1c67 . . 86.0(4) yes
C(44b) O(38) H2c3 . . 74.1(5) yes
C(44b) O(38) H2c33 . . 108.2(4) yes
C(44b) O(38) H1c67 . . 71.7(4) yes
H2c3 O(38) H2c33 . . 94.61(11) yes
H2c3 O(38) H1c67 . . 86.36(12) yes
H2c33 O(38) H1c67 . . 178.96(16) yes
Ti(11) O(39) O(14) . . 40.01(10) yes
Ti(11) O(39) O(26) . . 50.15(11) yes
Ti(11) O(39) O(34) . . 45.11(11) yes
Ti(11) O(39) O(42) . . 40.08(11) yes
Ti(11) O(39) C(45) . . 134.0(4) yes
Ti(11) O(39) C(46a) . . 160.6(5) yes
Ti(11) O(39) C(46b) . . 129.6(5) yes
Ti(11) O(39) H2c19 . . 93.95(14) yes
Ti(11) O(39) H2c35 . . 81.98(13) yes
Ti(11) O(39) H1c45 . . 107.46(19) yes
Ti(11) O(39) H2c45 . . 124.9(2) yes
O(14) O(39) O(26) . . 59.52(11) yes
O(14) O(39) O(34) . . 84.91(12) yes
O(14) O(39) O(42) . . 55.54(11) yes
O(14) O(39) C(45) . . 121.8(4) yes
O(14) O(39) C(46a) . . 123.8(5) yes
O(14) O(39) C(46b) . . 96.3(5) yes
O(14) O(39) H2c19 . . 85.62(12) yes
O(14) O(39) H2c35 . . 116.38(13) yes
O(14) O(39) H1c45 . . 93.44(15) yes
O(14) O(39) H2c45 . . 137.76(19) yes
O(26) O(39) O(34) . . 59.81(11) yes
O(26) O(39) O(42) . . 90.23(13) yes
O(26) O(39) C(45) . . 175.4(4) yes
O(26) O(39) C(46a) . . 139.4(4) yes
O(26) O(39) C(46b) . . 140.7(4) yes
O(26) O(39) H2c19 . . 44.70(9) yes
O(26) O(39) H2c35 . . 63.42(10) yes
O(26) O(39) H1c45 . . 152.72(18) yes
O(26) O(39) H2c45 . . 153.42(19) yes
O(34) O(39) O(42) . . 59.70(12) yes
O(34) O(39) C(45) . . 124.1(4) yes
O(34) O(39) C(46a) . . 149.9(4) yes
O(34) O(39) C(46b) . . 155.3(5) yes
O(34) O(39) H2c19 . . 95.87(14) yes
O(34) O(39) H2c35 . . 41.81(9) yes
O(34) O(39) H1c45 . . 118.66(17) yes
O(34) O(39) H2c45 . . 97.66(15) yes
O(42) O(39) C(45) . . 94.0(4) yes
O(42) O(39) C(46a) . . 126.5(5) yes
O(42) O(39) C(46b) . . 100.8(5) yes
O(42) O(39) H2c19 . . 133.43(15) yes
O(42) O(39) H2c35 . . 100.65(14) yes
O(42) O(39) H1c45 . . 69.42(13) yes
O(42) O(39) H2c45 . . 89.45(15) yes
C(45) O(39) C(46a) . . 36.1(5) yes
C(45) O(39) C(46b) . . 36.4(5) yes
C(45) O(39) H2c19 . . 130.8(4) yes
C(45) O(39) H2c35 . . 117.4(4) yes
C(45) O(39) H1c45 . . 29.5(4) yes
C(45) O(39) H2c45 . . 28.7(3) yes
C(46a) O(39) C(46b) . . 30.9(7) yes
C(46a) O(39) H2c19 . . 95.1(4) yes
C(46a) O(39) H2c35 . . 117.2(5) yes
C(46a) O(39) H1c45 . . 57.1(5) yes
C(46a) O(39) H2c45 . . 56.0(4) yes
C(46b) O(39) H2c19 . . 108.8(4) yes
C(46b) O(39) H2c35 . . 147.1(5) yes
C(46b) O(39) H1c45 . . 36.7(4) yes
C(46b) O(39) H2c45 . . 65.1(4) yes
H2c19 O(39) H2c35 . . 72.41(11) yes
H2c19 O(39) H1c45 . . 145.28(18) yes
H2c19 O(39) H2c45 . . 135.40(17) yes
H2c35 O(39) H1c45 . . 136.26(16) yes
H2c35 O(39) H2c45 . . 90.55(13) yes
H1c45 O(39) H2c45 . . 48.43(8) yes
Ti(3) O(40) O(15) . . 40.24(10) yes
Ti(3) O(40) O(17) . . 50.92(11) yes
Ti(3) O(40) O(33) . . 44.95(11) yes
Ti(3) O(40) O(44) . . 40.39(10) yes
Ti(3) O(40) C(47a) . . 133.1(5) yes
Ti(3) O(40) C(47b) . . 134.2(6) yes
Ti(3) O(40) C(48a) . . 147.5(5) yes
Ti(3) O(40) C(48b) . . 138.6(5) yes
Ti(3) O(40) H1c1 . . 95.28(14) yes
Ti(3) O(40) H1c33 . . 82.94(13) yes
O(15) O(40) O(17) . . 60.25(11) yes
O(15) O(40) O(33) . . 85.04(12) yes
O(15) O(40) O(44) . . 55.87(11) yes
O(15) O(40) C(47a) . . 110.9(4) yes
O(15) O(40) C(47b) . . 125.0(7) yes
O(15) O(40) C(48a) . . 146.9(4) yes
O(15) O(40) C(48b) . . 104.6(4) yes
O(15) O(40) H1c1 . . 86.62(12) yes
O(15) O(40) H1c33 . . 118.64(13) yes
O(17) O(40) O(33) . . 60.78(11) yes
O(17) O(40) O(44) . . 91.31(13) yes
O(17) O(40) C(47a) . . 163.0(6) yes
O(17) O(40) C(47b) . . 174.3(7) yes
O(17) O(40) C(48a) . . 152.2(4) yes
O(17) O(40) C(48b) . . 143.1(5) yes
O(17) O(40) H1c1 . . 45.30(9) yes
O(17) O(40) H1c33 . . 66.30(10) yes
O(33) O(40) O(44) . . 59.17(11) yes
O(33) O(40) C(47a) . . 135.5(7) yes
O(33) O(40) C(47b) . . 120.2(6) yes
O(33) O(40) C(48a) . . 114.8(5) yes
O(33) O(40) C(48b) . . 155.9(5) yes
O(33) O(40) H1c1 . . 97.62(13) yes
O(33) O(40) H1c33 . . 41.97(8) yes
O(44) O(40) C(47a) . . 94.9(6) yes
O(44) O(40) C(47b) . . 93.9(6) yes
O(44) O(40) C(48a) . . 110.1(5) yes
O(44) O(40) C(48b) . . 107.7(5) yes
O(44) O(40) H1c1 . . 135.06(15) yes
O(44) O(40) H1c33 . . 99.58(13) yes
C(47a) O(40) C(47b) . . 18.4(8) yes
C(47a) O(40) C(48a) . . 36.4(6) yes
C(47a) O(40) C(48b) . . 20.4(8) yes
C(47a) O(40) H1c1 . . 123.7(6) yes
C(47a) O(40) H1c33 . . 127.9(5) yes
C(47b) O(40) C(48a) . . 22.2(7) yes
C(47b) O(40) C(48b) . . 36.6(7) yes
C(47b) O(40) H1c1 . . 130.1(6) yes
C(47b) O(40) H1c33 . . 110.3(7) yes
C(48a) O(40) C(48b) . . 47.3(6) yes
C(48a) O(40) H1c1 . . 114.7(4) yes
C(48a) O(40) H1c33 . . 92.1(4) yes
C(48b) O(40) H1c1 . . 104.9(5) yes
C(48b) O(40) H1c33 . . 136.6(4) yes
H1c1 O(40) H1c33 . . 75.83(11) yes
Ti(7) O(41) O(11) . . 44.86(11) yes
Ti(7) O(41) O(16) . . 46.74(11) yes
Ti(7) O(41) O(27) . . 41.35(12) yes
Ti(7) O(41) O(28) . . 47.56(12) yes
Ti(7) O(41) C(49) . . 136.8(3) yes
Ti(7) O(41) C(50) . . 158.2(3) yes
Ti(7) O(41) H2c21 . . 84.15(14) yes
Ti(7) O(41) H2c37 . . 100.73(15) yes
Ti(7) O(41) H1c49 . . 130.0(2) yes
Ti(7) O(41) H2c49 . . 110.12(18) yes
Ti(7) O(41) H1c50 . . 139.27(18) yes
Ti(7) O(41) H2c50 . . 169.8(2) yes
O(11) O(41) O(16) . . 57.96(11) yes
O(11) O(41) O(27) . . 85.92(14) yes
O(11) O(41) O(28) . . 52.18(11) yes
O(11) O(41) C(49) . . 102.5(3) yes
O(11) O(41) C(50) . . 137.7(3) yes
O(11) O(41) H2c21 . . 127.31(14) yes
O(11) O(41) H2c37 . . 87.84(12) yes
O(11) O(41) H1c49 . . 85.97(14) yes
O(11) O(41) H2c49 . . 87.91(14) yes
O(11) O(41) H1c50 . . 149.41(16) yes
O(11) O(41) H2c50 . . 145.12(15) yes
O(16) O(41) O(27) . . 66.18(14) yes
O(16) O(41) O(28) . . 92.44(15) yes
O(16) O(41) C(49) . . 94.8(3) yes
O(16) O(41) C(50) . . 112.8(3) yes
O(16) O(41) H2c21 . . 100.09(13) yes
O(16) O(41) H2c37 . . 143.47(16) yes
O(16) O(41) H1c49 . . 105.58(16) yes
O(16) O(41) H2c49 . . 66.00(12) yes
O(16) O(41) H1c50 . . 102.22(14) yes
O(16) O(41) H2c50 . . 135.28(16) yes
O(27) O(41) O(28) . . 63.28(14) yes
O(27) O(41) C(49) . . 151.2(3) yes
O(27) O(41) C(50) . . 131.0(3) yes
O(27) O(41) H2c21 . . 43.15(10) yes
O(27) O(41) H2c37 . . 101.91(15) yes
O(27) O(41) H1c49 . . 170.8(2) yes
O(27) O(41) H2c49 . . 126.80(18) yes
O(27) O(41) H1c50 . . 108.25(15) yes
O(27) O(41) H2c50 . . 128.45(16) yes
O(28) O(41) C(49) . . 142.5(3) yes
O(28) O(41) C(50) . . 154.2(3) yes
O(28) O(41) H2c21 . . 86.22(12) yes
O(28) O(41) H2c37 . . 53.18(10) yes
O(28) O(41) H1c49 . . 114.47(17) yes
O(28) O(41) H2c49 . . 139.69(18) yes
O(28) O(41) H1c50 . . 158.40(17) yes
O(28) O(41) H2c50 . . 132.28(15) yes
C(49) O(41) C(50) . . 35.2(3) yes
C(49) O(41) H2c21 . . 128.3(3) yes
C(49) O(41) H2c37 . . 105.8(3) yes
C(49) O(41) H1c49 . . 28.5(3) yes
C(49) O(41) H2c49 . . 28.8(2) yes
C(49) O(41) H1c50 . . 52.7(3) yes
C(49) O(41) H2c50 . . 51.3(3) yes
C(50) O(41) H2c21 . . 94.2(3) yes
C(50) O(41) H2c37 . . 101.0(2) yes
C(50) O(41) H1c49 . . 55.1(2) yes
C(50) O(41) H2c49 . . 55.0(2) yes
C(50) O(41) H1c50 . . 23.1(2) yes
C(50) O(41) H2c50 . . 22.8(2) yes
H2c21 O(41) H2c37 . . 90.50(11) yes
H2c21 O(41) H1c49 . . 145.78(17) yes
H2c21 O(41) H2c49 . . 129.29(16) yes
H2c21 O(41) H1c50 . . 75.74(10) yes
H2c21 O(41) H2c50 . . 85.66(10) yes
H2c37 O(41) H1c49 . . 82.22(12) yes
H2c37 O(41) H2c49 . . 130.59(16) yes
H2c37 O(41) H1c50 . . 114.28(13) yes
H2c37 O(41) H2c50 . . 79.95(10) yes
H1c49 O(41) H2c49 . . 48.38(9) yes
H1c49 O(41) H1c50 . . 77.00(11) yes
H1c49 O(41) H2c50 . . 60.18(9) yes
H2c49 O(41) H1c50 . . 61.77(10) yes
H2c49 O(41) H2c50 . . 76.12(11) yes
H1c50 O(41) H2c50 . . 35.95(5) yes
Ti(11) O(42) O(8) . . 44.37(10) yes
Ti(11) O(42) O(14) . . 46.91(11) yes
Ti(11) O(42) O(34) . . 47.22(11) yes
Ti(11) O(42) O(39) . . 40.89(11) yes
Ti(11) O(42) C(52) . . 140.5(3) yes
Ti(11) O(42) C(53) . . 154.8(3) yes
Ti(11) O(42) H1c27 . . 101.21(15) yes
Ti(11) O(42) H1c45 . . 81.92(12) yes
Ti(11) O(42) H1c52 . . 112.25(18) yes
Ti(11) O(42) H2c52 . . 136.92(19) yes
Ti(11) O(42) H1c53 . . 133.70(18) yes
Ti(11) O(42) H2c53 . . 163.81(18) yes
O(8) O(42) O(14) . . 57.76(11) yes
O(8) O(42) O(34) . . 51.77(11) yes
O(8) O(42) O(39) . . 85.00(13) yes
O(8) O(42) C(52) . . 106.7(3) yes
O(8) O(42) C(53) . . 141.6(2) yes
O(8) O(42) H1c27 . . 89.01(12) yes
O(8) O(42) H1c45 . . 126.11(14) yes
O(8) O(42) H1c52 . . 88.25(13) yes
O(8) O(42) H2c52 . . 92.92(13) yes
O(8) O(42) H1c53 . . 147.62(15) yes
O(8) O(42) H2c53 . . 151.80(15) yes
O(14) O(42) O(34) . . 92.24(14) yes
O(14) O(42) O(39) . . 65.94(13) yes
O(14) O(42) C(52) . . 97.5(3) yes
O(14) O(42) C(53) . . 110.9(2) yes
O(14) O(42) H1c27 . . 144.41(16) yes
O(14) O(42) H1c45 . . 84.60(12) yes
O(14) O(42) H1c52 . . 68.59(12) yes
O(14) O(42) H2c52 . . 111.94(16) yes
O(14) O(42) H1c53 . . 97.21(13) yes
O(14) O(42) H2c53 . . 131.84(16) yes
O(34) O(42) O(39) . . 62.94(13) yes
O(34) O(42) C(52) . . 144.6(3) yes
O(34) O(42) C(53) . . 156.9(3) yes
O(34) O(42) H1c27 . . 54.02(10) yes
O(34) O(42) H1c45 . . 98.79(13) yes
O(34) O(42) H1c52 . . 139.08(17) yes
O(34) O(42) H2c52 . . 116.57(16) yes
O(34) O(42) H1c53 . . 159.07(15) yes
O(34) O(42) H2c53 . . 135.42(15) yes
O(39) O(42) C(52) . . 151.1(3) yes
O(39) O(42) C(53) . . 126.3(2) yes
O(39) O(42) H1c27 . . 101.77(14) yes
O(39) O(42) H1c45 . . 42.46(9) yes
O(39) O(42) H1c52 . . 129.84(18) yes
O(39) O(42) H2c52 . . 177.62(18) yes
O(39) O(42) H1c53 . . 104.19(14) yes
O(39) O(42) H2c53 . . 123.11(14) yes
C(52) O(42) C(53) . . 35.2(3) yes
C(52) O(42) H1c27 . . 104.7(3) yes
C(52) O(42) H1c45 . . 116.0(3) yes
C(52) O(42) H1c52 . . 29.0(2) yes
C(52) O(42) H2c52 . . 28.9(2) yes
C(52) O(42) H1c53 . . 52.4(3) yes
C(52) O(42) H2c53 . . 50.2(3) yes
C(53) O(42) H1c27 . . 103.2(2) yes
C(53) O(42) H1c45 . . 84.4(2) yes
C(53) O(42) H1c52 . . 55.4(2) yes
C(53) O(42) H2c52 . . 55.1(2) yes
C(53) O(42) H1c53 . . 23.1(2) yes
C(53) O(42) H2c53 . . 22.0(2) yes
H1c27 O(42) H1c45 . . 109.20(12) yes
H1c27 O(42) H1c52 . . 127.78(16) yes
H1c27 O(42) H2c52 . . 79.33(12) yes
H1c27 O(42) H1c53 . . 118.37(13) yes
H1c27 O(42) H2c53 . . 83.38(10) yes
H1c45 O(42) H1c52 . . 114.11(15) yes
H1c45 O(42) H2c52 . . 139.26(16) yes
H1c45 O(42) H1c53 . . 63.78(8) yes
H1c45 O(42) H2c53 . . 81.91(9) yes
H1c52 O(42) H2c52 . . 48.79(8) yes
H1c52 O(42) H1c53 . . 61.82(10) yes
H1c52 O(42) H2c53 . . 75.44(11) yes
H2c52 O(42) H1c53 . . 76.98(12) yes
H2c52 O(42) H2c53 . . 59.02(9) yes
H1c53 O(42) H2c53 . . 36.08(5) yes
Ti(15) O(43) O(1) . . 46.83(10) yes
Ti(15) O(43) O(7) . . 44.54(10) yes
Ti(15) O(43) O(21) . . 47.68(11) yes
Ti(15) O(43) O(36) . . 40.92(10) yes
Ti(15) O(43) C(55) . . 141.1(3) yes
Ti(15) O(43) C(56) . . 162.2(2) yes
Ti(15) O(43) H1c5 . . 101.70(14) yes
Ti(15) O(43) H1c55 . . 114.40(17) yes
Ti(15) O(43) H2c55 . . 131.84(19) yes
Ti(15) O(43) H1c56 . . 141.10(17) yes
Ti(15) O(43) H2c56 . . 164.67(18) yes
O(1) O(43) O(7) . . 57.82(11) yes
O(1) O(43) O(21) . . 92.61(14) yes
O(1) O(43) O(36) . . 66.10(12) yes
O(1) O(43) C(55) . . 98.9(3) yes
O(1) O(43) C(56) . . 118.3(2) yes
O(1) O(43) H1c5 . . 144.24(15) yes
O(1) O(43) H1c55 . . 69.79(12) yes
O(1) O(43) H2c55 . . 108.52(15) yes
O(1) O(43) H1c56 . . 105.53(13) yes
O(1) O(43) H2c56 . . 140.38(15) yes
O(7) O(43) O(21) . . 52.03(10) yes
O(7) O(43) O(36) . . 85.17(13) yes
O(7) O(43) C(55) . . 106.1(3) yes
O(7) O(43) C(56) . . 142.5(2) yes
O(7) O(43) H1c5 . . 88.38(11) yes
O(7) O(43) H1c55 . . 92.01(13) yes
O(7) O(43) H2c55 . . 87.74(13) yes
O(7) O(43) H1c56 . . 152.92(15) yes
O(7) O(43) H2c56 . . 148.02(14) yes
O(21) O(43) O(36) . . 63.06(12) yes
O(21) O(43) C(55) . . 142.7(3) yes
O(21) O(43) C(56) . . 149.0(2) yes
O(21) O(43) H1c5 . . 54.02(9) yes
O(21) O(43) H1c55 . . 143.21(17) yes
O(21) O(43) H2c55 . . 113.44(15) yes
O(21) O(43) H1c56 . . 155.02(15) yes
O(21) O(43) H2c56 . . 126.83(14) yes
O(36) O(43) C(55) . . 153.2(3) yes
O(36) O(43) C(56) . . 129.7(2) yes
O(36) O(43) H1c5 . . 102.76(13) yes
O(36) O(43) H1c55 . . 129.23(17) yes
O(36) O(43) H2c55 . . 172.71(18) yes
O(36) O(43) H1c56 . . 108.51(13) yes
O(36) O(43) H2c56 . . 124.57(14) yes
C(55) O(43) C(56) . . 36.7(3) yes
C(55) O(43) H1c5 . . 101.9(3) yes
C(55) O(43) H1c55 . . 29.2(2) yes
C(55) O(43) H2c55 . . 29.3(2) yes
C(55) O(43) H1c56 . . 52.1(3) yes
C(55) O(43) H2c56 . . 53.4(3) yes
C(56) O(43) H1c5 . . 95.3(2) yes
C(56) O(43) H1c55 . . 56.81(19) yes
C(56) O(43) H2c55 . . 56.82(19) yes
C(56) O(43) H1c56 . . 22.42(17) yes
C(56) O(43) H2c56 . . 22.81(17) yes
H1c5 O(43) H1c55 . . 127.87(15) yes
H1c5 O(43) H2c55 . . 78.68(11) yes
H1c5 O(43) H1c56 . . 110.20(12) yes
H1c5 O(43) H2c56 . . 74.69(9) yes
H1c55 O(43) H2c55 . . 49.29(8) yes
H1c55 O(43) H1c56 . . 61.13(9) yes
H1c55 O(43) H2c56 . . 78.23(11) yes
H2c55 O(43) H1c56 . . 77.34(11) yes
H2c55 O(43) H2c56 . . 62.72(9) yes
H1c56 O(43) H2c56 . . 36.23(5) yes
Ti(3) O(44) O(4) . . 43.96(10) yes
Ti(3) O(44) O(15) . . 46.80(10) yes
Ti(3) O(44) O(33) . . 47.70(10) yes
Ti(3) O(44) O(40) . . 40.83(10) yes
Ti(3) O(44) C(58) . . 141.2(3) yes
Ti(3) O(44) C(59) . . 153.5(2) yes
Ti(3) O(44) C(60) . . 159.1(2) yes
Ti(3) O(44) H2c31 . . 102.16(14) yes
Ti(3) O(44) H1c58 . . 138.33(19) yes
Ti(3) O(44) H2c58 . . 112.59(17) yes
Ti(3) O(44) H1c59 . . 131.89(16) yes
O(4) O(44) O(15) . . 57.47(11) yes
O(4) O(44) O(33) . . 51.89(10) yes
O(4) O(44) O(40) . . 84.55(13) yes
O(4) O(44) C(58) . . 110.5(3) yes
O(4) O(44) C(59) . . 146.9(2) yes
O(4) O(44) C(60) . . 153.4(2) yes
O(4) O(44) H2c31 . . 88.00(11) yes
O(4) O(44) H1c58 . . 95.30(13) yes
O(4) O(44) H2c58 . . 92.04(13) yes
O(4) O(44) H1c59 . . 152.58(14) yes
O(15) O(44) O(33) . . 92.62(13) yes
O(15) O(44) O(40) . . 65.72(12) yes
O(15) O(44) C(58) . . 96.6(3) yes
O(15) O(44) C(59) . . 112.2(2) yes
O(15) O(44) C(60) . . 140.8(2) yes
O(15) O(44) H2c31 . . 144.02(14) yes
O(15) O(44) H1c58 . . 110.07(15) yes
O(15) O(44) H2c58 . . 67.62(11) yes
O(15) O(44) H1c59 . . 99.32(12) yes
O(33) O(44) O(40) . . 63.32(12) yes
O(33) O(44) C(58) . . 149.2(3) yes
O(33) O(44) C(59) . . 154.8(2) yes
O(33) O(44) C(60) . . 125.3(2) yes
O(33) O(44) H2c31 . . 54.47(9) yes
O(33) O(44) H1c58 . . 120.31(15) yes
O(33) O(44) H2c58 . . 143.47(17) yes
O(33) O(44) H1c59 . . 152.77(15) yes
O(40) O(44) C(58) . . 146.6(3) yes
O(40) O(44) C(59) . . 121.9(2) yes
O(40) O(44) C(60) . . 119.1(2) yes
O(40) O(44) H2c31 . . 104.46(13) yes
O(40) O(44) H1c58 . . 175.07(18) yes
O(40) O(44) H2c58 . . 126.28(16) yes
O(40) O(44) H1c59 . . 99.57(13) yes
C(58) O(44) C(59) . . 36.5(3) yes
C(58) O(44) C(60) . . 57.0(3) yes
C(58) O(44) H2c31 . . 105.7(3) yes
C(58) O(44) H1c58 . . 29.3(2) yes
C(58) O(44) H2c58 . . 29.1(2) yes
C(58) O(44) H1c59 . . 53.5(2) yes
C(59) O(44) C(60) . . 29.5(2) yes
C(59) O(44) H2c31 . . 102.3(2) yes
C(59) O(44) H1c58 . . 56.59(19) yes
C(59) O(44) H2c58 . . 56.96(19) yes
C(59) O(44) H1c59 . . 22.96(17) yes
C(60) O(44) H2c31 . . 74.97(18) yes
C(60) O(44) H1c58 . . 62.23(18) yes
C(60) O(44) H2c58 . . 83.5(2) yes
C(60) O(44) H1c59 . . 42.37(17) yes
H2c31 O(44) H1c58 . . 80.45(11) yes
H2c31 O(44) H2c58 . . 129.05(15) yes
H2c31 O(44) H1c59 . . 116.61(12) yes
H1c58 O(44) H2c58 . . 48.80(8) yes
H1c58 O(44) H1c59 . . 78.31(10) yes
H2c58 O(44) H1c59 . . 63.55(9) yes
Ti(13) O(45) O(6) . . 46.12(11) yes
Ti(13) O(45) O(19) . . 42.83(11) yes
Ti(13) O(45) O(30) . . 47.00(11) yes
Ti(13) O(45) O(46) . . 40.83(11) yes
Ti(13) O(45) C(61) . . 142.4(4) yes
Ti(13) O(45) C(62) . . 174.1(3) yes
Ti(13) O(45) C(63) . . 156.8(3) yes
Ti(13) O(45) H2c27 . . 90.43(15) yes
Ti(13) O(45) H1c61 . . 121.7(2) yes
Ti(13) O(45) H2c61 . . 121.2(2) yes
Ti(13) O(45) H2c62 . . 160.24(19) yes
O(6) O(45) O(19) . . 50.25(11) yes
O(6) O(45) O(30) . . 64.24(12) yes
O(6) O(45) O(46) . . 86.33(14) yes
O(6) O(45) C(61) . . 169.5(4) yes
O(6) O(45) C(62) . . 139.7(3) yes
O(6) O(45) C(63) . . 114.2(3) yes
O(6) O(45) H2c27 . . 93.94(13) yes
O(6) O(45) H1c61 . . 149.25(18) yes
O(6) O(45) H2c61 . . 158.75(19) yes
O(6) O(45) H2c62 . . 132.17(15) yes
O(19) O(45) O(30) . . 89.26(14) yes
O(19) O(45) O(46) . . 58.04(12) yes
O(19) O(45) C(61) . . 128.9(4) yes
O(19) O(45) C(62) . . 138.6(4) yes
O(19) O(45) C(63) . . 140.4(3) yes
O(19) O(45) H2c27 . . 132.37(16) yes
O(19) O(45) H1c61 . . 100.47(15) yes
O(19) O(45) H2c61 . . 137.02(18) yes
O(19) O(45) H2c62 . . 118.31(14) yes
O(30) O(45) O(46) . . 63.31(13) yes
O(30) O(45) C(61) . . 125.4(4) yes
O(30) O(45) C(62) . . 132.2(4) yes
O(30) O(45) C(63) . . 118.2(3) yes
O(30) O(45) H2c27 . . 43.44(9) yes
O(30) O(45) H1c61 . . 133.51(18) yes
O(30) O(45) H2c61 . . 94.64(15) yes
O(30) O(45) H2c62 . . 152.42(16) yes
O(46) O(45) C(61) . . 101.7(4) yes
O(46) O(45) C(62) . . 133.5(3) yes
O(46) O(45) C(63) . . 158.4(3) yes
O(46) O(45) H2c27 . . 94.99(14) yes
O(46) O(45) H1c61 . . 83.68(14) yes
O(46) O(45) H2c61 . . 85.87(15) yes
O(46) O(45) H2c62 . . 130.45(15) yes
C(61) O(45) C(62) . . 31.8(4) yes
C(61) O(45) C(63) . . 58.9(4) yes
C(61) O(45) H2c27 . . 92.1(4) yes
C(61) O(45) H1c61 . . 28.6(4) yes
C(61) O(45) H2c61 . . 30.8(4) yes
C(61) O(45) H2c62 . . 37.4(4) yes
C(62) O(45) C(63) . . 28.0(4) yes
C(62) O(45) H2c27 . . 88.9(4) yes
C(62) O(45) H1c61 . . 53.7(3) yes
C(62) O(45) H2c61 . . 53.3(3) yes
C(62) O(45) H2c62 . . 20.3(3) yes
C(63) O(45) H2c27 . . 77.7(3) yes
C(63) O(45) H1c61 . . 81.5(3) yes
C(63) O(45) H2c61 . . 72.6(3) yes
C(63) O(45) H2c62 . . 39.0(2) yes
H2c27 O(45) H1c61 . . 115.83(16) yes
H2c27 O(45) H2c61 . . 67.13(10) yes
H2c27 O(45) H2c62 . . 109.05(13) yes
H1c61 O(45) H2c61 . . 48.74(8) yes
H1c61 O(45) H2c62 . . 46.98(8) yes
H2c61 O(45) H2c62 . . 66.29(10) yes
Ti(13) O(46) O(5) . . 47.25(10) yes
Ti(13) O(46) O(19) . . 47.29(11) yes
Ti(13) O(46) O(30) . . 44.07(11) yes
Ti(13) O(46) O(45) . . 40.79(11) yes
Ti(13) O(46) C(64) . . 150.2(4) yes
Ti(13) O(46) C(65) . . 166.2(3) yes
Ti(13) O(46) C(66) . . 151.5(3) yes
Ti(13) O(46) H2c5 . . 90.47(14) yes
Ti(13) O(46) H1c64 . . 136.1(2) yes
Ti(13) O(46) H2c64 . . 123.22(19) yes
Ti(13) O(46) H1c65 . . 143.32(19) yes
O(5) O(46) O(19) . . 64.31(12) yes
O(5) O(46) O(30) . . 50.63(11) yes
O(5) O(46) O(45) . . 87.32(14) yes
O(5) O(46) C(64) . . 103.3(4) yes
O(5) O(46) C(65) . . 131.0(3) yes
O(5) O(46) C(66) . . 161.2(3) yes
O(5) O(46) H2c5 . . 89.53(12) yes
O(5) O(46) H1c64 . . 101.51(15) yes
O(5) O(46) H2c64 . . 76.28(13) yes
O(5) O(46) H1c65 . . 123.88(15) yes
O(19) O(46) O(30) . . 90.51(14) yes
O(19) O(46) O(45) . . 64.68(13) yes
O(19) O(46) C(64) . . 122.3(4) yes
O(19) O(46) C(65) . . 146.5(2) yes
O(19) O(46) C(66) . . 126.6(3) yes
O(19) O(46) H2c5 . . 43.32(9) yes
O(19) O(46) H1c64 . . 94.86(15) yes
O(19) O(46) H2c64 . . 118.78(17) yes
O(19) O(46) H1c65 . . 168.96(16) yes
O(30) O(46) O(45) . . 58.93(13) yes
O(30) O(46) C(64) . . 126.2(4) yes
O(30) O(46) C(65) . . 122.5(2) yes
O(30) O(46) C(66) . . 135.2(3) yes
O(30) O(46) H2c5 . . 131.93(15) yes
O(30) O(46) H1c64 . . 144.98(19) yes
O(30) O(46) H2c64 . . 98.97(15) yes
O(30) O(46) H1c65 . . 100.49(13) yes
O(45) O(46) C(64) . . 169.0(4) yes
O(45) O(46) C(65) . . 134.6(3) yes
O(45) O(46) C(66) . . 111.0(3) yes
O(45) O(46) H2c5 . . 99.59(15) yes
O(45) O(46) H1c64 . . 151.8(2) yes
O(45) O(46) H2c64 . . 157.88(19) yes
O(45) O(46) H1c65 . . 120.47(15) yes
C(64) O(46) C(65) . . 34.8(4) yes
C(64) O(46) C(66) . . 58.2(4) yes
C(64) O(46) H2c5 . . 83.5(4) yes
C(64) O(46) H1c64 . . 29.2(3) yes
C(64) O(46) H2c64 . . 29.6(3) yes
C(64) O(46) H1c65 . . 51.0(3) yes
C(65) O(46) C(66) . . 31.0(3) yes
C(65) O(46) H2c5 . . 103.3(2) yes
C(65) O(46) H1c64 . . 55.6(2) yes
C(65) O(46) H2c64 . . 55.9(2) yes
C(65) O(46) H1c65 . . 22.89(19) yes
C(66) O(46) H2c5 . . 91.5(2) yes
C(66) O(46) H1c64 . . 64.5(2) yes
C(66) O(46) H2c64 . . 84.9(2) yes
C(66) O(46) H1c65 . . 43.3(2) yes
H2c5 O(46) H1c64 . . 54.32(9) yes
H2c5 O(46) H2c64 . . 95.07(14) yes
H2c5 O(46) H1c65 . . 126.21(14) yes
H1c64 O(46) H2c64 . . 48.68(9) yes
H1c64 O(46) H1c65 . . 76.68(12) yes
H2c64 O(46) H1c65 . . 60.71(10) yes
Ti(5) O(47) O(12) . . 46.35(10) yes
Ti(5) O(47) O(32) . . 43.41(11) yes
Ti(5) O(47) O(35) . . 47.55(12) yes
Ti(5) O(47) O(48) . . 40.74(11) yes
Ti(5) O(47) C(67) . . 143.7(5) yes
Ti(5) O(47) C(68) . . 177.8(3) yes
Ti(5) O(47) C(69) . . 153.5(3) yes
Ti(5) O(47) H1c37 . . 90.41(15) yes
Ti(5) O(47) H1c67 . . 119.73(19) yes
Ti(5) O(47) H2c67 . . 123.2(2) yes
Ti(5) O(47) H2c68 . . 155.4(2) yes
O(12) O(47) O(32) . . 50.45(11) yes
O(12) O(47) O(35) . . 64.45(12) yes
O(12) O(47) O(48) . . 86.41(14) yes
O(12) O(47) C(67) . . 98.1(4) yes
O(12) O(47) C(68) . . 132.1(3) yes
O(12) O(47) C(69) . . 154.5(3) yes
O(12) O(47) H1c37 . . 90.91(13) yes
O(12) O(47) H1c67 . . 74.33(13) yes
O(12) O(47) H2c67 . . 87.97(14) yes
O(12) O(47) H2c68 . . 131.98(15) yes
O(32) O(47) O(35) . . 90.32(14) yes
O(32) O(47) O(48) . . 58.17(13) yes
O(32) O(47) C(67) . . 124.8(4) yes
O(32) O(47) C(68) . . 134.6(3) yes
O(32) O(47) C(69) . . 149.7(3) yes
O(32) O(47) H1c37 . . 132.00(15) yes
O(32) O(47) H1c67 . . 94.22(15) yes
O(32) O(47) H2c67 . . 134.07(17) yes
O(32) O(47) H2c68 . . 113.52(16) yes
O(35) O(47) O(48) . . 64.22(14) yes
O(35) O(47) C(67) . . 117.9(5) yes
O(35) O(47) C(68) . . 134.1(3) yes
O(35) O(47) C(69) . . 115.4(3) yes
O(35) O(47) H1c37 . . 42.93(10) yes
O(35) O(47) H1c67 . . 121.21(18) yes
O(35) O(47) H2c67 . . 86.89(16) yes
O(35) O(47) H2c68 . . 156.11(18) yes
O(48) O(47) C(67) . . 175.5(4) yes
O(48) O(47) C(68) . . 140.3(3) yes
O(48) O(47) C(69) . . 117.2(2) yes
O(48) O(47) H1c37 . . 98.10(15) yes
O(48) O(47) H1c67 . . 152.4(2) yes
O(48) O(47) H2c67 . . 150.1(2) yes
O(48) O(47) H2c68 . . 126.39(16) yes
C(67) O(47) C(68) . . 35.3(5) yes
C(67) O(47) C(69) . . 58.4(4) yes
C(67) O(47) H1c37 . . 82.0(4) yes
C(67) O(47) H1c67 . . 30.8(4) yes
C(67) O(47) H2c67 . . 31.2(4) yes
C(67) O(47) H2c68 . . 50.1(4) yes
C(68) O(47) C(69) . . 28.6(3) yes
C(68) O(47) H1c37 . . 91.2(3) yes
C(68) O(47) H1c67 . . 58.4(2) yes
C(68) O(47) H2c67 . . 57.0(3) yes
C(68) O(47) H2c68 . . 23.2(3) yes
C(69) O(47) H1c37 . . 77.1(2) yes
C(69) O(47) H1c67 . . 86.0(2) yes
C(69) O(47) H2c67 . . 66.8(2) yes
C(69) O(47) H2c68 . . 41.5(2) yes
H1c37 O(47) H1c67 . . 101.74(16) yes
H1c37 O(47) H2c67 . . 52.61(10) yes
H1c37 O(47) H2c68 . . 113.85(14) yes
H1c67 O(47) H2c67 . . 50.53(9) yes
H1c67 O(47) H2c68 . . 61.12(10) yes
H2c67 O(47) H2c68 . . 77.69(12) yes
Ti(5) O(48) O(13) . . 46.91(11) yes
Ti(5) O(48) O(32) . . 47.41(11) yes
Ti(5) O(48) O(35) . . 43.70(11) yes
Ti(5) O(48) O(47) . . 40.92(11) yes
Ti(5) O(48) C(70) . . 146.5(4) yes
Ti(5) O(48) C(71) . . 165.6(3) yes
Ti(5) O(48) C(72) . . 152.4(3) yes
Ti(5) O(48) H1c31 . . 90.77(15) yes
Ti(5) O(48) H1c70 . . 119.50(19) yes
Ti(5) O(48) H2c70 . . 134.5(2) yes
Ti(5) O(48) H2c71 . . 142.8(2) yes
O(13) O(48) O(32) . . 64.78(12) yes
O(13) O(48) O(35) . . 50.78(11) yes
O(13) O(48) O(47) . . 87.14(14) yes
O(13) O(48) C(70) . . 99.9(3) yes
O(13) O(48) C(71) . . 128.9(3) yes
O(13) O(48) C(72) . . 159.5(3) yes
O(13) O(48) H1c31 . . 91.31(13) yes
O(13) O(48) H1c70 . . 72.84(12) yes
O(13) O(48) H2c70 . . 99.67(15) yes
O(13) O(48) H2c71 . . 119.64(15) yes
O(32) O(48) O(35) . . 90.46(14) yes
O(32) O(48) O(47) . . 64.17(13) yes
O(32) O(48) C(70) . . 122.0(4) yes
O(32) O(48) C(71) . . 146.8(3) yes
O(32) O(48) C(72) . . 130.3(3) yes
O(32) O(48) H1c31 . . 43.44(9) yes
O(32) O(48) H1c70 . . 116.71(17) yes
O(32) O(48) H2c70 . . 94.30(16) yes
O(32) O(48) H2c71 . . 169.64(18) yes
O(35) O(48) O(47) . . 58.51(13) yes
O(35) O(48) C(70) . . 123.7(4) yes
O(35) O(48) C(71) . . 122.0(3) yes
O(35) O(48) C(72) . . 131.5(3) yes
O(35) O(48) H1c31 . . 132.65(15) yes
O(35) O(48) H1c70 . . 97.23(16) yes
O(35) O(48) H2c70 . . 143.75(18) yes
O(35) O(48) H2c71 . . 99.44(14) yes
O(47) O(48) C(70) . . 172.2(4) yes
O(47) O(48) C(71) . . 136.6(3) yes
O(47) O(48) C(72) . . 111.5(3) yes
O(47) O(48) H1c31 . . 98.30(15) yes
O(47) O(48) H1c70 . . 155.4(2) yes
O(47) O(48) H2c70 . . 152.2(2) yes
O(47) O(48) H2c71 . . 123.89(16) yes
C(70) O(48) C(71) . . 35.6(4) yes
C(70) O(48) C(72) . . 61.1(4) yes
C(70) O(48) H1c31 . . 85.1(4) yes
C(70) O(48) H1c70 . . 29.1(3) yes
C(70) O(48) H2c70 . . 30.2(3) yes
C(70) O(48) H2c71 . . 49.4(3) yes
C(71) O(48) C(72) . . 30.6(4) yes
C(71) O(48) H1c31 . . 103.4(3) yes
C(71) O(48) H1c70 . . 57.2(3) yes
C(71) O(48) H2c70 . . 56.0(3) yes
C(71) O(48) H2c71 . . 22.9(3) yes
C(72) O(48) H1c31 . . 94.3(3) yes
C(72) O(48) H1c70 . . 86.9(3) yes
C(72) O(48) H2c70 . . 68.1(3) yes
C(72) O(48) H2c71 . . 42.9(3) yes
H1c31 O(48) H1c70 . . 96.28(15) yes
H1c31 O(48) H2c70 . . 54.98(10) yes
H1c31 O(48) H2c71 . . 126.23(15) yes
H1c70 O(48) H2c70 . . 49.01(9) yes
H1c70 O(48) H2c71 . . 59.27(9) yes
H2c70 O(48) H2c71 . . 75.91(11) yes
O(17) C(1) C(2) . . 113.0(4) yes
O(17) C(1) H1c1 . . 107.6(4) yes
O(17) C(1) H2c1 . . 108.1(4) yes
O(17) C(1) H2c17 . . 85.5(2) yes
O(17) C(1) H1c55 . . 107.4(3) yes
C(2) C(1) H1c1 . . 110.0(4) yes
C(2) C(1) H2c1 . . 110.0(4) yes
C(2) C(1) H2c17 . . 161.4(4) yes
C(2) C(1) H1c55 . . 78.5(3) yes
H1c1 C(1) H2c1 . . 107.9(4) yes
H1c1 C(1) H2c17 . . 63.3(2) yes
H1c1 C(1) H1c55 . . 136.5(4) yes
H2c1 C(1) H2c17 . . 59.7(2) yes
H2c1 C(1) H1c55 . . 35.6(2) yes
H2c17 C(1) H1c55 . . 94.74(15) yes
O(17) C(2) C(1) . . 32.2(2) yes
O(17) C(2) H1c1 . . 50.80(13) yes
O(17) C(2) H2c1 . . 50.84(14) yes
O(17) C(2) H1c55 . . 81.64(17) yes
C(1) C(2) H1c1 . . 26.9(2) yes
C(1) C(2) H2c1 . . 26.8(2) yes
C(1) C(2) H1c55 . . 71.5(3) yes
H1c1 C(2) H2c1 . . 45.75(11) yes
H1c1 C(2) H1c55 . . 91.31(18) yes
H2c1 C(2) H1c55 . . 46.14(11) yes
O(18) C(3) C(4) . . 111.5(4) yes
O(18) C(3) H1c3 . . 107.9(4) yes
O(18) C(3) H2c3 . . 107.7(4) yes
C(4) C(3) H1c3 . . 111.0(5) yes
C(4) C(3) H2c3 . . 111.2(5) yes
H1c3 C(3) H2c3 . . 107.3(5) yes
O(18) C(4) C(3) . . 33.1(2) yes
O(18) C(4) H1c3 . . 51.44(14) yes
O(18) C(4) H2c3 . . 51.37(14) yes
C(3) C(4) H1c3 . . 26.8(2) yes
C(3) C(4) H2c3 . . 26.7(2) yes
H1c3 C(4) H2c3 . . 45.70(13) yes
O(19) C(5) C(6) . . 111.1(5) yes
O(19) C(5) H1c5 . . 108.4(5) yes
O(19) C(5) H2c5 . . 108.7(5) yes
O(19) C(5) H2c55 . . 72.1(3) yes
C(6) C(5) H1c5 . . 110.3(5) yes
C(6) C(5) H2c5 . . 109.6(5) yes
C(6) C(5) H2c55 . . 156.8(4) yes
H1c5 C(5) H2c5 . . 108.7(5) yes
H1c5 C(5) H2c55 . . 89.4(4) yes
H2c5 C(5) H2c55 . . 50.2(3) yes
O(19) C(6) C(5) . . 33.0(3) yes
O(19) C(6) H1c5 . . 51.12(17) yes
O(19) C(6) H2c5 . . 51.27(18) yes
C(5) C(6) H1c5 . . 26.5(2) yes
C(5) C(6) H2c5 . . 26.7(3) yes
H1c5 C(6) H2c5 . . 45.63(16) yes
O(20) C(7) C(8) . . 111.6(7) yes
O(20) C(7) H1c7 . . 106.4(6) yes
O(20) C(7) H2c7 . . 105.4(7) yes
C(8) C(7) H1c7 . . 115.2(8) yes
C(8) C(7) H2c7 . . 113.6(7) yes
H1c7 C(7) H2c7 . . 103.9(8) yes
O(20) C(8) C(7) . . 32.2(4) yes
O(20) C(8) H1c7 . . 49.7(2) yes
O(20) C(8) H2c7 . . 49.8(2) yes
C(7) C(8) H1c7 . . 25.2(4) yes
C(7) C(8) H2c7 . . 26.1(3) yes
H1c7 C(8) H2c7 . . 43.9(2) yes
O(21) C(9) C(10) . . 117.9(9) yes
O(21) C(9) H1c9 . . 110.1(8) yes
O(21) C(9) H2c9 . . 110.5(6) yes
C(10) C(9) H1c9 . . 106.9(8) yes
C(10) C(9) H2c9 . . 107.6(9) yes
H1c9 C(9) H2c9 . . 102.8(8) yes
O(21) C(10) C(9) . . 32.6(5) yes
O(21) C(10) H1c5 . . 54.3(2) yes
O(21) C(10) H1c9 . . 56.2(4) yes
O(21) C(10) H2c9 . . 56.2(3) yes
C(9) C(10) H1c5 . . 86.1(6) yes
C(9) C(10) H1c9 . . 31.7(6) yes
C(9) C(10) H2c9 . . 31.3(5) yes
H1c5 C(10) H1c9 . . 108.8(5) yes
H1c5 C(10) H2c9 . . 98.6(4) yes
H1c9 C(10) H2c9 . . 50.7(4) yes
O(16) C(11) O(22) . . 65.8(2) yes
O(16) C(11) C(12) . . 107.0(4) yes
O(16) C(11) H1c11 . . 140.0(4) yes
O(16) C(11) H2c11 . . 47.2(3) yes
O(16) C(11) H2c13 . . 75.70(14) yes
O(22) C(11) C(12) . . 111.1(4) yes
O(22) C(11) H1c11 . . 109.0(5) yes
O(22) C(11) H2c11 . . 108.1(4) yes
O(22) C(11) H2c13 . . 96.0(3) yes
C(12) C(11) H1c11 . . 111.3(5) yes
C(12) C(11) H2c11 . . 110.5(5) yes
C(12) C(11) H2c13 . . 151.6(4) yes
H1c11 C(11) H2c11 . . 106.7(5) yes
H1c11 C(11) H2c13 . . 65.2(3) yes
H2c11 C(11) H2c13 . . 50.0(3) yes
O(22) C(12) C(11) . . 33.2(2) yes
O(22) C(12) H2c9 . . 72.55(18) yes
O(22) C(12) H1c11 . . 51.63(16) yes
O(22) C(12) H2c11 . . 51.65(15) yes
C(11) C(12) H2c9 . . 102.2(4) yes
C(11) C(12) H1c11 . . 26.5(2) yes
C(11) C(12) H2c11 . . 27.1(3) yes
H2c9 C(12) H1c11 . . 103.0(3) yes
H2c9 C(12) H2c11 . . 124.1(2) yes
H1c11 C(12) H2c11 . . 45.54(14) yes
O(23) C(13) C(14) . . 112.0(5) yes
O(23) C(13) H2c11 . . 87.4(3) yes
O(23) C(13) H1c13 . . 108.7(5) yes
O(23) C(13) H2c13 . . 108.7(4) yes
O(23) C(13) H1c52 . . 104.9(3) yes
C(14) C(13) H2c11 . . 160.5(4) yes
C(14) C(13) H1c13 . . 110.0(5) yes
C(14) C(13) H2c13 . . 110.4(5) yes
C(14) C(13) H1c52 . . 80.8(3) yes
H2c11 C(13) H1c13 . . 59.6(3) yes
H2c11 C(13) H2c13 . . 62.1(3) yes
H2c11 C(13) H1c52 . . 96.10(18) yes
H1c13 C(13) H2c13 . . 106.9(5) yes
H1c13 C(13) H1c52 . . 136.7(4) yes
H2c13 C(13) H1c52 . . 34.9(2) yes
O(23) C(14) C(13) . . 33.2(3) yes
O(23) C(14) H1c13 . . 52.12(16) yes
O(23) C(14) H2c13 . . 52.07(16) yes
C(13) C(14) H1c13 . . 27.3(2) yes
C(13) C(14) H2c13 . . 27.1(3) yes
H1c13 C(14) H2c13 . . 46.07(13) yes
O(14) C(15) O(24) . . 66.6(2) yes
O(14) C(15) C(16) . . 97.4(4) yes
O(14) C(15) H1c15 . . 50.8(3) yes
O(14) C(15) H2c15 . . 150.1(4) yes
O(14) C(15) H2c41 . . 163.9(2) yes
O(24) C(15) C(16) . . 111.7(5) yes
O(24) C(15) H1c15 . . 107.1(4) yes
O(24) C(15) H2c15 . . 108.6(4) yes
O(24) C(15) H2c41 . . 103.2(3) yes
C(16) C(15) H1c15 . . 109.8(5) yes
C(16) C(15) H2c15 . . 111.1(5) yes
C(16) C(15) H2c41 . . 74.2(4) yes
H1c15 C(15) H2c15 . . 108.4(5) yes
H1c15 C(15) H2c41 . . 144.7(4) yes
H2c15 C(15) H2c41 . . 43.4(2) yes
O(24) C(16) C(15) . . 32.7(2) yes
O(24) C(16) H1c15 . . 50.87(16) yes
O(24) C(16) H2c15 . . 51.00(16) yes
O(24) C(16) H2c41 . . 82.3(2) yes
C(15) C(16) H1c15 . . 27.1(2) yes
C(15) C(16) H2c15 . . 26.3(2) yes
C(15) C(16) H2c41 . . 75.6(4) yes
H1c15 C(16) H2c15 . . 45.78(15) yes
H1c15 C(16) H2c41 . . 97.6(3) yes
H2c15 C(16) H2c41 . . 51.87(18) yes
O(15) C(17) O(25) . . 66.7(2) yes
O(15) C(17) C(18) . . 102.0(4) yes
O(15) C(17) H2c1 . . 77.54(14) yes
O(15) C(17) H1c17 . . 146.2(4) yes
O(15) C(17) H2c17 . . 49.1(2) yes
O(25) C(17) C(18) . . 112.0(4) yes
O(25) C(17) H2c1 . . 100.5(3) yes
O(25) C(17) H1c17 . . 107.7(4) yes
O(25) C(17) H2c17 . . 107.8(4) yes
C(18) C(17) H2c1 . . 144.6(4) yes
C(18) C(17) H1c17 . . 110.4(5) yes
C(18) C(17) H2c17 . . 110.4(5) yes
H2c1 C(17) H1c17 . . 70.7(3) yes
H2c1 C(17) H2c17 . . 43.1(2) yes
H1c17 C(17) H2c17 . . 108.4(5) yes
O(25) C(18) C(17) . . 32.6(2) yes
O(25) C(18) H1c17 . . 50.84(16) yes
O(25) C(18) H2c17 . . 50.84(16) yes
C(17) C(18) H1c17 . . 26.7(2) yes
C(17) C(18) H2c17 . . 26.6(2) yes
H1c17 C(18) H2c17 . . 45.72(14) yes
O(26) C(19) C(20) . . 112.3(4) yes
O(26) C(19) H1c15 . . 85.3(3) yes
O(26) C(19) H1c19 . . 107.3(4) yes
O(26) C(19) H2c19 . . 107.5(4) yes
O(26) C(19) H2c58 . . 107.0(3) yes
C(20) C(19) H1c15 . . 162.3(4) yes
C(20) C(19) H1c19 . . 110.9(5) yes
C(20) C(19) H2c19 . . 110.6(5) yes
C(20) C(19) H2c58 . . 77.1(3) yes
H1c15 C(19) H1c19 . . 59.0(3) yes
H1c15 C(19) H2c19 . . 63.8(3) yes
H1c15 C(19) H2c58 . . 95.98(16) yes
H1c19 C(19) H2c19 . . 108.1(5) yes
H1c19 C(19) H2c58 . . 37.6(2) yes
H2c19 C(19) H2c58 . . 137.9(4) yes
O(26) C(20) C(19) . . 33.0(2) yes
O(26) C(20) H1c19 . . 51.27(15) yes
O(26) C(20) H2c19 . . 51.33(15) yes
O(26) C(20) H2c58 . . 82.71(18) yes
C(19) C(20) H1c19 . . 26.8(2) yes
C(19) C(20) H2c19 . . 26.9(2) yes
C(19) C(20) H2c58 . . 72.9(3) yes
H1c19 C(20) H2c19 . . 45.99(13) yes
H1c19 C(20) H2c58 . . 47.55(12) yes
H2c19 C(20) H2c58 . . 93.0(2) yes
Ti(7) C(21) O(27) . . 26.5(2) yes
Ti(7) C(21) C(22) . . 105.8(6) yes
Ti(7) C(21) H1c21 . . 131.4(6) yes
Ti(7) C(21) H2c21 . . 88.6(5) yes
O(27) C(21) C(22) . . 112.4(7) yes
O(27) C(21) H1c21 . . 107.6(7) yes
O(27) C(21) H2c21 . . 108.9(7) yes
C(22) C(21) H1c21 . . 111.6(8) yes
C(22) C(21) H2c21 . . 110.3(9) yes
H1c21 C(21) H2c21 . . 105.8(8) yes
O(27) C(22) C(21) . . 33.5(4) yes
O(27) C(22) H1c21 . . 52.4(3) yes
O(27) C(22) H2c21 . . 52.8(3) yes
C(21) C(22) H1c21 . . 27.4(4) yes
C(21) C(22) H2c21 . . 27.6(4) yes
H1c21 C(22) H2c21 . . 46.4(3) yes
O(28) C(23) C(24) . . 109.8(6) yes
O(28) C(23) H1c23 . . 108.7(6) yes
O(28) C(23) H2c23 . . 108.7(6) yes
C(24) C(23) H1c23 . . 110.4(6) yes
C(24) C(23) H2c23 . . 110.7(6) yes
H1c23 C(23) H2c23 . . 108.3(6) yes
O(28) C(24) C(23) . . 34.9(3) yes
O(28) C(24) H1c23 . . 53.3(2) yes
O(28) C(24) H2c23 . . 53.1(2) yes
O(28) C(24) H2c37 . . 53.46(18) yes
C(23) C(24) H1c23 . . 27.3(3) yes
C(23) C(24) H2c23 . . 27.1(3) yes
C(23) C(24) H2c37 . . 86.7(4) yes
H1c23 C(24) H2c23 . . 46.58(19) yes
H1c23 C(24) H2c37 . . 106.2(3) yes
H2c23 C(24) H2c37 . . 93.4(3) yes
O(29) C(25) C(26) . . 112.6(4) yes
O(29) C(25) H1c3 . . 88.4(3) yes
O(29) C(25) H1c25 . . 108.0(4) yes
O(29) C(25) H2c25 . . 107.8(4) yes
O(29) C(25) H2c49 . . 104.5(3) yes
C(26) C(25) H1c3 . . 159.0(4) yes
C(26) C(25) H1c25 . . 110.2(5) yes
C(26) C(25) H2c25 . . 110.1(4) yes
C(26) C(25) H2c49 . . 80.2(3) yes
H1c3 C(25) H1c25 . . 60.0(3) yes
H1c3 C(25) H2c25 . . 60.9(3) yes
H1c3 C(25) H2c49 . . 94.58(16) yes
H1c25 C(25) H2c25 . . 107.9(5) yes
H1c25 C(25) H2c49 . . 35.4(2) yes
H2c25 C(25) H2c49 . . 138.2(4) yes
O(29) C(26) C(25) . . 32.7(3) yes
O(29) C(26) H1c25 . . 51.27(15) yes
O(29) C(26) H2c25 . . 51.16(15) yes
O(29) C(26) H2c49 . . 79.06(17) yes
C(25) C(26) H1c25 . . 26.9(2) yes
C(25) C(26) H2c25 . . 26.9(2) yes
C(25) C(26) H2c49 . . 69.7(3) yes
H1c25 C(26) H2c25 . . 45.87(12) yes
H1c25 C(26) H2c49 . . 44.68(12) yes
H2c25 C(26) H2c49 . . 90.3(2) yes
O(30) C(27) C(28) . . 111.8(4) yes
O(30) C(27) H1c27 . . 107.5(4) yes
O(30) C(27) H2c27 . . 107.4(4) yes
O(30) C(27) H2c52 . . 72.1(3) yes
C(28) C(27) H1c27 . . 111.4(5) yes
C(28) C(27) H2c27 . . 111.2(5) yes
C(28) C(27) H2c52 . . 161.5(4) yes
H1c27 C(27) H2c27 . . 107.4(5) yes
H1c27 C(27) H2c52 . . 83.3(3) yes
H2c27 C(27) H2c52 . . 51.8(3) yes
O(30) C(28) C(27) . . 32.8(3) yes
O(30) C(28) H1c27 . . 50.87(15) yes
O(30) C(28) H2c27 . . 50.92(15) yes
O(30) C(28) H2c61 . . 80.34(19) yes
C(27) C(28) H1c27 . . 26.4(2) yes
C(27) C(28) H2c27 . . 26.5(2) yes
C(27) C(28) H2c61 . . 79.4(3) yes
H1c27 C(28) H2c27 . . 45.33(13) yes
H1c27 C(28) H2c61 . . 102.6(2) yes
H2c27 C(28) H2c61 . . 57.43(15) yes
O(31) C(29) C(30) . . 115.5(8) yes
O(31) C(29) H1c17 . . 61.6(3) yes
O(31) C(29) H1c29 . . 107.5(7) yes
O(31) C(29) H2c29 . . 108.2(6) yes
O(31) C(29) H2c64 . . 72.4(4) yes
C(30) C(29) H1c17 . . 128.6(7) yes
C(30) C(29) H1c29 . . 109.4(8) yes
C(30) C(29) H2c29 . . 110.9(9) yes
C(30) C(29) H2c64 . . 152.1(7) yes
H1c17 C(29) H1c29 . . 120.5(7) yes
H1c17 C(29) H2c29 . . 46.6(3) yes
H1c17 C(29) H2c64 . . 79.2(2) yes
H1c29 C(29) H2c29 . . 104.8(8) yes
H1c29 C(29) H2c64 . . 45.1(4) yes
H2c29 C(29) H2c64 . . 90.0(6) yes
O(31) C(30) C(29) . . 32.7(5) yes
O(31) C(30) H1c29 . . 53.3(3) yes
O(31) C(30) H2c29 . . 53.2(3) yes
C(29) C(30) H1c29 . . 29.2(4) yes
C(29) C(30) H2c29 . . 28.4(4) yes
H1c29 C(30) H2c29 . . 47.9(3) yes
O(32) C(31) C(32) . . 112.8(5) yes
O(32) C(31) H1c31 . . 108.4(5) yes
O(32) C(31) H2c31 . . 107.7(5) yes
O(32) C(31) H1c58 . . 76.7(3) yes
C(32) C(31) H1c31 . . 110.7(5) yes
C(32) C(31) H2c31 . . 110.3(5) yes
C(32) C(31) H1c58 . . 155.4(4) yes
H1c31 C(31) H2c31 . . 106.6(5) yes
H1c31 C(31) H1c58 . . 45.5(3) yes
H2c31 C(31) H1c58 . . 86.6(3) yes
O(32) C(32) C(31) . . 31.9(3) yes
O(32) C(32) H1c31 . . 50.41(18) yes
O(32) C(32) H2c31 . . 50.43(17) yes
C(31) C(32) H1c31 . . 26.4(3) yes
C(31) C(32) H2c31 . . 26.8(3) yes
H1c31 C(32) H2c31 . . 45.03(15) yes
O(33) C(33) C(34) . . 110.0(5) yes
O(33) C(33) H1c33 . . 107.8(5) yes
O(33) C(33) H2c33 . . 108.6(4) yes
C(34) C(33) H1c33 . . 110.9(5) yes
C(34) C(33) H2c33 . . 111.4(5) yes
H1c33 C(33) H2c33 . . 108.1(5) yes
O(33) C(34) C(33) . . 33.8(3) yes
O(33) C(34) H2c31 . . 55.95(16) yes
O(33) C(34) H1c33 . . 51.76(18) yes
O(33) C(34) H2c33 . . 51.74(17) yes
C(33) C(34) H2c31 . . 89.0(4) yes
C(33) C(34) H1c33 . . 26.8(3) yes
C(33) C(34) H2c33 . . 26.3(2) yes
H2c31 C(34) H1c33 . . 106.2(3) yes
H2c31 C(34) H2c33 . . 97.3(2) yes
H1c33 C(34) H2c33 . . 45.70(16) yes
O(34) C(35) C(36) . . 111.1(5) yes
O(34) C(35) H1c35 . . 107.8(4) yes
O(34) C(35) H2c35 . . 107.6(5) yes
C(36) C(35) H1c35 . . 110.6(5) yes
C(36) C(35) H2c35 . . 111.7(5) yes
H1c35 C(35) H2c35 . . 107.8(5) yes
O(34) C(36) C(35) . . 33.6(3) yes
O(34) C(36) H1c27 . . 53.77(16) yes
O(34) C(36) H1c35 . . 51.84(16) yes
O(34) C(36) H2c35 . . 51.68(16) yes
C(35) C(36) H1c27 . . 86.8(4) yes
C(35) C(36) H1c35 . . 26.9(3) yes
C(35) C(36) H2c35 . . 26.6(2) yes
H1c27 C(36) H1c35 . . 95.7(2) yes
H1c27 C(36) H2c35 . . 103.9(2) yes
H1c35 C(36) H2c35 . . 45.91(15) yes
O(35) C(37) C(38) . . 111.5(5) yes
O(35) C(37) H1c37 . . 107.7(5) yes
O(35) C(37) H2c37 . . 108.1(5) yes
O(35) C(37) H1c49 . . 68.8(3) yes
C(38) C(37) H1c37 . . 110.9(6) yes
C(38) C(37) H2c37 . . 110.5(6) yes
C(38) C(37) H1c49 . . 155.7(5) yes
H1c37 C(37) H2c37 . . 108.0(6) yes
H1c37 C(37) H1c49 . . 50.0(3) yes
H2c37 C(37) H1c49 . . 91.6(4) yes
O(35) C(38) C(37) . . 32.9(3) yes
O(35) C(38) H1c37 . . 51.16(17) yes
O(35) C(38) H2c37 . . 51.15(17) yes
C(37) C(38) H1c37 . . 26.7(3) yes
C(37) C(38) H2c37 . . 26.7(3) yes
H1c37 C(38) H2c37 . . 45.75(15) yes
Ti(15) C(39) O(36) . . 27.5(2) yes
Ti(15) C(39) C(40a) . . 124.8(6) yes
Ti(15) C(39) C(40b) . . 136.2(10) yes
O(36) C(39) C(40a) . . 107.4(7) yes
O(36) C(39) C(40b) . . 109.6(10) yes
C(40a) C(39) C(40b) . . 55.2(12) yes
O(36) C(40a) C(39) . . 35.9(4) yes
O(36) C(40a) C(40b) . . 75.4(7) yes
C(39) C(40a) C(40b) . . 63.4(10) yes
O(36) C(40b) C(39) . . 34.4(4) yes
O(36) C(40b) C(40a) . . 71.0(7) yes
C(39) C(40b) C(40a) . . 61.3(9) yes
O(37) C(41) C(42) . . 122.9(10) yes
O(37) C(41) H2c15 . . 64.1(4) yes
O(37) C(41) H1c41 . . 108.5(8) yes
O(37) C(41) H2c41 . . 108.4(7) yes
O(37) C(41) H1c70 . . 67.1(4) yes
C(42) C(41) H2c15 . . 148.5(9) yes
C(42) C(41) H1c41 . . 107.7(9) yes
C(42) C(41) H2c41 . . 105.7(10) yes
C(42) C(41) H1c70 . . 135.7(8) yes
H2c15 C(41) H1c41 . . 96.8(6) yes
H2c15 C(41) H2c41 . . 48.7(4) yes
H2c15 C(41) H1c70 . . 75.8(3) yes
H1c41 C(41) H2c41 . . 101.5(9) yes
H1c41 C(41) H1c70 . . 41.6(4) yes
H2c41 C(41) H1c70 . . 110.9(7) yes
O(37) C(42) C(41) . . 29.8(6) yes
O(37) C(42) H1c41 . . 54.5(4) yes
O(37) C(42) H2c41 . . 54.7(4) yes
C(41) C(42) H1c41 . . 31.7(5) yes
C(41) C(42) H2c41 . . 32.5(5) yes
H1c41 C(42) H2c41 . . 51.0(4) yes
O(38) C(43a) C(43b) . . 73.2(13) yes
O(38) C(43a) C(44a) . . 113.2(11) yes
O(38) C(43a) C(44b) . . 148.4(16) yes
O(38) C(43a) H2c3 . . 63.9(5) yes
O(38) C(43a) H1c67 . . 80.1(6) yes
C(43b) C(43a) C(44a) . . 53.8(15) yes
C(43b) C(43a) C(44b) . . 107.1(18) yes
C(43b) C(43a) H2c3 . . 104.6(15) yes
C(43b) C(43a) H1c67 . . 144.5(13) yes
C(44a) C(43a) C(44b) . . 89.4(15) yes
C(44a) C(43a) H2c3 . . 155.3(10) yes
C(44a) C(43a) H1c67 . . 120.9(10) yes
C(44b) C(43a) H2c3 . . 86.2(13) yes
C(44b) C(43a) H1c67 . . 107.9(13) yes
H2c3 C(43a) H1c67 . . 83.4(4) yes
O(38) C(43b) C(43a) . . 73.9(12) yes
O(38) C(43b) C(44a) . . 135.7(14) yes
O(38) C(43b) C(44b) . . 109.5(9) yes
O(38) C(43b) H2c33 . . 68.3(6) yes
C(43a) C(43b) C(44a) . . 93.2(18) yes
C(43a) C(43b) C(44b) . . 42.1(12) yes
C(43a) C(43b) H2c33 . . 137.0(16) yes
C(44a) C(43b) C(44b) . . 83.2(13) yes
C(44a) C(43b) H2c33 . . 128.3(10) yes
C(44b) C(43b) H2c33 . . 139.0(11) yes
O(38) C(44a) C(43a) . . 32.7(6) yes
O(38) C(44a) C(43b) . . 24.1(8) yes
O(38) C(44a) C(44b) . . 66.9(7) yes
C(43a) C(44a) C(43b) . . 33.0(8) yes
C(43a) C(44a) C(44b) . . 35.7(7) yes
C(43b) C(44a) C(44b) . . 55.7(10) yes
O(38) C(44b) C(43a) . . 18.2(9) yes
O(38) C(44b) C(43b) . . 34.1(6) yes
O(38) C(44b) C(44a) . . 69.0(7) yes
O(38) C(44b) H1c67 . . 57.2(3) yes
C(43a) C(44b) C(43b) . . 30.8(10) yes
C(43a) C(44b) C(44a) . . 54.9(12) yes
C(43a) C(44b) H1c67 . . 51.9(11) yes
C(43b) C(44b) C(44a) . . 41.1(9) yes
C(43b) C(44b) H1c67 . . 82.6(7) yes
C(44a) C(44b) H1c67 . . 89.5(7) yes
Ti(11) C(45) O(39) . . 26.0(2) yes
Ti(11) C(45) C(46a) . . 133.2(7) yes
Ti(11) C(45) C(46b) . . 112.2(8) yes
Ti(11) C(45) H1c45 . . 85.0(4) yes
Ti(11) C(45) H2c45 . . 103.9(5) yes
O(39) C(45) C(46a) . . 110.5(9) yes
O(39) C(45) C(46b) . . 109.6(8) yes
O(39) C(45) H1c45 . . 107.5(6) yes
O(39) C(45) H2c45 . . 108.4(7) yes
C(46a) C(45) C(46b) . . 50.2(10) yes
C(46a) C(45) H1c45 . . 112.7(10) yes
C(46a) C(45) H2c45 . . 111.0(8) yes
C(46b) C(45) H1c45 . . 65.7(9) yes
C(46b) C(45) H2c45 . . 141.8(10) yes
H1c45 C(45) H2c45 . . 106.5(7) yes
O(39) C(46a) C(45) . . 33.4(5) yes
O(39) C(46a) C(46b) . . 73.4(11) yes
O(39) C(46a) H1c45 . . 51.3(4) yes
O(39) C(46a) H2c45 . . 51.5(4) yes
C(45) C(46a) C(46b) . . 64.4(11) yes
C(45) C(46a) H1c45 . . 26.3(5) yes
C(45) C(46a) H2c45 . . 26.5(4) yes
C(46b) C(46a) H1c45 . . 40.6(9) yes
C(46b) C(46a) H2c45 . . 85.7(11) yes
H1c45 C(46a) H2c45 . . 45.2(3) yes
O(39) C(46b) C(45) . . 34.0(5) yes
O(39) C(46b) C(46a) . . 75.6(12) yes
O(39) C(46b) H1c45 . . 56.1(6) yes
O(39) C(46b) H2c45 . . 49.1(4) yes
C(45) C(46b) C(46a) . . 65.5(12) yes
C(45) C(46b) H1c45 . . 40.8(6) yes
C(45) C(46b) H2c45 . . 15.2(4) yes
C(46a) C(46b) H1c45 . . 103.8(14) yes
C(46a) C(46b) H2c45 . . 61.7(10) yes
H1c45 C(46b) H2c45 . . 42.1(5) yes
Ti(3) C(47a) O(40) . . 26.1(3) yes
Ti(3) C(47a) C(47b) . . 83(2) yes
Ti(3) C(47a) C(48a) . . 125.4(8) yes
Ti(3) C(47a) C(48b) . . 138.9(12) yes
O(40) C(47a) C(47b) . . 76(2) yes
O(40) C(47a) C(48a) . . 109.4(8) yes
O(40) C(47a) C(48b) . . 133.2(16) yes
C(47b) C(47a) C(48a) . . 45(2) yes
C(47b) C(47a) C(48b) . . 136(2) yes
C(48a) C(47a) C(48b) . . 91.6(13) yes
Ti(3) C(47b) O(40) . . 25.8(4) yes
Ti(3) C(47b) C(47a) . . 88(2) yes
Ti(3) C(47b) C(48a) . . 147.2(13) yes
Ti(3) C(47b) C(48b) . . 118.8(9) yes
O(40) C(47b) C(47a) . . 86(2) yes
O(40) C(47b) C(48a) . . 132.3(15) yes
O(40) C(47b) C(48b) . . 109.4(11) yes
C(47a) C(47b) C(48a) . . 120(3) yes
C(47a) C(47b) C(48b) . . 31.6(19) yes
C(48a) C(47b) C(48b) . . 88.7(13) yes
O(40) C(48a) C(47a) . . 34.2(4) yes
O(40) C(48a) C(47b) . . 25.4(8) yes
O(40) C(48a) C(48b) . . 64.9(6) yes
C(47a) C(48a) C(47b) . . 15.0(9) yes
C(47a) C(48a) C(48b) . . 36.1(8) yes
C(47b) C(48a) C(48b) . . 51.1(10) yes
O(40) C(48b) C(47a) . . 26.4(9) yes
O(40) C(48b) C(47b) . . 34.0(6) yes
O(40) C(48b) C(48a) . . 67.8(7) yes
C(47a) C(48b) C(47b) . . 12.2(8) yes
C(47a) C(48b) C(48a) . . 52.3(10) yes
C(47b) C(48b) C(48a) . . 40.2(8) yes
Ti(7) C(49) O(41) . . 24.1(2) yes
Ti(7) C(49) C(50) . . 131.5(5) yes
Ti(7) C(49) C(51) . . 161.2(4) yes
Ti(7) C(49) H1c49 . . 107.3(4) yes
Ti(7) C(49) H2c49 . . 86.5(3) yes
Ti(7) C(49) H1c50 . . 107.9(2) yes
Ti(7) C(49) H2c50 . . 120.3(3) yes
O(41) C(49) C(50) . . 112.0(6) yes
O(41) C(49) C(51) . . 147.1(5) yes
O(41) C(49) H1c49 . . 108.8(5) yes
O(41) C(49) H2c49 . . 108.3(5) yes
O(41) C(49) H1c50 . . 94.5(4) yes
O(41) C(49) H2c50 . . 96.5(4) yes
C(50) C(49) C(51) . . 35.1(4) yes
C(50) C(49) H1c49 . . 110.1(6) yes
C(50) C(49) H2c49 . . 109.4(6) yes
C(50) C(49) H1c50 . . 27.7(4) yes
C(50) C(49) H2c50 . . 27.9(4) yes
C(51) C(49) H1c49 . . 91.5(4) yes
C(51) C(49) H2c49 . . 88.6(4) yes
C(51) C(49) H1c50 . . 54.7(3) yes
C(51) C(49) H2c50 . . 54.9(3) yes
H1c49 C(49) H2c49 . . 108.1(6) yes
H1c49 C(49) H1c50 . . 137.7(5) yes
H1c49 C(49) H2c50 . . 95.4(4) yes
H2c49 C(49) H1c50 . . 96.8(4) yes
H2c49 C(49) H2c50 . . 137.3(5) yes
H1c50 C(49) H2c50 . . 45.90(13) yes
O(41) C(50) C(49) . . 32.8(3) yes
O(41) C(50) C(51) . . 142.8(7) yes
O(41) C(50) H1c49 . . 51.4(2) yes
O(41) C(50) H2c49 . . 51.4(2) yes
O(41) C(50) H1c50 . . 88.4(5) yes
O(41) C(50) H2c50 . . 90.5(5) yes
C(49) C(50) C(51) . . 110.1(7) yes
C(49) C(50) H1c49 . . 26.8(3) yes
C(49) C(50) H2c49 . . 27.2(3) yes
C(49) C(50) H1c50 . . 109.0(7) yes
C(49) C(50) H2c50 . . 108.6(7) yes
C(51) C(50) H1c49 . . 96.2(6) yes
C(51) C(50) H2c49 . . 94.1(6) yes
C(51) C(50) H1c50 . . 111.9(8) yes
C(51) C(50) H2c50 . . 112.3(8) yes
H1c49 C(50) H2c49 . . 46.01(19) yes
H1c49 C(50) H1c50 . . 135.7(7) yes
H1c49 C(50) H2c50 . . 94.6(6) yes
H2c49 C(50) H1c50 . . 96.7(6) yes
H2c49 C(50) H2c50 . . 135.8(7) yes
H1c50 C(50) H2c50 . . 104.7(8) yes
C(49) C(51) C(50) . . 34.7(4) yes
C(49) C(51) H1c49 . . 21.64(16) yes
C(49) C(51) H2c49 . . 22.20(16) yes
C(49) C(51) H1c50 . . 52.9(2) yes
C(49) C(51) H2c50 . . 52.8(2) yes
C(50) C(51) H1c49 . . 49.8(4) yes
C(50) C(51) H2c49 . . 51.0(4) yes
C(50) C(51) H1c50 . . 26.5(4) yes
C(50) C(51) H2c50 . . 26.4(4) yes
H1c49 C(51) H2c49 . . 35.18(11) yes
H1c49 C(51) H1c50 . . 72.6(2) yes
H1c49 C(51) H2c50 . . 57.72(19) yes
H2c49 C(51) H1c50 . . 59.4(2) yes
H2c49 C(51) H2c50 . . 73.4(2) yes
H1c50 C(51) H2c50 . . 44.70(19) yes
O(42) C(52) C(53) . . 112.2(5) yes
O(42) C(52) C(54a) . . 144.5(6) yes
O(42) C(52) C(54b) . . 94.3(5) yes
O(42) C(52) H1c52 . . 108.1(5) yes
O(42) C(52) H2c52 . . 108.3(5) yes
O(42) C(52) H1c53 . . 94.8(3) yes
O(42) C(52) H2c53 . . 98.1(3) yes
C(53) C(52) C(54a) . . 32.4(5) yes
C(53) C(52) C(54b) . . 34.6(5) yes
C(53) C(52) H1c52 . . 110.2(5) yes
C(53) C(52) H2c52 . . 109.7(5) yes
C(53) C(52) H1c53 . . 27.9(3) yes
C(53) C(52) H2c53 . . 27.1(3) yes
C(54a) C(52) C(54b) . . 57.3(6) yes
C(54a) C(52) H1c52 . . 90.4(5) yes
C(54a) C(52) H2c52 . . 93.4(5) yes
C(54a) C(52) H1c53 . . 52.1(4) yes
C(54a) C(52) H2c53 . . 51.4(4) yes
C(54b) C(52) H1c52 . . 144.7(6) yes
C(54b) C(52) H2c52 . . 89.2(5) yes
C(54b) C(52) H1c53 . . 53.0(4) yes
C(54b) C(52) H2c53 . . 7.5(4) yes
H1c52 C(52) H2c52 . . 108.3(6) yes
H1c52 C(52) H1c53 . . 97.1(4) yes
H1c52 C(52) H2c53 . . 137.3(4) yes
H2c52 C(52) H1c53 . . 137.5(5) yes
H2c52 C(52) H2c53 . . 94.1(4) yes
H1c53 C(52) H2c53 . . 46.48(13) yes
O(42) C(53) C(52) . . 32.6(3) yes
O(42) C(53) C(54a) . . 147.1(8) yes
O(42) C(53) C(54b) . . 95.3(8) yes
O(42) C(53) H1c52 . . 51.24(20) yes
O(42) C(53) H2c52 . . 51.29(19) yes
O(42) C(53) H1c53 . . 88.1(5) yes
O(42) C(53) H2c53 . . 92.5(5) yes
C(52) C(53) C(54a) . . 114.6(9) yes
C(52) C(53) C(54b) . . 112.1(9) yes
C(52) C(53) H1c52 . . 27.0(3) yes
C(52) C(53) H2c52 . . 27.1(3) yes
C(52) C(53) H1c53 . . 108.1(7) yes
C(52) C(53) H2c53 . . 109.3(7) yes
C(54a) C(53) C(54b) . . 105.8(11) yes
C(54a) C(53) H1c52 . . 98.0(8) yes
C(54a) C(53) H2c52 . . 100.7(8) yes
C(54a) C(53) H1c53 . . 108.7(9) yes
C(54a) C(53) H2c53 . . 108.0(9) yes
C(54b) C(53) H1c52 . . 139.0(8) yes
C(54b) C(53) H2c52 . . 96.0(8) yes
C(54b) C(53) H1c53 . . 107.3(9) yes
C(54b) C(53) H2c53 . . 2.9(7) yes
H1c52 C(53) H2c52 . . 46.16(18) yes
H1c52 C(53) H1c53 . . 95.7(5) yes
H1c52 C(53) H2c53 . . 136.2(6) yes
H2c52 C(53) H1c53 . . 135.1(6) yes
H2c52 C(53) H2c53 . . 93.8(5) yes
H1c53 C(53) H2c53 . . 107.9(8) yes
C(52) C(54a) C(53) . . 33.0(5) yes
C(52) C(54a) C(54b) . . 61.8(6) yes
C(52) C(54a) H1c52 . . 21.7(2) yes
C(52) C(54a) H2c52 . . 21.2(2) yes
C(52) C(54a) H1c53 . . 52.5(4) yes
C(52) C(54a) H2c53 . . 52.6(4) yes
C(53) C(54a) C(54b) . . 38.2(7) yes
C(53) C(54a) H1c52 . . 49.3(6) yes
C(53) C(54a) H2c52 . . 47.4(6) yes
C(53) C(54a) H1c53 . . 28.0(5) yes
C(53) C(54a) H2c53 . . 27.9(5) yes
C(54b) C(54a) H1c52 . . 82.9(7) yes
C(54b) C(54a) H2c52 . . 62.8(6) yes
C(54b) C(54a) H1c53 . . 55.1(6) yes
C(54b) C(54a) H2c53 . . 10.4(4) yes
H1c52 C(54a) H2c52 . . 34.5(2) yes
H1c52 C(54a) H1c53 . . 58.6(4) yes
H1c52 C(54a) H2c53 . . 73.2(5) yes
H2c52 C(54a) H1c53 . . 71.8(5) yes
H2c52 C(54a) H2c53 . . 56.4(4) yes
H1c53 C(54a) H2c53 . . 47.0(4) yes
C(52) C(54b) C(53) . . 33.3(5) yes
C(52) C(54b) C(54a) . . 60.8(6) yes
C(52) C(54b) H2c52 . . 21.6(2) yes
C(52) C(54b) H1c53 . . 51.7(4) yes
C(52) C(54b) H2c53 . . 28.5(15) yes
C(53) C(54b) C(54a) . . 36.1(6) yes
C(53) C(54b) H2c52 . . 49.3(6) yes
C(53) C(54b) H1c53 . . 27.6(4) yes
C(53) C(54b) H2c53 . . 5.1(12) yes
C(54a) C(54b) H2c52 . . 64.7(6) yes
C(54a) C(54b) H1c53 . . 53.3(6) yes
C(54a) C(54b) H2c53 . . 40.2(16) yes
H2c52 C(54b) H1c53 . . 72.2(5) yes
H2c52 C(54b) H2c53 . . 45.4(16) yes
H1c53 C(54b) H2c53 . . 29.1(14) yes
O(43) C(55) C(56) . . 110.7(5) yes
O(43) C(55) C(57) . . 143.8(5) yes
O(43) C(55) H2c5 . . 83.2(3) yes
O(43) C(55) H1c55 . . 108.6(5) yes
O(43) C(55) H2c55 . . 108.4(5) yes
O(43) C(55) H1c56 . . 96.4(3) yes
O(43) C(55) H2c56 . . 94.5(3) yes
C(56) C(55) C(57) . . 33.1(4) yes
C(56) C(55) H2c5 . . 88.6(3) yes
C(56) C(55) H1c55 . . 110.6(5) yes
C(56) C(55) H2c55 . . 110.4(5) yes
C(56) C(55) H1c56 . . 27.0(3) yes
C(56) C(55) H2c56 . . 27.1(3) yes
C(57) C(55) H2c5 . . 91.8(3) yes
C(57) C(55) H1c55 . . 93.1(4) yes
C(57) C(55) H2c55 . . 91.0(4) yes
C(57) C(55) H1c56 . . 51.8(3) yes
C(57) C(55) H2c56 . . 52.0(3) yes
H2c5 C(55) H1c55 . . 150.7(4) yes
H2c5 C(55) H2c55 . . 42.9(2) yes
H2c5 C(55) H1c56 . . 110.1(2) yes
H2c5 C(55) H2c56 . . 64.54(14) yes
H1c55 C(55) H2c55 . . 108.1(5) yes
H1c55 C(55) H1c56 . . 95.4(4) yes
H1c55 C(55) H2c56 . . 137.6(4) yes
H2c55 C(55) H1c56 . . 137.4(4) yes
H2c55 C(55) H2c56 . . 97.0(4) yes
H1c56 C(55) H2c56 . . 45.76(12) yes
O(43) C(56) C(55) . . 32.6(3) yes
O(43) C(56) C(57) . . 145.3(6) yes
O(43) C(56) H1c55 . . 50.69(17) yes
O(43) C(56) H2c55 . . 50.69(17) yes
O(43) C(56) H1c56 . . 91.7(4) yes
O(43) C(56) H2c56 . . 89.4(4) yes
C(55) C(56) C(57) . . 112.8(6) yes
C(55) C(56) H1c55 . . 26.4(2) yes
C(55) C(56) H2c55 . . 26.6(2) yes
C(55) C(56) H1c56 . . 109.0(6) yes
C(55) C(56) H2c56 . . 108.9(6) yes
C(57) C(56) H1c55 . . 98.9(5) yes
C(57) C(56) H2c55 . . 97.2(5) yes
C(57) C(56) H1c56 . . 108.9(7) yes
C(57) C(56) H2c56 . . 109.2(6) yes
H1c55 C(56) H2c55 . . 45.35(15) yes
H1c55 C(56) H1c56 . . 94.3(4) yes
H1c55 C(56) H2c56 . . 135.3(6) yes
H2c55 C(56) H1c56 . . 135.5(5) yes
H2c55 C(56) H2c56 . . 96.0(5) yes
H1c56 C(56) H2c56 . . 107.9(7) yes
C(55) C(57) C(56) . . 34.1(4) yes
C(55) C(57) H1c55 . . 21.19(14) yes
C(55) C(57) H2c55 . . 21.57(15) yes
C(55) C(57) H1c56 . . 53.1(2) yes
C(55) C(57) H2c56 . . 53.1(2) yes
C(56) C(57) H1c55 . . 48.8(4) yes
C(56) C(57) H2c55 . . 49.9(4) yes
C(56) C(57) H1c56 . . 27.5(3) yes
C(56) C(57) H2c56 . . 27.5(3) yes
H1c55 C(57) H2c55 . . 34.34(11) yes
H1c55 C(57) H1c56 . . 57.5(2) yes
H1c55 C(57) H2c56 . . 72.5(3) yes
H2c55 C(57) H1c56 . . 73.3(3) yes
H2c55 C(57) H2c56 . . 58.8(2) yes
H1c56 C(57) H2c56 . . 46.5(2) yes
O(44) C(58) C(59) . . 110.1(5) yes
O(44) C(58) C(60) . . 95.1(4) yes
O(44) C(58) H1c58 . . 108.0(4) yes
O(44) C(58) H2c58 . . 108.3(4) yes
O(44) C(58) H1c59 . . 93.5(3) yes
O(44) C(58) H2c59 . . 136.9(4) yes
C(59) C(58) C(60) . . 32.7(3) yes
C(59) C(58) H1c58 . . 110.8(5) yes
C(59) C(58) H2c58 . . 112.2(5) yes
C(59) C(58) H1c59 . . 27.3(3) yes
C(59) C(58) H2c59 . . 27.1(3) yes
C(60) C(58) H1c58 . . 89.6(4) yes
C(60) C(58) H2c58 . . 144.5(4) yes
C(60) C(58) H1c59 . . 51.9(2) yes
C(60) C(58) H2c59 . . 51.4(2) yes
H1c58 C(58) H2c58 . . 107.2(5) yes
H1c58 C(58) H1c59 . . 137.9(4) yes
H1c58 C(58) H2c59 . . 98.9(4) yes
H2c58 C(58) H1c59 . . 99.2(4) yes
H2c58 C(58) H2c59 . . 94.5(3) yes
H1c59 C(58) H2c59 . . 45.99(11) yes
O(44) C(59) C(58) . . 33.4(3) yes
O(44) C(59) C(60) . . 97.8(5) yes
O(44) C(59) H1c58 . . 51.41(16) yes
O(44) C(59) H2c58 . . 51.28(17) yes
O(44) C(59) H1c59 . . 88.6(4) yes
O(44) C(59) H2c59 . . 142.8(6) yes
C(58) C(59) C(60) . . 113.7(6) yes
C(58) C(59) H1c58 . . 26.8(2) yes
C(58) C(59) H2c58 . . 26.1(2) yes
C(58) C(59) H1c59 . . 109.0(6) yes
C(58) C(59) H2c59 . . 109.8(6) yes
C(60) C(59) H1c58 . . 96.3(5) yes
C(60) C(59) H2c58 . . 139.6(5) yes
C(60) C(59) H1c59 . . 109.0(7) yes
C(60) C(59) H2c59 . . 107.6(6) yes
H1c58 C(59) H2c58 . . 45.36(15) yes
H1c58 C(59) H1c59 . . 135.6(5) yes
H1c58 C(59) H2c59 . . 98.2(5) yes
H2c58 C(59) H1c59 . . 96.8(5) yes
H2c58 C(59) H2c59 . . 92.8(5) yes
H1c59 C(59) H2c59 . . 107.6(6) yes
O(44) C(60) C(58) . . 27.95(16) yes
O(44) C(60) C(59) . . 52.7(4) yes
O(44) C(60) H1c58 . . 40.12(13) yes
O(44) C(60) H1c59 . . 58.0(2) yes
O(44) C(60) H2c59 . . 78.5(3) yes
C(58) C(60) C(59) . . 33.6(3) yes
C(58) C(60) H1c58 . . 22.01(15) yes
C(58) C(60) H1c59 . . 52.9(2) yes
C(58) C(60) H2c59 . . 53.5(2) yes
C(59) C(60) H1c58 . . 50.6(4) yes
C(59) C(60) H1c59 . . 27.7(3) yes
C(59) C(60) H2c59 . . 28.3(3) yes
H1c58 C(60) H1c59 . . 74.0(2) yes
H1c58 C(60) H2c59 . . 60.6(2) yes
H1c59 C(60) H2c59 . . 47.02(18) yes
O(45) C(61) C(62) . . 116.4(7) yes
O(45) C(61) C(63) . . 93.1(5) yes
O(45) C(61) H2c27 . . 59.7(4) yes
O(45) C(61) H1c61 . . 109.1(8) yes
O(45) C(61) H2c61 . . 106.1(7) yes
O(45) C(61) H1c62 . . 140.7(6) yes
O(45) C(61) H2c62 . . 116.1(5) yes
C(62) C(61) C(63) . . 25.4(5) yes
C(62) C(61) H2c27 . . 98.7(7) yes
C(62) C(61) H1c61 . . 111.9(9) yes
C(62) C(61) H2c61 . . 107.4(9) yes
C(62) C(61) H1c62 . . 29.9(5) yes
C(62) C(61) H2c62 . . 31.1(6) yes
C(63) C(61) H2c27 . . 78.0(4) yes
C(63) C(61) H1c61 . . 133.3(7) yes
C(63) C(61) H2c61 . . 107.4(7) yes
C(63) C(61) H1c62 . . 48.8(3) yes
C(63) C(61) H2c62 . . 48.9(3) yes
H2c27 C(61) H1c61 . . 148.7(6) yes
H2c27 C(61) H2c61 . . 57.2(4) yes
H2c27 C(61) H1c62 . . 97.5(4) yes
H2c27 C(61) H2c62 . . 127.0(4) yes
H1c61 C(61) H2c61 . . 105.2(7) yes
H1c61 C(61) H1c62 . . 105.6(6) yes
H1c61 C(61) H2c62 . . 84.4(6) yes
H2c61 C(61) H1c62 . . 81.7(5) yes
H2c61 C(61) H2c62 . . 130.9(7) yes
H1c62 C(61) H2c62 . . 49.8(2) yes
O(45) C(62) C(61) . . 31.8(4) yes
O(45) C(62) C(63) . . 100.0(7) yes
O(45) C(62) H1c61 . . 52.4(3) yes
O(45) C(62) H2c61 . . 52.6(3) yes
O(45) C(62) H1c62 . . 132.8(8) yes
O(45) C(62) H2c62 . . 104.9(9) yes
C(61) C(62) C(63) . . 129.6(10) yes
C(61) C(62) H1c61 . . 27.4(5) yes
C(61) C(62) H2c61 . . 30.3(5) yes
C(61) C(62) H1c62 . . 106.4(9) yes
C(61) C(62) H2c62 . . 103.1(11) yes
C(63) C(62) H1c61 . . 151.2(9) yes
C(63) C(62) H2c61 . . 125.3(9) yes
C(63) C(62) H1c62 . . 104.7(12) yes
C(63) C(62) H2c62 . . 104.6(10) yes
H1c61 C(62) H2c61 . . 48.0(3) yes
H1c61 C(62) H1c62 . . 101.4(7) yes
H1c61 C(62) H2c62 . . 79.0(8) yes
H2c61 C(62) H1c62 . . 80.4(7) yes
H2c61 C(62) H2c62 . . 126.4(10) yes
H1c62 C(62) H2c62 . . 106.9(9) yes
O(45) C(63) C(61) . . 28.0(2) yes
O(45) C(63) C(62) . . 52.0(6) yes
O(45) C(63) H1c62 . . 76.6(4) yes
O(45) C(63) H2c62 . . 66.0(3) yes
C(61) C(63) C(62) . . 25.0(5) yes
C(61) C(63) H1c62 . . 49.0(3) yes
C(61) C(63) H2c62 . . 47.8(3) yes
C(62) C(63) H1c62 . . 30.2(6) yes
C(62) C(63) H2c62 . . 30.3(6) yes
H1c62 C(63) H2c62 . . 49.4(3) yes
O(46) C(64) C(65) . . 111.9(6) yes
O(46) C(64) C(66) . . 93.3(5) yes
O(46) C(64) H2c5 . . 66.8(3) yes
O(46) C(64) H1c29 . . 108.8(4) yes
O(46) C(64) H1c64 . . 107.9(6) yes
O(46) C(64) H2c64 . . 107.3(6) yes
O(46) C(64) H1c65 . . 96.4(4) yes
O(46) C(64) H2c65 . . 139.1(5) yes
C(65) C(64) C(66) . . 33.7(5) yes
C(65) C(64) H2c5 . . 129.3(5) yes
C(65) C(64) H1c29 . . 75.0(4) yes
C(65) C(64) H1c64 . . 111.5(7) yes
C(65) C(64) H2c64 . . 111.7(7) yes
C(65) C(64) H1c65 . . 28.0(3) yes
C(65) C(64) H2c65 . . 27.3(4) yes
C(66) C(64) H2c5 . . 96.7(4) yes
C(66) C(64) H1c29 . . 107.6(4) yes
C(66) C(64) H1c64 . . 92.8(5) yes
C(66) C(64) H2c64 . . 145.3(6) yes
C(66) C(64) H1c65 . . 53.0(3) yes
C(66) C(64) H2c65 . . 52.6(3) yes
H2c5 C(64) H1c29 . . 155.6(3) yes
H2c5 C(64) H1c64 . . 41.1(3) yes
H2c5 C(64) H2c64 . . 116.8(5) yes
H2c5 C(64) H1c65 . . 145.8(4) yes
H2c5 C(64) H2c65 . . 130.7(3) yes
H1c29 C(64) H1c64 . . 136.4(6) yes
H1c29 C(64) H2c64 . . 39.7(3) yes
H1c29 C(64) H1c65 . . 56.53(18) yes
H1c29 C(64) H2c65 . . 69.1(2) yes
H1c64 C(64) H2c64 . . 106.4(7) yes
H1c64 C(64) H1c65 . . 139.6(6) yes
H1c64 C(64) H2c65 . . 96.9(5) yes
H2c64 C(64) H1c65 . . 96.2(5) yes
H2c64 C(64) H2c65 . . 95.8(5) yes
H1c65 C(64) H2c65 . . 46.87(17) yes
O(46) C(65) C(64) . . 33.3(4) yes
O(46) C(65) C(66) . . 95.5(6) yes
O(46) C(65) H1c29 . . 85.9(3) yes
O(46) C(65) H1c64 . . 52.0(2) yes
O(46) C(65) H2c64 . . 51.9(2) yes
O(46) C(65) H1c65 . . 90.8(5) yes
O(46) C(65) H2c65 . . 144.0(6) yes
C(64) C(65) C(66) . . 114.1(7) yes
C(64) C(65) H1c29 . . 75.7(4) yes
C(64) C(65) H1c64 . . 27.1(3) yes
C(64) C(65) H2c64 . . 27.2(3) yes
C(64) C(65) H1c65 . . 109.1(7) yes
C(64) C(65) H2c65 . . 110.7(7) yes
C(66) C(65) H1c29 . . 163.0(6) yes
C(66) C(65) H1c64 . . 99.0(6) yes
C(66) C(65) H2c64 . . 141.3(7) yes
C(66) C(65) H1c65 . . 107.8(8) yes
C(66) C(65) H2c65 . . 107.4(7) yes
H1c29 C(65) H1c64 . . 95.1(3) yes
H1c29 C(65) H2c64 . . 49.75(18) yes
H1c29 C(65) H1c65 . . 55.2(4) yes
H1c29 C(65) H2c65 . . 80.2(5) yes
H1c64 C(65) H2c64 . . 46.27(18) yes
H1c64 C(65) H1c65 . . 136.2(6) yes
H1c64 C(65) H2c65 . . 96.3(5) yes
H2c64 C(65) H1c65 . . 94.4(5) yes
H2c64 C(65) H2c65 . . 95.0(6) yes
H1c65 C(65) H2c65 . . 107.4(8) yes
O(46) C(66) C(64) . . 28.5(2) yes
O(46) C(66) C(65) . . 53.6(4) yes
O(46) C(66) H1c64 . . 40.26(14) yes
O(46) C(66) H1c65 . . 59.4(2) yes
O(46) C(66) H2c65 . . 78.7(3) yes
C(64) C(66) C(65) . . 32.2(4) yes
C(64) C(66) H1c64 . . 21.50(19) yes
C(64) C(66) H1c65 . . 51.7(3) yes
C(64) C(66) H2c65 . . 52.2(3) yes
C(65) C(66) H1c64 . . 47.8(4) yes
C(65) C(66) H1c65 . . 27.7(4) yes
C(65) C(66) H2c65 . . 27.7(4) yes
H1c64 C(66) H1c65 . . 71.8(3) yes
H1c64 C(66) H2c65 . . 57.4(2) yes
H1c65 C(66) H2c65 . . 46.3(2) yes
O(47) C(67) C(68) . . 113.0(7) yes
O(47) C(67) C(69) . . 94.1(5) yes
O(47) C(67) H1c37 . . 69.2(4) yes
O(47) C(67) H1c49 . . 87.4(4) yes
O(47) C(67) H1c67 . . 106.2(7) yes
O(47) C(67) H2c67 . . 106.0(7) yes
O(47) C(67) H1c68 . . 140.6(6) yes
O(47) C(67) H2c68 . . 99.6(5) yes
C(68) C(67) C(69) . . 29.9(5) yes
C(68) C(67) H1c37 . . 109.9(6) yes
C(68) C(67) H1c49 . . 145.8(7) yes
C(68) C(67) H1c67 . . 115.0(8) yes
C(68) C(67) H2c67 . . 110.4(8) yes
C(68) C(67) H1c68 . . 27.6(4) yes
C(68) C(67) H2c68 . . 29.0(5) yes
C(69) C(67) H1c37 . . 81.9(4) yes
C(69) C(67) H1c49 . . 127.8(4) yes
C(69) C(67) H1c67 . . 144.8(7) yes
C(69) C(67) H2c67 . . 95.7(6) yes
C(69) C(67) H1c68 . . 50.8(3) yes
C(69) C(67) H2c68 . . 50.7(3) yes
H1c37 C(67) H1c49 . . 50.12(16) yes
H1c37 C(67) H1c67 . . 132.0(6) yes
H1c37 C(67) H2c67 . . 40.5(4) yes
H1c37 C(67) H1c68 . . 114.7(4) yes
H1c37 C(67) H2c68 . . 131.1(4) yes
H1c49 C(67) H1c67 . . 82.5(5) yes
H1c49 C(67) H2c67 . . 35.5(4) yes
H1c49 C(67) H1c68 . . 126.5(4) yes
H1c49 C(67) H2c68 . . 172.9(4) yes
H1c67 C(67) H2c67 . . 105.6(8) yes
H1c67 C(67) H1c68 . . 98.5(6) yes
H1c67 C(67) H2c68 . . 96.8(6) yes
H2c67 C(67) H1c68 . . 96.0(6) yes
H2c67 C(67) H2c68 . . 139.2(7) yes
H1c68 C(67) H2c68 . . 46.48(19) yes
O(47) C(68) C(67) . . 31.7(4) yes
O(47) C(68) C(69) . . 97.9(6) yes
O(47) C(68) H1c67 . . 49.8(2) yes
O(47) C(68) H2c67 . . 50.4(2) yes
O(47) C(68) H1c68 . . 141.8(7) yes
O(47) C(68) H2c68 . . 93.2(6) yes
C(67) C(68) C(69) . . 118.6(9) yes
C(67) C(68) H1c67 . . 25.7(4) yes
C(67) C(68) H2c67 . . 27.6(4) yes
C(67) C(68) H1c68 . . 110.1(8) yes
C(67) C(68) H2c68 . . 107.2(9) yes
C(69) C(68) H1c67 . . 144.2(8) yes
C(69) C(68) H2c67 . . 104.3(7) yes
C(69) C(68) H1c68 . . 108.9(9) yes
C(69) C(68) H2c68 . . 107.0(9) yes
H1c67 C(68) H2c67 . . 45.6(2) yes
H1c67 C(68) H1c68 . . 95.1(6) yes
H1c67 C(68) H2c68 . . 91.8(6) yes
H2c67 C(68) H1c68 . . 95.8(7) yes
H2c67 C(68) H2c68 . . 134.7(8) yes
H1c68 C(68) H2c68 . . 104.0(9) yes
O(47) C(69) C(67) . . 27.5(2) yes
O(47) C(69) C(68) . . 53.5(5) yes
O(47) C(69) H2c67 . . 39.05(16) yes
O(47) C(69) H1c68 . . 79.9(3) yes
O(47) C(69) H2c68 . . 61.7(3) yes
C(67) C(69) C(68) . . 31.6(5) yes
C(67) C(69) H2c67 . . 21.5(2) yes
C(67) C(69) H1c68 . . 53.7(3) yes
C(67) C(69) H2c68 . . 53.1(3) yes
C(68) C(69) H2c67 . . 46.3(5) yes
C(68) C(69) H1c68 . . 29.1(5) yes
C(68) C(69) H2c68 . . 30.1(5) yes
H2c67 C(69) H1c68 . . 57.7(3) yes
H2c67 C(69) H2c68 . . 72.9(3) yes
H1c68 C(69) H2c68 . . 48.3(2) yes
O(48) C(70) C(71) . . 111.6(6) yes
O(48) C(70) C(72) . . 89.7(5) yes
O(48) C(70) H1c31 . . 65.7(3) yes
O(48) C(70) H1c41 . . 116.1(5) yes
O(48) C(70) H1c70 . . 108.7(6) yes
O(48) C(70) H2c70 . . 107.2(6) yes
O(48) C(70) H1c71 . . 138.8(5) yes
O(48) C(70) H2c71 . . 99.6(4) yes
C(71) C(70) C(72) . . 31.7(5) yes
C(71) C(70) H1c31 . . 126.2(6) yes
C(71) C(70) H1c41 . . 77.4(5) yes
C(71) C(70) H1c70 . . 114.0(7) yes
C(71) C(70) H2c70 . . 109.1(7) yes
C(71) C(70) H1c71 . . 27.3(4) yes
C(71) C(70) H2c71 . . 29.0(5) yes
C(72) C(70) H1c31 . . 96.8(4) yes
C(72) C(70) H1c41 . . 107.8(4) yes
C(72) C(70) H1c70 . . 145.4(6) yes
C(72) C(70) H2c70 . . 95.7(6) yes
C(72) C(70) H1c71 . . 52.4(3) yes
C(72) C(70) H2c71 . . 51.8(4) yes
H1c31 C(70) H1c41 . . 155.2(3) yes
H1c31 C(70) H1c70 . . 117.3(5) yes
H1c31 C(70) H2c70 . . 41.6(3) yes
H1c31 C(70) H1c71 . . 126.8(3) yes
H1c31 C(70) H2c71 . . 146.8(3) yes
H1c41 C(70) H1c70 . . 37.9(3) yes
H1c41 C(70) H2c70 . . 130.0(5) yes
H1c41 C(70) H1c71 . . 69.7(2) yes
H1c41 C(70) H2c71 . . 57.76(19) yes
H1c70 C(70) H2c70 . . 105.9(6) yes
H1c70 C(70) H1c71 . . 98.7(5) yes
H1c70 C(70) H2c71 . . 95.3(5) yes
H2c70 C(70) H1c71 . . 93.6(5) yes
H2c70 C(70) H2c71 . . 137.7(5) yes
H1c71 C(70) H2c71 . . 46.48(15) yes
O(48) C(71) C(70) . . 32.8(4) yes
O(48) C(71) C(72) . . 92.5(7) yes
O(48) C(71) H1c70 . . 51.2(2) yes
O(48) C(71) H2c70 . . 51.6(2) yes
O(48) C(71) H1c71 . . 142.9(8) yes
O(48) C(71) H2c71 . . 93.6(6) yes
C(70) C(71) C(72) . . 115.5(9) yes
C(70) C(71) H1c70 . . 25.8(3) yes
C(70) C(71) H2c70 . . 28.0(4) yes
C(70) C(71) H1c71 . . 110.2(8) yes
C(70) C(71) H2c71 . . 106.6(8) yes
C(72) C(71) H1c70 . . 141.0(8) yes
C(72) C(71) H2c70 . . 103.1(8) yes
C(72) C(71) H1c71 . . 111.2(10) yes
C(72) C(71) H2c71 . . 107.5(10) yes
H1c70 C(71) H2c70 . . 45.7(2) yes
H1c70 C(71) H1c71 . . 96.1(6) yes
H1c70 C(71) H2c71 . . 90.6(6) yes
H2c70 C(71) H1c71 . . 94.1(7) yes
H2c70 C(71) H2c71 . . 134.3(8) yes
H1c71 C(71) H2c71 . . 105.1(10) yes
O(48) C(72) C(70) . . 29.2(2) yes
O(48) C(72) C(71) . . 56.9(6) yes
O(48) C(72) H2c70 . . 40.72(17) yes
O(48) C(72) H1c71 . . 81.5(4) yes
O(48) C(72) H2c71 . . 63.6(3) yes
C(70) C(72) C(71) . . 32.8(5) yes
C(70) C(72) H2c70 . . 21.6(2) yes
C(70) C(72) H1c71 . . 53.3(3) yes
C(70) C(72) H2c71 . . 52.7(3) yes
C(71) C(72) H2c70 . . 46.4(5) yes
C(71) C(72) H1c71 . . 27.4(5) yes
C(71) C(72) H2c71 . . 29.2(5) yes
H2c70 C(72) H1c71 . . 56.3(3) yes
H2c70 C(72) H2c71 . . 72.0(3) yes
H1c71 C(72) H2c71 . . 47.1(3) yes
O(17) H1c1 O(40) . . 77.26(12) yes
O(17) H1c1 C(1) . . 43.3(3) yes
O(17) H1c1 C(2) . . 74.15(18) yes
O(17) H1c1 H2c1 . . 65.76(9) yes
O(17) H1c1 H2c17 . . 83.48(9) yes
O(40) H1c1 C(1) . . 120.4(3) yes
O(40) H1c1 C(2) . . 130.40(19) yes
O(40) H1c1 H2c1 . . 132.53(8) yes
O(40) H1c1 H2c17 . . 79.68(9) yes
C(1) H1c1 C(2) . . 43.1(3) yes
C(1) H1c1 H2c1 . . 35.9(3) yes
C(1) H1c1 H2c17 . . 94.6(3) yes
C(2) H1c1 H2c1 . . 66.97(16) yes
C(2) H1c1 H2c17 . . 134.63(16) yes
H2c1 H1c1 H2c17 . . 67.91 yes
O(17) H2c1 C(1) . . 43.2(3) yes
O(17) H2c1 C(2) . . 74.25(18) yes
O(17) H2c1 C(17) . . 99.32(13) yes
O(17) H2c1 H1c1 . . 65.75(8) yes
O(17) H2c1 H1c17 . . 119.04(9) yes
O(17) H2c1 H2c17 . . 85.12(9) yes
O(17) H2c1 H1c55 . . 119.97(8) yes
C(1) H2c1 C(2) . . 43.2(3) yes
C(1) H2c1 C(17) . . 115.4(3) yes
C(1) H2c1 H1c1 . . 36.2(3) yes
C(1) H2c1 H1c17 . . 129.9(3) yes
C(1) H2c1 H2c17 . . 98.5(3) yes
C(1) H2c1 H1c55 . . 128.6(3) yes
C(2) H2c1 C(17) . . 153.41(18) yes
C(2) H2c1 H1c1 . . 67.28(16) yes
C(2) H2c1 H1c17 . . 153.35(16) yes
C(2) H2c1 H2c17 . . 138.97(16) yes
C(2) H2c1 H1c55 . . 89.31(16) yes
C(17) H2c1 H1c1 . . 86.44(10) yes
C(17) H2c1 H1c17 . . 19.77(10) yes
C(17) H2c1 H2c17 . . 17.00(10) yes
C(17) H2c1 H1c55 . . 115.44(10) yes
H1c1 H2c1 H1c17 . . 95.993 yes
H1c1 H2c1 H2c17 . . 71.973 yes
H1c1 H2c1 H1c55 . . 154.113 yes
H1c17 H2c1 H2c17 . . 35.465 yes
H1c17 H2c1 H1c55 . . 101.243 yes
H2c17 H2c1 H1c55 . . 131.587 yes
O(1) H1c3 O(18) . . 75.52(11) yes
O(1) H1c3 C(3) . . 112.9(3) yes
O(1) H1c3 C(4) . . 107.02(19) yes
O(1) H1c3 C(25) . . 88.32(13) yes
O(1) H1c3 H2c3 . . 140.86(7) yes
O(1) H1c3 H1c25 . . 98.16(7) yes
O(1) H1c3 H2c25 . . 94.24(7) yes
O(18) H1c3 C(3) . . 43.1(3) yes
O(18) H1c3 C(4) . . 72.91(17) yes
O(18) H1c3 C(25) . . 121.60(13) yes
O(18) H1c3 H2c3 . . 65.71(9) yes
O(18) H1c3 H1c25 . . 105.53(9) yes
O(18) H1c3 H2c25 . . 143.14(9) yes
C(3) H1c3 C(4) . . 42.2(3) yes
C(3) H1c3 C(25) . . 140.2(3) yes
C(3) H1c3 H2c3 . . 36.3(3) yes
C(3) H1c3 H1c25 . . 118.7(3) yes
C(3) H1c3 H2c25 . . 149.6(3) yes
C(4) H1c3 C(25) . . 161.81(18) yes
C(4) H1c3 H2c3 . . 67.21(19) yes
C(4) H1c3 H1c25 . . 153.18(18) yes
C(4) H1c3 H2c25 . . 142.97(14) yes
C(25) H1c3 H2c3 . . 107.02(12) yes
C(25) H1c3 H1c25 . . 21.59(11) yes
C(25) H1c3 H2c25 . . 21.57(10) yes
H2c3 H1c3 H1c25 . . 87.477 yes
H2c3 H1c3 H2c25 . . 113.341 yes
H1c25 H1c3 H2c25 . . 39.966 yes
O(18) H2c3 O(38) . . 71.24(12) yes
O(18) H2c3 C(3) . . 43.2(3) yes
O(18) H2c3 C(4) . . 72.91(17) yes
O(18) H2c3 C(43a) . . 100.1(3) yes
O(18) H2c3 H1c3 . . 65.84(9) yes
O(18) H2c3 H1c25 . . 91.12(9) yes
O(38) H2c3 C(3) . . 102.6(3) yes
O(38) H2c3 C(4) . . 91.72(19) yes
O(38) H2c3 C(43a) . . 29.6(2) yes
O(38) H2c3 H1c3 . . 135.97(8) yes
O(38) H2c3 H1c25 . . 134.36(8) yes
C(3) H2c3 C(4) . . 42.1(3) yes
C(3) H2c3 C(43a) . . 122.8(4) yes
C(3) H2c3 H1c3 . . 36.4(3) yes
C(3) H2c3 H1c25 . . 90 yes
C(4) H2c3 C(43a) . . 94.4(3) yes
C(4) H2c3 H1c3 . . 67.09(18) yes
C(4) H2c3 H1c25 . . 123.68(18) yes
C(43a) H2c3 H1c3 . . 159.0(3) yes
C(43a) H2c3 H1c25 . . 141.9(3) yes
H1c3 H2c3 H1c25 . . 57.268 yes
O(19) H1c5 O(21) . . 75.78(12) yes
O(19) H1c5 O(43) . . 84.71(12) yes
O(19) H1c5 C(5) . . 43.0(3) yes
O(19) H1c5 C(6) . . 73.3(2) yes
O(19) H1c5 C(10) . . 118.2(3) yes
O(19) H1c5 H2c5 . . 65.90(10) yes
O(21) H1c5 O(43) . . 64.50(10) yes
O(21) H1c5 C(5) . . 118.1(3) yes
O(21) H1c5 C(6) . . 123.8(2) yes
O(21) H1c5 C(10) . . 49.8(3) yes
O(21) H1c5 H2c5 . . 135.06(7) yes
O(43) H1c5 C(5) . . 108.9(3) yes
O(43) H1c5 C(6) . . 152.1(2) yes
O(43) H1c5 C(10) . . 94.2(3) yes
O(43) H1c5 H2c5 . . 88.71(7) yes
C(5) H1c5 C(6) . . 43.2(4) yes
C(5) H1c5 C(10) . . 145.6(4) yes
C(5) H1c5 H2c5 . . 35.6(3) yes
C(6) H1c5 C(10) . . 111.2(3) yes
C(6) H1c5 H2c5 . . 66.9(2) yes
C(10) H1c5 H2c5 . . 175.2(3) yes
O(19) H2c5 O(46) . . 71.79(12) yes
O(19) H2c5 C(5) . . 42.8(3) yes
O(19) H2c5 C(6) . . 73.5(2) yes
O(19) H2c5 C(55) . . 85.94(14) yes
O(19) H2c5 C(64) . . 98.89(18) yes
O(19) H2c5 H1c5 . . 65.74(9) yes
O(19) H2c5 H2c55 . . 79.15(10) yes
O(19) H2c5 H2c56 . . 125.02(9) yes
O(19) H2c5 H1c64 . . 115.32(9) yes
O(46) H2c5 C(5) . . 104.3(3) yes
O(46) H2c5 C(6) . . 93.7(2) yes
O(46) H2c5 C(55) . . 98.84(14) yes
O(46) H2c5 C(64) . . 29.68(18) yes
O(46) H2c5 H1c5 . . 136.81(8) yes
O(46) H2c5 H2c55 . . 81.91(8) yes
O(46) H2c5 H2c56 . . 122.77(9) yes
O(46) H2c5 H1c64 . . 47.43(8) yes
C(5) H2c5 C(6) . . 43.7(4) yes
C(5) H2c5 C(55) . . 107.8(3) yes
C(5) H2c5 C(64) . . 133.9(4) yes
C(5) H2c5 H1c5 . . 35.7(3) yes
C(5) H2c5 H2c55 . . 110.7(3) yes
C(5) H2c5 H2c56 . . 124.3(3) yes
C(5) H2c5 H1c64 . . 151.5(3) yes
C(6) H2c5 C(55) . . 151.2(2) yes
C(6) H2c5 C(64) . . 113.4(3) yes
C(6) H2c5 H1c5 . . 67.5(2) yes
C(6) H2c5 H2c55 . . 152.2(2) yes
C(6) H2c5 H2c56 . . 141.9(2) yes
C(6) H2c5 H1c64 . . 122.8(2) yes
C(55) H2c5 C(64) . . 89.08(19) yes
C(55) H2c5 H1c5 . . 85.92(11) yes
C(55) H2c5 H2c55 . . 16.99(11) yes
C(55) H2c5 H2c56 . . 42.24(11) yes
C(55) H2c5 H1c64 . . 83.96(11) yes
C(64) H2c5 H1c5 . . 164.11(15) yes
C(64) H2c5 H2c55 . . 74.97(15) yes
C(64) H2c5 H2c56 . . 97.30(16) yes
C(64) H2c5 H1c64 . . 17.76(16) yes
H1c5 H2c5 H2c55 . . 97.196 yes
H1c5 H2c5 H2c56 . . 89.105 yes
H1c5 H2c5 H1c64 . . 169.696 yes
H2c55 H2c5 H2c56 . . 55.364 yes
H2c55 H2c5 H1c64 . . 73.392 yes
H2c56 H2c5 H1c64 . . 82.099 yes
O(20) H1c7 C(7) . . 43.2(4) yes
O(20) H1c7 C(8) . . 71.6(3) yes
O(20) H1c7 H2c7 . . 65.33(11) yes
O(20) H1c7 H2c62 . . 136.33(11) yes
C(7) H1c7 C(8) . . 39.7(6) yes
C(7) H1c7 H2c7 . . 38.5(5) yes
C(7) H1c7 H2c62 . . 169.4(5) yes
C(8) H1c7 H2c7 . . 68.0(3) yes
C(8) H1c7 H2c62 . . 131.0(3) yes
H2c7 H1c7 H2c62 . . 150.864 yes
O(20) H2c7 C(7) . . 43.4(4) yes
O(20) H2c7 C(8) . . 71.6(3) yes
O(20) H2c7 H1c7 . . 65.12(11) yes
O(20) H2c7 H1c11 . . 75.35(11) yes
C(7) H2c7 C(8) . . 40.3(6) yes
C(7) H2c7 H1c7 . . 37.6(5) yes
C(7) H2c7 H1c11 . . 118.7(4) yes
C(8) H2c7 H1c7 . . 68.1(3) yes
C(8) H2c7 H1c11 . . 134.5(3) yes
H1c7 H2c7 H1c11 . . 123.047 yes
O(21) H1c9 O(29) . . 66.25(11) yes
O(21) H1c9 O(36) . . 75.04(12) yes
O(21) H1c9 C(9) . . 41.2(5) yes
O(21) H1c9 C(10) . . 73.2(3) yes
O(21) H1c9 H2c9 . . 66.57(9) yes
O(29) H1c9 O(36) . . 58.22(9) yes
O(29) H1c9 C(9) . . 105.0(5) yes
O(29) H1c9 C(10) . . 138.1(3) yes
O(29) H1c9 H2c9 . . 106.21(6) yes
O(36) H1c9 C(9) . . 107.1(5) yes
O(36) H1c9 C(10) . . 101.9(3) yes
O(36) H1c9 H2c9 . . 141.50(7) yes
C(9) H1c9 C(10) . . 41.4(6) yes
C(9) H1c9 H2c9 . . 38.5(5) yes
C(10) H1c9 H2c9 . . 64.8(3) yes
O(20) H2c9 O(21) . . 71.67(11) yes
O(20) H2c9 C(9) . . 108.5(4) yes
O(20) H2c9 C(10) . . 111.9(4) yes
O(20) H2c9 C(12) . . 70.66(16) yes
O(20) H2c9 H1c9 . . 137.05(7) yes
O(20) H2c9 H1c50 . 5_675 140.02(7) yes
O(21) H2c9 C(9) . . 41.1(4) yes
O(21) H2c9 C(10) . . 73.1(4) yes
O(21) H2c9 C(12) . . 107.51(15) yes
O(21) H2c9 H1c9 . . 66.47(9) yes
O(21) H2c9 H1c50 . 5_675 148.31(9) yes
C(9) H2c9 C(10) . . 41.0(7) yes
C(9) H2c9 C(12) . . 138.0(6) yes
C(9) H2c9 H1c9 . . 38.7(6) yes
C(9) H2c9 H1c50 . 5_675 109.5(4) yes
C(10) H2c9 C(12) . . 177.3(5) yes
C(10) H2c9 H1c9 . . 64.5(5) yes
C(10) H2c9 H1c50 . 5_675 89.2(3) yes
C(12) H2c9 H1c9 . . 113.15(14) yes
C(12) H2c9 H1c50 . 5_675 89.11(12) yes
H1c9 H2c9 H1c50 . 5_675 82.299 yes
O(20) H1c11 O(22) . . 70.20(12) yes
O(20) H1c11 C(11) . . 99.4(3) yes
O(20) H1c11 C(12) . . 88.0(2) yes
O(20) H1c11 H2c7 . . 45.05(8) yes
O(20) H1c11 H2c11 . . 134.28(8) yes
O(20) H1c11 H2c13 . . 132.18(8) yes
O(22) H1c11 C(11) . . 42.5(3) yes
O(22) H1c11 C(12) . . 72.58(18) yes
O(22) H1c11 H2c7 . . 112.64(9) yes
O(22) H1c11 H2c11 . . 65.96(9) yes
O(22) H1c11 H2c13 . . 92.39(9) yes
C(11) H1c11 C(12) . . 42.2(4) yes
C(11) H1c11 H2c7 . . 123.2(3) yes
C(11) H1c11 H2c11 . . 37.0(3) yes
C(11) H1c11 H2c13 . . 95.2(3) yes
C(12) H1c11 H2c7 . . 86.8(2) yes
C(12) H1c11 H2c11 . . 67.4(2) yes
C(12) H1c11 H2c13 . . 130.0(2) yes
H2c7 H1c11 H2c11 . . 153.6 yes
H2c7 H1c11 H2c13 . . 141.382 yes
H2c11 H1c11 H2c13 . . 62.993 yes
O(16) H2c11 O(22) . . 76.04(12) yes
O(16) H2c11 C(11) . . 114.7(3) yes
O(16) H2c11 C(12) . . 110.9(2) yes
O(16) H2c11 C(13) . . 88.37(14) yes
O(16) H2c11 H1c11 . . 140.66(8) yes
O(16) H2c11 H1c13 . . 95.64(7) yes
O(16) H2c11 H2c13 . . 97.69(7) yes
O(22) H2c11 C(11) . . 42.7(3) yes
O(22) H2c11 C(12) . . 72.46(19) yes
O(22) H2c11 C(13) . . 117.10(14) yes
O(22) H2c11 H1c11 . . 65.83(9) yes
O(22) H2c11 H1c13 . . 138.31(9) yes
O(22) H2c11 H2c13 . . 100.67(9) yes
C(11) H2c11 C(12) . . 42.4(4) yes
C(11) H2c11 C(13) . . 132.7(3) yes
C(11) H2c11 H1c11 . . 36.3(3) yes
C(11) H2c11 H1c13 . . 142.4(3) yes
C(11) H2c11 H2c13 . . 111.4(3) yes
C(12) H2c11 C(13) . . 160.5(2) yes
C(12) H2c11 H1c11 . . 67.1(2) yes
C(12) H2c11 H1c13 . . 145.03(16) yes
C(12) H2c11 H2c13 . . 147.3(2) yes
C(13) H2c11 H1c11 . . 100.19(12) yes
C(13) H2c11 H1c13 . . 21.26(11) yes
C(13) H2c11 H2c13 . . 21.41(12) yes
H1c11 H2c11 H1c13 . . 106.145 yes
H1c11 H2c11 H2c13 . . 80.777 yes
H1c13 H2c11 H2c13 . . 39.103 yes
O(23) H1c13 O(27) . . 76.86(13) yes
O(23) H1c13 C(13) . . 42.8(3) yes
O(23) H1c13 C(14) . . 73.21(19) yes
O(23) H1c13 H2c11 . . 86.93(9) yes
O(23) H1c13 H2c13 . . 66.11(9) yes
O(27) H1c13 C(13) . . 119.3(3) yes
O(27) H1c13 C(14) . . 127.8(2) yes
O(27) H1c13 H2c11 . . 79.37(10) yes
O(27) H1c13 H2c13 . . 133.58(9) yes
C(13) H1c13 C(14) . . 42.7(4) yes
C(13) H1c13 H2c11 . . 99.1(3) yes
C(13) H1c13 H2c13 . . 36.6(3) yes
C(14) H1c13 H2c11 . . 138.84(18) yes
C(14) H1c13 H2c13 . . 67.13(18) yes
H2c11 H1c13 H2c13 . . 71.916 yes
O(23) H2c13 C(11) . . 100.76(14) yes
O(23) H2c13 C(13) . . 42.8(3) yes
O(23) H2c13 C(14) . . 73.1(2) yes
O(23) H2c13 H1c11 . . 120.38(9) yes
O(23) H2c13 H2c11 . . 85.74(9) yes
O(23) H2c13 H1c13 . . 66.11(9) yes
O(23) H2c13 H1c52 . . 117.49(9) yes
C(11) H2c13 C(13) . . 115.0(3) yes
C(11) H2c13 C(14) . . 151.7(2) yes
C(11) H2c13 H1c11 . . 19.62(11) yes
C(11) H2c13 H2c11 . . 18.63(11) yes
C(11) H2c13 H1c13 . . 85.34(11) yes
C(11) H2c13 H1c52 . . 114.50(11) yes
C(13) H2c13 C(14) . . 42.4(4) yes
C(13) H2c13 H1c11 . . 128.5(3) yes
C(13) H2c13 H2c11 . . 96.5(3) yes
C(13) H2c13 H1c13 . . 36.5(3) yes
C(13) H2c13 H1c52 . . 129.5(3) yes
C(14) H2c13 H1c11 . . 150.78(17) yes
C(14) H2c13 H2c11 . . 135.59(18) yes
C(14) H2c13 H1c13 . . 66.80(18) yes
C(14) H2c13 H1c52 . . 92.09(18) yes
H1c11 H2c13 H2c11 . . 36.229 yes
H1c11 H2c13 H1c13 . . 93.86 yes
H1c11 H2c13 H1c52 . . 101.897 yes
H2c11 H2c13 H1c13 . . 68.982 yes
H2c11 H2c13 H1c52 . . 132.236 yes
H1c13 H2c13 H1c52 . . 157.207 yes
O(14) H1c15 O(24) . . 75.37(12) yes
O(14) H1c15 O(26) . . 62.51(9) yes
O(14) H1c15 C(15) . . 110.4(3) yes
O(14) H1c15 C(16) . . 100.4(2) yes
O(14) H1c15 C(19) . . 91.43(13) yes
O(14) H1c15 H2c15 . . 141.01(7) yes
O(14) H1c15 H1c19 . . 102.11(7) yes
O(14) H1c15 H2c19 . . 96.99(7) yes
O(24) H1c15 O(26) . . 110.67(11) yes
O(24) H1c15 C(15) . . 43.4(3) yes
O(24) H1c15 C(16) . . 73.4(2) yes
O(24) H1c15 C(19) . . 125.95(14) yes
O(24) H1c15 H2c15 . . 65.70(9) yes
O(24) H1c15 H1c19 . . 110.04(9) yes
O(24) H1c15 H2c19 . . 147.83(9) yes
O(26) H1c15 C(15) . . 151.0(3) yes
O(26) H1c15 C(16) . . 159.1(2) yes
O(26) H1c15 C(19) . . 29.15(12) yes
O(26) H1c15 H2c15 . . 133.64(6) yes
O(26) H1c15 H1c19 . . 42.30(6) yes
O(26) H1c15 H2c19 . . 42.10(6) yes
C(15) H1c15 C(16) . . 43.1(4) yes
C(15) H1c15 C(19) . . 145.6(3) yes
C(15) H1c15 H2c15 . . 35.4(3) yes
C(15) H1c15 H1c19 . . 124.2(3) yes
C(15) H1c15 H2c19 . . 152.0(3) yes
C(16) H1c15 C(19) . . 159.8(2) yes
C(16) H1c15 H2c15 . . 67.2(2) yes
C(16) H1c15 H1c19 . . 157.4(2) yes
C(16) H1c15 H2c19 . . 138.58(17) yes
C(19) H1c15 H2c15 . . 112.72(11) yes
C(19) H1c15 H1c19 . . 21.72(11) yes
C(19) H1c15 H2c19 . . 21.89(10) yes
H2c15 H1c15 H1c19 . . 93.344 yes
H2c15 H1c15 H2c19 . . 116.98 yes
H1c19 H1c15 H2c19 . . 40.043 yes
O(24) H2c15 O(37) . . 72.92(12) yes
O(24) H2c15 C(15) . . 42.8(3) yes
O(24) H2c15 C(16) . . 73.25(19) yes
O(24) H2c15 C(41) . . 99.4(2) yes
O(24) H2c15 H1c15 . . 65.38(9) yes
O(24) H2c15 H1c19 . . 90.12(9) yes
O(24) H2c15 H2c41 . . 110.90(9) yes
O(37) H2c15 C(15) . . 106.9(3) yes
O(37) H2c15 C(16) . . 98.8(2) yes
O(37) H2c15 C(41) . . 29.5(2) yes
O(37) H2c15 H1c15 . . 138.20(8) yes
O(37) H2c15 H1c19 . . 132.28(9) yes
O(37) H2c15 H2c41 . . 48.16(8) yes
C(15) H2c15 C(16) . . 42.6(4) yes
C(15) H2c15 C(41) . . 122.2(4) yes
C(15) H2c15 H1c15 . . 36.2(3) yes
C(15) H2c15 H1c19 . . 86.0(3) yes
C(15) H2c15 H2c41 . . 119.4(3) yes
C(16) H2c15 C(41) . . 94.5(3) yes
C(16) H2c15 H1c15 . . 67.0(2) yes
C(16) H2c15 H1c19 . . 118.9(2) yes
C(16) H2c15 H2c41 . . 82.5(2) yes
C(41) H2c15 H1c15 . . 158.3(2) yes
C(41) H2c15 H1c19 . . 146.6(2) yes
C(41) H2c15 H2c41 . . 20.0(2) yes
H1c15 H2c15 H1c19 . . 52.842 yes
H1c15 H2c15 H2c41 . . 149.257 yes
H1c19 H2c15 H2c41 . . 154.31 yes
O(25) H1c17 O(31) . . 71.67(12) yes
O(25) H1c17 C(17) . . 43.2(3) yes
O(25) H1c17 C(18) . . 73.5(2) yes
O(25) H1c17 C(29) . . 98.0(2) yes
O(25) H1c17 H2c1 . . 93.24(9) yes
O(25) H1c17 H2c17 . . 65.56(9) yes
O(25) H1c17 H2c29 . . 114.91(9) yes
O(31) H1c17 C(17) . . 104.2(3) yes
O(31) H1c17 C(18) . . 94.1(2) yes
O(31) H1c17 C(29) . . 28.98(19) yes
O(31) H1c17 H2c1 . . 135.50(8) yes
O(31) H1c17 H2c17 . . 136.52(8) yes
O(31) H1c17 H2c29 . . 47.07(8) yes
C(17) H1c17 C(18) . . 42.9(4) yes
C(17) H1c17 C(29) . . 119.2(3) yes
C(17) H1c17 H2c1 . . 89.5(3) yes
C(17) H1c17 H2c17 . . 35.7(3) yes
C(17) H1c17 H2c29 . . 126.7(3) yes
C(18) H1c17 C(29) . . 90.3(3) yes
C(18) H1c17 H2c1 . . 122.2(2) yes
C(18) H1c17 H2c17 . . 67.1(2) yes
C(18) H1c17 H2c29 . . 89.1(2) yes
C(29) H1c17 H2c1 . . 147.47(18) yes
C(29) H1c17 H2c17 . . 154.65(18) yes
C(29) H1c17 H2c29 . . 18.11(17) yes
H2c1 H1c17 H2c17 . . 56.578 yes
H2c1 H1c17 H2c29 . . 143.634 yes
H2c17 H1c17 H2c29 . . 155.399 yes
Ti(10) H2c17 O(15) . . 35.50(7) yes
Ti(10) H2c17 O(17) . . 74.64(6) yes
Ti(10) H2c17 O(25) . . 43.70(9) yes
Ti(10) H2c17 C(1) . . 100.14(10) yes
Ti(10) H2c17 C(17) . . 86.0(3) yes
Ti(10) H2c17 C(18) . . 101.95(18) yes
Ti(10) H2c17 H1c1 . . 116.737(15) yes
Ti(10) H2c17 H2c1 . . 97.735(15) yes
Ti(10) H2c17 H1c17 . . 106.954(15) yes
O(15) H2c17 O(17) . . 62.91(9) yes
O(15) H2c17 O(25) . . 76.07(11) yes
O(15) H2c17 C(1) . . 91.70(13) yes
O(15) H2c17 C(17) . . 112.7(3) yes
O(15) H2c17 C(18) . . 105.4(2) yes
O(15) H2c17 H1c1 . . 97.57(7) yes
O(15) H2c17 H2c1 . . 102.32(7) yes
O(15) H2c17 H1c17 . . 141.57(7) yes
O(17) H2c17 O(25) . . 110.85(11) yes
O(17) H2c17 C(1) . . 28.97(12) yes
O(17) H2c17 C(17) . . 148.9(3) yes
O(17) H2c17 C(18) . . 164.5(2) yes
O(17) H2c17 H1c1 . . 42.13(6) yes
O(17) H2c17 H2c1 . . 42.28(6) yes
O(17) H2c17 H1c17 . . 128.23(6) yes
O(25) H2c17 C(1) . . 125.22(14) yes
O(25) H2c17 C(17) . . 43.2(3) yes
O(25) H2c17 C(18) . . 73.60(19) yes
O(25) H2c17 H1c1 . . 147.29(9) yes
O(25) H2c17 H2c1 . . 109.02(9) yes
O(25) H2c17 H1c17 . . 65.61(9) yes
C(1) H2c17 C(17) . . 141.4(3) yes
C(1) H2c17 C(18) . . 157.8(2) yes
C(1) H2c17 H1c1 . . 22.07(10) yes
C(1) H2c17 H2c1 . . 21.73(10) yes
C(1) H2c17 H1c17 . . 107.62(11) yes
C(17) H2c17 C(18) . . 43.0(3) yes
C(17) H2c17 H1c1 . . 148.3(3) yes
C(17) H2c17 H2c1 . . 119.9(3) yes
C(17) H2c17 H1c17 . . 35.9(3) yes
C(18) H2c17 H1c1 . . 137.91(17) yes
C(18) H2c17 H2c1 . . 151.9(2) yes
C(18) H2c17 H1c17 . . 67.2(2) yes
H1c1 H2c17 H2c1 . . 40.117 yes
H1c1 H2c17 H1c17 . . 112.88 yes
H2c1 H2c17 H1c17 . . 87.957 yes
O(26) H1c19 C(19) . . 43.7(3) yes
O(26) H1c19 C(20) . . 73.65(19) yes
O(26) H1c19 H1c15 . . 85.46(9) yes
O(26) H1c19 H2c15 . . 117.94(9) yes
O(26) H1c19 H2c19 . . 65.81(8) yes
O(26) H1c19 H2c58 . . 118.55(8) yes
C(19) H1c19 C(20) . . 42.3(4) yes
C(19) H1c19 H1c15 . . 99.3(3) yes
C(19) H1c19 H2c15 . . 128.9(3) yes
C(19) H1c19 H2c19 . . 35.9(3) yes
C(19) H1c19 H2c58 . . 125.9(3) yes
C(20) H1c19 H1c15 . . 139.25(16) yes
C(20) H1c19 H2c15 . . 153.67(16) yes
C(20) H1c19 H2c19 . . 66.81(16) yes
C(20) H1c19 H2c58 . . 87.15(16) yes
H1c15 H1c19 H2c15 . . 33.814 yes
H1c15 H1c19 H2c19 . . 72.79 yes
H1c15 H1c19 H2c58 . . 133.527 yes
H2c15 H1c19 H2c19 . . 95.32 yes
H2c15 H1c19 H2c58 . . 104.865 yes
H2c19 H1c19 H2c58 . . 151.817 yes
O(26) H2c19 O(39) . . 77.33(12) yes
O(26) H2c19 C(19) . . 43.6(3) yes
O(26) H2c19 C(20) . . 73.77(18) yes
O(26) H2c19 H1c15 . . 83.19(9) yes
O(26) H2c19 H1c19 . . 65.78(8) yes
O(39) H2c19 C(19) . . 120.8(3) yes
O(39) H2c19 C(20) . . 130.01(19) yes
O(39) H2c19 H1c15 . . 80.19(9) yes
O(39) H2c19 H1c19 . . 132.54(8) yes
C(19) H2c19 C(20) . . 42.6(3) yes
C(19) H2c19 H1c15 . . 94.3(3) yes
C(19) H2c19 H1c19 . . 36.0(3) yes
C(20) H2c19 H1c15 . . 134.06(16) yes
C(20) H2c19 H1c19 . . 67.20(16) yes
H1c15 H2c19 H1c19 . . 67.168 yes
O(27) H1c21 C(21) . . 43.2(5) yes
O(27) H1c21 C(22) . . 72.5(3) yes
O(27) H1c21 H2c21 . . 66.26(12) yes
C(21) H1c21 C(22) . . 41.0(6) yes
C(21) H1c21 H2c21 . . 36.8(5) yes
C(22) H1c21 H2c21 . . 65.9(3) yes
O(27) H2c21 O(41) . . 67.21(13) yes
O(27) H2c21 C(21) . . 42.7(5) yes
O(27) H2c21 C(22) . . 73.0(4) yes
O(27) H2c21 H1c21 . . 65.99(10) yes
O(27) H2c21 H1c62 . 7_565 143.90(11) yes
O(41) H2c21 C(21) . . 102.0(4) yes
O(41) H2c21 C(22) . . 97.7(3) yes
O(41) H2c21 H1c21 . . 133.19(7) yes
O(41) H2c21 H1c62 . 7_565 86.05(7) yes
C(21) H2c21 C(22) . . 42.1(6) yes
C(21) H2c21 H1c21 . . 37.4(5) yes
C(21) H2c21 H1c62 . 7_565 172.0(4) yes
C(22) H2c21 H1c21 . . 67.7(3) yes
C(22) H2c21 H1c62 . 7_565 137.0(3) yes
H1c21 H2c21 H1c62 . 7_565 135.598 yes
O(23) H1c23 O(27) . . 59.58(10) yes
O(23) H1c23 O(28) . . 68.69(12) yes
O(23) H1c23 C(23) . . 109.6(4) yes
O(23) H1c23 C(24) . . 137.3(2) yes
O(23) H1c23 H2c23 . . 110.59(6) yes
O(27) H1c23 O(28) . . 73.36(13) yes
O(27) H1c23 C(23) . . 105.5(4) yes
O(27) H1c23 C(24) . . 93.3(3) yes
O(27) H1c23 H2c23 . . 138.54(8) yes
O(28) H1c23 C(23) . . 43.2(4) yes
O(28) H1c23 C(24) . . 72.2(2) yes
O(28) H1c23 H2c23 . . 66.14(10) yes
C(23) H1c23 C(24) . . 42.3(4) yes
C(23) H1c23 H2c23 . . 35.7(4) yes
C(24) H1c23 H2c23 . . 66.7(2) yes
O(28) H2c23 O(37) . . 73.86(13) yes
O(28) H2c23 C(23) . . 43.3(4) yes
O(28) H2c23 C(24) . . 72.3(3) yes
O(28) H2c23 H1c23 . . 66.43(10) yes
O(37) H2c23 C(23) . . 114.8(4) yes
O(37) H2c23 C(24) . . 114.6(2) yes
O(37) H2c23 H1c23 . . 137.70(8) yes
C(23) H2c23 C(24) . . 42.2(5) yes
C(23) H2c23 H1c23 . . 35.9(4) yes
C(24) H2c23 H1c23 . . 66.7(2) yes
O(29) H1c25 C(25) . . 43.2(3) yes
O(29) H1c25 C(26) . . 73.9(2) yes
O(29) H1c25 H1c3 . . 87.53(9) yes
O(29) H1c25 H2c3 . . 121.05(9) yes
O(29) H1c25 H2c25 . . 65.73(8) yes
O(29) H1c25 H2c49 . . 116.77(8) yes
C(25) H1c25 C(26) . . 42.8(4) yes
C(25) H1c25 H1c3 . . 98.5(3) yes
C(25) H1c25 H2c3 . . 129.7(3) yes
C(25) H1c25 H2c25 . . 36.0(3) yes
C(25) H1c25 H2c49 . . 128.4(3) yes
C(26) H1c25 H1c3 . . 137.50(17) yes
C(26) H1c25 H2c3 . . 151.06(16) yes
C(26) H1c25 H2c25 . . 66.95(17) yes
C(26) H1c25 H2c49 . . 90.73(17) yes
H1c3 H1c25 H2c3 . . 35.256 yes
H1c3 H1c25 H2c25 . . 70.582 yes
H1c3 H1c25 H2c49 . . 131.546 yes
H2c3 H1c25 H2c25 . . 95.351 yes
H2c3 H1c25 H2c49 . . 101.739 yes
H2c25 H1c25 H2c49 . . 156.462 yes
O(29) H2c25 O(36) . . 77.40(12) yes
O(29) H2c25 C(25) . . 43.4(3) yes
O(29) H2c25 C(26) . . 74.05(19) yes
O(29) H2c25 H1c3 . . 87.17(9) yes
O(29) H2c25 H1c25 . . 66.04(9) yes
O(36) H2c25 C(25) . . 120.5(3) yes
O(36) H2c25 C(26) . . 128.3(2) yes
O(36) H2c25 H1c3 . . 82.78(9) yes
O(36) H2c25 H1c25 . . 134.32(8) yes
C(25) H2c25 C(26) . . 43.0(3) yes
C(25) H2c25 H1c3 . . 97.5(3) yes
C(25) H2c25 H1c25 . . 36.1(3) yes
C(26) H2c25 H1c3 . . 136.60(17) yes
C(26) H2c25 H1c25 . . 67.18(17) yes
H1c3 H2c25 H1c25 . . 69.452 yes
O(30) H1c27 O(34) . . 75.95(12) yes
O(30) H1c27 O(42) . . 85.55(12) yes
O(30) H1c27 C(27) . . 43.5(3) yes
O(30) H1c27 C(28) . . 73.34(19) yes
O(30) H1c27 C(36) . . 119.99(17) yes
O(30) H1c27 H2c27 . . 65.80(10) yes
O(30) H1c27 H2c52 . . 65.98(10) yes
O(34) H1c27 O(42) . . 67.19(11) yes
O(34) H1c27 C(27) . . 116.5(3) yes
O(34) H1c27 C(28) . . 115.64(19) yes
O(34) H1c27 C(36) . . 52.66(15) yes
O(34) H1c27 H2c27 . . 139.09(7) yes
O(34) H1c27 H2c52 . . 97.41(8) yes
O(42) H1c27 C(27) . . 114.6(3) yes
O(42) H1c27 C(28) . . 156.56(18) yes
O(42) H1c27 C(36) . . 98.75(15) yes
O(42) H1c27 H2c27 . . 95.04(8) yes
O(42) H1c27 H2c52 . . 40.90(8) yes
C(27) H1c27 C(28) . . 42.2(4) yes
C(27) H1c27 C(36) . . 137.5(4) yes
C(27) H1c27 H2c27 . . 36.4(3) yes
C(27) H1c27 H2c52 . . 76.9(3) yes
C(28) H1c27 C(36) . . 100.6(2) yes
C(28) H1c27 H2c27 . . 67.32(18) yes
C(28) H1c27 H2c52 . . 118.24(17) yes
C(36) H1c27 H2c27 . . 165.37(13) yes
C(36) H1c27 H2c52 . . 139.60(13) yes
H2c27 H1c27 H2c52 . . 54.528 yes
O(30) H2c27 O(45) . . 73.46(12) yes
O(30) H2c27 C(27) . . 43.5(3) yes
O(30) H2c27 C(28) . . 73.32(19) yes
O(30) H2c27 C(61) . . 96.5(2) yes
O(30) H2c27 H1c27 . . 65.71(9) yes
O(30) H2c27 H2c52 . . 78.91(9) yes
O(30) H2c27 H2c61 . . 100.93(9) yes
O(45) H2c27 C(27) . . 110.3(3) yes
O(45) H2c27 C(28) . . 104.12(19) yes
O(45) H2c27 C(61) . . 28.15(19) yes
O(45) H2c27 H1c27 . . 139.07(8) yes
O(45) H2c27 H2c52 . . 77.04(8) yes
O(45) H2c27 H2c61 . . 45.24(8) yes
C(27) H2c27 C(28) . . 42.3(3) yes
C(27) H2c27 C(61) . . 121.8(3) yes
C(27) H2c27 H1c27 . . 36.2(3) yes
C(27) H2c27 H2c52 . . 108.9(3) yes
C(27) H2c27 H2c61 . . 112.1(3) yes
C(28) H2c27 C(61) . . 96.0(2) yes
C(28) H2c27 H1c27 . . 67.35(16) yes
C(28) H2c27 H2c52 . . 150.39(16) yes
C(28) H2c27 H2c61 . . 78.57(16) yes
C(61) H2c27 H1c27 . . 157.99(17) yes
C(61) H2c27 H2c52 . . 97.12(16) yes
C(61) H2c27 H2c61 . . 20.20(16) yes
H1c27 H2c27 H2c52 . . 92.091 yes
H1c27 H2c27 H2c61 . . 145.612 yes
H2c52 H2c27 H2c61 . . 117.274 yes
O(31) H1c29 C(29) . . 43.1(5) yes
O(31) H1c29 C(30) . . 73.7(3) yes
O(31) H1c29 C(64) . . 90.68(18) yes
O(31) H1c29 C(65) . . 114.9(2) yes
O(31) H1c29 H2c29 . . 66.09(10) yes
O(31) H1c29 H2c64 . . 81.20(11) yes
O(31) H1c29 H1c65 . . 113.10(10) yes
O(31) H1c29 H2c65 . . 131.81(11) yes
C(29) H1c29 C(30) . . 41.5(6) yes
C(29) H1c29 C(64) . . 130.0(5) yes
C(29) H1c29 C(65) . . 157.6(5) yes
C(29) H1c29 H2c29 . . 37.4(5) yes
C(29) H1c29 H2c64 . . 115.7(5) yes
C(29) H1c29 H1c65 . . 152.7(5) yes
C(29) H1c29 H2c65 . . 166.5(5) yes
C(30) H1c29 C(64) . . 160.4(4) yes
C(30) H1c29 C(65) . . 151.6(4) yes
C(30) H1c29 H2c29 . . 66.3(3) yes
C(30) H1c29 H2c64 . . 154.8(3) yes
C(30) H1c29 H1c65 . . 132.2(3) yes
C(30) H1c29 H2c65 . . 150.9(3) yes
C(64) H1c29 C(65) . . 29.2(2) yes
C(64) H1c29 H2c29 . . 118.52(15) yes
C(64) H1c29 H2c64 . . 17.07(15) yes
C(64) H1c29 H1c65 . . 43.59(15) yes
C(64) H1c29 H2c65 . . 41.31(15) yes
C(65) H1c29 H2c29 . . 142.02(16) yes
C(65) H1c29 H2c64 . . 45.40(16) yes
C(65) H1c29 H1c65 . . 19.71(16) yes
C(65) H1c29 H2c65 . . 19.93(18) yes
H2c29 H1c29 H2c64 . . 101.562 yes
H2c29 H1c29 H1c65 . . 161.339 yes
H2c29 H1c29 H2c65 . . 131.721 yes
H2c64 H1c29 H1c65 . . 60.658 yes
H2c64 H1c29 H2c65 . . 53.394 yes
H1c65 H1c29 H2c65 . . 34.041 yes
O(31) H2c29 C(29) . . 42.9(5) yes
O(31) H2c29 C(30) . . 73.5(3) yes
O(31) H2c29 H1c17 . . 72.38(10) yes
O(31) H2c29 H1c29 . . 66.13(10) yes
C(29) H2c29 C(30) . . 40.7(6) yes
C(29) H2c29 H1c17 . . 115.2(4) yes
C(29) H2c29 H1c29 . . 37.8(5) yes
C(30) H2c29 H1c17 . . 130.7(3) yes
C(30) H2c29 H1c29 . . 65.7(3) yes
H1c17 H2c29 H1c29 . . 126.795 yes
O(32) H1c31 O(48) . . 71.85(12) yes
O(32) H1c31 C(31) . . 42.7(4) yes
O(32) H1c31 C(32) . . 73.8(2) yes
O(32) H1c31 C(70) . . 97.36(18) yes
O(32) H1c31 H2c31 . . 65.81(10) yes
O(32) H1c31 H1c58 . . 85.79(9) yes
O(32) H1c31 H2c70 . . 113.64(10) yes
O(48) H1c31 C(31) . . 103.8(4) yes
O(48) H1c31 C(32) . . 94.6(2) yes
O(48) H1c31 C(70) . . 29.18(17) yes
O(48) H1c31 H2c31 . . 137.10(8) yes
O(48) H1c31 H1c58 . . 84.29(8) yes
O(48) H1c31 H2c70 . . 47.48(8) yes
C(31) H1c31 C(32) . . 42.9(4) yes
C(31) H1c31 C(70) . . 132.9(4) yes
C(31) H1c31 H2c31 . . 37.0(3) yes
C(31) H1c31 H1c58 . . 116.8(3) yes
C(31) H1c31 H2c70 . . 151.3(3) yes
C(32) H1c31 C(70) . . 115.9(3) yes
C(32) H1c31 H2c31 . . 67.7(2) yes
C(32) H1c31 H1c58 . . 158.8(2) yes
C(32) H1c31 H2c70 . . 126.8(2) yes
C(70) H1c31 H2c31 . . 161.78(14) yes
C(70) H1c31 H1c58 . . 71.78(13) yes
C(70) H1c31 H2c70 . . 18.31(15) yes
H2c31 H1c31 H1c58 . . 98.894 yes
H2c31 H1c31 H2c70 . . 165.349 yes
H1c58 H1c31 H2c70 . . 66.686 yes
O(32) H2c31 O(33) . . 76.33(12) yes
O(32) H2c31 O(44) . . 84.89(11) yes
O(32) H2c31 C(31) . . 42.8(3) yes
O(32) H2c31 C(32) . . 73.7(2) yes
O(32) H2c31 C(34) . . 121.29(17) yes
O(32) H2c31 H1c31 . . 65.65(9) yes
O(33) H2c31 O(44) . . 64.40(10) yes
O(33) H2c31 C(31) . . 118.3(3) yes
O(33) H2c31 C(32) . . 124.1(2) yes
O(33) H2c31 C(34) . . 52.81(16) yes
O(33) H2c31 H1c31 . . 135.20(7) yes
O(44) H2c31 C(31) . . 109.8(3) yes
O(44) H2c31 C(32) . . 152.7(2) yes
O(44) H2c31 C(34) . . 95.83(17) yes
O(44) H2c31 H1c31 . . 88.68(7) yes
C(31) H2c31 C(32) . . 42.9(4) yes
C(31) H2c31 C(34) . . 145.5(4) yes
C(31) H2c31 H1c31 . . 36.4(3) yes
C(32) H2c31 C(34) . . 109.7(3) yes
C(32) H2c31 H1c31 . . 67.3(2) yes
C(34) H2c31 H1c31 . . 171.96(14) yes
Ti(3) H1c33 O(17) . . 41.93(6) yes
Ti(3) H1c33 O(33) . . 43.18(9) yes
Ti(3) H1c33 O(40) . . 36.79(7) yes
Ti(3) H1c33 C(33) . . 85.2(3) yes
Ti(3) H1c33 C(34) . . 99.3(2) yes
Ti(3) H1c33 H2c33 . . 106.934(16) yes
O(17) H1c33 O(33) . . 67.72(11) yes
O(17) H1c33 O(40) . . 58.61(9) yes
O(17) H1c33 C(33) . . 106.9(3) yes
O(17) H1c33 C(34) . . 138.3(2) yes
O(17) H1c33 H2c33 . . 104.70(6) yes
O(33) H1c33 O(40) . . 76.38(12) yes
O(33) H1c33 C(33) . . 43.1(3) yes
O(33) H1c33 C(34) . . 72.1(2) yes
O(33) H1c33 H2c33 . . 65.70(9) yes
O(40) H1c33 C(33) . . 111.8(3) yes
O(40) H1c33 C(34) . . 101.8(2) yes
O(40) H1c33 H2c33 . . 142.08(7) yes
C(33) H1c33 C(34) . . 42.3(4) yes
C(33) H1c33 H2c33 . . 35.6(3) yes
C(34) H1c33 H2c33 . . 66.9(2) yes
Ti(4) H2c33 O(33) . . 41.98(9) yes
Ti(4) H2c33 O(38) . . 36.13(7) yes
Ti(4) H2c33 C(33) . . 84.7(3) yes
Ti(4) H2c33 C(34) . . 103.0(2) yes
Ti(4) H2c33 C(43b) . . 65.8(2) yes
Ti(4) H2c33 H1c33 . . 103.722(16) yes
O(33) H2c33 O(38) . . 74.18(12) yes
O(33) H2c33 C(33) . . 42.9(3) yes
O(33) H2c33 C(34) . . 72.3(2) yes
O(33) H2c33 C(43b) . . 100.9(3) yes
O(33) H2c33 H1c33 . . 65.87(9) yes
O(38) H2c33 C(33) . . 112.4(3) yes
O(38) H2c33 C(34) . . 107.8(2) yes
O(38) H2c33 C(43b) . . 29.7(2) yes
O(38) H2c33 H1c33 . . 139.36(7) yes
C(33) H2c33 C(34) . . 42.3(4) yes
C(33) H2c33 C(43b) . . 130.2(4) yes
C(33) H2c33 H1c33 . . 36.3(3) yes
C(34) H2c33 C(43b) . . 104.7(3) yes
C(34) H2c33 H1c33 . . 67.4(2) yes
C(43b) H2c33 H1c33 . . 165.8(2) yes
Ti(12) H1c35 O(31) . . 36.29(8) yes
Ti(12) H1c35 O(34) . . 42.01(9) yes
Ti(12) H1c35 C(35) . . 85.3(3) yes
Ti(12) H1c35 C(36) . . 105.0(2) yes
Ti(12) H1c35 H2c35 . . 102.891(16) yes
O(31) H1c35 O(34) . . 74.57(12) yes
O(31) H1c35 C(35) . . 114.2(3) yes
O(31) H1c35 C(36) . . 111.2(2) yes
O(31) H1c35 H2c35 . . 139.02(8) yes
O(34) H1c35 C(35) . . 43.4(3) yes
O(34) H1c35 C(36) . . 73.0(2) yes
O(34) H1c35 H2c35 . . 65.86(9) yes
C(35) H1c35 C(36) . . 42.5(4) yes
C(35) H1c35 H2c35 . . 36.1(3) yes
C(36) H1c35 H2c35 . . 67.53(18) yes
O(26) H2c35 O(34) . . 68.58(11) yes
O(26) H2c35 O(39) . . 59.88(9) yes
O(26) H2c35 C(35) . . 109.1(3) yes
O(26) H2c35 C(36) . . 139.1(2) yes
O(26) H2c35 H1c35 . . 107.56(6) yes
O(34) H2c35 O(39) . . 75.27(12) yes
O(34) H2c35 C(35) . . 43.5(3) yes
O(34) H2c35 C(36) . . 72.7(2) yes
O(34) H2c35 H1c35 . . 65.92(10) yes
O(39) H2c35 C(35) . . 108.9(4) yes
O(39) H2c35 C(36) . . 98.0(2) yes
O(39) H2c35 H1c35 . . 140.89(7) yes
C(35) H2c35 C(36) . . 41.7(3) yes
C(35) H2c35 H1c35 . . 36.0(3) yes
C(36) H2c35 H1c35 . . 66.57(19) yes
O(35) H1c37 O(47) . . 71.93(13) yes
O(35) H1c37 C(37) . . 43.1(4) yes
O(35) H1c37 C(38) . . 72.9(2) yes
O(35) H1c37 C(67) . . 96.5(2) yes
O(35) H1c37 H2c37 . . 65.50(10) yes
O(35) H1c37 H1c49 . . 77.36(10) yes
O(35) H1c37 H2c50 . . 124.40(10) yes
O(35) H1c37 H2c67 . . 106.08(10) yes
O(47) H1c37 C(37) . . 104.2(4) yes
O(47) H1c37 C(38) . . 93.9(2) yes
O(47) H1c37 C(67) . . 28.7(2) yes
O(47) H1c37 H2c37 . . 136.68(8) yes
O(47) H1c37 H1c49 . . 77.87(8) yes
O(47) H1c37 H2c50 . . 113.90(8) yes
O(47) H1c37 H2c67 . . 45.92(8) yes
C(37) H1c37 C(38) . . 42.4(4) yes
C(37) H1c37 C(67) . . 132.9(4) yes
C(37) H1c37 H2c37 . . 35.8(4) yes
C(37) H1c37 H1c49 . . 111.5(3) yes
C(37) H1c37 H2c50 . . 131.5(4) yes
C(37) H1c37 H2c67 . . 147.5(4) yes
C(38) H1c37 C(67) . . 115.9(3) yes
C(38) H1c37 H2c37 . . 66.7(2) yes
C(38) H1c37 H1c49 . . 150.23(19) yes
C(38) H1c37 H2c50 . . 150.2(2) yes
C(38) H1c37 H2c67 . . 133.4(2) yes
C(67) H1c37 H2c37 . . 160.84(18) yes
C(67) H1c37 H1c49 . . 68.40(18) yes
C(67) H1c37 H2c50 . . 87.94(19) yes
C(67) H1c37 H2c67 . . 18.44(19) yes
H2c37 H1c37 H1c49 . . 99.783 yes
H2c37 H1c37 H2c50 . . 96.866 yes
H2c37 H1c37 H2c67 . . 156.952 yes
H1c49 H1c37 H2c50 . . 53.07 yes
H1c49 H1c37 H2c67 . . 57.182 yes
H2c50 H1c37 H2c67 . . 69.507 yes
O(28) H2c37 O(35) . . 76.41(13) yes
O(28) H2c37 O(41) . . 64.83(11) yes
O(28) H2c37 C(24) . . 51.44(18) yes
O(28) H2c37 C(37) . . 118.7(4) yes
O(28) H2c37 C(38) . . 124.2(2) yes
O(28) H2c37 H1c37 . . 135.00(8) yes
O(28) H2c37 H2c62 . 7_565 111.84(8) yes
O(35) H2c37 O(41) . . 83.02(12) yes
O(35) H2c37 C(24) . . 122.15(19) yes
O(35) H2c37 C(37) . . 43.1(4) yes
O(35) H2c37 C(38) . . 73.3(2) yes
O(35) H2c37 H1c37 . . 65.77(10) yes
O(35) H2c37 H2c62 . 7_565 171.27(10) yes
O(41) H2c37 C(24) . . 93.97(18) yes
O(41) H2c37 C(37) . . 107.4(4) yes
O(41) H2c37 C(38) . . 150.2(2) yes
O(41) H2c37 H1c37 . . 86.53(8) yes
O(41) H2c37 H2c62 . 7_565 97.75(8) yes
C(24) H2c37 C(37) . . 149.5(4) yes
C(24) H2c37 C(38) . . 113.7(3) yes
C(24) H2c37 H1c37 . . 172.08(16) yes
C(24) H2c37 H2c62 . 7_565 66.54(16) yes
C(37) H2c37 C(38) . . 42.9(4) yes
C(37) H2c37 H1c37 . . 36.2(4) yes
C(37) H2c37 H2c62 . 7_565 129.2(3) yes
C(38) H2c37 H1c37 . . 67.6(2) yes
C(38) H2c37 H2c62 . 7_565 103.0(2) yes
H1c37 H2c37 H2c62 . 7_565 105.553 yes
O(37) H1c41 C(41) . . 41.7(5) yes
O(37) H1c41 C(42) . . 74.9(4) yes
O(37) H1c41 C(70) . . 86.48(18) yes
O(37) H1c41 H2c41 . . 66.01(11) yes
O(37) H1c41 H1c68 . 3_645 160.05(11) yes
O(37) H1c41 H1c70 . . 78.78(11) yes
O(37) H1c41 H1c71 . . 125.29(11) yes
O(37) H1c41 H2c71 . . 101.81(10) yes
C(41) H1c41 C(42) . . 40.6(7) yes
C(41) H1c41 C(70) . . 127.5(6) yes
C(41) H1c41 H2c41 . . 39.2(5) yes
C(41) H1c41 H1c68 . 3_645 123.0(5) yes
C(41) H1c41 H1c70 . . 120.3(5) yes
C(41) H1c41 H1c71 . . 158.2(5) yes
C(41) H1c41 H2c71 . . 125.0(5) yes
C(42) H1c41 C(70) . . 138.2(4) yes
C(42) H1c41 H2c41 . . 63.7(4) yes
C(42) H1c41 H1c68 . 3_645 86.1(4) yes
C(42) H1c41 H1c70 . . 144.8(4) yes
C(42) H1c41 H1c71 . . 129.4(4) yes
C(42) H1c41 H2c71 . . 104.4(4) yes
C(70) H1c41 H2c41 . . 140.01(13) yes
C(70) H1c41 H1c68 . 3_645 104.51(13) yes
C(70) H1c41 H1c70 . . 15.97(13) yes
C(70) H1c41 H1c71 . . 41.07(13) yes
C(70) H1c41 H2c71 . . 42.97(13) yes
H2c41 H1c41 H1c68 . 3_645 110.906 yes
H2c41 H1c41 H1c70 . . 124.479 yes
H2c41 H1c41 H1c71 . . 162.459 yes
H2c41 H1c41 H2c71 . . 164.235 yes
H1c68 H1c41 H1c70 3_645 . 115.72 yes
H1c68 H1c41 H1c71 3_645 . 63.453 yes
H1c68 H1c41 H2c71 3_645 . 76.904 yes
H1c70 H1c41 H1c71 . . 53.725 yes
H1c70 H1c41 H2c71 . . 58.813 yes
H1c71 H1c41 H2c71 . . 33.271 yes
O(37) H2c41 C(15) . . 72.86(14) yes
O(37) H2c41 C(16) . . 91.06(15) yes
O(37) H2c41 C(41) . . 41.8(5) yes
O(37) H2c41 C(42) . . 75.5(4) yes
O(37) H2c41 H2c15 . . 73.02(10) yes
O(37) H2c41 H1c41 . . 66.15(11) yes
C(15) H2c41 C(16) . . 30.22(17) yes
C(15) H2c41 C(41) . . 114.4(5) yes
C(15) H2c41 C(42) . . 140.8(4) yes
C(15) H2c41 H2c15 . . 17.25(11) yes
C(15) H2c41 H1c41 . . 119.49(10) yes
C(16) H2c41 C(41) . . 130.3(5) yes
C(16) H2c41 C(42) . . 130.7(5) yes
C(16) H2c41 H2c15 . . 45.63(14) yes
C(16) H2c41 H1c41 . . 149.37(13) yes
C(41) H2c41 C(42) . . 41.7(7) yes
C(41) H2c41 H2c15 . . 111.2(5) yes
C(41) H2c41 H1c41 . . 39.3(6) yes
C(42) H2c41 H2c15 . . 148.0(4) yes
C(42) H2c41 H1c41 . . 65.3(4) yes
H2c15 H2c41 H1c41 . . 105.672 yes
O(39) H1c45 O(42) . . 68.13(12) yes
O(39) H1c45 C(45) . . 43.0(4) yes
O(39) H1c45 C(46a) . . 71.6(5) yes
O(39) H1c45 C(46b) . . 87.2(8) yes
O(39) H1c45 H2c45 . . 65.59(10) yes
O(39) H1c45 H1c53 . . 120.52(10) yes
O(42) H1c45 C(45) . . 103.9(4) yes
O(42) H1c45 C(46a) . . 139.7(5) yes
O(42) H1c45 C(46b) . . 139.4(7) yes
O(42) H1c45 H2c45 . . 96.65(7) yes
O(42) H1c45 H1c53 . . 55.33(7) yes
C(45) H1c45 C(46a) . . 41.0(7) yes
C(45) H1c45 C(46b) . . 73.5(9) yes
C(45) H1c45 H2c45 . . 36.3(4) yes
C(45) H1c45 H1c53 . . 158.8(4) yes
C(46a) H1c45 C(46b) . . 35.7(9) yes
C(46a) H1c45 H2c45 . . 66.2(5) yes
C(46a) H1c45 H1c53 . . 159.1(5) yes
C(46b) H1c45 H2c45 . . 101.8(8) yes
C(46b) H1c45 H1c53 . . 124.1(8) yes
H2c45 H1c45 H1c53 . . 133.126 yes
O(39) H2c45 C(45) . . 42.8(5) yes
O(39) H2c45 C(46a) . . 72.5(5) yes
O(39) H2c45 C(46b) . . 65.8(5) yes
O(39) H2c45 H1c45 . . 65.98(11) yes
C(45) H2c45 C(46a) . . 42.5(6) yes
C(45) H2c45 C(46b) . . 23.1(6) yes
C(45) H2c45 H1c45 . . 37.2(5) yes
C(46a) H2c45 C(46b) . . 32.6(7) yes
C(46a) H2c45 H1c45 . . 68.6(5) yes
C(46b) H2c45 H1c45 . . 36.1(4) yes
O(12) H1c49 O(35) . . 66.94(10) yes
O(12) H1c49 O(41) . . 118.72(12) yes
O(12) H1c49 C(37) . . 92.93(14) yes
O(12) H1c49 C(49) . . 132.7(3) yes
O(12) H1c49 C(50) . . 157.7(3) yes
O(12) H1c49 C(51) . . 126.1(2) yes
O(12) H1c49 C(67) . . 72.40(19) yes
O(12) H1c49 H1c37 . . 100.82(7) yes
O(12) H1c49 H2c49 . . 99.87(7) yes
O(12) H1c49 H1c50 . . 155.32(7) yes
O(12) H1c49 H2c50 . . 166.19(7) yes
O(12) H1c49 H2c67 . . 88.02(7) yes
O(35) H1c49 O(41) . . 81.42(13) yes
O(35) H1c49 C(37) . . 28.35(14) yes
O(35) H1c49 C(49) . . 124.1(3) yes
O(35) H1c49 C(50) . . 135.3(3) yes
O(35) H1c49 C(51) . . 153.7(2) yes
O(35) H1c49 C(67) . . 77.65(18) yes
O(35) H1c49 H1c37 . . 43.91(7) yes
O(35) H1c49 H2c49 . . 133.25(7) yes
O(35) H1c49 H1c50 . . 133.09(7) yes
O(35) H1c49 H2c50 . . 112.14(7) yes
O(35) H1c49 H2c67 . . 81.25(7) yes
O(41) H1c49 C(37) . . 77.10(16) yes
O(41) H1c49 C(49) . . 42.7(4) yes
O(41) H1c49 C(50) . . 73.5(3) yes
O(41) H1c49 C(51) . . 105.7(2) yes
O(41) H1c49 C(67) . . 149.5(2) yes
O(41) H1c49 H1c37 . . 88.12(10) yes
O(41) H1c49 H2c49 . . 65.79(10) yes
O(41) H1c49 H1c50 . . 61.28(10) yes
O(41) H1c49 H2c50 . . 73.87(10) yes
O(41) H1c49 H2c67 . . 138.45(10) yes
C(37) H1c49 C(49) . . 114.3(4) yes
C(37) H1c49 C(50) . . 108.5(3) yes
C(37) H1c49 C(51) . . 127.3(3) yes
C(37) H1c49 C(67) . . 74.0(2) yes
C(37) H1c49 H1c37 . . 18.56(12) yes
C(37) H1c49 H2c49 . . 142.48(12) yes
C(37) H1c49 H1c50 . . 110.20(12) yes
C(37) H1c49 H2c50 . . 84.18(12) yes
C(37) H1c49 H2c67 . . 69.87(12) yes
C(49) H1c49 C(50) . . 43.1(4) yes
C(49) H1c49 C(51) . . 66.8(4) yes
C(49) H1c49 C(67) . . 149.8(4) yes
C(49) H1c49 H1c37 . . 117.4(3) yes
C(49) H1c49 H2c49 . . 36.1(3) yes
C(49) H1c49 H1c50 . . 28.9(3) yes
C(49) H1c49 H2c50 . . 60.0(3) yes
C(49) H1c49 H2c67 . . 136.4(3) yes
C(50) H1c49 C(51) . . 34.1(3) yes
C(50) H1c49 C(67) . . 107.0(3) yes
C(50) H1c49 H1c37 . . 98.0(2) yes
C(50) H1c49 H2c49 . . 66.9(2) yes
C(50) H1c49 H1c50 . . 14.3(2) yes
C(50) H1c49 H2c50 . . 25.3(2) yes
C(50) H1c49 H2c67 . . 93.5(2) yes
C(51) H1c49 C(67) . . 84.9(3) yes
C(51) H1c49 H1c37 . . 110.2(2) yes
C(51) H1c49 H2c49 . . 70.9(2) yes
C(51) H1c49 H1c50 . . 44.5(2) yes
C(51) H1c49 H2c50 . . 49.1(2) yes
C(51) H1c49 H2c67 . . 76.9(2) yes
C(67) H1c49 H1c37 . . 61.48(17) yes
C(67) H1c49 H2c49 . . 143.55(17) yes
C(67) H1c49 H1c50 . . 121.26(18) yes
C(67) H1c49 H2c50 . . 93.84(18) yes
C(67) H1c49 H2c67 . . 15.80(18) yes
H1c37 H1c49 H2c49 . . 152.331 yes
H1c37 H1c49 H1c50 . . 103.83 yes
H1c37 H1c49 H2c50 . . 72.686 yes
H1c37 H1c49 H2c67 . . 54.043 yes
H2c49 H1c49 H1c50 . . 56.469 yes
H2c49 H1c49 H2c50 . . 90.466 yes
H2c49 H1c49 H2c67 . . 145.001 yes
H1c50 H1c49 H2c50 . . 34.029 yes
H1c50 H1c49 H2c67 . . 107.528 yes
H2c50 H1c49 H2c67 . . 78.294 yes
O(16) H2c49 O(41) . . 69.47(12) yes
O(16) H2c49 C(25) . . 76.67(12) yes
O(16) H2c49 C(26) . . 74.55(14) yes
O(16) H2c49 C(49) . . 112.3(3) yes
O(16) H2c49 C(50) . . 130.3(3) yes
O(16) H2c49 C(51) . . 156.3(2) yes
O(16) H2c49 H1c25 . . 87.26(7) yes
O(16) H2c49 H1c49 . . 122.03(7) yes
O(16) H2c49 H1c50 . . 109.83(7) yes
O(16) H2c49 H2c50 . . 126.40(7) yes
O(41) H2c49 C(25) . . 142.77(15) yes
O(41) H2c49 C(26) . . 121.67(15) yes
O(41) H2c49 C(49) . . 42.9(4) yes
O(41) H2c49 C(50) . . 73.6(3) yes
O(41) H2c49 C(51) . . 107.3(2) yes
O(41) H2c49 H1c25 . . 156.50(10) yes
O(41) H2c49 H1c49 . . 65.83(10) yes
O(41) H2c49 H1c50 . . 72.05(10) yes
O(41) H2c49 H2c50 . . 62.37(10) yes
C(25) H2c49 C(26) . . 30.10(15) yes
C(25) H2c49 C(49) . . 164.5(4) yes
C(25) H2c49 C(50) . . 121.1(3) yes
C(25) H2c49 C(51) . . 97.4(2) yes
C(25) H2c49 H1c25 . . 16.19(11) yes
C(25) H2c49 H1c49 . . 149.97(11) yes
C(25) H2c49 H1c50 . . 106.75(10) yes
C(25) H2c49 H2c50 . . 135.43(10) yes
C(26) H2c49 C(49) . . 137.7(4) yes
C(26) H2c49 C(50) . . 99.0(3) yes
C(26) H2c49 C(51) . . 88.8(2) yes
C(26) H2c49 H1c25 . . 44.59(11) yes
C(26) H2c49 H1c49 . . 162.71(12) yes
C(26) H2c49 H1c50 . . 79.27(12) yes
C(26) H2c49 H2c50 . . 112.05(12) yes
C(49) H2c49 C(50) . . 43.4(4) yes
C(49) H2c49 C(51) . . 69.2(4) yes
C(49) H2c49 H1c25 . . 160.4(3) yes
C(49) H2c49 H1c49 . . 35.8(4) yes
C(49) H2c49 H1c50 . . 58.8(4) yes
C(49) H2c49 H2c50 . . 29.1(3) yes
C(50) H2c49 C(51) . . 34.9(3) yes
C(50) H2c49 H1c25 . . 122.8(2) yes
C(50) H2c49 H1c49 . . 67.1(2) yes
C(50) H2c49 H1c50 . . 24.9(3) yes
C(50) H2c49 H2c50 . . 14.3(2) yes
C(51) H2c49 H1c25 . . 92.6(2) yes
C(51) H2c49 H1c49 . . 73.9(2) yes
C(51) H2c49 H1c50 . . 49.3(2) yes
C(51) H2c49 H2c50 . . 44.9(2) yes
H1c25 H2c49 H1c49 . . 133.798 yes
H1c25 H2c49 H1c50 . . 115.029 yes
H1c25 H2c49 H2c50 . . 136.255 yes
H1c49 H2c49 H1c50 . . 89.503 yes
H1c49 H2c49 H2c50 . . 55.508 yes
H1c50 H2c49 H2c50 . . 34.026 yes
O(41) H1c50 C(49) . . 32.82(19) yes
O(41) H1c50 C(50) . . 68.5(5) yes
O(41) H1c50 C(51) . . 104.5(2) yes
O(41) H1c50 H2c9 . 5_675 157.71(8) yes
O(41) H1c50 H1c49 . . 41.72(8) yes
O(41) H1c50 H2c49 . . 46.18(8) yes
O(41) H1c50 H2c50 . . 73.25(8) yes
C(49) H1c50 C(50) . . 43.3(5) yes
C(49) H1c50 C(51) . . 72.4(3) yes
C(49) H1c50 H2c9 . 5_675 167.35(17) yes
C(49) H1c50 H1c49 . . 13.41(16) yes
C(49) H1c50 H2c49 . . 24.41(16) yes
C(49) H1c50 H2c50 . . 66.95(16) yes
C(50) H1c50 C(51) . . 41.6(5) yes
C(50) H1c50 H2c9 . 5_675 124.8(5) yes
C(50) H1c50 H1c49 . . 30.0(5) yes
C(50) H1c50 H2c49 . . 58.5(5) yes
C(50) H1c50 H2c50 . . 37.7(5) yes
C(51) H1c50 H2c9 . 5_675 95.3(2) yes
C(51) H1c50 H1c49 . . 62.9(2) yes
C(51) H1c50 H2c49 . . 71.3(3) yes
C(51) H1c50 H2c50 . . 67.9(3) yes
H2c9 H1c50 H1c49 5_675 . 154.734 yes
H2c9 H1c50 H2c49 5_675 . 154.404 yes
H2c9 H1c50 H2c50 5_675 . 105.946 yes
H1c49 H1c50 H2c49 . . 34.028 yes
H1c49 H1c50 H2c50 . . 55.513 yes
H2c49 H1c50 H2c50 . . 89.511 yes
O(41) H2c50 C(49) . . 32.18(19) yes
O(41) H2c50 C(50) . . 66.6(5) yes
O(41) H2c50 C(51) . . 103.1(3) yes
O(41) H2c50 H1c37 . . 68.01(8) yes
O(41) H2c50 H1c49 . . 45.96(8) yes
O(41) H2c50 H2c49 . . 41.51(8) yes
O(41) H2c50 H1c50 . . 70.79(8) yes
O(41) H2c50 H1c62 . 7_565 84.75(8) yes
O(41) H2c50 H2c67 . . 89.29(8) yes
C(49) H2c50 C(50) . . 43.5(5) yes
C(49) H2c50 C(51) . . 72.4(3) yes
C(49) H2c50 H1c37 . . 73.56(16) yes
C(49) H2c50 H1c49 . . 24.57(17) yes
C(49) H2c50 H2c49 . . 13.60(16) yes
C(49) H2c50 H1c50 . . 67.16(17) yes
C(49) H2c50 H1c62 . 7_565 116.92(17) yes
C(49) H2c50 H2c67 . . 71.84(17) yes
C(50) H2c50 C(51) . . 41.3(6) yes
C(50) H2c50 H1c37 . . 114.3(5) yes
C(50) H2c50 H1c49 . . 60.1(5) yes
C(50) H2c50 H2c49 . . 29.9(5) yes
C(50) H2c50 H1c50 . . 37.6(5) yes
C(50) H2c50 H1c62 . 7_565 132.7(5) yes
C(50) H2c50 H2c67 . . 92.2(5) yes
C(51) H2c50 H1c37 . . 114.3(3) yes
C(51) H2c50 H1c49 . . 73.2(3) yes
C(51) H2c50 H2c49 . . 61.6(3) yes
C(51) H2c50 H1c50 . . 67.4(3) yes
C(51) H2c50 H1c62 . 7_565 159.9(3) yes
C(51) H2c50 H2c67 . . 73.5(3) yes
H1c37 H2c50 H1c49 . . 54.244 yes
H1c37 H2c50 H2c49 . . 86.321 yes
H1c37 H2c50 H1c50 . . 137.935 yes
H1c37 H2c50 H1c62 . 7_565 85.717 yes
H1c37 H2c50 H2c67 . . 42.995 yes
H1c49 H2c50 H2c49 . . 34.026 yes
H1c49 H2c50 H1c50 . . 90.458 yes
H1c49 H2c50 H1c62 . 7_565 123.098 yes
H1c49 H2c50 H2c67 . . 47.741 yes
H2c49 H2c50 H1c50 . . 56.463 yes
H2c49 H2c50 H1c62 . 7_565 123.969 yes
H2c49 H2c50 H2c67 . . 77.786 yes
H1c50 H2c50 H1c62 . 7_565 98.759 yes
H1c50 H2c50 H2c67 . . 129.734 yes
H1c62 H2c50 H2c67 7_565 . 125.617 yes
O(14) H1c52 O(42) . . 67.74(12) yes
O(14) H1c52 C(13) . . 74.89(12) yes
O(14) H1c52 C(52) . . 110.4(3) yes
O(14) H1c52 C(53) . . 122.9(2) yes
O(14) H1c52 C(54a) . . 145.7(4) yes
O(14) H1c52 H2c13 . . 85.31(7) yes
O(14) H1c52 H2c52 . . 125.61(7) yes
O(14) H1c52 H1c53 . . 101.65(6) yes
O(14) H1c52 H2c53 . . 121.61(6) yes
O(42) H1c52 C(13) . . 138.93(15) yes
O(42) H1c52 C(52) . . 42.9(3) yes
O(42) H1c52 C(53) . . 73.4(2) yes
O(42) H1c52 C(54a) . . 105.3(4) yes
O(42) H1c52 H2c13 . . 152.51(10) yes
O(42) H1c52 H2c52 . . 65.57(10) yes
O(42) H1c52 H1c53 . . 71.94(10) yes
O(42) H1c52 H2c53 . . 63.14(10) yes
C(13) H1c52 C(52) . . 158.6(3) yes
C(13) H1c52 C(53) . . 116.4(2) yes
C(13) H1c52 C(54a) . . 95.8(4) yes
C(13) H1c52 H2c13 . . 15.64(11) yes
C(13) H1c52 H2c52 . . 155.41(11) yes
C(13) H1c52 H1c53 . . 100.48(11) yes
C(13) H1c52 H2c53 . . 130.20(11) yes
C(52) H1c52 C(53) . . 42.8(4) yes
C(52) H1c52 C(54a) . . 67.8(5) yes
C(52) H1c52 H2c13 . . 161.6(3) yes
C(52) H1c52 H2c52 . . 35.8(3) yes
C(52) H1c52 H1c53 . . 58.3(3) yes
C(52) H1c52 H2c53 . . 29.0(3) yes
C(53) H1c52 C(54a) . . 32.7(4) yes
C(53) H1c52 H2c13 . . 120.7(2) yes
C(53) H1c52 H2c52 . . 66.6(2) yes
C(53) H1c52 H1c53 . . 24.9(2) yes
C(53) H1c52 H2c53 . . 13.8(2) yes
C(54a) H1c52 H2c13 . . 93.8(4) yes
C(54a) H1c52 H2c52 . . 74.3(4) yes
C(54a) H1c52 H1c53 . . 46.7(4) yes
C(54a) H1c52 H2c53 . . 42.3(4) yes
H2c13 H1c52 H2c52 . . 140.293 yes
H2c13 H1c52 H1c53 . . 110.243 yes
H2c13 H1c52 H2c53 . . 133.952 yes
H2c52 H1c52 H1c53 . . 89.072 yes
H2c52 H1c52 H2c53 . . 54.806 yes
H1c53 H1c52 H2c53 . . 34.365 yes
O(6) H2c52 O(30) . . 64.03(9) yes
O(6) H2c52 O(42) . . 109.47(12) yes
O(6) H2c52 C(27) . . 91.32(12) yes
O(6) H2c52 C(52) . . 120.1(3) yes
O(6) H2c52 C(53) . . 151.9(2) yes
O(6) H2c52 C(54a) . . 128.7(4) yes
O(6) H2c52 C(54b) . . 170.7(4) yes
O(6) H2c52 H1c27 . . 103.74(6) yes
O(6) H2c52 H2c27 . . 98.39(6) yes
O(6) H2c52 H1c52 . . 88.18(6) yes
O(6) H2c52 H1c53 . . 144.63(6) yes
O(6) H2c52 H2c53 . . 174.22(6) yes
O(30) H2c52 O(42) . . 80.14(12) yes
O(30) H2c52 C(27) . . 28.94(12) yes
O(30) H2c52 C(52) . . 122.5(3) yes
O(30) H2c52 C(53) . . 141.5(2) yes
O(30) H2c52 C(54a) . . 161.9(4) yes
O(30) H2c52 C(54b) . . 112.6(4) yes
O(30) H2c52 H1c27 . . 40.09(6) yes
O(30) H2c52 H2c27 . . 43.81(6) yes
O(30) H2c52 H1c52 . . 125.43(6) yes
O(30) H2c52 H1c53 . . 136.76(6) yes
O(30) H2c52 H2c53 . . 120.85(6) yes
O(42) H2c52 C(27) . . 78.24(15) yes
O(42) H2c52 C(52) . . 42.8(3) yes
O(42) H2c52 C(53) . . 73.6(2) yes
O(42) H2c52 C(54a) . . 103.8(4) yes
O(42) H2c52 C(54b) . . 77.6(4) yes
O(42) H2c52 H1c27 . . 59.76(10) yes
O(42) H2c52 H2c27 . . 92.80(10) yes
O(42) H2c52 H1c52 . . 65.64(10) yes
O(42) H2c52 H1c53 . . 61.28(10) yes
O(42) H2c52 H2c53 . . 75.20(10) yes
C(27) H2c52 C(52) . . 118.2(3) yes
C(27) H2c52 C(53) . . 116.3(2) yes
C(27) H2c52 C(54a) . . 133.7(4) yes
C(27) H2c52 C(54b) . . 84.2(4) yes
C(27) H2c52 H1c27 . . 19.80(10) yes
C(27) H2c52 H2c27 . . 19.28(11) yes
C(27) H2c52 H1c52 . . 141.33(11) yes
C(27) H2c52 H1c53 . . 117.27(10) yes
C(27) H2c52 H2c53 . . 93.00(10) yes
C(52) H2c52 C(53) . . 43.2(4) yes
C(52) H2c52 C(54a) . . 65.4(5) yes
C(52) H2c52 C(54b) . . 69.1(5) yes
C(52) H2c52 H1c27 . . 98.4(3) yes
C(52) H2c52 H2c27 . . 127.0(3) yes
C(52) H2c52 H1c52 . . 36.0(3) yes
C(52) H2c52 H1c53 . . 28.9(3) yes
C(52) H2c52 H2c53 . . 60.8(3) yes
C(53) H2c52 C(54a) . . 31.9(4) yes
C(53) H2c52 C(54b) . . 34.7(4) yes
C(53) H2c52 H1c27 . . 101.6(2) yes
C(53) H2c52 H2c27 . . 109.5(2) yes
C(53) H2c52 H1c52 . . 67.2(2) yes
C(53) H2c52 H1c53 . . 14.4(2) yes
C(53) H2c52 H2c53 . . 24.9(2) yes
C(54a) H2c52 C(54b) . . 52.5(5) yes
C(54a) H2c52 H1c27 . . 126.8(4) yes
C(54a) H2c52 H2c27 . . 118.1(4) yes
C(54a) H2c52 H1c52 . . 71.2(4) yes
C(54a) H2c52 H1c53 . . 42.5(4) yes
C(54a) H2c52 H2c53 . . 45.8(4) yes
C(54b) H2c52 H1c27 . . 74.3(4) yes
C(54b) H2c52 H2c27 . . 74.9(4) yes
C(54b) H2c52 H1c52 . . 100.4(4) yes
C(54b) H2c52 H1c53 . . 43.9(4) yes
C(54b) H2c52 H2c53 . . 9.8(4) yes
H1c27 H2c52 H2c27 . . 33.381 yes
H1c27 H2c52 H1c52 . . 125.058 yes
H1c27 H2c52 H1c53 . . 99.618 yes
H1c27 H2c52 H2c53 . . 81.462 yes
H2c27 H2c52 H1c52 . . 158.399 yes
H2c27 H2c52 H1c53 . . 115.481 yes
H2c27 H2c52 H2c53 . . 84.57 yes
H1c52 H2c52 H1c53 . . 56.553 yes
H1c52 H2c52 H2c53 . . 90.828 yes
H1c53 H2c52 H2c53 . . 34.375 yes
O(42) H1c53 C(52) . . 32.81(17) yes
O(42) H1c53 C(53) . . 68.9(4) yes
O(42) H1c53 C(54a) . . 107.3(5) yes
O(42) H1c53 C(54b) . . 78.6(5) yes
O(42) H1c53 H1c45 . . 60.89(7) yes
O(42) H1c53 H1c52 . . 46.24(7) yes
O(42) H1c53 H2c52 . . 41.74(8) yes
O(42) H1c53 H2c53 . . 74.06(8) yes
C(52) H1c53 C(53) . . 43.9(5) yes
C(52) H1c53 C(54a) . . 75.4(5) yes
C(52) H1c53 C(54b) . . 75.3(5) yes
C(52) H1c53 H1c45 . . 93.56(16) yes
C(52) H1c53 H1c52 . . 24.53(16) yes
C(52) H1c53 H2c52 . . 13.58(16) yes
C(52) H1c53 H2c53 . . 66.71(16) yes
C(53) H1c53 C(54a) . . 43.3(7) yes
C(53) H1c53 C(54b) . . 45.1(7) yes
C(53) H1c53 H1c45 . . 122.7(4) yes
C(53) H1c53 H1c52 . . 59.4(5) yes
C(53) H1c53 H2c52 . . 30.5(4) yes
C(53) H1c53 H2c53 . . 35.6(5) yes
C(54a) H1c53 C(54b) . . 71.5(7) yes
C(54a) H1c53 H1c45 . . 165.9(5) yes
C(54a) H1c53 H1c52 . . 74.7(5) yes
C(54a) H1c53 H2c52 . . 65.6(5) yes
C(54a) H1c53 H2c53 . . 65.7(5) yes
C(54b) H1c53 H1c45 . . 97.5(5) yes
C(54b) H1c53 H1c52 . . 98.3(5) yes
C(54b) H1c53 H2c52 . . 63.9(5) yes
C(54b) H1c53 H2c53 . . 9.7(5) yes
H1c45 H1c53 H1c52 . . 98.97 yes
H1c45 H1c53 H2c52 . . 101.974 yes
H1c45 H1c53 H2c53 . . 102.145 yes
H1c52 H1c53 H2c52 . . 34.375 yes
H1c52 H1c53 H2c53 . . 89.102 yes
H2c52 H1c53 H2c53 . . 54.825 yes
O(42) H2c53 C(52) . . 31.70(17) yes
O(42) H2c53 C(53) . . 65.6(5) yes
O(42) H2c53 C(54a) . . 105.8(5) yes
O(42) H2c53 C(54b) . . 122.2(18) yes
O(42) H2c53 H1c52 . . 41.43(7) yes
O(42) H2c53 H2c52 . . 45.78(7) yes
O(42) H2c53 H1c53 . . 69.86(8) yes
C(52) H2c53 C(53) . . 43.6(5) yes
C(52) H2c53 C(54a) . . 76.0(5) yes
C(52) H2c53 C(54b) . . 144.0(18) yes
C(52) H2c53 H1c52 . . 13.70(16) yes
C(52) H2c53 H2c52 . . 25.09(16) yes
C(52) H2c53 H1c53 . . 66.80(16) yes
C(53) H2c53 C(54a) . . 44.1(7) yes
C(53) H2c53 C(54b) . . 172.0(19) yes
C(53) H2c53 H1c52 . . 29.9(5) yes
C(53) H2c53 H2c52 . . 61.3(5) yes
C(53) H2c53 H1c53 . . 36.5(5) yes
C(54a) H2c53 C(54b) . . 129.5(19) yes
C(54a) H2c53 H1c52 . . 64.5(5) yes
C(54a) H2c53 H2c52 . . 77.8(5) yes
C(54a) H2c53 H1c53 . . 67.3(5) yes
C(54b) H2c53 H1c52 . . 157.5(18) yes
C(54b) H2c53 H2c52 . . 124.8(18) yes
C(54b) H2c53 H1c53 . . 141.2(18) yes
H1c52 H2c53 H2c52 . . 34.367 yes
H1c52 H2c53 H1c53 . . 56.534 yes
H2c52 H2c53 H1c53 . . 90.8 yes
O(1) H1c55 O(43) . . 67.39(12) yes
O(1) H1c55 C(1) . . 73.59(12) yes
O(1) H1c55 C(2) . . 72.01(13) yes
O(1) H1c55 C(55) . . 109.5(3) yes
O(1) H1c55 C(56) . . 128.9(2) yes
O(1) H1c55 C(57) . . 156.9(2) yes
O(1) H1c55 H2c1 . . 83.08(6) yes
O(1) H1c55 H2c55 . . 118.71(6) yes
O(1) H1c55 H1c56 . . 111.09(6) yes
O(1) H1c55 H2c56 . . 123.37(6) yes
O(43) H1c55 C(1) . . 138.96(14) yes
O(43) H1c55 C(2) . . 120.54(14) yes
O(43) H1c55 C(55) . . 42.2(3) yes
O(43) H1c55 C(56) . . 72.5(2) yes
O(43) H1c55 C(57) . . 103.3(2) yes
O(43) H1c55 H2c1 . . 150.47(10) yes
O(43) H1c55 H2c55 . . 65.36(10) yes
O(43) H1c55 H1c56 . . 73.59(10) yes
O(43) H1c55 H2c56 . . 60.81(10) yes
C(1) H1c55 C(2) . . 30.04(14) yes
C(1) H1c55 C(55) . . 170.6(3) yes
C(1) H1c55 C(56) . . 128.1(2) yes
C(1) H1c55 C(57) . . 107.8(2) yes
C(1) H1c55 H2c1 . . 15.77(10) yes
C(1) H1c55 H2c55 . . 150.63(10) yes
C(1) H1c55 H1c56 . . 110.61(10) yes
C(1) H1c55 H2c56 . . 141.94(10) yes
C(2) H1c55 C(55) . . 141.4(3) yes
C(2) H1c55 C(56) . . 104.7(2) yes
C(2) H1c55 C(57) . . 97.5(2) yes
C(2) H1c55 H2c1 . . 44.55(10) yes
C(2) H1c55 H2c55 . . 169.06(11) yes
C(2) H1c55 H1c56 . . 83.02(10) yes
C(2) H1c55 H2c56 . . 116.73(10) yes
C(55) H1c55 C(56) . . 43.0(4) yes
C(55) H1c55 C(57) . . 65.7(4) yes
C(55) H1c55 H2c1 . . 167.0(3) yes
C(55) H1c55 H2c55 . . 36.0(3) yes
C(55) H1c55 H1c56 . . 60.0(3) yes
C(55) H1c55 H2c56 . . 29.0(3) yes
C(56) H1c55 C(57) . . 32.3(3) yes
C(56) H1c55 H2c1 . . 131.13(19) yes
C(56) H1c55 H2c55 . . 67.34(19) yes
C(56) H1c55 H1c56 . . 24.63(19) yes
C(56) H1c55 H2c56 . . 14.07(19) yes
C(57) H1c55 H2c1 . . 104.1(2) yes
C(57) H1c55 H2c55 . . 71.73(19) yes
C(57) H1c55 H1c56 . . 46.2(2) yes
C(57) H1c55 H2c56 . . 42.5(2) yes
H2c1 H1c55 H2c55 . . 134.91 yes
H2c1 H1c55 H1c56 . . 119.611 yes
H2c1 H1c55 H2c56 . . 144.824 yes
H2c55 H1c55 H1c56 . . 90.464 yes
H2c55 H1c55 H2c56 . . 56.55 yes
H1c56 H1c55 H2c56 . . 33.945 yes
O(5) H2c55 O(19) . . 66.34(9) yes
O(5) H2c55 O(43) . . 116.99(12) yes
O(5) H2c55 C(5) . . 93.21(13) yes
O(5) H2c55 C(55) . . 132.0(3) yes
O(5) H2c55 C(56) . . 160.3(2) yes
O(5) H2c55 C(57) . . 131.1(2) yes
O(5) H2c55 H2c5 . . 100.18(6) yes
O(5) H2c55 H1c55 . . 99.94(6) yes
O(5) H2c55 H1c56 . . 154.73(6) yes
O(5) H2c55 H2c56 . . 169.15(6) yes
O(5) H2c55 H1c64 . . 89.17(6) yes
O(19) H2c55 O(43) . . 83.76(12) yes
O(19) H2c55 C(5) . . 29.28(13) yes
O(19) H2c55 C(55) . . 126.0(3) yes
O(19) H2c55 C(56) . . 133.3(2) yes
O(19) H2c55 C(57) . . 146.9(2) yes
O(19) H2c55 H2c5 . . 44.69(7) yes
O(19) H2c55 H1c55 . . 136.29(7) yes
O(19) H2c55 H1c56 . . 134.52(7) yes
O(19) H2c55 H2c56 . . 110.18(7) yes
O(19) H2c55 H1c64 . . 79.87(7) yes
O(43) H2c55 C(5) . . 80.59(15) yes
O(43) H2c55 C(55) . . 42.3(3) yes
O(43) H2c55 C(56) . . 72.5(2) yes
O(43) H2c55 C(57) . . 104.4(2) yes
O(43) H2c55 H2c5 . . 93.25(10) yes
O(43) H2c55 H1c55 . . 65.36(10) yes
O(43) H2c55 H1c56 . . 61.87(10) yes
O(43) H2c55 H2c56 . . 71.78(10) yes
O(43) H2c55 H1c64 . . 139.96(10) yes
C(5) H2c55 C(55) . . 116.0(3) yes
C(5) H2c55 C(56) . . 105.7(2) yes
C(5) H2c55 C(57) . . 119.3(2) yes
C(5) H2c55 H2c5 . . 19.10(11) yes
C(5) H2c55 H1c55 . . 145.87(11) yes
C(5) H2c55 H1c56 . . 110.76(11) yes
C(5) H2c55 H2c56 . . 81.68(11) yes
C(5) H2c55 H1c64 . . 67.44(11) yes
C(55) H2c55 C(56) . . 43.0(4) yes
C(55) H2c55 C(57) . . 67.4(4) yes
C(55) H2c55 H2c5 . . 120.1(3) yes
C(55) H2c55 H1c55 . . 35.9(3) yes
C(55) H2c55 H1c56 . . 29.1(3) yes
C(55) H2c55 H2c56 . . 58.7(3) yes
C(55) H2c55 H1c64 . . 136.0(3) yes
C(56) H2c55 C(57) . . 32.9(3) yes
C(56) H2c55 H2c5 . . 96.21(19) yes
C(56) H2c55 H1c55 . . 67.31(18) yes
C(56) H2c55 H1c56 . . 13.98(18) yes
C(56) H2c55 H2c56 . . 24.34(19) yes
C(56) H2c55 H1c64 . . 93.00(18) yes
C(57) H2c55 H2c5 . . 102.4(2) yes
C(57) H2c55 H1c55 . . 73.93(19) yes
C(57) H2c55 H1c56 . . 42.6(2) yes
C(57) H2c55 H2c56 . . 46.6(2) yes
C(57) H2c55 H1c64 . . 73.4(2) yes
H2c5 H2c55 H1c55 . . 155.688 yes
H2c5 H2c55 H1c56 . . 105.089 yes
H2c5 H2c55 H2c56 . . 72.065 yes
H2c5 H2c55 H1c64 . . 50.403 yes
H1c55 H2c55 H1c56 . . 55.598 yes
H1c55 H2c55 H2c56 . . 89.506 yes
H1c55 H2c55 H1c64 . . 143.331 yes
H1c56 H2c55 H2c56 . . 33.939 yes
H1c56 H2c55 H1c64 . . 106.98 yes
H2c56 H2c55 H1c64 . . 80.035 yes
O(43) H1c56 C(55) . . 31.47(17) yes
O(43) H1c56 C(56) . . 65.9(4) yes
O(43) H1c56 C(57) . . 104.9(3) yes
O(43) H1c56 H1c55 . . 45.28(7) yes
O(43) H1c56 H2c55 . . 40.79(7) yes
O(43) H1c56 H2c56 . . 70.69(7) yes
C(55) H1c56 C(56) . . 44.0(4) yes
C(55) H1c56 C(57) . . 75.1(3) yes
C(55) H1c56 H1c55 . . 24.54(15) yes
C(55) H1c56 H2c55 . . 13.52(15) yes
C(55) H1c56 H2c56 . . 67.16(15) yes
C(56) H1c56 C(57) . . 43.6(5) yes
C(56) H1c56 H1c55 . . 61.1(4) yes
C(56) H1c56 H2c55 . . 30.5(4) yes
C(56) H1c56 H2c56 . . 36.1(4) yes
C(57) H1c56 H1c55 . . 76.3(3) yes
C(57) H1c56 H2c55 . . 64.2(3) yes
C(57) H1c56 H2c56 . . 66.9(2) yes
H1c55 H1c56 H2c55 . . 33.939 yes
H1c55 H1c56 H2c56 . . 90.445 yes
H2c55 H1c56 H2c56 . . 56.538 yes
O(43) H2c56 C(55) . . 32.07(17) yes
O(43) H2c56 C(56) . . 67.7(4) yes
O(43) H2c56 C(57) . . 106.0(3) yes
O(43) H2c56 H2c5 . . 70.72(7) yes
O(43) H2c56 H1c55 . . 40.96(7) yes
O(43) H2c56 H2c55 . . 45.50(7) yes
O(43) H2c56 H1c56 . . 73.08(7) yes
C(55) H2c56 C(56) . . 44.0(4) yes
C(55) H2c56 C(57) . . 75.0(3) yes
C(55) H2c56 H2c5 . . 73.23(15) yes
C(55) H2c56 H1c55 . . 13.43(15) yes
C(55) H2c56 H2c55 . . 24.27(15) yes
C(55) H2c56 H1c56 . . 67.09(15) yes
C(56) H2c56 C(57) . . 43.4(5) yes
C(56) H2c56 H2c5 . . 111.9(4) yes
C(56) H2c56 H1c55 . . 30.6(4) yes
C(56) H2c56 H2c55 . . 59.7(4) yes
C(56) H2c56 H1c56 . . 36.0(4) yes
C(57) H2c56 H2c5 . . 108.1(3) yes
C(57) H2c56 H1c55 . . 65.1(3) yes
C(57) H2c56 H2c55 . . 74.6(3) yes
C(57) H2c56 H1c56 . . 66.6(3) yes
H2c5 H2c56 H1c55 . . 85.514 yes
H2c5 H2c56 H2c55 . . 52.571 yes
H2c5 H2c56 H1c56 . . 139.997 yes
H1c55 H2c56 H2c55 . . 33.944 yes
H1c55 H2c56 H1c56 . . 55.61 yes
H2c55 H2c56 H1c56 . . 89.523 yes
O(13) H1c58 O(32) . . 60.04(9) yes
O(13) H1c58 O(44) . . 106.69(11) yes
O(13) H1c58 C(31) . . 85.65(13) yes
O(13) H1c58 C(58) . . 122.8(3) yes
O(13) H1c58 C(59) . . 159.2(2) yes
O(13) H1c58 C(60) . . 167.60(18) yes
O(13) H1c58 H1c31 . . 92.47(6) yes
O(13) H1c58 H2c58 . . 92.55(6) yes
O(13) H1c58 H1c59 . . 149.63(6) yes
O(13) H1c58 H2c59 . . 142.76(6) yes
O(13) H1c58 H1c70 . . 59.27(6) yes
O(13) H1c58 H2c70 . . 84.27(6) yes
O(32) H1c58 O(44) . . 77.99(11) yes
O(32) H1c58 C(31) . . 27.69(13) yes
O(32) H1c58 C(58) . . 120.5(3) yes
O(32) H1c58 C(59) . . 136.74(19) yes
O(32) H1c58 C(60) . . 110.7(2) yes
O(32) H1c58 H1c31 . . 41.78(6) yes
O(32) H1c58 H2c58 . . 125.50(6) yes
O(32) H1c58 H1c59 . . 132.44(6) yes
O(32) H1c58 H2c59 . . 156.76(6) yes
O(32) H1c58 H1c70 . . 86.25(6) yes
O(32) H1c58 H2c70 . . 78.82(6) yes
O(44) H1c58 C(31) . . 78.02(15) yes
O(44) H1c58 C(58) . . 42.7(3) yes
O(44) H1c58 C(59) . . 72.0(2) yes
O(44) H1c58 C(60) . . 77.6(2) yes
O(44) H1c58 H1c31 . . 91.70(9) yes
O(44) H1c58 H2c58 . . 65.58(9) yes
O(44) H1c58 H1c59 . . 60.14(9) yes
O(44) H1c58 H2c59 . . 94.12(9) yes
O(44) H1c58 H1c70 . . 163.11(9) yes
O(44) H1c58 H2c70 . . 144.34(9) yes
C(31) H1c58 C(58) . . 117.5(3) yes
C(31) H1c58 C(59) . . 113.7(2) yes
C(31) H1c58 C(60) . . 83.9(2) yes
C(31) H1c58 H1c31 . . 17.77(11) yes
C(31) H1c58 H2c58 . . 141.38(11) yes
C(31) H1c58 H1c59 . . 114.96(12) yes
C(31) H1c58 H2c59 . . 129.53(12) yes
C(31) H1c58 H1c70 . . 90.86(11) yes
C(31) H1c58 H2c70 . . 68.93(11) yes
C(58) H1c58 C(59) . . 42.4(4) yes
C(58) H1c58 C(60) . . 68.4(4) yes
C(58) H1c58 H1c31 . . 125.9(3) yes
C(58) H1c58 H2c58 . . 36.2(3) yes
C(58) H1c58 H1c59 . . 28.6(3) yes
C(58) H1c58 H2c59 . . 57.0(3) yes
C(58) H1c58 H1c70 . . 151.4(3) yes
C(58) H1c58 H2c70 . . 151.5(3) yes
C(59) H1c58 C(60) . . 33.1(3) yes
C(59) H1c58 H1c31 . . 108.29(19) yes
C(59) H1c58 H2c58 . . 67.70(19) yes
C(59) H1c58 H1c59 . . 14.00(19) yes
C(59) H1c58 H2c59 . . 24.01(17) yes
C(59) H1c58 H1c70 . . 124.59(18) yes
C(59) H1c58 H2c70 . . 109.14(19) yes
C(60) H1c58 H1c31 . . 75.63(18) yes
C(60) H1c58 H2c58 . . 99.79(17) yes
C(60) H1c58 H1c59 . . 42.56(17) yes
C(60) H1c58 H2c59 . . 46.05(19) yes
C(60) H1c58 H1c70 . . 114.15(17) yes
C(60) H1c58 H2c70 . . 85.74(17) yes
H1c31 H1c58 H2c58 . . 157.209 yes
H1c31 H1c58 H1c59 . . 113.97 yes
H1c31 H1c58 H2c59 . . 117.938 yes
H1c31 H1c58 H1c70 . . 80.306 yes
H1c31 H1c58 H2c70 . . 53.371 yes
H2c58 H1c58 H1c59 . . 57.3 yes
H2c58 H1c58 H2c59 . . 68.054 yes
H2c58 H1c58 H1c70 . . 121.056 yes
H2c58 H1c58 H2c70 . . 149.352 yes
H1c59 H1c58 H2c59 . . 34.001 yes
H1c59 H1c58 H1c70 . . 136.737 yes
H1c59 H1c58 H2c70 . . 123.014 yes
H2c59 H1c58 H1c70 . . 102.771 yes
H2c59 H1c58 H2c70 . . 96.654 yes
H1c70 H1c58 H2c70 . . 33.898 yes
O(15) H2c58 O(44) . . 68.55(11) yes
O(15) H2c58 C(19) . . 74.70(12) yes
O(15) H2c58 C(20) . . 73.34(13) yes
O(15) H2c58 C(58) . . 111.1(3) yes
O(15) H2c58 C(59) . . 123.6(2) yes
O(15) H2c58 H1c19 . . 84.06(6) yes
O(15) H2c58 H1c58 . . 124.96(6) yes
O(15) H2c58 H1c59 . . 103.21(6) yes
O(15) H2c58 H2c59 . . 141.70(6) yes
O(44) H2c58 C(19) . . 141.72(14) yes
O(44) H2c58 C(20) . . 123.82(15) yes
O(44) H2c58 C(58) . . 42.6(3) yes
O(44) H2c58 C(59) . . 71.77(19) yes
O(44) H2c58 H1c19 . . 152.47(9) yes
O(44) H2c58 H1c58 . . 65.63(9) yes
O(44) H2c58 H1c59 . . 70.39(9) yes
O(44) H2c58 H2c59 . . 96.37(9) yes
C(19) H2c58 C(20) . . 29.99(16) yes
C(19) H2c58 C(58) . . 165.3(3) yes
C(19) H2c58 C(59) . . 123.8(2) yes
C(19) H2c58 H1c19 . . 16.47(11) yes
C(19) H2c58 H1c58 . . 150.58(11) yes
C(19) H2c58 H1c59 . . 109.21(11) yes
C(19) H2c58 H2c59 . . 106.15(10) yes
C(20) H2c58 C(58) . . 137.0(3) yes
C(20) H2c58 C(59) . . 98.7(2) yes
C(20) H2c58 H1c19 . . 45.30(12) yes
C(20) H2c58 H1c58 . . 160.73(12) yes
C(20) H2c58 H1c59 . . 80.27(12) yes
C(20) H2c58 H2c59 . . 88.85(12) yes
C(58) H2c58 C(59) . . 41.6(3) yes
C(58) H2c58 H1c19 . . 164.9(3) yes
C(58) H2c58 H1c58 . . 36.5(3) yes
C(58) H2c58 H1c59 . . 56.8(3) yes
C(58) H2c58 H2c59 . . 60.7(3) yes
C(59) H2c58 H1c19 . . 129.65(16) yes
C(59) H2c58 H1c58 . . 66.94(18) yes
C(59) H2c58 H1c59 . . 24.06(19) yes
C(59) H2c58 H2c59 . . 25.01(17) yes
H1c19 H2c58 H1c58 . . 134.4 yes
H1c19 H2c58 H1c59 . . 120.94 yes
H1c19 H2c58 H2c59 . . 107.366 yes
H1c58 H2c58 H1c59 . . 88.695 yes
H1c58 H2c58 H2c59 . . 72.774 yes
H1c59 H2c58 H2c59 . . 39.289 yes
O(44) H1c59 C(58) . . 32.98(16) yes
O(44) H1c59 C(59) . . 68.5(4) yes
O(44) H1c59 C(60) . . 79.6(3) yes
O(44) H1c59 H1c58 . . 41.55(7) yes
O(44) H1c59 H2c58 . . 46.06(7) yes
O(44) H1c59 H2c59 . . 99.25(7) yes
C(58) H1c59 C(59) . . 43.8(4) yes
C(58) H1c59 C(60) . . 75.2(3) yes
C(58) H1c59 H1c58 . . 13.51(15) yes
C(58) H1c59 H2c58 . . 23.96(15) yes
C(58) H1c59 H2c59 . . 67.47(15) yes
C(59) H1c59 C(60) . . 43.3(5) yes
C(59) H1c59 H1c58 . . 30.4(4) yes
C(59) H1c59 H2c58 . . 59.1(4) yes
C(59) H1c59 H2c59 . . 36.3(3) yes
C(60) H1c59 H1c58 . . 63.4(2) yes
C(60) H1c59 H2c58 . . 97.3(2) yes
C(60) H1c59 H2c59 . . 66.1(2) yes
H1c58 H1c59 H2c58 . . 34.005 yes
H1c58 H1c59 H2c59 . . 57.729 yes
H2c58 H1c59 H2c59 . . 68.401 yes
C(58) H2c59 C(59) . . 43.1(4) yes
C(58) H2c59 C(60) . . 75.1(3) yes
C(58) H2c59 H1c58 . . 24.02(15) yes
C(58) H2c59 H2c58 . . 24.85(15) yes
C(58) H2c59 H1c59 . . 66.54(15) yes
C(58) H2c59 C(77)a . 4_645 100.6(5) yes
C(59) H2c59 C(60) . . 44.1(5) yes
C(59) H2c59 H1c58 . . 57.8(4) yes
C(59) H2c59 H2c58 . . 62.2(4) yes
C(59) H2c59 H1c59 . . 36.1(4) yes
C(59) H2c59 C(77)a . 4_645 143.3(6) yes
C(60) H2c59 H1c58 . . 73.3(2) yes
C(60) H2c59 H2c58 . . 99.6(2) yes
C(60) H2c59 H1c59 . . 66.9(2) yes
C(60) H2c59 C(77)a . 4_645 138.2(5) yes
H1c58 H2c59 H2c58 . . 39.172 yes
H1c58 H2c59 H1c59 . . 88.27 yes
H1c58 H2c59 C(77)a . 4_645 86.5(4) yes
H2c58 H2c59 H1c59 . . 72.31 yes
H2c58 H2c59 C(77)a . 4_645 85.4(5) yes
H1c59 H2c59 C(77)a . 4_645 150.2(5) yes
O(45) H1c61 C(61) . . 42.4(5) yes
O(45) H1c61 C(62) . . 73.9(3) yes
O(45) H1c61 H2c61 . . 65.80(11) yes
O(45) H1c61 H1c62 . . 91.82(11) yes
O(45) H1c61 H2c62 . . 88.87(11) yes
C(61) H1c61 C(62) . . 40.6(6) yes
C(61) H1c61 H2c61 . . 38.6(5) yes
C(61) H1c61 H1c62 . . 51.0(5) yes
C(61) H1c61 H2c62 . . 67.0(5) yes
C(62) H1c61 H2c61 . . 65.6(4) yes
C(62) H1c61 H1c62 . . 24.2(3) yes
C(62) H1c61 H2c62 . . 28.8(4) yes
H2c61 H1c61 H1c62 . . 58.001 yes
H2c61 H1c61 H2c62 . . 94.089 yes
H1c62 H1c61 H2c62 . . 41.646 yes
O(45) H2c61 C(28) . . 94.60(16) yes
O(45) H2c61 C(61) . . 43.1(5) yes
O(45) H2c61 C(62) . . 74.1(3) yes
O(45) H2c61 H2c27 . . 67.64(10) yes
O(45) H2c61 H1c61 . . 65.46(10) yes
O(45) H2c61 H1c62 . . 102.68(11) yes
O(45) H2c61 H2c62 . . 72.06(11) yes
C(28) H2c61 C(61) . . 137.7(5) yes
C(28) H2c61 C(62) . . 141.3(4) yes
C(28) H2c61 H2c27 . . 44.00(12) yes
C(28) H2c61 H1c61 . . 142.41(12) yes
C(28) H2c61 H1c62 . . 136.70(12) yes
C(28) H2c61 H2c62 . . 156.69(12) yes
C(61) H2c61 C(62) . . 42.3(6) yes
C(61) H2c61 H2c27 . . 102.6(5) yes
C(61) H2c61 H1c61 . . 36.2(5) yes
C(61) H2c61 H1c62 . . 68.2(5) yes
C(61) H2c61 H2c62 . . 32.1(5) yes
C(62) H2c61 H2c27 . . 98.8(3) yes
C(62) H2c61 H1c61 . . 66.3(4) yes
C(62) H2c61 H1c62 . . 28.7(3) yes
C(62) H2c61 H2c62 . . 17.4(4) yes
H2c27 H2c61 H1c61 . . 133.037 yes
H2c27 H2c61 H1c62 . . 108.008 yes
H2c27 H2c61 H2c62 . . 112.713 yes
H1c61 H2c61 H1c62 . . 80.414 yes
H1c61 H2c61 H2c62 . . 49.279 yes
H1c62 H2c61 H2c62 . . 36.66 yes
C(61) H1c62 C(62) . . 43.8(7) yes
C(61) H1c62 C(63) . . 82.2(4) yes
C(61) H1c62 H2c21 . 7_465 105.2(2) yes
C(61) H1c62 H2c50 . 7_465 167.6(2) yes
C(61) H1c62 H1c61 . . 23.4(3) yes
C(61) H1c62 H2c61 . . 30.1(3) yes
C(61) H1c62 H2c62 . . 63.8(3) yes
C(62) H1c62 C(63) . . 45.1(8) yes
C(62) H1c62 H2c21 . 7_465 130.4(7) yes
C(62) H1c62 H2c50 . 7_465 124.7(6) yes
C(62) H1c62 H1c61 . . 54.4(7) yes
C(62) H1c62 H2c61 . . 70.9(6) yes
C(62) H1c62 H2c62 . . 36.6(7) yes
C(63) H1c62 H2c21 . 7_465 159.9(4) yes
C(63) H1c62 H2c50 . 7_465 85.4(4) yes
C(63) H1c62 H1c61 . . 98.7(4) yes
C(63) H1c62 H2c61 . . 98.4(4) yes
C(63) H1c62 H2c62 . . 65.2(4) yes
H2c21 H1c62 H2c50 7_465 7_465 86.217 yes
H2c21 H1c62 H1c61 7_465 . 84.153 yes
H2c21 H1c62 H2c61 7_465 . 96.866 yes
H2c21 H1c62 H2c62 7_465 . 100.79 yes
H2c50 H1c62 H1c61 7_465 . 162.111 yes
H2c50 H1c62 H2c61 7_465 . 155.335 yes
H2c50 H1c62 H2c62 7_465 . 109.889 yes
H1c61 H1c62 H2c61 . . 41.585 yes
H1c61 H1c62 H2c62 . . 57.565 yes
H2c61 H1c62 H2c62 . . 93.631 yes
O(45) H2c62 C(61) . . 26.5(3) yes
O(45) H2c62 C(62) . . 54.8(7) yes
O(45) H2c62 C(63) . . 75.0(4) yes
O(45) H2c62 H1c7 . . 72.98(7) yes
O(45) H2c62 H2c37 . 7_465 167.08(7) yes
O(45) H2c62 H1c61 . . 44.15(7) yes
O(45) H2c62 H2c61 . . 41.65(7) yes
O(45) H2c62 H1c62 . . 86.18(7) yes
C(61) H2c62 C(62) . . 45.8(7) yes
C(61) H2c62 C(63) . . 83.3(4) yes
C(61) H2c62 H1c7 . . 98.3(3) yes
C(61) H2c62 H2c37 . 7_465 165.1(2) yes
C(61) H2c62 H1c61 . . 28.6(3) yes
C(61) H2c62 H2c61 . . 17.0(3) yes
C(61) H2c62 H1c62 . . 66.4(3) yes
C(62) H2c62 C(63) . . 45.2(7) yes
C(62) H2c62 H1c7 . . 114.2(6) yes
C(62) H2c62 H2c37 . 7_465 134.4(7) yes
C(62) H2c62 H1c61 . . 72.2(7) yes
C(62) H2c62 H2c61 . . 36.1(6) yes
C(62) H2c62 H1c62 . . 36.6(6) yes
C(63) H2c62 H1c7 . . 88.0(4) yes
C(63) H2c62 H2c37 . 7_465 105.5(4) yes
C(63) H2c62 H1c61 . . 111.9(4) yes
C(63) H2c62 H2c61 . . 79.7(4) yes
C(63) H2c62 H1c62 . . 65.3(4) yes
H1c7 H2c62 H2c37 . 7_465 94.107 yes
H1c7 H2c62 H1c61 . . 97.799 yes
H1c7 H2c62 H2c61 . . 114.537 yes
H1c7 H2c62 H1c62 . . 149.904 yes
H2c37 H2c62 H1c61 7_465 . 141.039 yes
H2c37 H2c62 H2c61 7_465 . 151.202 yes
H2c37 H2c62 H1c62 7_465 . 105.869 yes
H1c61 H2c62 H2c61 . . 36.632 yes
H1c61 H2c62 H1c62 . . 80.789 yes
H2c61 H2c62 H1c62 . . 49.71 yes
O(46) H1c64 C(64) . . 43.0(4) yes
O(46) H1c64 C(65) . . 72.4(3) yes
O(46) H1c64 C(66) . . 75.3(2) yes
O(46) H1c64 H2c5 . . 78.26(11) yes
O(46) H1c64 H2c55 . . 87.00(10) yes
O(46) H1c64 H2c64 . . 65.68(11) yes
O(46) H1c64 H1c65 . . 61.59(10) yes
O(46) H1c64 H2c65 . . 95.87(10) yes
C(64) H1c64 C(65) . . 41.4(5) yes
C(64) H1c64 C(66) . . 65.7(5) yes
C(64) H1c64 H2c5 . . 121.2(4) yes
C(64) H1c64 H2c55 . . 108.6(4) yes
C(64) H1c64 H2c64 . . 37.1(4) yes
C(64) H1c64 H1c65 . . 27.3(4) yes
C(64) H1c64 H2c65 . . 58.3(4) yes
C(65) H1c64 C(66) . . 33.2(3) yes
C(65) H1c64 H2c5 . . 136.0(3) yes
C(65) H1c64 H2c55 . . 149.5(2) yes
C(65) H1c64 H2c64 . . 67.2(2) yes
C(65) H1c64 H1c65 . . 14.1(2) yes
C(65) H1c64 H2c65 . . 24.7(3) yes
C(66) H1c64 H2c5 . . 107.9(2) yes
C(66) H1c64 H2c55 . . 158.9(2) yes
C(66) H1c64 H2c64 . . 98.6(2) yes
C(66) H1c64 H1c65 . . 43.1(2) yes
C(66) H1c64 H2c65 . . 46.6(2) yes
H2c5 H1c64 H2c55 . . 56.206 yes
H2c5 H1c64 H2c64 . . 127.493 yes
H2c5 H1c64 H1c65 . . 133.892 yes
H2c5 H1c64 H2c65 . . 154.104 yes
H2c55 H1c64 H2c64 . . 84.048 yes
H2c55 H1c64 H1c65 . . 135.617 yes
H2c55 H1c64 H2c65 . . 149.418 yes
H2c64 H1c64 H1c65 . . 55.555 yes
H2c64 H1c64 H2c65 . . 69.744 yes
H1c65 H1c64 H2c65 . . 34.34 yes
O(31) H2c64 O(46) . . 98.55(13) yes
O(31) H2c64 C(29) . . 29.83(18) yes
O(31) H2c64 C(64) . . 135.1(4) yes
O(31) H2c64 C(65) . . 118.4(2) yes
O(31) H2c64 H1c29 . . 46.02(7) yes
O(31) H2c64 H1c64 . . 162.04(7) yes
O(31) H2c64 H1c65 . . 93.24(7) yes
O(31) H2c64 H2c65 . . 121.94(7) yes
O(46) H2c64 C(29) . . 120.4(2) yes
O(46) H2c64 C(64) . . 43.1(4) yes
O(46) H2c64 C(65) . . 72.2(3) yes
O(46) H2c64 H1c29 . . 119.23(10) yes
O(46) H2c64 H1c64 . . 65.64(10) yes
O(46) H2c64 H1c65 . . 72.93(10) yes
O(46) H2c64 H2c65 . . 96.18(10) yes
C(29) H2c64 C(64) . . 139.0(5) yes
C(29) H2c64 C(65) . . 103.4(3) yes
C(29) H2c64 H1c29 . . 19.20(15) yes
C(29) H2c64 H1c64 . . 167.10(15) yes
C(29) H2c64 H1c65 . . 81.54(16) yes
C(29) H2c64 H2c65 . . 97.03(15) yes
C(64) H2c64 C(65) . . 41.1(5) yes
C(64) H2c64 H1c29 . . 123.2(4) yes
C(64) H2c64 H1c64 . . 36.6(4) yes
C(64) H2c64 H1c65 . . 58.5(4) yes
C(64) H2c64 H2c65 . . 58.9(4) yes
C(65) H2c64 H1c29 . . 84.8(2) yes
C(65) H2c64 H1c64 . . 66.6(2) yes
C(65) H2c64 H1c65 . . 25.2(2) yes
C(65) H2c64 H2c65 . . 24.8(3) yes
H1c29 H2c64 H1c64 . . 148.51 yes
H1c29 H2c64 H1c65 . . 64.738 yes
H1c29 H2c64 H2c65 . . 78.078 yes
H1c64 H2c64 H1c65 . . 90.11 yes
H1c64 H2c64 H2c65 . . 70.431 yes
H1c65 H2c64 H2c65 . . 39.962 yes
O(46) H1c65 C(64) . . 32.6(2) yes
O(46) H1c65 C(65) . . 66.3(5) yes
O(46) H1c65 C(66) . . 77.3(3) yes
O(46) H1c65 H1c29 . . 91.09(8) yes
O(46) H1c65 H1c64 . . 41.73(8) yes
O(46) H1c65 H2c64 . . 46.36(8) yes
O(46) H1c65 H2c65 . . 97.75(8) yes
C(64) H1c65 C(65) . . 42.8(5) yes
C(64) H1c65 C(66) . . 75.3(3) yes
C(64) H1c65 H1c29 . . 79.9(2) yes
C(64) H1c65 H1c64 . . 13.1(2) yes
C(64) H1c65 H2c64 . . 25.3(2) yes
C(64) H1c65 H2c65 . . 67.0(2) yes
C(65) H1c65 C(66) . . 44.4(6) yes
C(65) H1c65 H1c29 . . 105.1(5) yes
C(65) H1c65 H1c64 . . 29.7(5) yes
C(65) H1c65 H2c64 . . 60.4(5) yes
C(65) H1c65 H2c65 . . 36.1(5) yes
C(66) H1c65 H1c29 . . 149.6(3) yes
C(66) H1c65 H1c64 . . 65.1(3) yes
C(66) H1c65 H2c64 . . 99.4(3) yes
C(66) H1c65 H2c65 . . 66.5(3) yes
H1c29 H1c65 H1c64 . . 87.41 yes
H1c29 H1c65 H2c64 . . 54.604 yes
H1c29 H1c65 H2c65 . . 87.856 yes
H1c64 H1c65 H2c64 . . 34.335 yes
H1c64 H1c65 H2c65 . . 56.078 yes
H2c64 H1c65 H2c65 . . 70.167 yes
C(64) H2c65 C(65) . . 42.0(5) yes
C(64) H2c65 C(66) . . 75.3(3) yes
C(64) H2c65 H1c29 . . 69.5(2) yes
C(64) H2c65 H1c64 . . 24.8(2) yes
C(64) H2c65 H2c64 . . 25.2(2) yes
C(64) H2c65 H1c65 . . 66.2(2) yes
C(65) H2c65 C(66) . . 44.9(5) yes
C(65) H2c65 H1c29 . . 79.9(5) yes
C(65) H2c65 H1c64 . . 59.1(4) yes
C(65) H2c65 H2c64 . . 60.2(5) yes
C(65) H2c65 H1c65 . . 36.5(4) yes
C(66) H2c65 H1c29 . . 123.0(3) yes
C(66) H2c65 H1c64 . . 76.0(3) yes
C(66) H2c65 H2c64 . . 99.6(3) yes
C(66) H2c65 H1c65 . . 67.2(3) yes
H1c29 H2c65 H1c64 . . 88.352 yes
H1c29 H2c65 H2c64 . . 48.528 yes
H1c29 H2c65 H1c65 . . 58.103 yes
H1c64 H2c65 H2c64 . . 39.825 yes
H1c64 H2c65 H1c65 . . 89.582 yes
H2c64 H2c65 H1c65 . . 69.871 yes
O(12) H1c67 O(38) . . 64.27(10) yes
O(12) H1c67 O(47) . . 67.18(12) yes
O(12) H1c67 C(43a) . . 96.1(3) yes
O(12) H1c67 C(44b) . . 109.8(4) yes
O(12) H1c67 C(67) . . 101.0(5) yes
O(12) H1c67 C(68) . . 138.1(3) yes
O(12) H1c67 H2c67 . . 89.37(6) yes
O(12) H1c67 H1c68 . . 157.28(6) yes
O(12) H1c67 H2c68 . . 137.84(6) yes
O(38) H1c67 O(47) . . 105.16(14) yes
O(38) H1c67 C(43a) . . 32.9(3) yes
O(38) H1c67 C(44b) . . 51.1(3) yes
O(38) H1c67 C(67) . . 146.6(5) yes
O(38) H1c67 C(68) . . 137.1(3) yes
O(38) H1c67 H2c67 . . 153.33(8) yes
O(38) H1c67 H1c68 . . 137.27(8) yes
O(38) H1c67 H2c68 . . 111.34(8) yes
O(47) H1c67 C(43a) . . 128.9(3) yes
O(47) H1c67 C(44b) . . 147.4(3) yes
O(47) H1c67 C(67) . . 43.0(5) yes
O(47) H1c67 C(68) . . 71.7(3) yes
O(47) H1c67 H2c67 . . 64.97(12) yes
O(47) H1c67 H1c68 . . 95.49(11) yes
O(47) H1c67 H2c68 . . 74.76(11) yes
C(43a) H1c67 C(44b) . . 20.1(4) yes
C(43a) H1c67 C(67) . . 151.4(6) yes
C(43a) H1c67 C(68) . . 116.1(4) yes
C(43a) H1c67 H2c67 . . 166.1(3) yes
C(43a) H1c67 H1c68 . . 106.4(3) yes
C(43a) H1c67 H2c68 . . 93.8(3) yes
C(44b) H1c67 C(67) . . 148.3(6) yes
C(44b) H1c67 C(68) . . 109.0(5) yes
C(44b) H1c67 H2c67 . . 146.5(3) yes
C(44b) H1c67 H1c68 . . 92.8(4) yes
C(44b) H1c67 H2c68 . . 92.6(4) yes
C(67) H1c67 C(68) . . 39.3(6) yes
C(67) H1c67 H2c67 . . 37.5(5) yes
C(67) H1c67 H1c68 . . 57.2(5) yes
C(67) H1c67 H2c68 . . 58.3(5) yes
C(68) H1c67 H2c67 . . 65.8(3) yes
C(68) H1c67 H1c68 . . 24.7(3) yes
C(68) H1c67 H2c68 . . 25.8(3) yes
H2c67 H1c67 H1c68 . . 69.399 yes
H2c67 H1c67 H2c68 . . 90.581 yes
H1c68 H1c67 H2c68 . . 39.348 yes
O(47) H2c67 C(67) . . 42.9(5) yes
O(47) H2c67 C(68) . . 72.6(3) yes
O(47) H2c67 C(69) . . 74.1(2) yes
O(47) H2c67 H1c37 . . 81.47(12) yes
O(47) H2c67 H1c49 . . 101.61(11) yes
O(47) H2c67 H2c50 . . 145.48(11) yes
O(47) H2c67 H1c67 . . 64.50(11) yes
O(47) H2c67 H1c68 . . 96.26(11) yes
O(47) H2c67 H2c68 . . 62.39(11) yes
C(67) H2c67 C(68) . . 42.0(6) yes
C(67) H2c67 C(69) . . 62.8(5) yes
C(67) H2c67 H1c37 . . 121.0(5) yes
C(67) H2c67 H1c49 . . 128.7(5) yes
C(67) H2c67 H2c50 . . 171.3(5) yes
C(67) H2c67 H1c67 . . 36.9(5) yes
C(67) H2c67 H1c68 . . 58.8(5) yes
C(67) H2c67 H2c68 . . 27.4(5) yes
C(68) H2c67 C(69) . . 29.4(4) yes
C(68) H2c67 H1c37 . . 117.0(3) yes
C(68) H2c67 H1c49 . . 170.3(3) yes
C(68) H2c67 H2c50 . . 134.7(3) yes
C(68) H2c67 H1c67 . . 68.6(3) yes
C(68) H2c67 H1c68 . . 25.0(3) yes
C(68) H2c67 H2c68 . . 14.8(3) yes
C(69) H2c67 H1c37 . . 88.9(2) yes
C(69) H2c67 H1c49 . . 157.6(2) yes
C(69) H2c67 H2c50 . . 118.2(2) yes
C(69) H2c67 H1c67 . . 96.0(2) yes
C(69) H2c67 H1c68 . . 44.4(2) yes
C(69) H2c67 H2c68 . . 40.7(2) yes
H1c37 H2c67 H1c49 . . 68.775 yes
H1c37 H2c67 H2c50 . . 67.498 yes
H1c37 H2c67 H1c67 . . 142.572 yes
H1c37 H2c67 H1c68 . . 130.525 yes
H1c37 H2c67 H2c68 . . 122.274 yes
H1c49 H2c67 H2c50 . . 53.964 yes
H1c49 H2c67 H1c67 . . 101.958 yes
H1c49 H2c67 H1c68 . . 155.894 yes
H1c49 H2c67 H2c68 . . 155.638 yes
H2c50 H2c67 H1c67 . . 137.423 yes
H2c50 H2c67 H1c68 . . 115.095 yes
H2c50 H2c67 H2c68 . . 148.341 yes
H1c67 H2c67 H1c68 . . 71.363 yes
H1c67 H2c67 H2c68 . . 55.389 yes
H1c68 H2c67 H2c68 . . 34.024 yes
C(67) H1c68 C(68) . . 42.3(6) yes
C(67) H1c68 C(69) . . 75.5(4) yes
C(67) H1c68 H1c41 . 3_655 172.7(3) yes
C(67) H1c68 H1c67 . . 24.3(2) yes
C(67) H1c68 H2c67 . . 25.1(3) yes
C(67) H1c68 H2c68 . . 66.1(3) yes
C(68) H1c68 C(69) . . 42.0(6) yes
C(68) H1c68 H1c41 . 3_655 133.6(5) yes
C(68) H1c68 H1c67 . . 60.1(5) yes
C(68) H1c68 H2c67 . . 59.2(6) yes
C(68) H1c68 H2c68 . . 38.4(6) yes
C(69) H1c68 H1c41 . 3_655 98.0(3) yes
C(69) H1c68 H1c67 . . 98.5(3) yes
C(69) H1c68 H2c67 . . 77.9(3) yes
C(69) H1c68 H2c68 . . 65.5(3) yes
H1c41 H1c68 H1c67 3_655 . 162.917 yes
H1c41 H1c68 H2c67 3_655 . 151.029 yes
H1c41 H1c68 H2c68 3_655 . 114.638 yes
H1c67 H1c68 H2c67 . . 39.238 yes
H1c67 H1c68 H2c68 . . 68.849 yes
H2c67 H1c68 H2c68 . . 90.061 yes
O(47) H2c68 C(67) . . 30.3(3) yes
O(47) H2c68 C(68) . . 63.6(5) yes
O(47) H2c68 C(69) . . 76.8(3) yes
O(47) H2c68 H1c67 . . 44.12(8) yes
O(47) H2c68 H2c67 . . 39.92(9) yes
O(47) H2c68 H1c68 . . 95.67(9) yes
O(47) H2c68 C(79)a . 2_555 129.1(4) yes
C(67) H2c68 C(68) . . 43.7(6) yes
C(67) H2c68 C(69) . . 76.2(4) yes
C(67) H2c68 H1c67 . . 24.9(3) yes
C(67) H2c68 H2c67 . . 13.3(3) yes
C(67) H2c68 H1c68 . . 67.5(3) yes
C(67) H2c68 C(79)a . 2_555 157.9(5) yes
C(68) H2c68 C(69) . . 42.9(6) yes
C(68) H2c68 H1c67 . . 62.4(5) yes
C(68) H2c68 H2c67 . . 30.6(5) yes
C(68) H2c68 H1c68 . . 37.6(5) yes
C(68) H2c68 C(79)a . 2_555 133.4(7) yes
C(69) H2c68 H1c67 . . 100.3(3) yes
C(69) H2c68 H2c67 . . 66.4(3) yes
C(69) H2c68 H1c68 . . 66.2(3) yes
C(69) H2c68 C(79)a . 2_555 92.4(5) yes
H1c67 H2c68 H2c67 . . 34.03 yes
H1c67 H2c68 H1c68 . . 71.804 yes
H1c67 H2c68 C(79)a . 2_555 162.1(4) yes
H2c67 H2c68 H1c68 . . 55.915 yes
H2c67 H2c68 C(79)a . 2_555 156.8(4) yes
H1c68 H2c68 C(79)a . 2_555 125.4(4) yes
O(13) H1c70 O(37) . . 63.70(10) yes
O(13) H1c70 O(48) . . 67.13(12) yes
O(13) H1c70 C(41) . . 91.58(19) yes
O(13) H1c70 C(70) . . 106.5(4) yes
O(13) H1c70 C(71) . . 137.3(3) yes
O(13) H1c70 H1c41 . . 109.52(6) yes
O(13) H1c70 H1c58 . . 61.38(6) yes
O(13) H1c70 H2c70 . . 105.06(6) yes
O(13) H1c70 H1c71 . . 161.55(6) yes
O(13) H1c70 H2c71 . . 126.97(6) yes
O(37) H1c70 O(48) . . 99.74(14) yes
O(37) H1c70 C(41) . . 28.7(2) yes
O(37) H1c70 C(70) . . 132.7(5) yes
O(37) H1c70 C(71) . . 114.5(3) yes
O(37) H1c70 H1c41 . . 46.70(8) yes
O(37) H1c70 H1c58 . . 118.09(7) yes
O(37) H1c70 H2c70 . . 164.82(8) yes
O(37) H1c70 H1c71 . . 119.09(7) yes
O(37) H1c70 H2c71 . . 88.52(7) yes
O(48) H1c70 C(41) . . 119.3(2) yes
O(48) H1c70 C(70) . . 42.2(4) yes
O(48) H1c70 C(71) . . 71.6(3) yes
O(48) H1c70 H1c41 . . 127.73(11) yes
O(48) H1c70 H1c58 . . 83.66(11) yes
O(48) H1c70 H2c70 . . 65.56(12) yes
O(48) H1c70 H1c71 . . 94.73(10) yes
O(48) H1c70 H2c71 . . 75.28(10) yes
C(41) H1c70 C(70) . . 133.7(5) yes
C(41) H1c70 C(71) . . 99.1(3) yes
C(41) H1c70 H1c41 . . 18.10(18) yes
C(41) H1c70 H1c58 . . 135.81(16) yes
C(41) H1c70 H2c70 . . 162.89(17) yes
C(41) H1c70 H1c71 . . 94.80(17) yes
C(41) H1c70 H2c71 . . 75.37(16) yes
C(70) H1c70 C(71) . . 40.2(5) yes
C(70) H1c70 H1c41 . . 126.1(4) yes
C(70) H1c70 H1c58 . . 89.3(4) yes
C(70) H1c70 H2c70 . . 37.6(4) yes
C(70) H1c70 H1c71 . . 57.2(4) yes
C(70) H1c70 H2c71 . . 59.6(4) yes
C(71) H1c70 H1c41 . . 87.1(3) yes
C(71) H1c70 H1c58 . . 124.7(3) yes
C(71) H1c70 H2c70 . . 65.9(3) yes
C(71) H1c70 H1c71 . . 24.4(3) yes
C(71) H1c70 H2c71 . . 26.0(3) yes
H1c41 H1c70 H1c58 . . 143.334 yes
H1c41 H1c70 H2c70 . . 145.387 yes
H1c41 H1c70 H1c71 . . 78.368 yes
H1c41 H1c70 H2c71 . . 66.866 yes
H1c58 H1c70 H2c70 . . 58.796 yes
H1c58 H1c70 H1c71 . . 122.176 yes
H1c58 H1c70 H2c71 . . 148.703 yes
H2c70 H1c70 H1c71 . . 68.129 yes
H2c70 H1c70 H2c71 . . 91.106 yes
H1c71 H1c70 H2c71 . . 39.557 yes
O(48) H2c70 C(70) . . 42.6(4) yes
O(48) H2c70 C(71) . . 72.4(3) yes
O(48) H2c70 C(72) . . 71.2(3) yes
O(48) H2c70 H1c31 . . 77.53(11) yes
O(48) H2c70 H1c58 . . 95.84(10) yes
O(48) H2c70 H1c70 . . 65.42(11) yes
O(48) H2c70 H1c71 . . 96.71(11) yes
O(48) H2c70 H2c71 . . 63.00(11) yes
C(70) H2c70 C(71) . . 42.9(5) yes
C(70) H2c70 C(72) . . 62.7(5) yes
C(70) H2c70 H1c31 . . 120.1(4) yes
C(70) H2c70 H1c58 . . 114.5(4) yes
C(70) H2c70 H1c70 . . 36.5(4) yes
C(70) H2c70 H1c71 . . 60.7(4) yes
C(70) H2c70 H2c71 . . 28.4(4) yes
C(71) H2c70 C(72) . . 30.5(4) yes
C(71) H2c70 H1c31 . . 133.8(3) yes
C(71) H2c70 H1c58 . . 155.6(3) yes
C(71) H2c70 H1c70 . . 68.4(3) yes
C(71) H2c70 H1c71 . . 25.2(3) yes
C(71) H2c70 H2c71 . . 14.8(3) yes
C(72) H2c70 H1c31 . . 106.4(3) yes
C(72) H2c70 H1c58 . . 163.7(3) yes
C(72) H2c70 H1c70 . . 95.8(3) yes
C(72) H2c70 H1c71 . . 45.9(3) yes
C(72) H2c70 H2c71 . . 41.6(3) yes
H1c31 H2c70 H1c58 . . 59.943 yes
H1c31 H2c70 H1c70 . . 127.429 yes
H1c31 H2c70 H1c71 . . 150.961 yes
H1c31 H2c70 H2c71 . . 134.609 yes
H1c58 H2c70 H1c70 . . 87.306 yes
H1c58 H2c70 H1c71 . . 148.869 yes
H1c58 H2c70 H2c71 . . 141.083 yes
H1c70 H2c70 H1c71 . . 72.386 yes
H1c70 H2c70 H2c71 . . 54.715 yes
H1c71 H2c70 H2c71 . . 34.176 yes
C(70) H1c71 C(71) . . 42.5(6) yes
C(70) H1c71 C(72) . . 74.4(4) yes
C(70) H1c71 H1c41 . . 69.2(2) yes
C(70) H1c71 H1c70 . . 24.1(2) yes
C(70) H1c71 H2c70 . . 25.7(2) yes
C(70) H1c71 H2c71 . . 65.9(2) yes
C(71) H1c71 C(72) . . 41.3(7) yes
C(71) H1c71 H1c41 . . 82.6(6) yes
C(71) H1c71 H1c70 . . 59.5(5) yes
C(71) H1c71 H2c70 . . 60.7(6) yes
C(71) H1c71 H2c71 . . 37.9(6) yes
C(72) H1c71 H1c41 . . 122.0(4) yes
C(72) H1c71 H1c70 . . 96.9(3) yes
C(72) H1c71 H2c70 . . 77.8(3) yes
C(72) H1c71 H2c71 . . 65.5(4) yes
H1c41 H1c71 H1c70 . . 47.907 yes
H1c41 H1c71 H2c70 . . 87.068 yes
H1c41 H1c71 H2c71 . . 58.984 yes
H1c70 H1c71 H2c70 . . 39.485 yes
H1c70 H1c71 H2c71 . . 67.747 yes
H2c70 H1c71 H2c71 . . 90.741 yes
O(48) H2c71 C(70) . . 31.0(2) yes
O(48) H2c71 C(71) . . 63.6(6) yes
O(48) H2c71 C(72) . . 73.5(3) yes
O(48) H2c71 H1c41 . . 93.11(8) yes
O(48) H2c71 H1c70 . . 45.45(8) yes
O(48) H2c71 H2c70 . . 41.09(8) yes
O(48) H2c71 H1c71 . . 95.68(8) yes
C(70) H2c71 C(71) . . 44.4(6) yes
C(70) H2c71 C(72) . . 75.5(4) yes
C(70) H2c71 H1c41 . . 79.3(2) yes
C(70) H2c71 H1c70 . . 25.1(2) yes
C(70) H2c71 H2c70 . . 13.9(2) yes
C(70) H2c71 H1c71 . . 67.6(2) yes
C(71) H2c71 C(72) . . 43.3(7) yes
C(71) H2c71 H1c41 . . 106.5(5) yes
C(71) H2c71 H1c70 . . 63.4(5) yes
C(71) H2c71 H2c70 . . 30.9(5) yes
C(71) H2c71 H1c71 . . 36.9(6) yes
C(72) H2c71 H1c41 . . 149.8(4) yes
C(72) H2c71 H1c70 . . 100.1(3) yes
C(72) H2c71 H2c70 . . 66.4(3) yes
C(72) H2c71 H1c71 . . 67.4(4) yes
H1c41 H2c71 H1c70 . . 54.321 yes
H1c41 H2c71 H2c70 . . 85.538 yes
H1c41 H2c71 H1c71 . . 87.745 yes
H1c70 H2c71 H2c70 . . 34.179 yes
H1c70 H2c71 H1c71 . . 72.696 yes
H2c70 H2c71 H1c71 . . 55.082 yes
C(74)a C(73)a C(75)a . . 31.7(11) yes
C(74)a C(73)a C(79)a . . 28.0(11) yes
C(75)a C(73)a C(79)a . . 59.7(8) yes
C(73)a C(74)a C(75)a . . 116.7(18) yes
C(73)a C(74)a C(76)a . . 148.9(16) yes
C(73)a C(74)a C(77)a . . 177.7(16) yes
C(73)a C(74)a C(78)a . . 151.8(16) yes
C(73)a C(74)a C(79)a . . 121.4(19) yes
C(75)a C(74)a C(76)a . . 32.2(11) yes
C(75)a C(74)a C(77)a . . 61.8(12) yes
C(75)a C(74)a C(78)a . . 91.4(14) yes
C(75)a C(74)a C(79)a . . 121.9(19) yes
C(76)a C(74)a C(77)a . . 29.6(8) yes
C(76)a C(74)a C(78)a . . 59.2(9) yes
C(76)a C(74)a C(79)a . . 89.7(15) yes
C(77)a C(74)a C(78)a . . 29.6(8) yes
C(77)a C(74)a C(79)a . . 60.1(13) yes
C(78)a C(74)a C(79)a . . 30.5(12) yes
C(73)a C(75)a C(74)a . . 31.6(10) yes
C(73)a C(75)a C(76)a . . 146.2(17) yes
C(73)a C(75)a C(77)a . . 118.1(11) yes
C(73)a C(75)a C(78)a . . 89.3(9) yes
C(73)a C(75)a C(79)a . . 59.4(8) yes
C(74)a C(75)a C(76)a . . 114.6(19) yes
C(74)a C(75)a C(77)a . . 86.5(14) yes
C(74)a C(75)a C(78)a . . 57.7(12) yes
C(74)a C(75)a C(79)a . . 27.7(10) yes
C(76)a C(75)a C(77)a . . 28.1(12) yes
C(76)a C(75)a C(78)a . . 57.0(13) yes
C(76)a C(75)a C(79)a . . 86.9(15) yes
C(77)a C(75)a C(78)a . . 28.9(8) yes
C(77)a C(75)a C(79)a . . 58.8(9) yes
C(78)a C(75)a C(79)a . . 30.0(7) yes
C(74)a C(76)a C(75)a . . 33.2(12) yes
C(74)a C(76)a C(77)a . . 89.5(16) yes
C(74)a C(76)a C(78)a . . 59.9(9) yes
C(74)a C(76)a C(79)a . . 29.1(7) yes
C(75)a C(76)a C(77)a . . 123(2) yes
C(75)a C(76)a C(78)a . . 93.1(15) yes
C(75)a C(76)a C(79)a . . 62.2(13) yes
C(77)a C(76)a C(78)a . . 29.6(13) yes
C(77)a C(76)a C(79)a . . 60.5(14) yes
C(78)a C(76)a C(79)a . . 30.9(8) yes
H2c59 C(77)a C(74)a 4_655 . 114.0(9) yes
H2c59 C(77)a C(75)a 4_655 . 121.9(11) yes
H2c59 C(77)a C(76)a 4_655 . 121.2(17) yes
H2c59 C(77)a C(78)a 4_655 . 83.9(15) yes
H2c59 C(77)a C(79)a 4_655 . 101.1(10) yes
C(74)a C(77)a C(75)a . . 31.6(8) yes
C(74)a C(77)a C(76)a . . 60.8(14) yes
C(74)a C(77)a C(78)a . . 59.9(13) yes
C(74)a C(77)a C(79)a . . 28.9(7) yes
C(75)a C(77)a C(76)a . . 29.2(12) yes
C(75)a C(77)a C(78)a . . 91.6(15) yes
C(75)a C(77)a C(79)a . . 60.6(9) yes
C(76)a C(77)a C(78)a . . 121(2) yes
C(76)a C(77)a C(79)a . . 89.8(16) yes
C(78)a C(77)a C(79)a . . 31.0(12) yes
C(74)a C(78)a C(75)a . . 30.9(8) yes
C(74)a C(78)a C(76)a . . 60.8(10) yes
C(74)a C(78)a C(77)a . . 90.4(16) yes
C(74)a C(78)a C(79)a . . 28.7(12) yes
C(75)a C(78)a C(76)a . . 30.0(8) yes
C(75)a C(78)a C(77)a . . 59.6(14) yes
C(75)a C(78)a C(79)a . . 59.6(13) yes
C(76)a C(78)a C(77)a . . 29.6(12) yes
C(76)a C(78)a C(79)a . . 89.5(15) yes
C(77)a C(78)a C(79)a . . 119(2) yes
H2c68 C(79)a C(73)a 2_455 . 104.8(8) yes
H2c68 C(79)a C(74)a 2_455 . 116.2(15) yes
H2c68 C(79)a C(75)a 2_455 . 121.0(10) yes
H2c68 C(79)a C(76)a 2_455 . 116.2(9) yes
H2c68 C(79)a C(77)a 2_455 . 105.6(10) yes
H2c68 C(79)a C(78)a 2_455 . 91.6(14) yes
C(73)a C(79)a C(74)a . . 30.6(11) yes
C(73)a C(79)a C(75)a . . 61.0(8) yes
C(73)a C(79)a C(76)a . . 91.8(9) yes
C(73)a C(79)a C(77)a . . 121.6(11) yes
C(73)a C(79)a C(78)a . . 151.3(17) yes
C(74)a C(79)a C(75)a . . 30.4(12) yes
C(74)a C(79)a C(76)a . . 61.2(13) yes
C(74)a C(79)a C(77)a . . 91.0(15) yes
C(74)a C(79)a C(78)a . . 121(2) yes
C(75)a C(79)a C(76)a . . 30.9(8) yes
C(75)a C(79)a C(77)a . . 60.6(9) yes
C(75)a C(79)a C(78)a . . 90.5(15) yes
C(76)a C(79)a C(77)a . . 29.7(8) yes
C(76)a C(79)a C(78)a . . 59.6(13) yes
C(77)a C(79)a C(78)a . . 29.9(12) yes
C(74)b C(73)b C(75)b . . 31.7(11) yes
C(74)b C(73)b C(79)b . . 28.0(11) yes
C(75)b C(73)b C(79)b . . 59.7(8) yes
C(73)b C(74)b C(75)b . . 116.7(18) yes
C(73)b C(74)b C(76)b . . 148.9(16) yes
C(73)b C(74)b C(77)b . . 177.7(15) yes
C(73)b C(74)b C(78)b . . 151.8(16) yes
C(73)b C(74)b C(79)b . . 121.4(19) yes
C(75)b C(74)b C(76)b . . 32.2(12) yes
C(75)b C(74)b C(77)b . . 61.8(13) yes
C(75)b C(74)b C(78)b . . 91.4(14) yes
C(75)b C(74)b C(79)b . . 122(2) yes
C(76)b C(74)b C(77)b . . 29.6(8) yes
C(76)b C(74)b C(78)b . . 59.2(9) yes
C(76)b C(74)b C(79)b . . 89.7(15) yes
C(77)b C(74)b C(78)b . . 29.6(8) yes
C(77)b C(74)b C(79)b . . 60.1(13) yes
C(78)b C(74)b C(79)b . . 30.5(12) yes
C(73)b C(75)b C(74)b . . 31.6(11) yes
C(73)b C(75)b C(76)b . . 146.2(17) yes
C(73)b C(75)b C(77)b . . 118.1(11) yes
C(73)b C(75)b C(78)b . . 89.3(9) yes
C(73)b C(75)b C(79)b . . 59.4(8) yes
C(74)b C(75)b C(76)b . . 115(2) yes
C(74)b C(75)b C(77)b . . 86.5(14) yes
C(74)b C(75)b C(78)b . . 57.7(12) yes
C(74)b C(75)b C(79)b . . 27.7(11) yes
C(76)b C(75)b C(77)b . . 28.1(12) yes
C(76)b C(75)b C(78)b . . 57.0(13) yes
C(76)b C(75)b C(79)b . . 86.9(15) yes
C(77)b C(75)b C(78)b . . 28.9(8) yes
C(77)b C(75)b C(79)b . . 58.8(9) yes
C(78)b C(75)b C(79)b . . 30.0(7) yes
C(74)b C(76)b C(75)b . . 33.2(12) yes
C(74)b C(76)b C(77)b . . 89.5(16) yes
C(74)b C(76)b C(78)b . . 59.9(10) yes
C(74)b C(76)b C(79)b . . 29.1(7) yes
C(75)b C(76)b C(77)b . . 123(2) yes
C(75)b C(76)b C(78)b . . 93.1(16) yes
C(75)b C(76)b C(79)b . . 62.2(13) yes
C(77)b C(76)b C(78)b . . 29.6(13) yes
C(77)b C(76)b C(79)b . . 60.5(14) yes
C(78)b C(76)b C(79)b . . 30.9(8) yes
C(74)b C(77)b C(75)b . . 31.6(8) yes
C(74)b C(77)b C(76)b . . 60.8(14) yes
C(74)b C(77)b C(78)b . . 59.9(14) yes
C(74)b C(77)b C(79)b . . 28.9(8) yes
C(75)b C(77)b C(76)b . . 29.2(13) yes
C(75)b C(77)b C(78)b . . 91.6(16) yes
C(75)b C(77)b C(79)b . . 60.6(9) yes
C(76)b C(77)b C(78)b . . 121(2) yes
C(76)b C(77)b C(79)b . . 89.8(16) yes
C(78)b C(77)b C(79)b . . 31.0(13) yes
C(74)b C(78)b C(75)b . . 30.9(8) yes
C(74)b C(78)b C(76)b . . 60.8(10) yes
C(74)b C(78)b C(77)b . . 90.4(16) yes
C(74)b C(78)b C(79)b . . 28.7(12) yes
C(75)b C(78)b C(76)b . . 30.0(8) yes
C(75)b C(78)b C(77)b . . 59.6(14) yes
C(75)b C(78)b C(79)b . . 59.6(13) yes
C(76)b C(78)b C(77)b . . 29.6(13) yes
C(76)b C(78)b C(79)b . . 89.5(15) yes
C(77)b C(78)b C(79)b . . 119(2) yes
C(73)b C(79)b C(74)b . . 30.6(11) yes
C(73)b C(79)b C(75)b . . 61.0(8) yes
C(73)b C(79)b C(76)b . . 91.8(9) yes
C(73)b C(79)b C(77)b . . 121.6(11) yes
C(73)b C(79)b C(78)b . . 151.3(17) yes
C(74)b C(79)b C(75)b . . 30.4(12) yes
C(74)b C(79)b C(76)b . . 61.2(13) yes
C(74)b C(79)b C(77)b . . 91.0(15) yes
C(74)b C(79)b C(78)b . . 121(2) yes
C(75)b C(79)b C(76)b . . 30.9(8) yes
C(75)b C(79)b C(77)b . . 60.6(10) yes
C(75)b C(79)b C(78)b . . 90.5(15) yes
C(76)b C(79)b C(77)b . . 29.7(8) yes
C(76)b C(79)b C(78)b . . 59.6(13) yes
C(77)b C(79)b C(78)b . . 29.9(13) yes

loop_
_geom_bond_atom_site_label_1
_geom_bond_atom_site_label_2
_geom_bond_site_symmetry_2
_geom_bond_distance
_geom_bond_publ_flag
Ti(1) O(3) . 1.967(3) yes
Ti(1) O(4) . 1.931(3) yes
Ti(1) O(10) . 1.958(3) yes
Ti(1) O(11) . 1.930(3) yes
Ti(1) O(12) . 1.980(3) yes
Ti(1) O(13) . 1.970(3) yes
Ti(2) O(1) . 1.737(3) yes
Ti(2) O(2) . 1.988(3) yes
Ti(2) O(3) . 1.970(3) yes
Ti(2) O(4) . 2.180(3) yes
Ti(2) O(17) . 1.980(3) yes
Ti(2) O(18) . 2.082(3) yes
Ti(3) O(4) . 2.056(3) yes
Ti(3) O(15) . 1.936(3) yes
Ti(3) O(17) . 2.120(3) yes
Ti(3) O(33) . 2.059(3) yes
Ti(3) O(40) . 1.808(3) yes
Ti(3) O(44) . 1.792(3) yes
Ti(3) C(47a) . 2.999(11) yes
Ti(3) C(47b) . 2.977(12) yes
Ti(3) H1c33 . 2.9960(8) yes
Ti(4) O(4) . 2.056(3) yes
Ti(4) O(12) . 1.913(3) yes
Ti(4) O(18) . 1.987(3) yes
Ti(4) O(32) . 2.023(3) yes
Ti(4) O(33) . 2.001(3) yes
Ti(4) O(38) . 1.779(4) yes
Ti(4) H2c33 . 2.9734(9) yes
Ti(5) O(12) . 2.051(3) yes
Ti(5) O(13) . 2.062(3) yes
Ti(5) O(32) . 2.020(4) yes
Ti(5) O(35) . 2.041(4) yes
Ti(5) O(47) . 1.806(4) yes
Ti(5) O(48) . 1.799(4) yes
Ti(6) O(11) . 2.059(3) yes
Ti(6) O(13) . 1.916(3) yes
Ti(6) O(24) . 1.991(3) yes
Ti(6) O(28) . 2.004(4) yes
Ti(6) O(35) . 2.010(4) yes
Ti(6) O(37) . 1.788(4) yes
Ti(7) O(11) . 2.063(3) yes
Ti(7) O(16) . 1.938(3) yes
Ti(7) O(23) . 2.113(3) yes
Ti(7) O(27) . 1.817(4) yes
Ti(7) O(28) . 2.073(4) yes
Ti(7) O(41) . 1.784(4) yes
Ti(7) C(21) . 2.993(8) yes
Ti(7) C(49) . 2.989(6) yes
Ti(8) O(9) . 1.982(3) yes
Ti(8) O(10) . 1.981(3) yes
Ti(8) O(11) . 2.173(3) yes
Ti(8) O(14) . 1.737(3) yes
Ti(8) O(23) . 1.986(3) yes
Ti(8) O(24) . 2.068(3) yes
Ti(9) O(2) . 1.972(3) yes
Ti(9) O(5) . 1.972(3) yes
Ti(9) O(6) . 1.962(3) yes
Ti(9) O(7) . 1.927(3) yes
Ti(9) O(8) . 1.926(3) yes
Ti(9) O(9) . 1.977(3) yes
Ti(10) O(2) . 1.973(3) yes
Ti(10) O(8) . 2.170(3) yes
Ti(10) O(10) . 1.987(3) yes
Ti(10) O(15) . 1.739(3) yes
Ti(10) O(25) . 2.078(3) yes
Ti(10) O(26) . 1.979(3) yes
Ti(10) H2c17 . 2.9947(8) yes
Ti(11) O(8) . 2.049(3) yes
Ti(11) O(14) . 1.935(3) yes
Ti(11) O(26) . 2.121(3) yes
Ti(11) O(34) . 2.066(4) yes
Ti(11) O(39) . 1.817(3) yes
Ti(11) O(42) . 1.787(4) yes
Ti(11) C(45) . 2.987(7) yes
Ti(12) O(5) . 1.898(3) yes
Ti(12) O(8) . 2.071(3) yes
Ti(12) O(25) . 1.991(3) yes
Ti(12) O(30) . 2.013(4) yes
Ti(12) O(31) . 1.784(4) yes
Ti(12) O(34) . 1.995(3) yes
Ti(12) H1c35 . 2.9657(9) yes
Ti(13) O(5) . 2.109(3) yes
Ti(13) O(6) . 2.053(3) yes
Ti(13) O(19) . 2.030(3) yes
Ti(13) O(30) . 2.029(3) yes
Ti(13) O(45) . 1.808(4) yes
Ti(13) O(46) . 1.809(4) yes
Ti(14) O(6) . 1.921(3) yes
Ti(14) O(7) . 2.064(3) yes
Ti(14) O(19) . 2.017(3) yes
Ti(14) O(20) . 1.773(4) yes
Ti(14) O(21) . 1.985(3) yes
Ti(14) O(22) . 1.982(3) yes
Ti(15) O(1) . 1.940(3) yes
Ti(15) O(7) . 2.054(3) yes
Ti(15) O(21) . 2.074(3) yes
Ti(15) O(29) . 2.105(3) yes
Ti(15) O(36) . 1.815(3) yes
Ti(15) O(43) . 1.790(3) yes
Ti(15) C(39) . 2.982(6) yes
Ti(16) O(3) . 1.998(3) yes
Ti(16) O(7) . 2.172(3) yes
Ti(16) O(9) . 1.969(3) yes
Ti(16) O(16) . 1.740(3) yes
Ti(16) O(22) . 2.075(3) yes
Ti(16) O(29) . 1.983(3) yes
O(1) O(2) . 2.871(4) yes
O(1) O(3) . 2.864(4) yes
O(1) O(7) . 2.697(4) yes
O(1) O(17) . 2.984(4) yes
O(1) O(18) . 2.756(4) yes
O(1) O(29) . 2.807(4) yes
O(1) O(36) . 2.944(4) yes
O(1) O(43) . 2.659(5) yes
O(1) H1c3 . 2.467(3) yes
O(1) H1c55 . 2.703(3) yes
O(2) O(3) . 2.707(4) yes
O(2) O(5) . 2.894(4) yes
O(2) O(7) . 2.738(4) yes
O(2) O(8) . 2.634(4) yes
O(2) O(9) . 2.845(4) yes
O(2) O(10) . 2.710(4) yes
O(2) O(15) . 2.868(4) yes
O(2) O(17) . 2.789(4) yes
O(2) O(25) . 2.822(4) yes
O(3) O(4) . 2.627(4) yes
O(3) O(9) . 2.711(4) yes
O(3) O(10) . 2.833(4) yes
O(3) O(11) . 2.734(4) yes
O(3) O(12) . 2.890(4) yes
O(3) O(16) . 2.877(4) yes
O(3) O(18) . 2.825(4) yes
O(3) O(29) . 2.809(4) yes
O(4) O(10) . 2.743(4) yes
O(4) O(12) . 2.533(4) yes
O(4) O(15) . 2.695(4) yes
O(4) O(17) . 2.534(4) yes
O(4) O(18) . 2.515(4) yes
O(4) O(32) . 2.966(4) yes
O(4) O(33) . 2.501(4) yes
O(4) O(44) . 2.927(4) yes
O(5) O(6) . 2.588(4) yes
O(5) O(8) . 2.540(4) yes
O(5) O(19) . 2.996(5) yes
O(5) O(25) . 2.903(4) yes
O(5) O(30) . 2.462(4) yes
O(5) O(31) . 2.961(5) yes
O(5) O(46) . 2.865(5) yes
O(5) H2c55 . 2.689(3) yes
O(6) O(7) . 2.535(4) yes
O(6) O(9) . 2.862(4) yes
O(6) O(19) . 2.456(4) yes
O(6) O(20) . 2.960(5) yes
O(6) O(22) . 2.905(4) yes
O(6) O(30) . 2.985(4) yes
O(6) O(45) . 2.840(5) yes
O(6) H2c52 . 2.811(3) yes
O(7) O(9) . 2.620(4) yes
O(7) O(19) . 2.987(4) yes
O(7) O(21) . 2.503(4) yes
O(7) O(22) . 2.514(4) yes
O(7) O(29) . 2.523(4) yes
O(7) O(43) . 2.901(4) yes
O(8) O(9) . 2.734(4) yes
O(8) O(14) . 2.690(4) yes
O(8) O(25) . 2.522(4) yes
O(8) O(26) . 2.514(4) yes
O(8) O(30) . 2.958(4) yes
O(8) O(34) . 2.495(4) yes
O(8) O(42) . 2.902(5) yes
O(9) O(10) . 2.709(4) yes
O(9) O(14) . 2.862(4) yes
O(9) O(16) . 2.870(4) yes
O(9) O(22) . 2.813(4) yes
O(9) O(23) . 2.802(4) yes
O(10) O(11) . 2.631(4) yes
O(10) O(13) . 2.875(4) yes
O(10) O(14) . 2.864(4) yes
O(10) O(15) . 2.869(4) yes
O(10) O(24) . 2.812(4) yes
O(10) O(26) . 2.797(4) yes
O(11) O(13) . 2.537(4) yes
O(11) O(16) . 2.702(4) yes
O(11) O(23) . 2.530(4) yes
O(11) O(24) . 2.513(4) yes
O(11) O(28) . 2.510(5) yes
O(11) O(35) . 2.953(5) yes
O(11) O(41) . 2.900(5) yes
O(12) O(13) . 2.578(4) yes
O(12) O(18) . 2.911(4) yes
O(12) O(32) . 2.444(5) yes
O(12) O(35) . 2.983(5) yes
O(12) O(38) . 2.980(5) yes
O(12) O(47) . 2.828(5) yes
O(12) H1c49 . 2.615(3) yes
O(12) H1c67 . 2.954(3) yes
O(13) O(24) . 2.907(4) yes
O(13) O(32) . 2.980(5) yes
O(13) O(35) . 2.462(5) yes
O(13) O(37) . 2.980(5) yes
O(13) O(48) . 2.819(5) yes
O(13) H1c58 . 2.985(3) yes
O(13) H1c70 . 2.923(3) yes
O(14) O(23) . 2.997(4) yes
O(14) O(24) . 2.724(4) yes
O(14) O(26) . 2.831(4) yes
O(14) O(39) . 2.934(5) yes
O(14) O(42) . 2.650(5) yes
O(14) C(15) . 2.956(6) yes
O(14) H1c15 . 2.445(3) yes
O(14) H1c52 . 2.666(3) yes
O(15) O(17) . 2.842(4) yes
O(15) O(25) . 2.743(4) yes
O(15) O(26) . 2.983(4) yes
O(15) O(40) . 2.924(4) yes
O(15) O(44) . 2.655(4) yes
O(15) C(17) . 2.973(6) yes
O(15) H2c17 . 2.437(3) yes
O(15) H2c58 . 2.638(3) yes
O(16) O(22) . 2.741(5) yes
O(16) O(23) . 2.809(5) yes
O(16) O(27) . 2.939(5) yes
O(16) O(29) . 2.987(4) yes
O(16) O(41) . 2.660(5) yes
O(16) C(11) . 2.996(6) yes
O(16) H2c11 . 2.418(3) yes
O(16) H2c49 . 2.595(3) yes
O(17) O(18) . 2.873(4) yes
O(17) O(33) . 2.849(4) yes
O(17) O(40) . 2.729(5) yes
O(17) C(1) . 1.431(6) yes
O(17) C(2) . 2.468(6) yes
O(17) H1c1 . 1.989(3) yes
O(17) H2c1 . 1.989(3) yes
O(17) H2c17 . 2.946(3) yes
O(17) H1c33 . 2.927(3) yes
O(18) O(33) . 2.906(4) yes
O(18) O(38) . 2.743(5) yes
O(18) C(3) . 1.430(6) yes
O(18) C(4) . 2.433(6) yes
O(18) H1c3 . 1.990(3) yes
O(18) H2c3 . 1.988(3) yes
O(19) O(20) . 2.822(5) yes
O(19) O(21) . 2.796(5) yes
O(19) O(45) . 2.942(5) yes
O(19) O(46) . 2.761(5) yes
O(19) C(5) . 1.431(7) yes
O(19) C(6) . 2.451(8) yes
O(19) H1c5 . 1.992(3) yes
O(19) H2c5 . 1.994(3) yes
O(19) H2c55 . 2.785(3) yes
O(20) O(21) . 2.898(5) yes
O(20) O(22) . 2.736(5) yes
O(20) C(7) . 1.390(8) yes
O(20) C(8) . 2.424(11) yes
O(20) H1c7 . 1.946(4) yes
O(20) H2c7 . 1.950(4) yes
O(20) H2c9 . 2.792(4) yes
O(20) H1c11 . 2.665(4) yes
O(21) O(22) . 2.895(5) yes
O(21) O(29) . 2.852(5) yes
O(21) O(36) . 2.898(5) yes
O(21) O(43) . 2.802(5) yes
O(21) C(9) . 1.438(8) yes
O(21) C(10) . 2.360(13) yes
O(21) H1c5 . 2.512(3) yes
O(21) H1c9 . 2.048(3) yes
O(21) H2c9 . 2.050(3) yes
O(22) O(29) . 2.873(4) yes
O(22) C(11) . 1.427(6) yes
O(22) C(12) . 2.431(7) yes
O(22) H1c11 . 1.998(3) yes
O(22) H2c11 . 2.000(3) yes
O(23) O(24) . 2.877(5) yes
O(23) O(27) . 2.779(5) yes
O(23) O(28) . 2.841(5) yes
O(23) C(13) . 1.446(6) yes
O(23) C(14) . 2.445(7) yes
O(23) H1c13 . 2.016(3) yes
O(23) H2c13 . 2.016(3) yes
O(23) H1c23 . 2.857(3) yes
O(24) O(28) . 2.911(5) yes
O(24) O(37) . 2.752(5) yes
O(24) C(15) . 1.414(6) yes
O(24) C(16) . 2.432(7) yes
O(24) H1c15 . 1.969(3) yes
O(24) H2c15 . 1.974(3) yes
O(25) O(26) . 2.868(4) yes
O(25) O(31) . 2.743(5) yes
O(25) O(34) . 2.897(5) yes
O(25) C(17) . 1.420(6) yes
O(25) C(18) . 2.443(7) yes
O(25) H1c17 . 1.975(3) yes
O(25) H2c17 . 1.975(3) yes
O(26) O(34) . 2.824(4) yes
O(26) O(39) . 2.761(5) yes
O(26) C(19) . 1.441(6) yes
O(26) C(20) . 2.448(7) yes
O(26) H1c15 . 2.948(3) yes
O(26) H1c19 . 1.990(3) yes
O(26) H2c19 . 1.991(3) yes
O(26) H2c35 . 2.855(3) yes
O(27) O(28) . 2.900(5) yes
O(27) O(41) . 2.722(5) yes
O(27) C(21) . 1.447(9) yes
O(27) C(22) . 2.425(12) yes
O(27) H1c13 . 2.425(4) yes
O(27) H1c21 . 2.015(4) yes
O(27) H2c21 . 2.020(4) yes
O(27) H1c23 . 2.732(4) yes
O(28) O(35) . 2.785(5) yes
O(28) O(37) . 2.902(5) yes
O(28) O(41) . 2.805(5) yes
O(28) C(23) . 1.469(8) yes
O(28) C(24) . 2.415(9) yes
O(28) H1c23 . 2.032(4) yes
O(28) H2c23 . 2.028(4) yes
O(28) H2c37 . 2.481(4) yes
O(29) O(36) . 2.749(5) yes
O(29) C(25) . 1.440(6) yes
O(29) C(26) . 2.463(7) yes
O(29) H1c9 . 2.974(3) yes
O(29) H1c25 . 2.000(3) yes
O(29) H2c25 . 1.995(3) yes
O(30) O(31) . 2.862(5) yes
O(30) O(34) . 2.767(5) yes
O(30) O(45) . 2.773(5) yes
O(30) O(46) . 2.892(5) yes
O(30) C(27) . 1.434(6) yes
O(30) C(28) . 2.454(7) yes
O(30) H1c27 . 1.987(3) yes
O(30) H2c27 . 1.989(3) yes
O(30) H2c52 . 2.819(3) yes
O(31) O(34) . 2.905(5) yes
O(31) C(29) . 1.445(9) yes
O(31) C(30) . 2.413(13) yes
O(31) H1c17 . 2.624(4) yes
O(31) H1c29 . 2.016(3) yes
O(31) H2c29 . 2.016(4) yes
O(31) H1c35 . 2.706(4) yes
O(31) H2c64 . 2.769(4) yes
O(32) O(33) . 2.809(5) yes
O(32) O(38) . 2.848(5) yes
O(32) O(47) . 2.906(5) yes
O(32) O(48) . 2.743(5) yes
O(32) C(31) . 1.419(7) yes
O(32) C(32) . 2.474(8) yes
O(32) H1c31 . 1.985(3) yes
O(32) H2c31 . 1.987(3) yes
O(32) H1c58 . 2.971(3) yes
O(33) O(38) . 2.889(5) yes
O(33) O(40) . 2.895(5) yes
O(33) O(44) . 2.782(4) yes
O(33) C(33) . 1.430(6) yes
O(33) C(34) . 2.413(8) yes
O(33) H2c31 . 2.510(3) yes
O(33) H1c33 . 1.992(3) yes
O(33) H2c33 . 1.989(3) yes
O(34) O(39) . 2.898(5) yes
O(34) O(42) . 2.810(5) yes
O(34) C(35) . 1.444(7) yes
O(34) C(36) . 2.432(7) yes
O(34) H1c27 . 2.467(3) yes
O(34) H1c35 . 1.999(4) yes
O(34) H2c35 . 1.998(3) yes
O(35) O(37) . 2.852(5) yes
O(35) O(47) . 2.765(5) yes
O(35) O(48) . 2.920(5) yes
O(35) C(37) . 1.420(7) yes
O(35) C(38) . 2.431(8) yes
O(35) H1c37 . 1.981(3) yes
O(35) H2c37 . 1.977(4) yes
O(35) H1c49 . 2.787(4) yes
O(36) O(43) . 2.738(5) yes
O(36) C(39) . 1.461(8) yes
O(36) C(40a) . 2.379(13) yes
O(36) C(40b) . 2.435(11) yes
O(36) H1c9 . 2.645(4) yes
O(36) H2c25 . 2.375(4) yes
O(37) C(41) . 1.413(10) yes
O(37) C(42) . 2.387(15) yes
O(37) H2c15 . 2.583(4) yes
O(37) H2c23 . 2.715(4) yes
O(37) H1c41 . 2.014(4) yes
O(37) H2c41 . 2.012(4) yes
O(37) H1c70 . 2.715(4) yes
O(38) C(43a) . 1.448(13) yes
O(38) C(43b) . 1.443(13) yes
O(38) C(44a) . 2.464(18) yes
O(38) C(44b) . 2.427(14) yes
O(38) H2c3 . 2.635(4) yes
O(38) H2c33 . 2.706(4) yes
O(38) H1c67 . 2.623(4) yes
O(39) O(42) . 2.741(5) yes
O(39) C(45) . 1.424(9) yes
O(39) C(46a) . 2.424(17) yes
O(39) C(46b) . 2.399(19) yes
O(39) H2c19 . 2.399(4) yes
O(39) H2c35 . 2.668(4) yes
O(39) H1c45 . 1.994(4) yes
O(39) H2c45 . 1.987(3) yes
O(40) O(44) . 2.733(5) yes
O(40) C(47a) . 1.458(10) yes
O(40) C(47b) . 1.419(14) yes
O(40) C(48a) . 2.445(11) yes
O(40) C(48b) . 2.391(18) yes
O(40) H1c1 . 2.358(4) yes
O(40) H1c33 . 2.621(4) yes
O(41) C(49) . 1.428(7) yes
O(41) C(50) . 2.445(9) yes
O(41) H2c21 . 2.768(4) yes
O(41) H2c37 . 2.736(4) yes
O(41) H1c49 . 1.992(4) yes
O(41) H2c49 . 1.992(4) yes
O(41) H1c50 . 2.626(4) yes
O(41) H2c50 . 2.663(4) yes
O(42) C(52) . 1.415(7) yes
O(42) C(53) . 2.429(9) yes
O(42) H1c27 . 2.607(4) yes
O(42) H1c45 . 2.765(3) yes
O(42) H1c52 . 1.977(4) yes
O(42) H2c52 . 1.976(4) yes
O(42) H1c53 . 2.603(4) yes
O(42) H2c53 . 2.666(4) yes
O(43) C(55) . 1.389(6) yes
O(43) C(56) . 2.414(8) yes
O(43) H1c5 . 2.727(3) yes
O(43) H1c55 . 1.958(3) yes
O(43) H2c55 . 1.958(3) yes
O(43) H1c56 . 2.644(3) yes
O(43) H2c56 . 2.608(3) yes
O(44) C(58) . 1.410(6) yes
O(44) C(59) . 2.405(7) yes
O(44) C(60) . 2.996(9) yes
O(44) H2c31 . 2.701(3) yes
O(44) H1c58 . 1.977(3) yes
O(44) H2c58 . 1.976(3) yes
O(44) H1c59 . 2.585(3) yes
O(45) O(46) . 2.738(6) yes
O(45) C(61) . 1.409(9) yes
O(45) C(62) . 2.397(11) yes
O(45) C(63) . 2.996(13) yes
O(45) H2c27 . 2.579(4) yes
O(45) H1c61 . 1.975(4) yes
O(45) H2c61 . 1.980(4) yes
O(45) H2c62 . 2.835(4) yes
O(46) C(64) . 1.417(9) yes
O(46) C(65) . 2.395(10) yes
O(46) C(66) . 2.963(10) yes
O(46) H2c5 . 2.632(4) yes
O(46) H1c64 . 1.980(4) yes
O(46) H2c64 . 1.980(4) yes
O(46) H1c65 . 2.616(4) yes
O(47) O(48) . 2.728(5) yes
O(47) C(67) . 1.356(10) yes
O(47) C(68) . 2.374(10) yes
O(47) C(69) . 2.927(11) yes
O(47) H1c37 . 2.639(4) yes
O(47) H1c67 . 1.910(4) yes
O(47) H2c67 . 1.917(4) yes
O(47) H2c68 . 2.647(4) yes
O(48) C(70) . 1.396(8) yes
O(48) C(71) . 2.396(11) yes
O(48) C(72) . 2.859(12) yes
O(48) H1c31 . 2.610(4) yes
O(48) H1c70 . 1.968(4) yes
O(48) H2c70 . 1.970(4) yes
O(48) H2c71 . 2.670(4) yes
C(1) C(2) . 1.528(7) yes
C(1) H1c1 . 1.014(5) yes
C(1) H2c1 . 1.007(5) yes
C(1) H2c17 . 2.689(5) yes
C(1) H1c55 . 2.894(5) yes
C(2) H1c1 . 2.103(5) yes
C(2) H2c1 . 2.099(5) yes
C(2) H1c55 . 2.991(6) yes
C(3) C(4) . 1.513(8) yes
C(3) H1c3 . 1.014(5) yes
C(3) H2c3 . 1.013(5) yes
C(4) H1c3 . 2.101(6) yes
C(4) H2c3 . 2.103(6) yes
C(5) C(6) . 1.540(9) yes
C(5) H1c5 . 1.005(6) yes
C(5) H2c5 . 1.003(6) yes
C(5) H2c55 . 2.868(6) yes
C(6) H1c5 . 2.110(7) yes
C(6) H2c5 . 2.101(8) yes
C(7) C(8) . 1.539(15) yes
C(7) H1c7 . 1.026(9) yes
C(7) H2c7 . 1.048(8) yes
C(8) H1c7 . 2.183(11) yes
C(8) H2c7 . 2.182(11) yes
C(9) C(10) . 1.317(17) yes
C(9) H1c9 . 1.047(10) yes
C(9) H2c9 . 1.043(8) yes
C(10) H1c5 . 2.998(12) yes
C(10) H1c9 . 1.906(17) yes
C(10) H2c9 . 1.911(13) yes
C(11) C(12) . 1.520(8) yes
C(11) H1c11 . 1.009(6) yes
C(11) H2c11 . 1.026(6) yes
C(11) H2c13 . 2.992(6) yes
C(12) H2c9 . 2.978(7) yes
C(12) H1c11 . 2.107(7) yes
C(12) H2c11 . 2.111(7) yes
C(13) C(14) . 1.504(8) yes
C(13) H2c11 . 2.767(6) yes
C(13) H1c13 . 1.016(5) yes
C(13) H2c13 . 1.017(6) yes
C(13) H1c52 . 2.909(6) yes
C(14) H1c13 . 2.084(6) yes
C(14) H2c13 . 2.089(6) yes
C(15) C(16) . 1.523(9) yes
C(15) H1c15 . 1.016(6) yes
C(15) H2c15 . 0.997(6) yes
C(15) H2c41 . 2.931(5) yes
C(16) H1c15 . 2.098(7) yes
C(16) H2c15 . 2.100(7) yes
C(16) H2c41 . 2.912(8) yes
C(17) C(18) . 1.527(8) yes
C(17) H2c1 . 2.980(5) yes
C(17) H1c17 . 1.008(5) yes
C(17) H2c17 . 1.005(5) yes
C(18) H1c17 . 2.103(7) yes
C(18) H2c17 . 2.100(7) yes
C(19) C(20) . 1.507(8) yes
C(19) H1c15 . 2.693(6) yes
C(19) H1c19 . 1.010(5) yes
C(19) H2c19 . 1.007(5) yes
C(19) H2c58 . 2.883(5) yes
C(20) H1c19 . 2.092(6) yes
C(20) H2c19 . 2.086(6) yes
C(20) H2c58 . 2.940(6) yes
C(21) C(22) . 1.472(15) yes
C(21) H1c21 . 1.031(8) yes
C(21) H2c21 . 1.016(9) yes
C(22) H1c21 . 2.085(12) yes
C(22) H2c21 . 2.058(13) yes
C(23) C(24) . 1.483(11) yes
C(23) H1c23 . 1.010(7) yes
C(23) H2c23 . 1.004(7) yes
C(24) H1c23 . 2.065(9) yes
C(24) H2c23 . 2.065(8) yes
C(24) H2c37 . 2.984(8) yes
C(25) C(26) . 1.519(8) yes
C(25) H1c3 . 2.719(5) yes
C(25) H1c25 . 1.011(5) yes
C(25) H2c25 . 1.008(5) yes
C(25) H2c49 . 2.841(5) yes
C(26) H1c25 . 2.096(6) yes
C(26) H2c25 . 2.093(6) yes
C(26) H2c49 . 2.986(6) yes
C(27) C(28) . 1.529(8) yes
C(27) H1c27 . 1.012(5) yes
C(27) H2c27 . 1.015(6) yes
C(27) H2c52 . 2.908(6) yes
C(28) H1c27 . 2.119(6) yes
C(28) H2c27 . 2.118(7) yes
C(28) H2c61 . 2.989(7) yes
C(29) C(30) . 1.408(16) yes
C(29) H1c17 . 2.982(8) yes
C(29) H1c29 . 1.036(8) yes
C(29) H2c29 . 1.025(9) yes
C(29) H2c64 . 2.839(10) yes
C(30) H1c29 . 2.006(13) yes
C(30) H2c29 . 2.016(13) yes
C(31) C(32) . 1.550(9) yes
C(31) H1c31 . 1.010(6) yes
C(31) H2c31 . 1.026(6) yes
C(31) H1c58 . 2.957(6) yes
C(32) H1c31 . 2.129(8) yes
C(32) H2c31 . 2.135(7) yes
C(33) C(34) . 1.516(9) yes
C(33) H1c33 . 1.017(6) yes
C(33) H2c33 . 1.000(5) yes
C(34) H2c31 . 2.868(7) yes
C(34) H1c33 . 2.106(8) yes
C(34) H2c33 . 2.099(7) yes
C(35) C(36) . 1.505(9) yes
C(35) H1c35 . 1.009(6) yes
C(35) H2c35 . 1.011(6) yes
C(36) H1c27 . 2.934(7) yes
C(36) H1c35 . 2.086(7) yes
C(36) H2c35 . 2.101(7) yes
C(37) C(38) . 1.519(9) yes
C(37) H1c37 . 1.015(6) yes
C(37) H2c37 . 1.003(6) yes
C(37) H1c49 . 2.967(6) yes
C(38) H1c37 . 2.107(7) yes
C(38) H2c37 . 2.093(7) yes
C(39) C(40a) . 1.490(14) yes
C(39) C(40b) . 1.520(17) yes
C(40a) C(40b) . 1.40(3) yes
C(41) C(42) . 1.304(17) yes
C(41) H2c15 . 2.866(9) yes
C(41) H1c41 . 1.055(11) yes
C(41) H2c41 . 1.054(9) yes
C(41) H1c70 . 2.931(11) yes
C(42) H1c41 . 1.910(14) yes
C(42) H2c41 . 1.885(15) yes
C(43a) C(43b) . 0.819(18) yes
C(43a) C(44a) . 1.50(2) yes
C(43a) C(44b) . 1.072(17) yes
C(43a) H2c3 . 2.930(14) yes
C(43a) H1c67 . 2.451(14) yes
C(43b) C(44a) . 1.22(2) yes
C(43b) C(44b) . 1.529(19) yes
C(43b) H2c33 . 2.884(15) yes
C(44a) C(44b) . 1.84(2) yes
C(44b) H1c67 . 2.962(15) yes
C(45) C(46a) . 1.524(17) yes
C(45) C(46b) . 1.51(2) yes
C(45) H1c45 . 1.031(10) yes
C(45) H2c45 . 1.007(8) yes
C(46a) C(46b) . 1.29(3) yes
C(46a) H1c45 . 2.144(17) yes
C(46a) H2c45 . 2.106(16) yes
C(46b) H1c45 . 1.436(17) yes
C(46b) H2c45 . 2.385(18) yes
C(47a) C(47b) . 0.46(2) yes
C(47a) C(48a) . 1.537(17) yes
C(47a) C(48b) . 1.14(2) yes
C(47b) C(48a) . 1.253(17) yes
C(47b) C(48b) . 1.51(2) yes
C(48a) C(48b) . 1.94(3) yes
C(49) C(50) . 1.520(11) yes
C(49) C(51) . 2.504(10) yes
C(49) H1c49 . 1.005(6) yes
C(49) H2c49 . 1.012(6) yes
C(49) H1c50 . 2.095(6) yes
C(49) H2c50 . 2.092(6) yes
C(50) C(51) . 1.535(13) yes
C(50) H1c49 . 2.091(9) yes
C(50) H2c49 . 2.087(9) yes
C(50) H1c50 . 1.030(9) yes
C(50) H2c50 . 1.033(9) yes
C(51) H1c49 . 2.723(8) yes
C(51) H2c49 . 2.678(9) yes
C(51) H1c50 . 2.143(10) yes
C(51) H2c50 . 2.150(9) yes
C(52) C(53) . 1.511(10) yes
C(52) C(54a) . 2.525(19) yes
C(52) C(54b) . 2.549(19) yes
C(52) H1c52 . 1.010(6) yes
C(52) H2c52 . 1.005(6) yes
C(52) H1c53 . 2.069(6) yes
C(52) H2c53 . 2.068(6) yes
C(53) C(54a) . 1.49(2) yes
C(53) C(54b) . 1.56(2) yes
C(53) H1c52 . 2.087(8) yes
C(53) H2c52 . 2.078(8) yes
C(53) H1c53 . 1.020(8) yes
C(53) H2c53 . 0.999(8) yes
C(54a) C(54b) . 2.43(3) yes
C(54a) H1c52 . 2.727(18) yes
C(54a) H2c52 . 2.772(18) yes
C(54a) H1c53 . 2.057(18) yes
C(54a) H2c53 . 2.033(18) yes
C(54b) H2c52 . 2.727(18) yes
C(54b) H1c53 . 2.105(18) yes
C(54b) H2c53 . 0.567(18) yes
C(55) C(56) . 1.542(9) yes
C(55) C(57) . 2.539(11) yes
C(55) H2c5 . 2.992(5) yes
C(55) H1c55 . 1.007(5) yes
C(55) H2c55 . 1.010(6) yes
C(55) H1c56 . 2.100(6) yes
C(55) H2c56 . 2.101(6) yes
C(56) C(57) . 1.505(12) yes
C(56) H1c55 . 2.118(7) yes
C(56) H2c55 . 2.118(7) yes
C(56) H1c56 . 1.009(7) yes
C(56) H2c56 . 1.011(7) yes
C(57) H1c55 . 2.781(9) yes
C(57) H2c55 . 2.748(9) yes
C(57) H1c56 . 2.066(10) yes
C(57) H2c56 . 2.071(10) yes
C(58) C(59) . 1.523(9) yes
C(58) C(60) . 2.523(10) yes
C(58) H1c58 . 1.017(6) yes
C(58) H2c58 . 1.011(6) yes
C(58) H1c59 . 2.083(6) yes
C(58) H2c59 . 2.097(5) yes
C(59) C(60) . 1.490(11) yes
C(59) H1c58 . 2.111(7) yes
C(59) H2c58 . 2.123(7) yes
C(59) H1c59 . 1.009(7) yes
C(59) H2c59 . 1.015(6) yes
C(60) H1c58 . 2.714(8) yes
C(60) H1c59 . 2.053(8) yes
C(60) H2c59 . 2.040(9) yes
C(61) C(62) . 1.411(14) yes
C(61) C(63) . 2.570(15) yes
C(61) H2c27 . 2.984(9) yes
C(61) H1c61 . 0.999(9) yes
C(61) H2c61 . 1.056(9) yes
C(61) H1c62 . 1.957(9) yes
C(61) H2c62 . 1.917(9) yes
C(62) C(63) . 1.429(17) yes
C(62) H1c61 . 2.010(12) yes
C(62) H2c61 . 1.999(11) yes
C(62) H1c62 . 1.016(12) yes
C(62) H2c62 . 1.017(14) yes
C(63) H1c62 . 1.952(12) yes
C(63) H2c62 . 1.951(12) yes
C(64) C(65) . 1.473(11) yes
C(64) C(66) . 2.521(12) yes
C(64) H2c5 . 2.844(8) yes
C(64) H1c29 . 2.922(8) yes
C(64) H1c64 . 1.014(8) yes
C(64) H2c64 . 1.025(8) yes
C(64) H1c65 . 2.046(8) yes
C(64) H2c65 . 2.059(8) yes
C(65) C(66) . 1.532(13) yes
C(65) H1c29 . 2.912(9) yes
C(65) H1c64 . 2.072(8) yes
C(65) H2c64 . 2.082(8) yes
C(65) H1c65 . 1.017(8) yes
C(65) H2c65 . 1.008(10) yes
C(66) H1c64 . 2.764(10) yes
C(66) H1c65 . 2.082(11) yes
C(66) H2c65 . 2.070(11) yes
C(67) C(68) . 1.490(13) yes
C(67) C(69) . 2.499(14) yes
C(67) H1c37 . 2.795(9) yes
C(67) H1c49 . 2.958(9) yes
C(67) H1c67 . 1.018(9) yes
C(67) H2c67 . 1.032(10) yes
C(67) H1c68 . 2.080(9) yes
C(67) H2c68 . 2.058(9) yes
C(68) C(69) . 1.417(14) yes
C(68) H1c67 . 2.131(9) yes
C(68) H2c67 . 2.087(10) yes
C(68) H1c68 . 1.027(10) yes
C(68) H2c68 . 1.045(12) yes
C(69) H2c67 . 2.797(11) yes
C(69) H1c68 . 2.001(10) yes
C(69) H2c68 . 1.992(10) yes
C(70) C(71) . 1.500(12) yes
C(70) C(72) . 2.502(13) yes
C(70) H1c31 . 2.853(8) yes
C(70) H1c41 . 2.963(8) yes
C(70) H1c70 . 1.010(7) yes
C(70) H2c70 . 1.036(8) yes
C(70) H1c71 . 2.083(7) yes
C(70) H2c71 . 2.056(7) yes
C(71) C(72) . 1.459(16) yes
C(71) H1c70 . 2.122(10) yes
C(71) H2c70 . 2.084(10) yes
C(71) H1c71 . 1.017(11) yes
C(71) H2c71 . 1.040(11) yes
C(72) H2c70 . 2.801(11) yes
C(72) H1c71 . 2.058(13) yes
C(72) H2c71 . 2.030(14) yes
H1c1 H2c1 . 1.6333 yes
H1c1 H2c17 . 2.4103 yes
H2c1 H1c17 . 2.8123 yes
H2c1 H2c17 . 2.3487 yes
H2c1 H1c55 . 2.157 yes
H1c3 H2c3 . 1.6328 yes
H1c3 H1c25 . 2.3795 yes
H1c3 H2c25 . 2.3966 yes
H2c3 H1c25 . 2.8259 yes
H1c5 H2c5 . 1.6327 yes
H2c5 H2c55 . 2.355 yes
H2c5 H2c56 . 2.8214 yes
H2c5 H1c64 . 2.1835 yes
H1c7 H2c7 . 1.6329 yes
H1c7 H2c62 . 2.6766 yes
H2c7 H1c11 . 2.3764 yes
H1c9 H2c9 . 1.6328 yes
H2c9 H1c50 5_675 2.9891 yes
H1c11 H2c11 . 1.6327 yes
H1c11 H2c13 . 2.7269 yes
H2c11 H1c13 . 2.417 yes
H2c11 H2c13 . 2.4613 yes
H1c13 H2c13 . 1.6331 yes
H2c13 H1c52 . 2.1546 yes
H1c15 H2c15 . 1.6327 yes
H1c15 H1c19 . 2.3383 yes
H1c15 H2c19 . 2.4234 yes
H2c15 H1c19 . 2.9289 yes
H2c15 H2c41 . 2.3105 yes
H1c17 H2c17 . 1.6327 yes
H1c17 H2c29 . 2.3975 yes
H1c19 H2c19 . 1.6322 yes
H1c19 H2c58 . 2.1719 yes
H1c21 H2c21 . 1.6328 yes
H2c21 H1c62 7_565 2.614 yes
H1c23 H2c23 . 1.6328 yes
H1c25 H2c25 . 1.6322 yes
H1c25 H2c49 . 2.0992 yes
H1c27 H2c27 . 1.6328 yes
H1c27 H2c52 . 2.9656 yes
H2c27 H2c52 . 2.4168 yes
H2c27 H2c61 . 2.5697 yes
H1c29 H2c29 . 1.633 yes
H1c29 H2c64 . 2.2316 yes
H1c29 H1c65 . 2.4759 yes
H1c29 H2c65 . 2.9142 yes
H1c31 H2c31 . 1.6325 yes
H1c31 H1c58 . 2.3608 yes
H1c31 H2c70 . 2.1889 yes
H1c33 H2c33 . 1.6326 yes
H1c35 H2c35 . 1.6326 yes
H1c37 H2c37 . 1.6326 yes
H1c37 H1c49 . 2.4414 yes
H1c37 H2c50 . 2.8721 yes
H1c37 H2c67 . 2.12 yes
H2c37 H2c62 7_565 2.5748 yes
H1c41 H2c41 . 1.6328 yes
H1c41 H1c68 3_645 2.7525 yes
H1c41 H1c70 . 2.2534 yes
H1c41 H1c71 . 2.9744 yes
H1c41 H2c71 . 2.5511 yes
H1c45 H2c45 . 1.633 yes
H1c45 H1c53 . 2.8391 yes
H1c49 H2c49 . 1.6327 yes
H1c49 H1c50 . 2.9175 yes
H1c49 H2c50 . 2.4048 yes
H1c49 H2c67 . 2.201 yes
H2c49 H1c50 . 2.4321 yes
H2c49 H2c50 . 2.9177 yes
H1c50 H2c50 . 1.6327 yes
H2c50 H1c62 7_565 2.7868 yes
H2c50 H2c67 . 2.912 yes
H1c52 H2c52 . 1.6328 yes
H1c52 H1c53 . 2.413 yes
H1c52 H2c53 . 2.8922 yes
H2c52 H1c53 . 2.8915 yes
H2c52 H2c53 . 2.3638 yes
H1c53 H2c53 . 1.6327 yes
H1c55 H2c55 . 1.6329 yes
H1c55 H1c56 . 2.4132 yes
H1c55 H2c56 . 2.9243 yes
H2c55 H1c56 . 2.9247 yes
H2c55 H2c56 . 2.44 yes
H2c55 H1c64 . 2.7155 yes
H1c56 H2c56 . 1.633 yes
H1c58 H2c58 . 1.6326 yes
H1c58 H1c59 . 2.9184 yes
H1c58 H2c59 . 2.4688 yes
H1c58 H1c70 . 2.9253 yes
H1c58 H2c70 . 2.5049 yes
H2c58 H1c59 . 2.4565 yes
H2c58 H2c59 . 2.3974 yes
H1c59 H2c59 . 1.6328 yes
H2c59 C(77)a 4_645 2.99(2) yes
H1c61 H2c61 . 1.6319 yes
H1c61 H1c62 . 2.4244 yes
H1c61 H2c62 . 2.0729 yes
H2c61 H1c62 . 2.0851 yes
H2c61 H2c62 . 2.7281 yes
H1c62 H2c62 . 1.6321 yes
H1c64 H2c64 . 1.6322 yes
H1c64 H1c65 . 2.8938 yes
H1c64 H2c65 . 2.4014 yes
H2c64 H1c65 . 2.3865 yes
H2c64 H2c65 . 2.3909 yes
H1c65 H2c65 . 1.6325 yes
H1c67 H2c67 . 1.6333 yes
H1c67 H1c68 . 2.4467 yes
H1c67 H2c68 . 2.402 yes
H2c67 H1c68 . 2.417 yes
H2c67 H2c68 . 2.9184 yes
H1c68 H2c68 . 1.633 yes
H2c68 C(79)a 2_555 2.94(2) yes
H1c70 H2c70 . 1.6333 yes
H1c70 H1c71 . 2.4482 yes
H1c70 H2c71 . 2.3732 yes
H2c70 H1c71 . 2.3837 yes
H2c70 H2c71 . 2.9068 yes
H1c71 H2c71 . 1.633 yes
C(73)a C(74)a . 1.45(2) yes
C(73)a C(75)a . 2.48(3) yes
C(73)a C(79)a . 2.44(3) yes
C(74)a C(75)a . 1.46(3) yes
C(74)a C(76)a . 2.42(3) yes
C(74)a C(77)a . 2.77(3) yes
C(74)a C(78)a . 2.40(3) yes
C(74)a C(79)a . 1.34(3) yes
C(75)a C(76)a . 1.42(3) yes
C(75)a C(77)a . 2.45(3) yes
C(75)a C(78)a . 2.84(3) yes
C(75)a C(79)a . 2.44(3) yes
C(76)a C(77)a . 1.37(3) yes
C(76)a C(78)a . 2.38(3) yes
C(76)a C(79)a . 2.76(3) yes
C(77)a C(78)a . 1.37(3) yes
C(77)a C(79)a . 2.40(3) yes
C(78)a C(79)a . 1.42(3) yes
C(73)b C(74)b . 1.45(3) yes
C(73)b C(75)b . 2.48(3) yes
C(73)b C(79)b . 2.44(3) yes
C(74)b C(75)b . 1.46(3) yes
C(74)b C(76)b . 2.42(3) yes
C(74)b C(77)b . 2.77(3) yes
C(74)b C(78)b . 2.40(3) yes
C(74)b C(79)b . 1.34(3) yes
C(75)b C(76)b . 1.42(3) yes
C(75)b C(77)b . 2.45(3) yes
C(75)b C(78)b . 2.84(3) yes
C(75)b C(79)b . 2.44(3) yes
C(76)b C(77)b . 1.37(3) yes
C(76)b C(78)b . 2.38(3) yes
C(76)b C(79)b . 2.76(3) yes
C(77)b C(78)b . 1.37(3) yes
C(77)b C(79)b . 2.40(3) yes
C(78)b C(79)b . 1.42(3) yes
